data_4337233
loop_
_publ_author_name
'Kalinina, Irina V.'
'Peresypkina, Eugenia V.'
'Izarova, Natalya V.'
'Nkala, Fiona M.'
'Kortz, Ulrich'
'Kompankov, Nikolay B.'
'Moroz, Nikolay K.'
'Sokolov, Maxim N.'

_publ_section_title
;
 Cyclic Tungstoselenites Based on {Se2W12} Units.
;
_journal_issue 4
_journal_name_full 'Inorganic chemistry'
_journal_page_first 2076
_journal_page_last 2082
_journal_paper_doi 10.1021/ic402668v
_journal_volume 53
_journal_year 2014
_chemical_formula_moiety '2K +, 22Na +, (O144 Se6 W39) 24-, 57.75(H2 O)'
_chemical_formula_structural 'K2 Na22 [(Se2 W12 O46 (WO(H2 O)))3] * 57.75(H2 O)'
_chemical_formula_sum 'H60.75 K2 Na22 O201.75 Se6 W39'
_chemical_formula_weight 11517.13
_chemical_name_systematic
; 
 ? 
;
_space_group_IT_number 2
_symmetry_cell_setting triclinic
_symmetry_space_group_name_Hall '-P 1'
_symmetry_space_group_name_H-M 'P -1'
_atom_sites_solution_hydrogens none
_atom_sites_solution_primary direct
_atom_sites_solution_secondary difmap
_audit_creation_method SHELXL-97
_cell_angle_alpha 88.1380(10)
_cell_angle_beta 79.1710(10)
_cell_angle_gamma 75.0520(10)
_cell_formula_units_Z 2
_cell_length_a 14.1423(2)
_cell_length_b 22.4551(3)
_cell_length_c 35.5982(4)
_cell_measurement_reflns_used 43062
_cell_measurement_temperature 123(2)
_cell_measurement_theta_max 29.6355
_cell_measurement_theta_min 4.1942
_cell_volume 10726.2(2)
_computing_cell_refinement
;
CrysAlisPro, Agilent Technologies,
Version 1.171.36.21 (release 14-08-2012 CrysAlis171 .NET)
(compiled Sep 14 2012,17:21:16)
;
_computing_data_collection
;
CrysAlisPro, Agilent Technologies,
Version 1.171.36.21 (release 14-08-2012 CrysAlis171 .NET)
(compiled Sep 14 2012,17:21:16)
;
_computing_data_reduction
;
CrysAlisPro, Agilent Technologies,
Version 1.171.36.21 (release 14-08-2012 CrysAlis171 .NET)
(compiled Sep 14 2012,17:21:16)
;
_computing_structure_refinement 'SHELXL-97 (Sheldrick, 2008)'
_computing_structure_solution 'SHELXS-97 (Sheldrick, 2008)'
_diffrn_ambient_temperature 123(2)
_diffrn_detector_area_resol_mean 7.9851
_diffrn_measured_fraction_theta_full 0.995
_diffrn_measured_fraction_theta_max 0.929
_diffrn_measurement_device_type 'SuperNova, Single source at offset), Eos'
_diffrn_measurement_method '\w scans'
_diffrn_radiation_monochromator mirror
_diffrn_radiation_source 'SuperNova (Mo) X-ray Source'
_diffrn_radiation_type MoK\a
_diffrn_radiation_wavelength 0.71073
_diffrn_reflns_av_R_equivalents 0.0634
_diffrn_reflns_av_sigmaI/netI 0.1401
_diffrn_reflns_limit_h_max 19
_diffrn_reflns_limit_h_min -19
_diffrn_reflns_limit_k_max 30
_diffrn_reflns_limit_k_min -31
_diffrn_reflns_limit_l_max 48
_diffrn_reflns_limit_l_min -49
_diffrn_reflns_number 181828
_diffrn_reflns_theta_full 25.00
_diffrn_reflns_theta_max 29.70
_diffrn_reflns_theta_min 4.20
_exptl_absorpt_coefficient_mu 22.026
_exptl_absorpt_correction_T_max 0.702
_exptl_absorpt_correction_T_min 0.215
_exptl_absorpt_correction_type analytical
_exptl_absorpt_process_details
;
CrysAlisPro, Agilent Technologies,
Version 1.171.36.21 (release 14-08-2012 CrysAlis171 .NET)
(compiled Sep 14 2012,17:21:16)
Analytical numeric absorption correction using a multifaceted crystal
            model based on expressions derived by R.C. Clark & J.S. Reid.
(Clark, R. C. & Reid, J. S. (1995). Acta Cryst. A51, 887-897)
;
_exptl_crystal_colour colourless
_exptl_crystal_density_diffrn 3.566
_exptl_crystal_density_method 'not measured'
_exptl_crystal_description prism
_exptl_crystal_F_000 10090
_exptl_crystal_size_max 0.1020
_exptl_crystal_size_mid 0.0597
_exptl_crystal_size_min 0.0193
_refine_diff_density_max 3.109
_refine_diff_density_min -2.048
_refine_diff_density_rms 0.291
_refine_ls_extinction_method none
_refine_ls_goodness_of_fit_ref 0.774
_refine_ls_hydrogen_treatment none
_refine_ls_matrix_type full
_refine_ls_number_parameters 2693
_refine_ls_number_reflns 56584
_refine_ls_number_restraints 0
_refine_ls_restrained_S_all 0.774
_refine_ls_R_factor_all 0.0848
_refine_ls_R_factor_gt 0.0373
_refine_ls_shift/su_max 0.002
_refine_ls_shift/su_mean 0.000
_refine_ls_structure_factor_coef Fsqd
_refine_ls_weighting_details 'calc w=1/[\s^2^(Fo^2^)+(0.0237P)^2^+0.0000P] where P=(Fo^2^+2Fc^2^)/3'
_refine_ls_weighting_scheme calc
_refine_ls_wR_factor_gt 0.0684
_refine_ls_wR_factor_ref 0.0724
_reflns_number_gt 29329
_reflns_number_total 56584
_reflns_threshold_expression >2sigma(I)
_cod_data_source_file ic402668v_si_003.cif
_cod_data_source_block 1b
_cod_database_code 4337233

loop_
_symmetry_equiv_pos_as_xyz
'x, y, z'
'-x, -y, -z'

loop_
_atom_site_label
_atom_site_type_symbol
_atom_site_fract_x
_atom_site_fract_y
_atom_site_fract_z
_atom_site_U_iso_or_equiv
_atom_site_adp_type
_atom_site_occupancy
_atom_site_symmetry_multiplicity
_atom_site_calc_flag
_atom_site_refinement_flags
W1M W -0.26544(3) 0.54644(2) 0.890354(14) 0.02723(12) Uani 1 1 d .
W2M W 0.19531(3) 0.03013(2) 0.780178(14) 0.02594(11) Uani 1 1 d .
W3M W 0.30035(3) 0.48303(2) 0.570104(14) 0.02328(11) Uani 1 1 d .
O1M O -0.1856(5) 0.4961(4) 0.8569(2) 0.041(2) Uani 1 1 d .
O2M O 0.1554(5) 0.1081(3) 0.7788(2) 0.034(2) Uani 1 1 d .
O4M O 0.2492(5) 0.4532(4) 0.6109(2) 0.032(2) Uani 1 1 d .
O1L O -0.3746(5) 0.6156(3) 0.9364(2) 0.035(2) Uani 1 1 d .
O2L O 0.2479(5) -0.0773(3) 0.7809(2) 0.035(2) Uani 1 1 d .
O3L O 0.3745(5) 0.5235(3) 0.5142(2) 0.0280(19) Uani 1 1 d .
O11M O -0.2132(5) 0.5151(3) 0.9349(2) 0.0264(18) Uiso 1 1 d .
O12M O -0.1930(5) 0.6068(3) 0.8907(2) 0.0276(19) Uani 1 1 d .
O13M O -0.3425(5) 0.5983(3) 0.8570(2) 0.0291(19) Uani 1 1 d .
O14M O -0.3681(4) 0.5065(3) 0.90149(18) 0.0104(15) Uani 1 1 d .
O21M O 0.0707(5) 0.0103(3) 0.7977(2) 0.0267(19) Uani 1 1 d .
O22M O 0.2196(5) 0.0199(3) 0.8308(2) 0.0260(18) Uani 1 1 d .
O23M O 0.3334(5) 0.0194(3) 0.7624(2) 0.0241(18) Uani 1 1 d .
O24M O 0.1804(5) 0.0117(3) 0.7294(2) 0.0239(18) Uani 1 1 d .
O31M O 0.1866(5) 0.5418(3) 0.5588(2) 0.0241(18) Uani 1 1 d .
O32M O 0.3397(5) 0.5484(3) 0.5911(2) 0.0207(17) Uani 1 1 d .
O33M O 0.4380(5) 0.4373(3) 0.5666(2) 0.0258(18) Uani 1 1 d .
O34M O 0.2899(4) 0.4276(3) 0.53346(19) 0.0189(17) Uani 1 1 d .
W11 W -0.21831(3) 0.45096(2) 0.973266(14) 0.02806(12) Uani 1 1 d .
W12 W -0.40856(3) 0.43921(2) 0.932205(14) 0.02525(11) Uani 1 1 d .
W13 W -0.35625(3) 0.31883(2) 0.857187(14) 0.02850(12) Uani 1 1 d .
W14 W -0.36644(3) 0.27361(2) 0.949934(14) 0.02624(12) Uani 1 1 d .
W15 W -0.15453(3) 0.28758(2) 0.996279(14) 0.02713(12) Uani 1 1 d .
W16 W 0.02840(3) 0.34314(2) 0.940183(14) 0.02709(12) Uani 1 1 d .
W17 W 0.16822(3) 0.18488(2) 0.906177(15) 0.03173(13) Uani 1 1 d .
W18 W -0.00872(4) 0.12494(2) 0.962471(14) 0.02942(12) Uani 1 1 d .
W19 W -0.22022(3) 0.11108(2) 0.916056(15) 0.02710(12) Uani 1 1 d .
W20 W -0.21400(3) 0.16026(2) 0.823822(14) 0.02708(12) Uani 1 1 d .
W21 W 0.60720(3) 0.19357(2) 0.567501(14) 0.02481(11) Uani 1 1 d .
W22 W -0.03336(3) 0.01557(2) 0.841909(15) 0.02836(12) Uani 1 1 d .
W24 W 0.15450(4) 0.02734(2) 0.884075(15) 0.03065(12) Uani 1 1 d .
W25 W 0.24482(3) -0.00408(2) 0.677612(14) 0.02660(11) Uani 1 1 d .
W26 W 0.43997(3) 0.00530(2) 0.717358(14) 0.02469(11) Uani 1 1 d .
W27 W 0.50805(3) 0.15403(2) 0.709176(14) 0.02758(12) Uani 1 1 d .
W28 W 0.57098(3) 0.05862(2) 0.630209(14) 0.02588(12) Uani 1 1 d .
W29 W 0.35678(3) 0.04531(2) 0.585175(14) 0.02364(11) Uani 1 1 d .
W30 W 0.12655(3) 0.13320(2) 0.625977(14) 0.02465(11) Uani 1 1 d .
W31 W 0.16156(3) 0.26414(2) 0.562678(14) 0.02054(11) Uani 1 1 d .
W32 W 0.39510(3) 0.17892(2) 0.521580(13) 0.02009(10) Uani 1 1 d .
W33 W 0.54548(3) 0.28628(2) 0.647491(15) 0.02781(12) Uani 1 1 d .
W34 W 0.52898(3) 0.35921(2) 0.553186(14) 0.02454(11) Uani 1 1 d .
W35 W 0.34152(3) 0.34567(2) 0.510610(13) 0.01929(10) Uani 1 1 d .
W36 W 0.09824(3) 0.62327(2) 0.571659(14) 0.02615(12) Uani 1 1 d .
W37 W 0.29038(3) 0.62968(2) 0.613836(14) 0.02310(11) Uani 1 1 d .
W38 W -0.08801(3) 0.72650(2) 0.642150(13) 0.02244(11) Uani 1 1 d .
W39 W -0.11900(3) 0.58217(2) 0.631589(14) 0.02276(11) Uani 1 1 d .
W40 W 0.12731(3) 0.73454(2) 0.688695(13) 0.02055(11) Uani 1 1 d .
W41 W 0.26266(3) 0.59754(2) 0.717827(14) 0.02217(11) Uani 1 1 d .
W42 W -0.28704(3) 0.59965(2) 0.727005(14) 0.02229(11) Uani 1 1 d .
W43 W -0.25781(3) 0.74385(2) 0.739555(13) 0.02067(11) Uani 1 1 d .
W44 W -0.04374(3) 0.75303(2) 0.785577(13) 0.01789(10) Uani 1 1 d .
W45 W 0.09534(3) 0.61589(2) 0.813409(14) 0.02206(11) Uani 1 1 d .
W46 W -0.16109(3) 0.67921(2) 0.866799(13) 0.02218(11) Uani 1 1 d .
W47 W -0.35158(3) 0.66837(2) 0.825253(14) 0.02404(11) Uani 1 1 d .
Se1 Se -0.16528(7) 0.33690(5) 0.89751(3) 0.0203(3) Uani 1 1 d .
Se2 Se -0.01538(7) 0.16826(5) 0.86229(3) 0.0207(3) Uani 1 1 d .
Se3 Se 0.31274(7) 0.14095(5) 0.67147(3) 0.0172(2) Uani 1 1 d .
Se4 Se 0.35071(7) 0.28209(5) 0.60485(3) 0.0173(2) Uani 1 1 d .
Se5 Se 0.08004(7) 0.58531(5) 0.67137(3) 0.0162(2) Uani 1 1 d .
Se6 Se -0.10009(7) 0.60402(5) 0.77363(3) 0.0162(2) Uani 1 1 d .
O11S O -0.2517(5) 0.2951(3) 0.9005(2) 0.0226(18) Uani 1 1 d .
O12S O -0.1015(5) 0.3043(3) 0.9326(2) 0.0204(17) Uani 1 1 d .
O14S O -0.2367(5) 0.4034(3) 0.92003(19) 0.0199(17) Uani 1 1 d .
O21S O -0.1377(5) 0.1686(3) 0.8737(2) 0.0221(17) Uani 1 1 d .
O22S O 0.0116(5) 0.1781(3) 0.9062(2) 0.0225(18) Uani 1 1 d .
O23S O 0.0359(5) 0.0920(3) 0.8555(2) 0.0250(18) Uani 1 1 d .
O31S O 0.4378(5) 0.1342(3) 0.66033(19) 0.0190(17) Uani 1 1 d .
O32S O 0.2888(4) 0.1256(3) 0.62810(19) 0.0147(15) Uani 1 1 d .
O33S O 0.3113(5) 0.0732(3) 0.69364(19) 0.0205(17) Uani 1 1 d .
O41S O 0.4666(5) 0.2405(3) 0.6108(2) 0.0198(17) Uani 1 1 d .
O42S O 0.3819(5) 0.3315(3) 0.57030(19) 0.0174(16) Uani 1 1 d .
O43S O 0.3170(4) 0.2328(3) 0.5782(2) 0.0195(17) Uani 1 1 d .
O51S O 0.1147(4) 0.6343(3) 0.69805(19) 0.0183(17) Uani 1 1 d .
O52S O 0.1507(5) 0.5934(3) 0.6279(2) 0.0221(17) Uani 1 1 d .
O53S O -0.0334(4) 0.6289(3) 0.66447(19) 0.0166(16) Uani 1 1 d .
O61S O -0.1815(5) 0.6258(3) 0.8152(2) 0.0238(18) Uani 1 1 d .
O62S O -0.0194(4) 0.6483(3) 0.77548(19) 0.0162(16) Uani 1 1 d .
O63S O -0.1684(4) 0.6422(3) 0.74157(19) 0.0179(16) Uani 1 1 d .
O11 O -0.2206(5) 0.4932(3) 1.0127(2) 0.0296(19) Uani 1 1 d .
O12 O -0.5335(5) 0.4736(3) 0.9447(2) 0.0294(19) Uani 1 1 d .
O13 O -0.4533(6) 0.3366(4) 0.8319(2) 0.044(2) Uani 1 1 d .
O14 O -0.4605(5) 0.2585(3) 0.9841(2) 0.035(2) Uani 1 1 d .
O15 O -0.1824(5) 0.2777(3) 1.0445(2) 0.033(2) Uani 1 1 d .
O18 O -0.0119(6) 0.0857(3) 1.0049(2) 0.034(2) Uani 1 1 d .
O19 O -0.2880(5) 0.0684(3) 0.9440(2) 0.034(2) Uani 1 1 d .
O21 O 0.7185(5) 0.1605(3) 0.5374(2) 0.031(2) Uani 1 1 d .
O22 O -0.0703(6) -0.0494(4) 0.8334(2) 0.040(2) Uani 1 1 d .
O24 O 0.2423(6) -0.0300(4) 0.9017(2) 0.043(2) Uani 1 1 d .
O25 O 0.2044(6) -0.0670(3) 0.6697(2) 0.039(2) Uani 1 1 d .
O26 O 0.5233(5) -0.0524(3) 0.7357(2) 0.0284(19) Uani 1 1 d .
O28 O 0.6760(5) 0.0019(3) 0.6128(2) 0.037(2) Uani 1 1 d .
O29 O 0.3968(6) -0.0141(3) 0.5525(2) 0.034(2) Uani 1 1 d .
O32 O 0.4422(5) 0.1424(3) 0.4778(2) 0.0275(19) Uani 1 1 d .
O33 O 0.6278(5) 0.3155(3) 0.6668(2) 0.038(2) Uani 1 1 d .
O34 O 0.6358(5) 0.3812(3) 0.5340(2) 0.032(2) Uani 1 1 d .
O35 O 0.3233(5) 0.3648(3) 0.46492(19) 0.0234(18) Uani 1 1 d .
O36 O 0.0803(5) 0.6443(3) 0.5260(2) 0.031(2) Uani 1 1 d .
O37 O 0.3918(5) 0.6575(3) 0.5962(2) 0.033(2) Uani 1 1 d .
O38 O -0.1315(5) 0.7955(3) 0.6213(2) 0.0270(19) Uani 1 1 d .
O40 O 0.1463(5) 0.8068(3) 0.6843(2) 0.030(2) Uani 1 1 d .
O41 O 0.3798(5) 0.5818(4) 0.7285(2) 0.038(2) Uani 1 1 d .
O43 O -0.3340(5) 0.8166(3) 0.7358(2) 0.0278(19) Uani 1 1 d .
O44 O -0.0535(5) 0.8289(3) 0.7969(2) 0.0237(18) Uani 1 1 d .
O46 O -0.1656(5) 0.7207(3) 0.9073(2) 0.031(2) Uani 1 1 d .
O47 O -0.4758(5) 0.7015(4) 0.8390(2) 0.031(2) Uani 1 1 d .
O13A O -0.2646(6) 0.3440(4) 0.8281(2) 0.042(2) Uani 1 1 d .
O16A O 0.0362(5) 0.3607(3) 0.8917(2) 0.034(2) Uani 1 1 d .
O17A O 0.1665(6) 0.2136(4) 0.8598(2) 0.040(2) Uani 1 1 d .
O20A O -0.1283(6) 0.1951(3) 0.7972(2) 0.037(2) Uani 1 1 d .
O27A O 0.3897(5) 0.2001(3) 0.7275(2) 0.031(2) Uani 1 1 d .
O30A O 0.0995(5) 0.1852(3) 0.6651(2) 0.034(2) Uani 1 1 d .
O31A O 0.1302(5) 0.3095(3) 0.6040(2) 0.0253(18) Uani 1 1 d .
O33A O 0.4280(6) 0.3261(4) 0.6692(2) 0.038(2) Uani 1 1 d .
O39A O -0.0525(5) 0.5134(3) 0.6470(2) 0.0264(19) Uani 1 1 d .
O41A O 0.2388(5) 0.5256(3) 0.7136(2) 0.0286(19) Uani 1 1 d .
O42A O -0.2120(5) 0.5309(3) 0.7391(2) 0.033(2) Uani 1 1 d .
O45A O 0.1790(5) 0.6055(4) 0.8445(2) 0.035(2) Uani 1 1 d .
O16B O 0.1164(5) 0.3743(3) 0.9546(2) 0.036(2) Uani 1 1 d .
O17B O 0.2883(5) 0.1790(4) 0.9124(3) 0.049(3) Uani 1 1 d .
O20B O -0.2766(5) 0.1410(4) 0.7908(2) 0.039(2) Uani 1 1 d .
O27B O 0.5775(6) 0.1555(4) 0.7438(2) 0.046(2) Uani 1 1 d .
O30B O 0.0118(5) 0.1242(3) 0.6205(2) 0.036(2) Uani 1 1 d .
O31B O 0.0579(5) 0.2830(3) 0.5418(2) 0.0270(19) Uani 1 1 d .
O39B O -0.1876(5) 0.5614(4) 0.6013(2) 0.038(2) Uani 1 1 d .
O42B O -0.3913(5) 0.5810(4) 0.7178(2) 0.037(2) Uani 1 1 d .
O45B O 0.0827(5) 0.5423(3) 0.8065(2) 0.037(2) Uani 1 1 d .
O111 O 0.1106(5) 0.1448(3) 0.9568(2) 0.030(2) Uani 1 1 d .
O112 O -0.0366(5) 0.3117(3) 0.9915(2) 0.0269(19) Uani 1 1 d .
O113 O -0.2755(5) 0.1199(3) 0.8711(2) 0.0275(19) Uani 1 1 d .
O114 O 0.0731(5) -0.0202(3) 0.8702(2) 0.031(2) Uani 1 1 d .
O115 O -0.4268(5) 0.2871(3) 0.9070(2) 0.0272(19) Uani 1 1 d .
O116 O 0.1961(5) 0.0974(3) 0.8884(2) 0.030(2) Uani 1 1 d .
O117 O -0.2233(5) 0.3748(3) 0.9970(2) 0.0287(19) Uani 1 1 d .
O118 O -0.4021(5) 0.3967(3) 0.8874(2) 0.0248(18) Uani 1 1 d .
O119 O 0.1053(5) 0.2602(3) 0.9338(2) 0.031(2) Uani 1 1 d .
O120 O -0.1267(5) 0.1170(3) 0.9473(2) 0.0249(18) Uani 1 1 d .
O121 O -0.1175(5) 0.0774(3) 0.8197(2) 0.0276(19) Uani 1 1 d .
O122 O -0.4039(5) 0.3633(3) 0.9584(2) 0.0248(18) Uani 1 1 d .
O123 O -0.2650(5) 0.2710(3) 0.9794(2) 0.0211(17) Uani 1 1 d .
O124 O -0.3582(5) 0.4673(3) 0.9736(2) 0.0263(18) Uani 1 1 d .
O125 O -0.3078(5) 0.2338(3) 0.8437(2) 0.032(2) Uani 1 1 d .
O126 O -0.0834(5) 0.4168(3) 0.9567(2) 0.0235(18) Uani 1 1 d .
O127 O 0.6096(5) 0.0907(3) 0.6712(2) 0.0280(19) Uani 1 1 d .
O128 O 0.5431(5) 0.3444(3) 0.6039(2) 0.0236(18) Uani 1 1 d .
O129 O -0.1208(5) 0.0425(3) 0.8903(2) 0.0239(18) Uani 1 1 d .
O130 O -0.2985(5) 0.1907(3) 0.9345(2) 0.030(2) Uani 1 1 d .
O131 O -0.0808(5) 0.2048(3) 0.9832(2) 0.0256(18) Uani 1 1 d .
O132 O 0.0604(5) 0.0530(3) 0.9295(2) 0.0257(18) Uani 1 1 d .
O211 O 0.3635(5) -0.0428(3) 0.6977(2) 0.0284(19) Uani 1 1 d .
O212 O 0.5524(5) 0.2136(3) 0.6762(2) 0.0289(19) Uani 1 1 d .
O213 O 0.5132(5) 0.1742(3) 0.5408(2) 0.0245(18) Uani 1 1 d .
O214 O 0.1524(5) 0.0599(3) 0.6595(2) 0.0230(18) Uani 1 1 d .
O215 O 0.4714(5) 0.3611(3) 0.5079(2) 0.0221(17) Uani 1 1 d .
O216 O 0.2189(5) 0.0692(3) 0.5866(2) 0.0234(18) Uani 1 1 d .
O219 O 0.5975(5) 0.1222(3) 0.5984(2) 0.0267(19) Uani 1 1 d .
O220 O 0.4736(5) 0.0773(3) 0.7295(2) 0.0262(18) Uani 1 1 d .
O221 O 0.6476(5) 0.2287(3) 0.6063(2) 0.0247(18) Uani 1 1 d .
O222 O 0.5116(5) 0.0068(3) 0.6678(2) 0.0258(18) Uani 1 1 d .
O223 O 0.1420(5) 0.1906(3) 0.5871(2) 0.0248(18) Uani 1 1 d .
O224 O 0.2592(5) 0.2062(3) 0.5204(2) 0.0248(18) Uani 1 1 d .
O225 O 0.5822(5) 0.2722(3) 0.5427(2) 0.0258(19) Uani 1 1 d .
O226 O 0.4790(5) 0.0470(3) 0.5995(2) 0.0202(17) Uani 1 1 d .
O227 O 0.3337(5) -0.0040(3) 0.6294(2) 0.0254(18) Uani 1 1 d .
O228 O 0.2239(5) 0.3255(3) 0.5328(2) 0.0215(17) Uani 1 1 d .
O229 O 0.3744(5) 0.1095(3) 0.5505(2) 0.0233(18) Uani 1 1 d .
O230 O 0.4055(5) 0.2602(3) 0.5036(2) 0.0197(17) Uani 1 1 d .
O311 O -0.0275(5) 0.6370(3) 0.8542(2) 0.0259(19) Uani 1 1 d .
O312 O 0.2172(5) 0.6488(3) 0.57167(19) 0.0209(17) Uani 1 1 d .
O313 O 0.2362(5) 0.6910(3) 0.7094(2) 0.0258(18) Uani 1 1 d .
O314 O -0.3475(4) 0.6219(3) 0.7818(2) 0.0215(17) Uani 1 1 d .
O315 O -0.0054(5) 0.5868(3) 0.5894(2) 0.0254(18) Uani 1 1 d .
O316 O -0.2996(5) 0.7037(3) 0.8627(2) 0.0274(19) Uani 1 1 d .
O317 O -0.1541(5) 0.6761(3) 0.6230(2) 0.0232(18) Uani 1 1 d .
O318 O 0.1872(5) 0.6189(3) 0.7677(2) 0.0244(18) Uani 1 1 d .
O319 O 0.0580(5) 0.7115(3) 0.8108(2) 0.0241(18) Uani 1 1 d .
O320 O 0.0232(5) 0.6954(3) 0.5991(2) 0.0235(18) Uani 1 1 d .
O321 O 0.3129(4) 0.5997(3) 0.6611(2) 0.0234(18) Uani 1 1 d .
O322 O -0.1503(5) 0.7609(3) 0.75804(19) 0.0176(16) Uani 1 1 d .
O323 O -0.3321(4) 0.6947(3) 0.72356(19) 0.0198(17) Uani 1 1 d .
O324 O 0.0106(4) 0.7440(3) 0.66692(18) 0.0153(16) Uani 1 1 d .
O325 O -0.1792(5) 0.7387(3) 0.6889(2) 0.0202(17) Uani 1 1 d .
O326 O -0.2213(5) 0.6019(3) 0.6760(2) 0.0198(17) Uani 1 1 d .
O327 O -0.1370(5) 0.7380(3) 0.8300(2) 0.0208(17) Uani 1 1 d .
O328 O -0.3160(5) 0.7301(3) 0.7910(2) 0.0218(17) Uani 1 1 d .
O329 O 0.2016(5) 0.7028(3) 0.6394(2) 0.0244(18) Uani 1 1 d .
O330 O 0.0444(5) 0.7467(3) 0.7383(2) 0.0205(17) Uani 1 1 d .
Na1I Na -0.0570(11) 0.3364(7) 0.7250(5) 0.070(4) Uiso 0.40 1 d P
Na2I Na 0.1601(13) 0.2360(8) 0.7701(6) 0.078(5) Uiso 0.35 1 d P
Na3I Na -0.0052(15) 0.4279(10) 0.8109(6) 0.086(6) Uiso 0.33 1 d P
Na4I Na 0.3265(15) 0.4216(10) 0.7019(6) 0.075(6) Uiso 0.30 1 d P
Na5I Na 0.0095(18) 0.4000(12) 0.6343(8) 0.080(8) Uiso 0.25 1 d P
Na6I Na 0.232(2) 0.3379(14) 0.8267(9) 0.072(9) Uiso 0.20 1 d P
Na7I Na -0.090(2) 0.4237(14) 0.7902(9) 0.073(9) Uiso 0.20 1 d P
Na8I Na -0.094(3) 0.0560(17) 0.6212(12) 0.069(11) Uiso 0.17 1 d P
O1I O -0.0486(9) 0.5619(5) 0.4268(4) 0.066(4) Uani 0.80 1 d P
O2I O 0.0734(11) 0.3175(8) 0.8231(4) 0.062(5) Uani 0.60 1 d P
O3I O 0.3003(9) 0.2423(6) 0.7962(4) 0.062(5) Uani 0.65 1 d P
O4I O -0.3346(11) 0.4723(7) 0.8018(4) 0.056(5) Uani 0.60 1 d P
O5I O -0.0613(13) 0.3029(7) 0.7936(6) 0.067(6) Uani 0.50 1 d P
O6I O 0.1354(17) 0.4030(10) 0.6704(7) 0.069(7) Uiso 0.45 1 d P
O7I O 0.1240(16) 0.2922(10) 0.6986(7) 0.058(7) Uiso 0.40 1 d P
O8I O -0.057(2) 0.2187(14) 0.7244(9) 0.058(9) Uiso 0.30 1 d P
O9I O -0.0226(19) 0.4483(12) 0.7277(8) 0.060(8) Uiso 0.35 1 d P
O10I O 0.232(2) 0.2989(16) 0.7135(11) 0.080(11) Uiso 0.30 1 d P
O11I O -0.227(3) 0.345(2) 0.7503(14) 0.057(13) Uiso 0.20 1 d P
O12I O -0.047(2) 0.3239(15) 0.6623(10) 0.049(10) Uiso 0.25 1 d P
O13I O 0.108(2) 0.4549(16) 0.7530(10) 0.050(10) Uiso 0.25 1 d P
Na1 Na 0.3143(3) 0.4580(2) 0.42369(15) 0.0488(14) Uani 1 1 d .
Na2 Na -0.2035(5) -0.0983(4) 0.8343(3) 0.066(2) Uani 0.75 1 d P
Na3 Na -0.4150(5) -0.1069(4) 0.7884(2) 0.068(2) Uani 0.75 1 d P
Na4 Na -0.1138(5) -0.1299(4) 0.7073(2) 0.065(2) Uani 0.75 1 d P
Na5 Na -0.2779(7) 0.2069(5) 1.0856(3) 0.044(3) Uani 0.50 1 d P
Na6 Na 0.7743(6) 0.1792(4) 0.4705(3) 0.067(3) Uiso 0.65 1 d P
Na7 Na -0.4341(6) 0.3908(4) 1.0404(2) 0.052(2) Uani 0.60 1 d P
Na8 Na 0.0467(6) 0.6053(4) 0.4655(3) 0.062(2) Uiso 0.65 1 d P
Na9 Na 0.0478(8) -0.0844(5) 0.7433(4) 0.027(3) Uiso 0.35 1 d P
Na10 Na -0.6838(8) 0.4732(5) 0.9268(3) 0.061(3) Uani 0.50 1 d P
Na11 Na 0.7565(8) -0.0437(5) 0.5497(3) 0.052(3) Uani 0.50 1 d P
Na12 Na -0.2739(7) -0.0241(5) 0.9793(3) 0.059(3) Uani 0.55 1 d P
Na13 Na 0.0806(7) 0.7278(6) 0.4803(3) 0.075(4) Uani 0.55 1 d P
Na14 Na -0.9931(8) 0.5055(5) 0.8925(4) 0.077(4) Uani 0.50 1 d P
Na15 Na -0.6278(7) 0.7319(6) 0.8105(3) 0.054(4) Uani 0.45 1 d P
Na16 Na -0.7445(9) 0.2571(6) 1.0290(4) 0.076(4) Uani 0.50 1 d P
Na17 Na 0.5890(9) 0.1336(6) 0.4302(4) 0.065(4) Uiso 0.45 1 d P
Na18 Na 0.5321(8) 0.5214(5) 0.6837(4) 0.066(3) Uiso 0.50 1 d P
Na19 Na -0.8719(10) 0.8524(6) 0.8240(4) 0.074(4) Uiso 0.45 1 d P
Na20 Na 0.5501(10) 0.1749(7) 0.4206(4) 0.038(3) Uiso 0.35 1 d P
Na21 Na 0.4362(9) 0.1411(7) 0.8548(4) 0.065(4) Uani 0.45 1 d P
Na22 Na -0.4821(11) 0.1982(7) 1.0382(5) 0.073(5) Uiso 0.40 1 d P
Na23 Na -0.1901(10) 0.3401(6) 1.1007(4) 0.043(4) Uiso 0.35 1 d P
Na24 Na -0.1228(10) 0.1757(7) 0.6787(4) 0.086(5) Uani 0.45 1 d P
Na25 Na -0.4552(10) 0.4227(9) 1.1347(4) 0.083(6) Uani 0.40 1 d P
Na26 Na 0.3129(10) 0.3081(7) 0.4031(5) 0.069(5) Uani 0.40 1 d P
Na27 Na -0.1507(11) 0.0272(7) 0.7476(5) 0.061(5) Uiso 0.35 1 d P
Na28 Na -0.1235(12) -0.1779(8) 0.9184(5) 0.065(5) Uiso 0.35 1 d P
Na29 Na -0.0714(17) 0.5653(11) 0.9395(7) 0.071(7) Uiso 0.25 1 d P
Na30 Na 0.5623(12) 0.3036(9) 0.3154(5) 0.065(5) Uiso 0.35 1 d P
Na31 Na 0.2446(13) 0.3226(9) 0.9923(6) 0.073(6) Uiso 0.33 1 d P
Na32 Na -0.171(2) 0.1846(16) 0.6162(10) 0.087(11) Uiso 0.20 1 d P
Na33 Na 0.1631(18) 0.2020(12) 0.4759(8) 0.077(8) Uiso 0.25 1 d P
Na34 Na -0.108(2) 0.5228(15) 0.4766(10) 0.056(9) Uiso 0.17 1 d P
Na35 Na 0.514(2) 0.1238(15) 0.9919(10) 0.079(10) Uiso 0.20 1 d P
Na36 Na -0.103(3) 0.0727(17) 0.5919(12) 0.061(10) Uiso 0.16 1 d P
Na37 Na 0.211(3) 0.8550(16) 0.7307(10) 0.077(10) Uiso 0.20 1 d P
Na38 Na -0.272(3) 0.4408(17) 0.7351(11) 0.057(10) Uiso 0.15 1 d P
Na39 Na 0.020(3) 0.1220(16) 0.4877(11) 0.067(10) Uiso 0.17 1 d P
Na40 Na -0.5009(19) -0.1416(11) 0.7901(7) 0.062(7) Uiso 0.25 1 d P
Na41 Na -0.0251(18) 0.6878(12) 0.9462(8) 0.074(7) Uiso 0.25 1 d P
Na42 Na -0.3139(17) 0.1460(11) 1.0874(7) 0.065(7) Uiso 0.25 1 d P
Na43 Na 0.463(2) 0.1365(13) 0.9627(9) 0.063(8) Uiso 0.20 1 d P
Na44 Na -0.5418(19) 0.1538(12) 1.0812(8) 0.063(8) Uiso 0.25 1 d P
Na45 Na -0.016(2) -0.1594(15) 0.9110(10) 0.079(10) Uiso 0.20 1 d P
Na46 Na 0.5173(17) 0.1342(12) 0.8807(8) 0.060(7) Uiso 0.25 1 d P
Na47 Na -0.055(2) 0.7760(15) 0.5332(10) 0.073(10) Uiso 0.30 1 d P
Na48 Na 0.542(3) 0.2387(18) 0.7951(12) 0.063(11) Uiso 0.15 1 d P
Na49 Na 0.371(2) 0.1017(15) 0.8215(10) 0.079(11) Uiso 0.25 1 d P
Na50 Na 0.196(2) 0.4059(12) 0.6838(8) 0.082(8) Uiso 0.25 1 d P
Na51 Na 0.5997(11) -0.0655(7) 0.5596(5) 0.056(4) Uiso 0.35 1 d P
O1W O 0.1815(7) 0.5113(4) 0.4751(3) 0.040(3) Uani 0.85 1 d P
O2W O 0.4568(5) 0.4547(3) 0.4497(2) 0.0288(19) Uani 1 1 d .
O3W O -0.2663(6) -0.0714(4) 0.7771(3) 0.050(3) Uani 1 1 d .
O4W O -0.3343(6) -0.1566(4) 0.8376(3) 0.047(2) Uani 1 1 d .
O5W O -0.5059(7) 0.1272(5) 1.0929(3) 0.041(3) Uani 0.75 1 d P
O6W O -0.1901(7) 0.0299(4) 1.0162(3) 0.052(3) Uani 0.90 1 d P
O7W O 0.5035(7) 0.1113(5) 0.3830(3) 0.021(3) Uani 0.65 1 d P
O8W O 0.8648(9) 0.1980(5) 0.4113(3) 0.067(4) Uani 0.85 1 d P
O9W O 0.6229(7) 0.0249(5) 0.5238(3) 0.046(3) Uani 0.85 1 d P
O10W O -0.0494(7) 0.2523(5) 1.1105(3) 0.041(3) Uani 0.80 1 d P
O11W O -0.1029(9) -0.0640(6) 0.9390(3) 0.064(4) Uani 0.80 1 d P
O12W O -0.2950(7) -0.0886(5) 0.7171(4) 0.047(3) Uani 0.75 1 d P
O14W O 0.6132(9) 0.2430(6) 0.4584(3) 0.060(4) Uani 0.75 1 d P
O15W O -0.0139(13) 0.7849(9) 0.5349(5) 0.077(6) Uani 0.70 1 d P
O16W O 0.5376(8) 0.2134(4) 0.3558(3) 0.044(3) Uani 0.80 1 d P
O17W O -0.7586(13) 0.7428(8) 0.7907(5) 0.045(5) Uani 0.55 1 d P
O18W O 0.0307(7) -0.0894(5) 0.6844(4) 0.033(3) Uani 0.65 1 d P
O19W O 0.4409(8) 0.4660(5) 0.6529(4) 0.064(4) Uani 0.75 1 d P
O20W O -0.4228(9) 0.2666(6) 1.0803(4) 0.025(4) Uiso 0.50 1 d P
O21W O -0.2823(9) 0.2919(6) 1.1361(4) 0.028(3) Uiso 0.55 1 d P
O22W O -0.2890(9) 0.1566(6) 1.0258(3) 0.063(4) Uani 0.75 1 d P
O23W O -0.0990(8) -0.0779(5) 0.7656(3) 0.027(3) Uiso 0.65 1 d P
O24W O 0.4057(15) 0.3830(8) 0.3751(5) 0.087(6) Uani 0.65 1 d P
O25W O 0.3196(9) 0.5528(5) 0.3916(5) 0.066(5) Uani 0.70 1 d P
O26W O -0.5458(9) -0.0303(6) 0.8252(4) 0.061(4) Uani 0.70 1 d P
O27W O -0.0792(8) 0.5875(5) 0.5133(4) 0.045(3) Uiso 0.70 1 d P
O28W O 0.3420(12) 0.1350(9) 0.8094(5) 0.079(5) Uani 0.70 1 d P
O29W O -0.5639(9) 0.6210(6) 0.7916(3) 0.054(4) Uani 0.70 1 d P
O30W O -0.3350(8) 0.3473(5) 1.0835(4) 0.037(3) Uani 0.65 1 d P
O31W O 0.6910(10) 0.1732(7) 0.3784(4) 0.054(4) Uani 0.65 1 d P
O32W O -0.3166(8) -0.0010(5) 0.8619(3) 0.029(3) Uiso 0.65 1 d P
O33W O 0.8353(9) -0.1070(6) 0.4904(4) 0.047(4) Uiso 0.65 1 d P
O34W O 0.4082(10) 0.0421(7) 0.8995(4) 0.054(4) Uiso 0.60 1 d P
O35W O 0.0471(10) 0.6263(7) 0.9394(4) 0.054(4) Uiso 0.60 1 d P
O36W O -0.0258(9) 0.1188(8) 0.7274(4) 0.066(5) Uani 0.60 1 d P
O37W O -0.8970(11) 0.2196(7) 1.0254(5) 0.051(5) Uani 0.60 1 d P
O38W O 0.4752(14) 0.2526(8) 0.4188(5) 0.062(5) Uani 0.55 1 d P
O39W O -0.2224(10) 0.1395(7) 0.6445(5) 0.045(4) Uiso 0.55 1 d P
O40W O -0.1643(13) 0.2672(8) 0.6370(6) 0.071(6) Uiso 0.55 1 d P
O41W O -0.5595(13) -0.1564(9) 0.7969(5) 0.055(6) Uani 0.50 1 d P
O42W O -0.1347(16) 0.1503(10) 1.0796(8) 0.073(7) Uani 0.50 1 d P
O43W O 0.4785(14) 0.2218(8) 0.8125(6) 0.055(5) Uiso 0.50 1 d P
O44W O 0.5077(11) 0.0436(8) 0.8518(5) 0.046(5) Uani 0.50 1 d P
O45W O 0.5204(11) 0.1704(9) 0.8966(6) 0.058(6) Uani 0.50 1 d P
O46W O 0.8381(15) 0.0352(10) 0.5421(7) 0.084(7) Uiso 0.50 1 d P
O47W O 0.8837(12) -0.0906(8) 0.5810(5) 0.052(5) Uiso 0.50 1 d P
O48W O -0.5936(14) 0.2593(8) 1.0533(6) 0.053(5) Uiso 0.50 1 d P
O49W O -0.1626(12) -0.1469(8) 0.8927(5) 0.058(5) Uiso 0.60 1 d P
O50W O -0.2402(15) 0.4199(9) 1.0834(6) 0.064(6) Uiso 0.50 1 d P
O51W O -0.8923(9) 0.4956(6) 0.9438(4) 0.059(4) Uiso 0.70 1 d P
O52W O -0.6382(12) 0.3867(8) 0.9832(5) 0.049(5) Uiso 0.50 1 d P
O53W O 0.9290(12) 0.0912(8) 0.4746(5) 0.048(5) Uiso 0.50 1 d P
O54W O -0.2614(14) 0.2150(9) 0.7226(6) 0.059(6) Uiso 0.45 1 d P
O55W O 0.5360(12) 0.2561(8) 0.2450(5) 0.047(5) Uiso 0.50 1 d P
O56W O 0.0771(16) 0.8246(10) 0.4481(7) 0.076(7) Uiso 0.45 1 d P
O57W O -0.2670(14) -0.1229(10) 1.0022(6) 0.068(6) Uiso 0.50 1 d P
O58W O 0.2326(13) 0.2502(8) 0.4446(5) 0.046(5) Uiso 0.50 1 d P
O59W O 0.6760(15) -0.1215(10) 0.5714(6) 0.065(6) Uiso 0.50 1 d P
O60W O -0.4388(14) 0.0118(9) 1.0330(6) 0.059(6) Uiso 0.45 1 d P
O61W O -0.3634(13) 0.1424(8) 1.1253(6) 0.043(5) Uiso 0.45 1 d P
O63W O 0.3815(15) 0.2920(11) 0.3491(7) 0.066(7) Uiso 0.45 1 d P
O64W O 0.1792(15) 0.6526(10) 0.4372(6) 0.064(6) Uiso 0.45 1 d P
O65W O 0.0330(18) -0.0998(12) 0.6391(8) 0.051(7) Uiso 0.35 1 d P
O66W O -0.7982(19) 0.4570(12) 0.8967(8) 0.083(9) Uiso 0.40 1 d P
O67W O -0.3470(18) -0.0501(12) 0.9288(8) 0.075(8) Uiso 0.40 1 d P
O68W O -0.8660(17) 0.3857(10) 1.0339(7) 0.046(6) Uiso 0.40 1 d P
O69W O -0.5841(14) 0.4648(9) 0.8612(6) 0.041(5) Uiso 0.40 1 d P
O70W O 0.718(3) 0.1686(14) 0.2711(9) 0.092(10) Uiso 0.40 1 d P
O71W O -0.7099(16) 0.1560(11) 1.0504(7) 0.062(7) Uiso 0.40 1 d P
O72W O 0.4054(19) 0.2497(12) 0.4158(8) 0.062(8) Uiso 0.40 1 d P
O73W O 0.3741(14) 0.2445(10) 0.3477(6) 0.038(5) Uiso 0.40 1 d P
O74W O 0.6302(18) 0.1667(11) 0.2913(7) 0.044(7) Uiso 0.35 1 d P
O75W O 0.7023(17) 0.1094(11) 0.4630(7) 0.049(7) Uiso 0.35 1 d P
O76W O -0.2506(14) 0.0036(9) 0.6960(6) 0.070(6) Uiso 0.50 1 d P
O77W O -0.9009(14) 0.4447(9) 0.8471(6) 0.069(6) Uiso 0.50 1 d P
O78W O -0.1939(18) -0.1200(12) 0.8714(9) 0.094(8) Uiso 0.50 1 d P
O79W O -0.6790(18) 0.2602(12) 0.9683(8) 0.055(7) Uiso 0.35 1 d P
O80W O -0.180(2) 0.4306(16) 0.6704(11) 0.079(11) Uiso 0.30 1 d P
O81W O 0.179(2) 0.2904(15) 0.4520(9) 0.059(9) Uiso 0.30 1 d P
O82W O 0.1451(19) 0.2434(12) 1.0164(8) 0.053(8) Uiso 0.40 1 d P
O83W O 0.4328(17) 0.4118(11) 0.3680(8) 0.051(7) Uiso 0.45 1 d P
O84W O -0.627(3) 0.3636(17) 0.9395(12) 0.064(11) Uiso 0.25 1 d P
O85W O 0.264(3) 0.4489(18) 0.7861(12) 0.071(12) Uiso 0.25 1 d P
O86W O -0.3150(18) 0.4237(10) 1.0845(7) 0.055(7) Uiso 0.40 1 d P
O87W O -0.3285(13) 0.1586(9) 1.1563(6) 0.063(6) Uiso 0.50 1 d P
O88W O 0.5222(17) 0.1652(11) 0.2988(7) 0.063(7) Uiso 0.40 1 d P
O89W O 0.7471(19) 0.0396(12) 0.7383(8) 0.059(8) Uiso 0.35 1 d P
O90W O -0.7943(17) 0.3734(10) 1.0211(7) 0.051(6) Uiso 0.40 1 d P
O91W O 0.405(2) 0.1959(15) 0.8467(9) 0.031(8) Uiso 0.25 1 d P
O92W O 0.5668(18) 0.0706(11) 0.8110(8) 0.066(7) Uiso 0.45 1 d P
O93W O -0.127(2) 0.1489(14) 1.1046(9) 0.062(9) Uiso 0.40 1 d P
O94W O 0.649(2) 0.2133(15) 0.3631(10) 0.074(10) Uiso 0.35 1 d P
O95W O -0.645(3) 0.2734(19) 0.9362(14) 0.077(13) Uiso 0.25 1 d P
O96W O -0.761(2) 0.7600(12) 0.7757(8) 0.024(7) Uiso 0.35 1 d P
O97W O 0.499(3) 0.5944(19) 0.6727(13) 0.046(12) Uiso 0.20 1 d P
O98W O -0.020(2) -0.0819(14) 0.6182(10) 0.057(9) Uiso 0.30 1 d P
O99W O 0.128(2) 0.6188(15) 0.4323(10) 0.067(10) Uiso 0.30 1 d P
K1 K 0.7825(8) 0.2679(5) 0.4952(3) 0.065(3) Uiso 0.30 1 d P
K2 K 0.6028(14) 0.0511(9) 0.7920(6) 0.089(6) Uiso 0.25 1 d P
K3 K -0.3102(10) -0.1117(6) 0.6620(4) 0.064(4) Uiso 0.25 1 d P
K4 K 0.0000 0.5000 1.0000 0.064(4) Uiso 0.33 2 d SP
K5 K 0.1146(17) -0.0134(11) 0.5775(7) 0.071(7) Uiso 0.15 1 d P
K6 K -0.0458(17) 0.0241(11) 0.6785(7) 0.070(7) Uiso 0.15 1 d P
K7 K -0.6532(19) 0.2691(11) 1.0429(8) 0.068(7) Uiso 0.15 1 d P
K8 K -0.0351(18) -0.0390(12) 0.6453(8) 0.078(8) Uiso 0.15 1 d P
K9 K 0.602(2) 0.2589(17) 0.3144(10) 0.085(10) Uiso 0.13 1 d P
K10 K 0.711(2) -0.1577(16) 0.5732(9) 0.071(9) Uiso 0.13 1 d P
K11 K -0.270(2) -0.0760(17) 1.0089(10) 0.075(9) Uiso 0.12 1 d P
K12 K -0.495(4) 0.468(2) 0.7612(15) 0.057(14) Uiso 0.07 1 d P

loop_
_atom_site_aniso_label
_atom_site_aniso_U_11
_atom_site_aniso_U_22
_atom_site_aniso_U_33
_atom_site_aniso_U_23
_atom_site_aniso_U_13
_atom_site_aniso_U_12
W1M 0.0331(3) 0.0260(3) 0.0205(3) -0.0011(2) 0.0006(2) -0.0076(2)
W2M 0.0261(3) 0.0222(3) 0.0266(3) 0.0025(2) 0.0002(2) -0.0048(2)
W3M 0.0303(3) 0.0204(3) 0.0184(3) -0.0033(2) 0.0042(2) -0.0109(2)
O1M 0.028(5) 0.061(6) 0.033(5) -0.023(5) 0.004(4) -0.013(4)
O2M 0.031(5) 0.037(5) 0.040(6) -0.001(4) -0.006(4) -0.019(4)
O4M 0.037(5) 0.045(5) 0.025(5) 0.010(4) -0.012(4) -0.026(4)
O1L 0.035(5) 0.033(5) 0.033(5) -0.002(4) 0.000(4) -0.007(4)
O2L 0.047(5) 0.017(4) 0.039(6) -0.002(4) -0.007(4) -0.005(4)
O3L 0.029(4) 0.026(5) 0.031(5) 0.006(4) -0.004(4) -0.014(3)
O12M 0.030(4) 0.040(5) 0.017(4) 0.008(4) -0.015(4) -0.012(4)
O13M 0.023(4) 0.035(5) 0.030(5) 0.005(4) -0.005(4) -0.010(3)
O14M 0.006(3) 0.009(4) 0.015(4) 0.003(3) -0.004(3) 0.002(3)
O21M 0.029(4) 0.027(5) 0.024(5) -0.007(4) -0.001(4) -0.009(3)
O22M 0.024(4) 0.030(5) 0.022(5) -0.003(4) 0.002(3) -0.008(3)
O23M 0.027(4) 0.025(4) 0.018(4) 0.003(4) -0.005(3) -0.003(3)
O24M 0.023(4) 0.034(5) 0.013(4) 0.009(4) -0.002(3) -0.008(3)
O31M 0.024(4) 0.028(5) 0.019(4) -0.004(4) 0.000(3) -0.007(3)
O32M 0.019(4) 0.022(4) 0.023(5) -0.002(4) -0.002(3) -0.009(3)
O33M 0.028(4) 0.023(4) 0.031(5) -0.007(4) -0.002(4) -0.015(3)
O34M 0.017(4) 0.023(4) 0.016(4) -0.011(3) -0.009(3) 0.000(3)
W11 0.0330(3) 0.0279(3) 0.0237(3) -0.0048(2) -0.0102(2) -0.0046(2)
W12 0.0250(2) 0.0230(3) 0.0275(3) -0.0022(2) -0.0047(2) -0.0056(2)
W13 0.0280(3) 0.0344(3) 0.0246(3) -0.0041(2) -0.0092(2) -0.0071(2)
W14 0.0251(3) 0.0283(3) 0.0262(3) 0.0021(2) -0.0008(2) -0.0115(2)
W15 0.0310(3) 0.0344(3) 0.0161(3) -0.0002(2) -0.0032(2) -0.0092(2)
W16 0.0265(3) 0.0335(3) 0.0243(3) -0.0045(2) -0.0070(2) -0.0107(2)
W17 0.0237(3) 0.0382(3) 0.0335(3) -0.0103(3) -0.0022(2) -0.0093(2)
W18 0.0329(3) 0.0349(3) 0.0198(3) 0.0010(2) -0.0042(2) -0.0081(2)
W19 0.0272(3) 0.0277(3) 0.0281(3) 0.0028(2) -0.0009(2) -0.0134(2)
W20 0.0267(3) 0.0326(3) 0.0241(3) -0.0054(2) -0.0067(2) -0.0094(2)
W21 0.0191(2) 0.0293(3) 0.0236(3) 0.0084(2) -0.0031(2) -0.0034(2)
W22 0.0256(3) 0.0220(3) 0.0376(3) -0.0059(2) -0.0009(2) -0.0091(2)
W24 0.0336(3) 0.0280(3) 0.0281(3) -0.0042(2) -0.0068(2) -0.0026(2)
W25 0.0370(3) 0.0222(3) 0.0252(3) 0.0080(2) -0.0088(2) -0.0146(2)
W26 0.0220(2) 0.0243(3) 0.0251(3) 0.0111(2) -0.0048(2) -0.0021(2)
W27 0.0272(3) 0.0361(3) 0.0244(3) 0.0084(2) -0.0134(2) -0.0116(2)
W28 0.0202(2) 0.0270(3) 0.0244(3) 0.0078(2) -0.0006(2) 0.0014(2)
W29 0.0336(3) 0.0165(3) 0.0198(3) -0.0022(2) -0.0021(2) -0.0063(2)
W30 0.0241(2) 0.0261(3) 0.0257(3) 0.0022(2) -0.0068(2) -0.0088(2)
W31 0.0204(2) 0.0208(3) 0.0212(3) -0.0001(2) -0.0069(2) -0.00464(19)
W32 0.0258(2) 0.0160(2) 0.0171(3) -0.0016(2) -0.0024(2) -0.00378(19)
W33 0.0300(3) 0.0344(3) 0.0260(3) 0.0075(2) -0.0143(2) -0.0150(2)
W34 0.0221(2) 0.0273(3) 0.0276(3) 0.0101(2) -0.0081(2) -0.0110(2)
W35 0.0267(2) 0.0152(2) 0.0174(3) 0.0022(2) -0.0073(2) -0.00576(19)
W36 0.0281(3) 0.0329(3) 0.0155(3) -0.0053(2) -0.0001(2) -0.0066(2)
W37 0.0207(2) 0.0247(3) 0.0230(3) -0.0090(2) 0.0049(2) -0.00954(19)
W38 0.0280(3) 0.0203(3) 0.0177(3) 0.0003(2) -0.0065(2) -0.00226(19)
W39 0.0200(2) 0.0272(3) 0.0216(3) -0.0076(2) -0.0065(2) -0.00420(19)
W40 0.0223(2) 0.0168(2) 0.0221(3) -0.0057(2) 0.0017(2) -0.00757(18)
W41 0.0162(2) 0.0259(3) 0.0249(3) -0.0076(2) -0.0047(2) -0.00444(19)
W42 0.0178(2) 0.0273(3) 0.0236(3) -0.0049(2) -0.0051(2) -0.00753(19)
W43 0.0206(2) 0.0192(3) 0.0208(3) -0.0003(2) -0.0077(2) 0.00006(18)
W44 0.0191(2) 0.0171(2) 0.0178(3) -0.0031(2) -0.00315(19) -0.00500(18)
W45 0.0202(2) 0.0248(3) 0.0220(3) -0.0009(2) -0.0091(2) -0.00339(19)
W46 0.0227(2) 0.0308(3) 0.0146(3) -0.0004(2) -0.0033(2) -0.0097(2)
W47 0.0175(2) 0.0357(3) 0.0181(3) -0.0015(2) -0.0020(2) -0.0061(2)
Se1 0.0223(6) 0.0237(6) 0.0165(6) -0.0002(5) -0.0037(5) -0.0086(5)
Se2 0.0221(6) 0.0229(6) 0.0181(7) -0.0021(5) -0.0014(5) -0.0089(5)
Se3 0.0197(5) 0.0162(6) 0.0161(6) 0.0020(5) -0.0039(5) -0.0050(4)
Se4 0.0183(5) 0.0179(6) 0.0167(6) 0.0017(5) -0.0055(5) -0.0053(4)
Se5 0.0141(5) 0.0167(6) 0.0181(6) -0.0036(5) -0.0026(4) -0.0045(4)
Se6 0.0160(5) 0.0168(6) 0.0167(6) 0.0005(5) -0.0044(4) -0.0048(4)
O11S 0.018(4) 0.028(4) 0.026(5) -0.011(4) -0.005(3) -0.010(3)
O12S 0.025(4) 0.021(4) 0.014(4) 0.000(3) -0.005(3) -0.003(3)
O14S 0.030(4) 0.014(4) 0.014(4) 0.003(3) -0.005(3) -0.003(3)
O21S 0.029(4) 0.025(4) 0.015(4) -0.004(3) -0.008(3) -0.008(3)
O22S 0.024(4) 0.024(4) 0.018(4) -0.002(4) -0.005(3) -0.002(3)
O23S 0.028(4) 0.025(4) 0.021(5) -0.001(4) 0.001(3) -0.008(3)
O31S 0.020(4) 0.022(4) 0.016(4) 0.005(3) -0.010(3) -0.003(3)
O32S 0.021(4) 0.010(4) 0.014(4) 0.000(3) -0.001(3) -0.008(3)
O33S 0.018(4) 0.028(4) 0.014(4) 0.014(3) -0.001(3) -0.007(3)
O41S 0.021(4) 0.022(4) 0.022(4) 0.001(3) -0.012(3) -0.011(3)
O42S 0.024(4) 0.016(4) 0.019(4) 0.007(3) -0.016(3) -0.009(3)
O43S 0.018(4) 0.019(4) 0.020(4) 0.001(3) -0.004(3) -0.002(3)
O51S 0.012(3) 0.023(4) 0.019(4) -0.009(3) -0.003(3) -0.001(3)
O52S 0.025(4) 0.023(4) 0.020(4) -0.007(4) 0.000(3) -0.011(3)
O53S 0.013(3) 0.020(4) 0.019(4) -0.001(3) -0.001(3) -0.008(3)
O61S 0.020(4) 0.040(5) 0.014(4) 0.001(4) -0.004(3) -0.011(3)
O62S 0.014(3) 0.023(4) 0.012(4) -0.004(3) -0.003(3) -0.004(3)
O63S 0.019(4) 0.021(4) 0.013(4) 0.000(3) -0.004(3) -0.004(3)
O11 0.041(5) 0.020(4) 0.030(5) -0.007(4) -0.014(4) -0.006(3)
O12 0.025(4) 0.032(5) 0.026(5) 0.002(4) -0.001(4) 0.000(3)
O13 0.040(5) 0.049(6) 0.037(6) -0.015(5) -0.018(4) 0.007(4)
O14 0.037(5) 0.027(5) 0.040(6) -0.003(4) 0.008(4) -0.014(4)
O15 0.038(5) 0.035(5) 0.019(5) 0.004(4) -0.002(4) -0.002(4)
O18 0.057(5) 0.022(5) 0.017(5) 0.004(4) -0.001(4) -0.003(4)
O19 0.032(5) 0.034(5) 0.033(5) -0.009(4) 0.012(4) -0.015(4)
O21 0.014(4) 0.038(5) 0.035(5) 0.027(4) 0.002(3) -0.003(3)
O22 0.042(5) 0.040(5) 0.038(6) -0.008(4) 0.002(4) -0.018(4)
O24 0.044(5) 0.037(5) 0.036(6) -0.011(4) -0.008(4) 0.012(4)
O25 0.057(6) 0.033(5) 0.037(6) 0.011(4) -0.007(4) -0.030(4)
O26 0.030(4) 0.024(5) 0.024(5) 0.010(4) -0.005(4) 0.005(3)
O28 0.021(4) 0.034(5) 0.040(6) 0.021(4) 0.007(4) 0.008(3)
O29 0.054(5) 0.013(4) 0.027(5) -0.002(4) 0.001(4) -0.002(4)
O32 0.037(5) 0.023(4) 0.020(5) -0.003(4) -0.003(4) -0.004(3)
O33 0.043(5) 0.032(5) 0.046(6) 0.008(4) -0.020(4) -0.016(4)
O34 0.026(4) 0.026(5) 0.041(6) 0.008(4) -0.007(4) -0.003(3)
O35 0.036(4) 0.027(4) 0.009(4) 0.003(3) -0.006(3) -0.009(3)
O36 0.037(5) 0.036(5) 0.022(5) -0.004(4) -0.007(4) -0.012(4)
O37 0.030(4) 0.037(5) 0.032(5) -0.013(4) 0.004(4) -0.014(4)
O38 0.030(4) 0.027(5) 0.018(5) 0.004(4) 0.003(3) -0.001(3)
O40 0.039(5) 0.023(4) 0.027(5) -0.007(4) 0.014(4) -0.019(4)
O41 0.027(4) 0.052(6) 0.034(5) -0.013(4) -0.010(4) -0.008(4)
O43 0.029(4) 0.028(5) 0.018(5) -0.002(4) -0.004(3) 0.009(3)
O44 0.032(4) 0.014(4) 0.021(5) -0.003(3) 0.003(3) -0.004(3)
O46 0.030(4) 0.039(5) 0.027(5) -0.010(4) -0.007(4) -0.012(4)
O47 0.015(4) 0.051(5) 0.027(5) -0.005(4) -0.001(3) -0.008(4)
O13A 0.094(7) 0.042(5) 0.008(4) 0.009(4) -0.016(4) -0.046(5)
O16A 0.028(4) 0.039(5) 0.037(6) 0.001(4) -0.001(4) -0.015(4)
O17A 0.048(5) 0.048(6) 0.022(5) 0.005(4) 0.002(4) -0.015(4)
O20A 0.047(5) 0.035(5) 0.035(5) -0.001(4) -0.016(4) -0.014(4)
O27A 0.026(4) 0.037(5) 0.028(5) 0.004(4) -0.003(4) -0.004(4)
O30A 0.040(5) 0.034(5) 0.022(5) -0.002(4) -0.004(4) 0.000(4)
O31A 0.021(4) 0.018(4) 0.033(5) 0.000(4) -0.003(3) 0.002(3)
O33A 0.051(5) 0.041(5) 0.025(5) 0.004(4) -0.007(4) -0.016(4)
O39A 0.027(4) 0.027(5) 0.025(5) -0.013(4) -0.001(3) -0.009(3)
O41A 0.028(4) 0.021(4) 0.034(5) -0.002(4) -0.007(4) -0.002(3)
O42A 0.030(4) 0.029(5) 0.039(5) -0.010(4) -0.008(4) -0.006(4)
O45A 0.029(4) 0.048(5) 0.032(5) 0.003(4) -0.014(4) -0.012(4)
O16B 0.034(5) 0.041(5) 0.037(5) -0.011(4) -0.011(4) -0.014(4)
O17B 0.029(5) 0.050(6) 0.065(7) -0.009(5) -0.006(4) -0.006(4)
O20B 0.031(5) 0.047(5) 0.049(6) -0.006(5) -0.028(4) -0.011(4)
O27B 0.037(5) 0.074(7) 0.043(6) 0.013(5) -0.027(4) -0.028(5)
O30B 0.026(4) 0.041(5) 0.043(6) 0.018(4) -0.013(4) -0.012(4)
O31B 0.022(4) 0.033(5) 0.029(5) 0.001(4) -0.003(3) -0.013(3)
O39B 0.029(5) 0.050(6) 0.039(6) -0.013(5) -0.013(4) -0.009(4)
O42B 0.021(4) 0.059(6) 0.030(5) -0.013(4) 0.002(4) -0.013(4)
O45B 0.036(5) 0.031(5) 0.047(6) 0.009(4) -0.022(4) -0.008(4)
O111 0.029(4) 0.025(5) 0.029(5) -0.003(4) -0.005(4) 0.007(3)
O112 0.038(5) 0.018(4) 0.020(5) 0.000(4) -0.010(4) 0.004(3)
O113 0.028(4) 0.023(4) 0.034(5) -0.002(4) -0.006(4) -0.011(3)
O114 0.027(4) 0.040(5) 0.024(5) -0.003(4) 0.004(4) -0.012(4)
O115 0.023(4) 0.026(5) 0.033(5) -0.008(4) -0.003(4) -0.010(3)
O116 0.035(5) 0.027(5) 0.017(5) -0.005(4) -0.005(4) 0.010(3)
O117 0.031(4) 0.024(5) 0.029(5) -0.005(4) -0.003(4) -0.005(3)
O118 0.028(4) 0.030(5) 0.019(5) 0.003(4) -0.004(3) -0.013(3)
O119 0.026(4) 0.033(5) 0.034(5) -0.010(4) -0.002(4) -0.010(4)
O120 0.023(4) 0.022(4) 0.028(5) 0.002(4) -0.003(3) -0.004(3)
O121 0.030(4) 0.036(5) 0.020(5) -0.010(4) -0.006(4) -0.012(4)
O122 0.035(4) 0.019(4) 0.024(5) 0.001(4) -0.011(4) -0.008(3)
O123 0.019(4) 0.017(4) 0.026(5) -0.005(3) 0.006(3) -0.010(3)
O124 0.040(5) 0.025(4) 0.016(4) 0.006(4) -0.007(4) -0.011(4)
O125 0.038(5) 0.029(5) 0.031(5) -0.007(4) -0.009(4) -0.009(4)
O126 0.024(4) 0.029(5) 0.018(4) -0.003(4) -0.010(3) -0.003(3)
O127 0.021(4) 0.038(5) 0.023(5) 0.016(4) -0.004(3) -0.007(3)
O128 0.029(4) 0.030(5) 0.018(4) 0.005(4) -0.013(3) -0.014(3)
O129 0.021(4) 0.028(5) 0.021(5) -0.005(4) 0.004(3) -0.007(3)
O130 0.037(5) 0.022(5) 0.031(5) -0.010(4) -0.009(4) -0.007(3)
O131 0.033(4) 0.025(4) 0.017(4) -0.002(4) -0.007(4) -0.002(3)
O132 0.038(5) 0.018(4) 0.021(5) 0.002(4) -0.005(4) -0.007(3)
O211 0.032(4) 0.018(4) 0.031(5) 0.004(4) 0.001(4) -0.004(3)
O212 0.025(4) 0.043(5) 0.024(5) 0.005(4) -0.010(4) -0.015(4)
O213 0.024(4) 0.021(4) 0.024(5) -0.002(4) 0.000(3) -0.001(3)
O214 0.023(4) 0.027(4) 0.021(5) 0.000(4) -0.006(3) -0.009(3)
O215 0.028(4) 0.021(4) 0.016(4) 0.010(3) -0.004(3) -0.006(3)
O216 0.040(5) 0.018(4) 0.023(5) 0.001(3) -0.014(4) -0.019(3)
O219 0.015(4) 0.029(5) 0.035(5) 0.014(4) -0.005(3) -0.005(3)
O220 0.024(4) 0.032(5) 0.021(5) 0.010(4) -0.006(3) -0.006(3)
O221 0.029(4) 0.031(5) 0.018(4) 0.013(4) -0.012(3) -0.011(3)
O222 0.021(4) 0.023(4) 0.030(5) 0.009(4) -0.006(3) 0.001(3)
O223 0.014(4) 0.033(5) 0.029(5) 0.000(4) -0.002(3) -0.010(3)
O224 0.036(4) 0.020(4) 0.023(5) 0.004(4) -0.006(4) -0.013(3)
O225 0.021(4) 0.031(5) 0.027(5) 0.016(4) -0.006(3) -0.010(3)
O226 0.024(4) 0.010(4) 0.024(5) -0.003(3) -0.007(3) 0.001(3)
O227 0.035(4) 0.021(4) 0.024(5) -0.001(4) -0.009(4) -0.011(3)
O228 0.021(4) 0.011(4) 0.033(5) -0.002(3) -0.009(3) -0.001(3)
O229 0.026(4) 0.008(4) 0.033(5) -0.002(4) -0.005(4) 0.001(3)
O230 0.021(4) 0.019(4) 0.017(4) 0.007(3) -0.002(3) -0.004(3)
O311 0.020(4) 0.038(5) 0.026(5) 0.008(4) -0.013(3) -0.013(3)
O312 0.028(4) 0.024(4) 0.012(4) -0.001(3) -0.001(3) -0.010(3)
O313 0.021(4) 0.029(5) 0.026(5) -0.007(4) 0.000(3) -0.008(3)
O314 0.014(4) 0.030(4) 0.023(5) -0.002(4) 0.000(3) -0.013(3)
O315 0.019(4) 0.038(5) 0.020(5) -0.006(4) 0.001(3) -0.011(3)
O316 0.019(4) 0.037(5) 0.028(5) -0.001(4) -0.005(3) -0.011(3)
O317 0.028(4) 0.026(4) 0.017(4) 0.003(4) -0.009(3) -0.006(3)
O318 0.020(4) 0.026(4) 0.026(5) -0.003(4) -0.009(3) -0.001(3)
O319 0.017(4) 0.040(5) 0.015(4) 0.002(4) -0.004(3) -0.008(3)
O320 0.034(4) 0.021(4) 0.014(4) 0.000(3) -0.004(3) -0.005(3)
O321 0.010(4) 0.026(4) 0.031(5) -0.011(4) 0.006(3) -0.005(3)
O322 0.022(4) 0.013(4) 0.018(4) -0.009(3) -0.009(3) 0.001(3)
O323 0.016(4) 0.029(4) 0.016(4) 0.004(3) -0.009(3) -0.005(3)
O324 0.018(4) 0.011(4) 0.012(4) -0.006(3) 0.006(3) 0.000(3)
O325 0.023(4) 0.018(4) 0.019(4) -0.007(3) -0.006(3) -0.002(3)
O326 0.017(4) 0.022(4) 0.021(4) -0.002(3) -0.006(3) -0.006(3)
O327 0.021(4) 0.018(4) 0.024(5) 0.000(4) -0.004(3) -0.006(3)
O328 0.021(4) 0.019(4) 0.022(5) 0.004(4) -0.001(3) -0.004(3)
O329 0.024(4) 0.030(5) 0.017(4) -0.012(4) 0.009(3) -0.010(3)
O330 0.030(4) 0.015(4) 0.016(4) -0.005(3) -0.005(3) -0.005(3)
O1I 0.091(9) 0.032(7) 0.069(9) -0.026(7) -0.051(8) 0.023(6)
O2I 0.064(11) 0.097(14) 0.012(8) -0.014(9) 0.007(7) -0.007(9)
O3I 0.053(9) 0.059(10) 0.077(12) -0.038(9) -0.043(8) 0.005(7)
O4I 0.083(12) 0.062(11) 0.052(11) 0.047(9) -0.046(9) -0.050(9)
O5I 0.053(12) 0.023(10) 0.098(18) 0.007(11) 0.026(11) 0.009(8)
Na1 0.044(3) 0.062(4) 0.047(4) -0.001(3) -0.020(3) -0.018(3)
Na2 0.053(5) 0.072(6) 0.071(7) -0.012(5) -0.004(4) -0.019(4)
Na3 0.062(5) 0.081(6) 0.050(5) -0.005(5) -0.015(4) 0.005(4)
Na4 0.068(5) 0.071(6) 0.061(6) 0.001(5) -0.019(4) -0.022(4)
Na5 0.041(6) 0.055(7) 0.032(6) -0.004(5) 0.009(5) -0.016(5)
Na7 0.038(5) 0.079(7) 0.038(6) -0.015(5) 0.003(4) -0.019(5)
Na10 0.051(7) 0.067(8) 0.064(9) 0.004(7) -0.006(6) -0.017(6)
Na11 0.062(7) 0.048(7) 0.038(7) -0.009(6) -0.014(5) 0.003(5)
Na12 0.065(7) 0.067(7) 0.051(7) 0.002(6) 0.000(5) -0.036(6)
Na13 0.036(6) 0.176(12) 0.024(6) 0.036(7) -0.021(5) -0.045(7)
Na14 0.070(8) 0.058(8) 0.123(12) 0.052(8) -0.053(8) -0.035(6)
Na15 0.022(6) 0.083(9) 0.057(9) -0.011(7) -0.024(6) -0.002(6)
Na16 0.084(9) 0.073(9) 0.078(10) -0.018(8) -0.040(8) -0.016(7)
Na21 0.073(9) 0.079(11) 0.053(9) 0.002(8) -0.018(7) -0.030(8)
Na24 0.078(10) 0.080(11) 0.081(12) 0.019(9) -0.015(9) 0.013(8)
Na25 0.060(10) 0.157(16) 0.057(11) 0.061(11) -0.034(8) -0.062(10)
Na26 0.048(9) 0.064(10) 0.093(13) 0.013(9) -0.023(8) -0.006(7)
O1W 0.065(7) 0.015(5) 0.036(7) -0.004(5) -0.025(5) 0.012(5)
O2W 0.023(4) 0.037(5) 0.024(5) -0.007(4) 0.005(3) -0.011(3)
O3W 0.040(5) 0.055(6) 0.054(7) -0.005(5) -0.024(5) 0.002(4)
O4W 0.053(6) 0.030(5) 0.052(7) 0.000(5) -0.006(5) -0.005(4)
O5W 0.015(6) 0.053(8) 0.037(8) 0.027(7) 0.014(5) 0.006(5)
O6W 0.073(7) 0.052(7) 0.033(7) 0.014(5) -0.017(5) -0.015(5)
O7W 0.027(6) 0.017(6) 0.012(6) -0.008(5) 0.000(5) 0.006(5)
O8W 0.113(10) 0.043(7) 0.034(7) 0.000(6) 0.029(7) -0.029(7)
O9W 0.047(6) 0.071(8) 0.010(5) -0.004(5) -0.005(5) 0.000(5)
O10W 0.050(7) 0.053(7) 0.030(7) -0.009(6) -0.011(5) -0.026(5)
O11W 0.100(10) 0.076(9) 0.035(8) 0.047(7) -0.033(7) -0.046(7)
O12W 0.030(6) 0.032(7) 0.076(10) -0.011(7) -0.016(6) 0.004(5)
O14W 0.075(9) 0.055(9) 0.032(8) -0.004(7) 0.027(7) -0.009(7)
O15W 0.052(12) 0.103(15) 0.066(13) 0.022(10) -0.007(10) -0.007(11)
O16W 0.071(8) 0.031(6) 0.026(7) 0.010(5) -0.002(6) -0.007(5)
O17W 0.071(13) 0.046(12) 0.031(12) 0.014(10) -0.001(10) -0.047(10)
O18W 0.016(6) 0.013(6) 0.062(10) -0.008(6) 0.012(6) -0.004(5)
O19W 0.056(8) 0.052(8) 0.070(10) -0.045(8) -0.017(7) 0.022(6)
O22W 0.095(10) 0.054(9) 0.031(8) 0.016(7) 0.016(7) -0.028(7)
O24W 0.136(17) 0.041(12) 0.069(14) -0.015(10) 0.008(12) -0.012(11)
O25W 0.051(9) 0.034(8) 0.125(14) 0.024(9) -0.040(9) -0.018(6)
O26W 0.048(8) 0.053(9) 0.072(11) -0.016(8) -0.021(8) 0.016(7)
O28W 0.065(12) 0.108(16) 0.061(13) -0.021(12) 0.011(9) -0.029(11)
O29W 0.064(9) 0.081(10) 0.025(8) -0.021(7) -0.024(7) -0.018(7)
O30W 0.020(6) 0.044(8) 0.038(9) -0.009(7) -0.003(6) 0.007(6)
O31W 0.052(9) 0.083(12) 0.019(8) 0.000(8) 0.015(7) -0.021(8)
O36W 0.012(7) 0.148(17) 0.032(10) -0.012(10) -0.001(6) -0.011(8)
O37W 0.041(10) 0.040(10) 0.077(13) 0.013(9) -0.030(9) -0.004(8)
O38W 0.070(13) 0.071(14) 0.037(12) -0.029(10) 0.010(10) -0.014(11)
O41W 0.043(11) 0.108(17) 0.032(12) 0.005(11) -0.003(9) -0.057(12)
O42W 0.084(17) 0.065(16) 0.077(19) -0.018(15) -0.012(15) -0.030(12)
O44W 0.040(10) 0.060(12) 0.041(12) -0.024(10) -0.021(9) -0.007(9)
O45W 0.018(9) 0.074(15) 0.071(15) -0.042(12) -0.001(9) 0.011(9)

loop_
_atom_type_symbol
_atom_type_description
_atom_type_scat_dispersion_real
_atom_type_scat_dispersion_imag
_atom_type_scat_source
O O 0.0106 0.0060 'International Tables Vol C Tables 4.2.6.8 and 6.1.1.4'
H H 0.0000 0.0000 'International Tables Vol C Tables 4.2.6.8 and 6.1.1.4'
Na Na 0.0362 0.0249 'International Tables Vol C Tables 4.2.6.8 and 6.1.1.4'
K K 0.2009 0.2494 'International Tables Vol C Tables 4.2.6.8 and 6.1.1.4'
Se Se -0.0929 2.2259 'International Tables Vol C Tables 4.2.6.8 and 6.1.1.4'
W W -0.8490 6.8722 'International Tables Vol C Tables 4.2.6.8 and 6.1.1.4'

loop_
_geom_angle_atom_site_label_1
_geom_angle_atom_site_label_2
_geom_angle_atom_site_label_3
_geom_angle
_geom_angle_site_symmetry_1
_geom_angle_site_symmetry_3
_geom_angle_publ_flag
O1M W1M O14M 99.1(3) . . no
O1M W1M O12M 100.2(3) . . no
O14M W1M O12M 160.6(3) . . no
O1M W1M O11M 99.5(3) . . no
O14M W1M O11M 92.5(3) . . no
O12M W1M O11M 85.7(3) . . no
O1M W1M O13M 98.6(4) . . no
O14M W1M O13M 87.2(3) . . no
O12M W1M O13M 88.6(3) . . no
O11M W1M O13M 161.7(3) . . no
O1M W1M O1L 179.7(3) . . no
O14M W1M O1L 81.0(3) . . no
O12M W1M O1L 79.6(3) . . no
O11M W1M O1L 80.3(3) . . no
O13M W1M O1L 81.6(3) . . no
O1M W1M Na29 94.3(5) . . no
O14M W1M Na29 134.7(4) . . no
O12M W1M Na29 44.8(4) . . no
O11M W1M Na29 42.4(5) . . no
O13M W1M Na29 133.3(5) . . no
O1L W1M Na29 85.5(4) . . no
O2M W2M O23M 100.1(3) . . no
O2M W2M O22M 100.6(3) . . no
O23M W2M O22M 89.0(3) . . no
O2M W2M O21M 99.9(3) . . no
O23M W2M O21M 159.9(3) . . no
O22M W2M O21M 88.5(3) . . no
O2M W2M O24M 98.0(3) . . no
O23M W2M O24M 89.7(3) . . no
O22M W2M O24M 161.3(3) . . no
O21M W2M O24M 86.3(3) . . no
O2M W2M O2L 178.6(3) . . no
O23M W2M O2L 80.5(3) . . no
O22M W2M O2L 80.7(3) . . no
O21M W2M O2L 79.4(3) . . no
O24M W2M O2L 80.6(3) . . no
O4M W3M O34M 100.6(3) . . no
O4M W3M O31M 100.5(3) . . no
O34M W3M O31M 90.7(3) . . no
O4M W3M O32M 100.1(3) . . no
O34M W3M O32M 159.0(3) . . no
O31M W3M O32M 89.0(3) . . no
O4M W3M O33M 99.5(3) . . no
O34M W3M O33M 87.8(3) . . no
O31M W3M O33M 159.9(3) . . no
O32M W3M O33M 85.3(3) . . no
O4M W3M O3L 178.7(3) . . no
O34M W3M O3L 79.9(3) . . no
O31M W3M O3L 80.7(3) . . no
O32M W3M O3L 79.4(3) . . no
O33M W3M O3L 79.3(3) . . no
O4M W3M Na34 93.5(6) . 2_566 no
O34M W3M Na34 47.7(6) . 2_566 no
O31M W3M Na34 45.3(6) . 2_566 no
O32M W3M Na34 134.1(6) . 2_566 no
O33M W3M Na34 135.3(6) . 2_566 no
O3L W3M Na34 87.8(6) . 2_566 no
W1M O1M Na7I 165.7(8) . . no
W1M O1M Na3I 160.7(6) . . no
Na7I O1M Na3I 31.5(7) . . no
W2M O2M Na2I 160.3(5) . . no
W3M O4M Na50 169.3(7) . . no
W1M O1L Na7 120.7(3) . 2_467 no
W1M O1L K7 125.0(6) . 2_467 no
Na7 O1L K7 112.0(6) 2_467 2_467 no
W2M O2L Na37 121.4(8) . 1_545 no
W2M O2L Na19 121.3(4) . 1_645 no
Na37 O2L Na19 75.3(8) 1_545 1_645 no
W1M O11M W11 141.4(4) . . no
W1M O11M Na29 107.5(6) . . no
W11 O11M Na29 110.4(6) . . no
W1M O12M W46 146.2(4) . . no
W1M O12M Na29 104.9(6) . . no
W46 O12M Na29 108.4(6) . . no
W47 O13M W1M 145.0(4) . . ?
W47 O13M Na25 102.5(4) . 2_467 no
W1M O13M Na25 111.6(4) . 2_467 no
W1M O14M W12 142.3(3) . . ?
W2M O21M W22 142.4(4) . . ?
W2M O22M W24 143.2(4) . . ?
W2M O23M W26 145.2(4) . . ?
W25 O24M W2M 145.6(4) . . ?
W3M O31M W36 144.5(4) . . ?
W3M O31M Na34 102.4(8) . 2_566 no
W36 O31M Na34 111.5(8) . 2_566 no
W3M O32M W37 143.5(3) . . ?
W34 O33M W3M 143.6(4) . . ?
W3M O34M W35 146.2(3) . . ?
W3M O34M Na34 100.0(8) . 2_566 no
W35 O34M Na34 111.7(8) . 2_566 no
O11 W11 O126 102.6(3) . . ?
O11 W11 O117 99.1(3) . . ?
O126 W11 O117 87.1(3) . . no
O11 W11 O124 99.9(3) . . no
O126 W11 O124 157.5(3) . . no
O117 W11 O124 88.7(3) . . no
O11 W11 O11M 98.5(3) . . no
O126 W11 O11M 89.4(3) . . no
O117 W11 O11M 162.4(3) . . no
O124 W11 O11M 88.0(3) . . no
O11 W11 O14S 171.9(3) . . no
O126 W11 O14S 84.8(3) . . no
O117 W11 O14S 84.2(3) . . no
O124 W11 O14S 72.8(3) . . no
O11M W11 O14S 78.2(3) . . no
O11 W11 K4 53.1(2) . . no
O126 W11 K4 51.8(2) . . no
O117 W11 K4 107.9(2) . . no
O124 W11 K4 149.5(2) . . no
O11M W11 K4 83.1(2) . . no
O14S W11 K4 132.84(17) . . no
O12 W12 O118 102.1(3) . . no
O12 W12 O122 99.4(3) . . no
O118 W12 O122 87.6(3) . . no
O12 W12 O124 101.2(3) . . no
O118 W12 O124 156.7(3) . . no
O122 W12 O124 88.1(3) . . no
O12 W12 O14M 98.4(3) . . no
O118 W12 O14M 89.8(3) . . no
O122 W12 O14M 162.1(3) . . no
O124 W12 O14M 87.3(3) . . no
O12 W12 O14S 172.3(3) . . no
O118 W12 O14S 84.9(3) . . no
O122 W12 O14S 84.0(3) . . no
O124 W12 O14S 71.8(3) . . no
O14M W12 O14S 78.1(2) . . no
O13A W13 O13 103.2(4) . . no
O13A W13 O125 97.6(4) . . no
O13 W13 O125 98.1(3) . . no
O13A W13 O118 92.1(3) . . no
O13 W13 O118 94.5(3) . . no
O125 W13 O118 161.8(3) . . no
O13A W13 O115 156.6(3) . . no
O13 W13 O115 99.7(3) . . no
O125 W13 O115 84.0(3) . . no
O118 W13 O115 81.0(3) . . no
O13A W13 O11S 87.2(3) . . no
O13 W13 O11S 168.9(3) . . no
O125 W13 O11S 84.1(3) . . no
O118 W13 O11S 81.1(3) . . no
O115 W13 O11S 69.7(3) . . no
O13A W13 Na48 105.6(7) . 1_455 no
O13 W13 Na48 43.0(7) . 1_455 no
O125 W13 Na48 55.2(6) . 1_455 no
O118 W13 Na48 136.3(6) . 1_455 no
O115 W13 Na48 94.5(7) . 1_455 no
O11S W13 Na48 138.2(6) . 1_455 no
O14 W14 O115 101.4(3) . . no
O14 W14 O130 98.2(3) . . no
O115 W14 O130 92.6(3) . . no
O14 W14 O123 101.7(3) . . no
O115 W14 O123 156.7(3) . . no
O130 W14 O123 87.0(3) . . no
O14 W14 O122 96.5(3) . . no
O115 W14 O122 88.0(3) . . no
O130 W14 O122 164.9(3) . . no
O123 W14 O122 86.5(3) . . no
O14 W14 O11S 174.5(3) . . no
O115 W14 O11S 73.1(3) . . no
O130 W14 O11S 82.3(3) . . no
O123 W14 O11S 83.8(3) . . no
O122 W14 O11S 83.4(3) . . no
O15 W15 O112 101.6(3) . . no
O15 W15 O123 102.2(3) . . no
O112 W15 O123 156.1(3) . . no
O15 W15 O131 97.0(3) . . no
O112 W15 O131 90.3(3) . . no
O123 W15 O131 89.1(3) . . no
O15 W15 O117 96.1(3) . . no
O112 W15 O117 87.3(3) . . no
O123 W15 O117 87.8(3) . . no
O131 W15 O117 166.8(3) . . no
O15 W15 O12S 173.5(3) . . no
O112 W15 O12S 71.9(3) . . no
O123 W15 O12S 84.3(3) . . no
O131 W15 O12S 83.4(3) . . no
O117 W15 O12S 83.5(3) . . no
O15 W15 Na41 62.9(5) . 2_567 no
O112 W15 Na41 38.7(5) . 2_567 no
O123 W15 Na41 165.1(5) . 2_567 no
O131 W15 Na41 92.9(4) . 2_567 no
O117 W15 Na41 93.3(4) . 2_567 no
O12S W15 Na41 110.6(4) . 2_567 no
O16B W16 O16A 104.3(4) . . no
O16B W16 O119 97.9(3) . . no
O16A W16 O119 97.3(3) . . no
O16B W16 O126 94.0(3) . . no
O16A W16 O126 93.5(3) . . no
O119 W16 O126 161.4(3) . . no
O16B W16 O112 101.7(3) . . no
O16A W16 O112 153.6(3) . . no
O119 W16 O112 83.4(3) . . no
O126 W16 O112 80.3(3) . . no
O16B W16 O12S 169.7(3) . . no
O16A W16 O12S 85.0(3) . . no
O119 W16 O12S 85.1(3) . . no
O126 W16 O12S 80.9(3) . . no
O112 W16 O12S 68.7(3) . . no
O16B W16 K4 48.5(2) . . no
O16A W16 K4 108.6(2) . . no
O119 W16 K4 141.1(2) . . no
O126 W16 K4 46.04(19) . . no
O112 W16 K4 85.49(19) . . no
O12S W16 K4 124.70(16) . . no
O17B W17 O17A 103.8(4) . . no
O17B W17 O119 98.0(3) . . no
O17A W17 O119 98.1(4) . . no
O17B W17 O116 94.7(3) . . no
O17A W17 O116 92.9(3) . . no
O119 W17 O116 160.6(3) . . no
O17B W17 O111 101.2(4) . . no
O17A W17 O111 154.4(3) . . no
O119 W17 O111 83.6(3) . . no
O116 W17 O111 79.6(3) . . no
O17B W17 O22S 169.2(4) . . no
O17A W17 O22S 85.9(3) . . no
O119 W17 O22S 85.1(3) . . no
O116 W17 O22S 79.8(3) . . no
O111 W17 O22S 68.7(3) . . no
O17B W17 K11 61.8(5) . 2_557 no
O17A W17 K11 158.0(5) . 2_557 no
O119 W17 K11 100.4(5) . 2_557 no
O116 W17 K11 72.9(6) . 2_557 no
O111 W17 K11 41.2(5) . 2_557 no
O22S W17 K11 107.4(5) . 2_557 no
O18 W18 O111 102.0(4) . . no
O18 W18 O120 101.7(3) . . no
O111 W18 O120 156.0(3) . . no
O18 W18 O131 97.7(3) . . no
O111 W18 O131 92.2(3) . . no
O120 W18 O131 88.5(3) . . no
O18 W18 O132 96.0(3) . . no
O111 W18 O132 87.5(3) . . no
O120 W18 O132 86.2(3) . . no
O131 W18 O132 166.1(3) . . no
O18 W18 O22S 174.1(3) . . no
O111 W18 O22S 72.2(3) . . no
O120 W18 O22S 84.1(3) . . no
O131 W18 O22S 83.2(3) . . no
O132 W18 O22S 83.5(3) . . no
O18 W18 K11 69.6(6) . 2_557 no
O111 W18 K11 35.6(6) . 2_557 no
O120 W18 K11 159.8(6) . 2_557 no
O131 W18 K11 110.4(5) . 2_557 no
O132 W18 K11 77.0(5) . 2_557 no
O22S W18 K11 104.6(5) . 2_557 no
O19 W19 O113 102.4(3) . . no
O19 W19 O130 98.1(3) . . no
O113 W19 O130 91.6(3) . . no
O19 W19 O120 101.3(3) . . no
O113 W19 O120 156.1(3) . . no
O130 W19 O120 88.8(3) . . no
O19 W19 O129 96.1(3) . . no
O113 W19 O129 86.3(3) . . no
O130 W19 O129 165.8(3) . . no
O120 W19 O129 87.5(3) . . no
O19 W19 O21S 174.3(3) . . no
O113 W19 O21S 71.9(3) . . no
O130 W19 O21S 82.2(3) . . no
O120 W19 O21S 84.4(3) . . no
O129 W19 O21S 83.7(3) . . no
O20B W20 O20A 104.3(4) . . no
O20B W20 O125 98.8(3) . . no
O20A W20 O125 96.6(3) . . no
O20B W20 O121 92.7(3) . . no
O20A W20 O121 93.1(3) . . no
O125 W20 O121 162.6(3) . . no
O20B W20 O113 99.7(3) . . no
O20A W20 O113 155.3(3) . . no
O125 W20 O113 85.2(3) . . no
O121 W20 O113 80.0(3) . . no
O20B W20 O21S 168.5(3) . . no
O20A W20 O21S 85.6(3) . . no
O125 W20 O21S 85.6(3) . . no
O121 W20 O21S 80.8(3) . . no
O113 W20 O21S 70.0(3) . . no
O20B W20 Na48 47.7(6) . 1_455 no
O20A W20 Na48 105.0(7) . 1_455 no
O125 W20 Na48 51.1(6) . 1_455 no
O121 W20 Na48 139.2(6) . 1_455 no
O113 W20 Na48 95.2(7) . 1_455 no
O21S W20 Na48 135.9(6) . 1_455 no
O21 W21 O221 103.0(3) . . no
O21 W21 O213 101.3(3) . . no
O221 W21 O213 155.7(3) . . no
O21 W21 O225 96.4(3) . . no
O221 W21 O225 89.5(3) . . no
O213 W21 O225 86.7(3) . . no
O21 W21 O219 97.7(3) . . no
O221 W21 O219 90.7(3) . . no
O213 W21 O219 87.2(3) . . no
O225 W21 O219 165.6(3) . . no
O21 W21 O41S 175.2(3) . . no
O221 W21 O41S 72.2(3) . . no
O213 W21 O41S 83.5(3) . . no
O225 W21 O41S 83.7(3) . . no
O219 W21 O41S 82.6(3) . . no
O21 W21 K1 49.4(3) . . no
O221 W21 K1 87.6(3) . . no
O213 W21 K1 107.6(3) . . no
O225 W21 K1 49.2(3) . . no
O219 W21 K1 145.3(2) . . no
O41S W21 K1 129.2(2) . . no
O22 W22 O121 103.4(3) . . no
O22 W22 O21M 98.8(3) . . no
O121 W22 O21M 90.6(3) . . no
O22 W22 O129 99.7(3) . . no
O121 W22 O129 87.1(3) . . no
O21M W22 O129 161.4(3) . . no
O22 W22 O114 100.3(3) . . no
O121 W22 O114 156.3(3) . . no
O21M W22 O114 86.3(3) . . no
O129 W22 O114 88.4(3) . . no
O22 W22 O23S 171.6(3) . . no
O121 W22 O23S 84.8(3) . . no
O21M W22 O23S 78.9(3) . . no
O129 W22 O23S 82.5(3) . . no
O114 W22 O23S 71.6(3) . . no
O24 W24 O116 103.8(4) . . no
O24 W24 O132 100.3(3) . . no
O116 W24 O132 87.6(3) . . no
O24 W24 O114 100.1(4) . . no
O116 W24 O114 156.0(3) . . no
O132 W24 O114 89.6(3) . . no
O24 W24 O22M 97.7(3) . . no
O116 W24 O22M 89.1(3) . . no
O132 W24 O22M 161.9(3) . . no
O114 W24 O22M 86.2(3) . . no
O24 W24 O23S 171.8(3) . . no
O116 W24 O23S 83.5(3) . . no
O132 W24 O23S 83.6(3) . . no
O114 W24 O23S 72.5(3) . . no
O22M W24 O23S 78.3(3) . . no
O25 W25 O214 102.4(3) . . no
O25 W25 O24M 98.1(3) . . no
O214 W25 O24M 93.4(3) . . no
O25 W25 O227 98.8(3) . . no
O214 W25 O227 88.1(3) . . no
O24M W25 O227 162.3(3) . . no
O25 W25 O211 100.6(3) . . no
O214 W25 O211 156.8(3) . . no
O24M W25 O211 86.0(3) . . no
O227 W25 O211 85.7(3) . . no
O25 W25 O33S 172.6(3) . . no
O214 W25 O33S 84.7(3) . . no
O24M W25 O33S 79.1(3) . . no
O227 W25 O33S 83.5(3) . . no
O211 W25 O33S 72.4(3) . . no
O25 W25 Na37 43.3(6) . 1_545 no
O214 W25 Na37 130.5(6) . 1_545 no
O24M W25 Na37 66.3(6) . 1_545 no
O227 W25 Na37 124.8(6) . 1_545 no
O211 W25 Na37 70.2(6) . 1_545 no
O33S W25 Na37 129.9(5) . 1_545 no
O25 W25 K6 63.3(4) . . no
O214 W25 K6 47.7(4) . . no
O24M W25 K6 73.8(4) . . no
O227 W25 K6 119.0(4) . . no
O211 W25 K6 151.2(4) . . no
O33S W25 K6 121.8(4) . . no
Na37 W25 K6 82.8(7) 1_545 . no
O26 W26 O222 99.4(3) . . no
O26 W26 O220 103.4(3) . . no
O222 W26 O220 89.4(3) . . no
O26 W26 O211 100.1(3) . . no
O222 W26 O211 88.5(3) . . no
O220 W26 O211 156.4(3) . . no
O26 W26 O23M 97.3(3) . . no
O222 W26 O23M 162.9(3) . . no
O220 W26 O23M 89.9(3) . . no
O211 W26 O23M 85.4(3) . . no
O26 W26 O33S 171.2(3) . . no
O222 W26 O33S 84.3(3) . . no
O220 W26 O33S 84.5(3) . . no
O211 W26 O33S 71.9(3) . . no
O23M W26 O33S 78.7(3) . . no
O26 W26 K3 51.2(3) . 1_655 no
O222 W26 K3 49.2(3) . 1_655 no
O220 W26 K3 107.7(3) . 1_655 no
O211 W26 K3 88.5(3) . 1_655 no
O23M W26 K3 146.2(3) . 1_655 no
O33S W26 K3 130.4(3) . 1_655 no
O26 W26 K2 60.9(4) . . no
O222 W26 K2 107.7(4) . . no
O220 W26 K2 44.4(3) . . no
O211 W26 K2 156.3(3) . . no
O23M W26 K2 83.5(3) . . no
O33S W26 K2 125.7(3) . . no
K3 W26 K2 89.3(3) 1_655 . no
O27B W27 O27A 105.1(4) . . no
O27B W27 O212 98.2(3) . . no
O27A W27 O212 97.0(3) . . no
O27B W27 O220 92.2(3) . . no
O27A W27 O220 93.0(3) . . no
O212 W27 O220 163.1(3) . . no
O27B W27 O127 100.2(3) . . no
O27A W27 O127 154.1(3) . . no
O212 W27 O127 84.5(3) . . no
O220 W27 O127 80.6(3) . . no
O27B W27 O31S 168.9(3) . . no
O27A W27 O31S 84.9(3) . . no
O212 W27 O31S 85.2(3) . . no
O220 W27 O31S 82.3(3) . . no
O127 W27 O31S 69.4(3) . . no
O27B W27 K2 41.1(4) . . no
O27A W27 K2 107.7(4) . . no
O212 W27 K2 136.1(3) . . no
O220 W27 K2 51.4(3) . . no
O127 W27 K2 87.9(4) . . no
O31S W27 K2 131.7(3) . . no
O28 W28 O219 98.6(3) . . no
O28 W28 O127 101.6(3) . . no
O219 W28 O127 91.9(3) . . no
O28 W28 O226 102.2(3) . . no
O219 W28 O226 89.5(3) . . no
O127 W28 O226 155.6(3) . . no
O28 W28 O222 95.5(3) . . no
O219 W28 O222 165.8(3) . . no
O127 W28 O222 86.6(3) . . no
O226 W28 O222 86.1(3) . . no
O28 W28 O31S 173.0(3) . . no
O219 W28 O31S 84.1(3) . . no
O127 W28 O31S 71.8(3) . . no
O226 W28 O31S 84.2(2) . . no
O222 W28 O31S 81.9(3) . . no
O28 W28 Na51 51.9(4) . . no
O219 W28 Na51 101.5(3) . . no
O127 W28 Na51 151.5(3) . . no
O226 W28 Na51 50.7(3) . . no
O222 W28 Na51 86.1(3) . . no
O31S W28 Na51 134.0(3) . . no
O28 W28 K3 45.3(3) . 1_655 no
O219 W28 K3 143.3(3) . 1_655 no
O127 W28 K3 90.0(3) . 1_655 no
O226 W28 K3 103.3(3) . 1_655 no
O222 W28 K3 50.9(3) . 1_655 no
O31S W28 K3 130.8(3) . 1_655 no
Na51 W28 K3 64.4(3) . 1_655 no
O29 W29 O216 103.0(3) . . no
O29 W29 O226 100.7(3) . . no
O216 W29 O226 156.3(3) . . no
O29 W29 O229 97.2(3) . . no
O216 W29 O229 90.5(3) . . no
O226 W29 O229 87.7(3) . . no
O29 W29 O227 96.7(3) . . no
O216 W29 O227 88.7(3) . . no
O226 W29 O227 87.4(3) . . no
O229 W29 O227 166.0(3) . . no
O29 W29 O32S 174.8(3) . . no
O216 W29 O32S 71.8(3) . . no
O226 W29 O32S 84.5(2) . . no
O229 W29 O32S 83.1(3) . . no
O227 W29 O32S 83.4(3) . . no
O29 W29 Na51 49.4(4) . . no
O216 W29 Na51 151.1(3) . . no
O226 W29 Na51 51.9(3) . . no
O229 W29 Na51 100.5(3) . . no
O227 W29 Na51 86.7(3) . . no
O32S W29 Na51 135.7(3) . . no
O29 W29 K5 73.9(4) . . no
O216 W29 K5 34.8(4) . . no
O226 W29 K5 159.3(4) . . no
O229 W29 K5 112.7(4) . . no
O227 W29 K5 73.7(4) . . no
O32S W29 K5 101.1(4) . . no
Na51 W29 K5 117.2(4) . . no
O30B W30 O30A 104.9(4) . . no
O30B W30 O223 98.5(3) . . no
O30A W30 O223 97.0(3) . . no
O30B W30 O214 93.3(3) . . no
O30A W30 O214 92.4(3) . . no
O223 W30 O214 162.5(3) . . no
O30B W30 O216 100.1(3) . . no
O30A W30 O216 154.4(3) . . no
O223 W30 O216 85.0(3) . . no
O214 W30 O216 80.2(3) . . no
O30B W30 O32S 168.5(3) . . no
O30A W30 O32S 85.3(3) . . no
O223 W30 O32S 85.4(2) . . no
O214 W30 O32S 80.7(2) . . no
O216 W30 O32S 69.3(2) . . no
O30B W30 Na24 43.6(4) . . no
O30A W30 Na24 61.9(4) . . no
O223 W30 Na24 109.3(3) . . no
O214 W30 Na24 88.1(3) . . no
O216 W30 Na24 141.3(3) . . no
O32S W30 Na24 144.9(3) . . no
O30B W30 K5 60.8(4) . . no
O30A W30 K5 153.5(5) . . no
O223 W30 K5 106.8(4) . . no
O214 W30 K5 68.0(4) . . no
O216 W30 K5 43.0(4) . . no
O32S W30 K5 107.7(4) . . no
Na24 W30 K5 98.4(4) . . no
O30B W30 K6 47.5(4) . . no
O30A W30 K6 95.0(4) . . no
O223 W30 K6 145.9(4) . . no
O214 W30 K6 46.8(4) . . no
O216 W30 K6 97.4(4) . . no
O32S W30 K6 127.5(4) . . no
Na24 W30 K6 50.6(4) . . no
K5 W30 K6 58.6(5) . . no
O31B W31 O31A 105.4(3) . . no
O31B W31 O223 98.7(3) . . no
O31A W31 O223 96.4(3) . . no
O31B W31 O228 93.7(3) . . no
O31A W31 O228 91.9(3) . . no
O223 W31 O228 162.7(3) . . no
O31B W31 O224 99.4(3) . . no
O31A W31 O224 154.5(3) . . no
O223 W31 O224 85.5(3) . . no
O228 W31 O224 80.6(3) . . no
O31B W31 O43S 168.3(3) . . no
O31A W31 O43S 85.4(3) . . no
O223 W31 O43S 84.4(3) . . no
O228 W31 O43S 81.2(2) . . no
O224 W31 O43S 69.5(3) . . no
O31B W31 Na33 58.8(5) . . no
O31A W31 Na33 163.9(5) . . no
O223 W31 Na33 90.0(5) . . no
O228 W31 Na33 86.1(5) . . no
O224 W31 Na33 40.6(5) . . no
O43S W31 Na33 110.1(4) . . no
O32 W32 O224 102.2(3) . . no
O32 W32 O229 98.2(3) . . no
O224 W32 O229 90.9(3) . . no
O32 W32 O213 101.5(3) . . no
O224 W32 O213 155.8(3) . . no
O229 W32 O213 90.6(3) . . no
O32 W32 O230 95.4(3) . . no
O224 W32 O230 87.0(3) . . no
O229 W32 O230 166.4(3) . . no
O213 W32 O230 86.0(3) . . no
O32 W32 O43S 174.1(3) . . no
O224 W32 O43S 72.2(3) . . no
O229 W32 O43S 83.8(3) . . no
O213 W32 O43S 83.9(3) . . no
O230 W32 O43S 82.8(3) . . no
O32 W32 K10 43.6(5) . 2_656 no
O224 W32 K10 58.8(5) . 2_656 no
O229 W32 K10 102.1(5) . 2_656 no
O213 W32 K10 143.9(5) . 2_656 no
O230 W32 K10 88.3(5) . 2_656 no
O43S W32 K10 130.6(5) . 2_656 no
O33A W33 O33 106.4(4) . . no
O33A W33 O212 97.5(3) . . no
O33 W33 O212 99.0(3) . . no
O33A W33 O128 91.3(3) . . no
O33 W33 O128 93.5(3) . . no
O212 W33 O128 162.0(3) . . no
O33A W33 O221 154.7(3) . . no
O33 W33 O221 98.2(3) . . no
O212 W33 O221 84.1(3) . . no
O128 W33 O221 81.3(3) . . no
O33A W33 O41S 85.8(3) . . no
O33 W33 O41S 166.9(3) . . no
O212 W33 O41S 83.7(3) . . no
O128 W33 O41S 81.4(3) . . no
O221 W33 O41S 69.2(2) . . no
O34 W34 O128 102.1(3) . . no
O34 W34 O33M 100.8(3) . . no
O128 W34 O33M 91.5(3) . . no
O34 W34 O225 97.0(3) . . no
O128 W34 O225 88.5(3) . . no
O33M W34 O225 161.8(3) . . no
O34 W34 O215 99.9(3) . . no
O128 W34 O215 157.7(3) . . no
O33M W34 O215 87.0(3) . . no
O225 W34 O215 86.1(3) . . no
O34 W34 O42S 172.0(3) . . no
O128 W34 O42S 85.8(3) . . no
O33M W34 O42S 79.0(3) . . no
O225 W34 O42S 82.8(3) . . no
O215 W34 O42S 72.1(3) . . no
O34 W34 K1 48.4(3) . . no
O128 W34 K1 103.6(3) . . no
O33M W34 K1 147.6(3) . . no
O225 W34 K1 49.1(3) . . no
O215 W34 K1 89.0(3) . . no
O42S W34 K1 129.9(2) . . no
O35 W35 O228 102.6(3) . . no
O35 W35 O230 100.4(3) . . no
O228 W35 O230 89.2(3) . . no
O35 W35 O34M 97.8(3) . . no
O228 W35 O34M 90.1(3) . . no
O230 W35 O34M 161.5(3) . . no
O35 W35 O215 99.7(3) . . no
O228 W35 O215 157.6(3) . . no
O230 W35 O215 88.5(3) . . no
O34M W35 O215 85.1(3) . . no
O35 W35 O42S 170.5(3) . . no
O228 W35 O42S 85.7(3) . . no
O230 W35 O42S 84.1(3) . . no
O34M W35 O42S 77.4(3) . . no
O215 W35 O42S 71.9(3) . . no
O36 W36 O315 102.5(3) . . no
O36 W36 O320 100.4(3) . . no
O315 W36 O320 88.9(3) . . no
O36 W36 O312 99.3(3) . . no
O315 W36 O312 158.1(3) . . no
O320 W36 O312 89.7(3) . . no
O36 W36 O31M 97.5(3) . . no
O315 W36 O31M 89.1(3) . . no
O320 W36 O31M 162.1(3) . . no
O312 W36 O31M 85.6(3) . . no
O36 W36 O52S 170.0(3) . . no
O315 W36 O52S 86.1(3) . . no
O320 W36 O52S 84.7(3) . . no
O312 W36 O52S 72.0(3) . . no
O31M W36 O52S 77.4(3) . . no
O36 W36 Na34 75.3(6) . 2_566 no
O315 W36 Na34 63.5(5) . 2_566 no
O320 W36 Na34 149.6(5) . 2_566 no
O312 W36 Na34 120.7(5) . 2_566 no
O31M W36 Na34 39.3(5) . 2_566 no
O52S W36 Na34 104.7(5) . 2_566 no
O36 W36 K1 52.0(3) . 2_666 no
O315 W36 K1 151.8(3) . 2_666 no
O320 W36 K1 85.1(3) . 2_666 no
O312 W36 K1 49.6(3) . 2_666 no
O31M W36 K1 104.6(3) . 2_666 no
O52S W36 K1 120.6(2) . 2_666 no
Na34 W36 K1 112.8(6) 2_566 2_666 no
O37 W37 O321 103.9(3) . . no
O37 W37 O32M 98.3(3) . . no
O321 W37 O32M 91.5(3) . . no
O37 W37 O329 99.8(3) . . no
O321 W37 O329 88.3(3) . . no
O32M W37 O329 161.4(3) . . no
O37 W37 O312 100.3(3) . . no
O321 W37 O312 155.8(3) . . no
O32M W37 O312 85.2(3) . . no
O329 W37 O312 87.3(3) . . no
O37 W37 O52S 171.1(3) . . no
O321 W37 O52S 84.7(3) . . no
O32M W37 O52S 78.9(3) . . no
O329 W37 O52S 82.5(3) . . no
O312 W37 O52S 71.1(3) . . no
O38 W38 O317 102.1(3) . . no
O38 W38 O325 99.1(3) . . no
O317 W38 O325 92.0(3) . . no
O38 W38 O324 101.8(3) . . no
O317 W38 O324 155.4(3) . . no
O325 W38 O324 90.1(3) . . no
O38 W38 O320 94.7(3) . . no
O317 W38 O320 86.7(3) . . no
O325 W38 O320 166.1(3) . . no
O324 W38 O320 85.5(3) . . no
O38 W38 O53S 173.7(3) . . no
O317 W38 O53S 72.3(3) . . no
O325 W38 O53S 84.1(3) . . no
O324 W38 O53S 83.6(2) . . no
O320 W38 O53S 82.3(3) . . no
O38 W38 K3 38.8(3) . 1_565 no
O317 W38 K3 100.8(3) . 1_565 no
O325 W38 K3 60.4(3) . 1_565 no
O324 W38 K3 101.4(3) . 1_565 no
O320 W38 K3 133.5(3) . 1_565 no
O53S W38 K3 143.9(3) . 1_565 no
O39A W39 O39B 104.7(3) . . no
O39A W39 O326 97.6(3) . . no
O39B W39 O326 98.3(3) . . no
O39A W39 O315 91.9(3) . . no
O39B W39 O315 93.9(3) . . no
O326 W39 O315 162.0(3) . . no
O39A W39 O317 155.6(3) . . no
O39B W39 O317 98.9(3) . . no
O326 W39 O317 84.7(3) . . no
O315 W39 O317 80.4(3) . . no
O39A W39 O53S 86.7(3) . . no
O39B W39 O53S 167.7(3) . . no
O326 W39 O53S 84.5(2) . . no
O315 W39 O53S 80.8(3) . . no
O317 W39 O53S 69.2(2) . . no
O39A W39 Na26 160.1(3) . 2_566 no
O39B W39 Na26 57.9(4) . 2_566 no
O326 W39 Na26 77.2(3) . 2_566 no
O315 W39 Na26 98.6(3) . 2_566 no
O317 W39 Na26 44.0(3) . 2_566 no
O53S W39 Na26 111.5(3) . 2_566 no
O40 W40 O313 102.2(3) . . no
O40 W40 O330 97.2(3) . . no
O313 W40 O330 91.1(3) . . no
O40 W40 O324 102.1(3) . . no
O313 W40 O324 155.5(3) . . no
O330 W40 O324 88.8(3) . . no
O40 W40 O329 97.3(3) . . no
O313 W40 O329 87.6(3) . . no
O330 W40 O329 165.5(3) . . no
O324 W40 O329 86.3(3) . . no
O40 W40 O51S 174.2(3) . . no
O313 W40 O51S 72.0(3) . . no
O330 W40 O51S 82.3(3) . . no
O324 W40 O51S 83.7(2) . . no
O329 W40 O51S 83.5(3) . . no
O40 W40 Na37 33.2(6) . . no
O313 W40 Na37 75.9(6) . . no
O330 W40 Na37 77.8(6) . . no
O324 W40 Na37 127.9(6) . . no
O329 W40 Na37 115.8(6) . . no
O51S W40 Na37 141.6(6) . . no
O40 W40 K9 65.1(6) . 2_666 no
O313 W40 K9 42.7(6) . 2_666 no
O330 W40 K9 115.1(6) . 2_666 no
O324 W40 K9 153.3(6) . 2_666 no
O329 W40 K9 73.1(6) . 2_666 no
O51S W40 K9 109.9(6) . 2_666 no
Na37 W40 K9 52.9(8) . 2_666 no
O41 W41 O41A 105.4(3) . . no
O41 W41 O318 98.8(3) . . no
O41A W41 O318 98.0(3) . . no
O41 W41 O321 93.5(3) . . no
O41A W41 O321 91.6(3) . . no
O318 W41 O321 161.9(3) . . no
O41 W41 O313 100.4(3) . . no
O41A W41 O313 153.1(3) . . no
O318 W41 O313 85.6(3) . . no
O321 W41 O313 79.1(3) . . no
O41 W41 O51S 169.2(3) . . no
O41A W41 O51S 84.0(3) . . no
O318 W41 O51S 85.0(3) . . no
O321 W41 O51S 80.6(2) . . no
O313 W41 O51S 69.7(2) . . no
O42B W42 O42A 104.8(4) . . no
O42B W42 O326 97.9(3) . . no
O42A W42 O326 97.5(3) . . no
O42B W42 O314 93.5(3) . . no
O42A W42 O314 92.2(3) . . no
O326 W42 O314 162.7(3) . . no
O42B W42 O323 99.8(3) . . no
O42A W42 O323 154.6(3) . . no
O326 W42 O323 85.4(3) . . no
O314 W42 O323 79.7(3) . . no
O42B W42 O63S 169.4(3) . . no
O42A W42 O63S 84.9(3) . . no
O326 W42 O63S 84.9(3) . . no
O314 W42 O63S 81.6(2) . . no
O323 W42 O63S 70.1(2) . . no
O42B W42 Na38 67.1(6) . . no
O42A W42 Na38 37.8(6) . . no
O326 W42 Na38 100.1(7) . . no
O314 W42 Na38 96.4(7) . . no
O323 W42 Na38 166.2(6) . . no
O63S W42 Na38 122.7(6) . . no
O43 W43 O323 101.0(3) . . no
O43 W43 O322 102.5(3) . . no
O323 W43 O322 156.6(3) . . no
O43 W43 O328 96.6(3) . . no
O323 W43 O328 87.6(3) . . no
O322 W43 O328 88.9(3) . . no
O43 W43 O325 96.9(3) . . no
O323 W43 O325 89.9(3) . . no
O322 W43 O325 88.1(3) . . no
O328 W43 O325 166.5(3) . . no
O43 W43 O63S 173.5(3) . . no
O323 W43 O63S 72.5(2) . . no
O322 W43 O63S 84.1(2) . . no
O328 W43 O63S 84.0(3) . . no
O325 W43 O63S 82.6(3) . . no
O44 W44 O319 101.4(3) . . no
O44 W44 O330 98.8(3) . . no
O319 W44 O330 92.2(3) . . no
O44 W44 O322 102.1(3) . . no
O319 W44 O322 156.1(3) . . no
O330 W44 O322 88.4(3) . . no
O44 W44 O327 96.5(3) . . no
O319 W44 O327 87.2(3) . . no
O330 W44 O327 164.5(3) . . no
O322 W44 O327 85.9(3) . . no
O44 W44 O62S 173.6(3) . . no
O319 W44 O62S 72.3(3) . . no
O330 W44 O62S 82.9(3) . . no
O322 W44 O62S 84.1(2) . . no
O327 W44 O62S 82.1(3) . . no
O45A W45 O45B 104.2(3) . . no
O45A W45 O318 97.3(3) . . no
O45B W45 O318 97.4(3) . . no
O45A W45 O311 95.7(3) . . no
O45B W45 O311 92.6(3) . . no
O318 W45 O311 161.2(3) . . no
O45A W45 O319 99.4(3) . . no
O45B W45 O319 155.7(3) . . no
O318 W45 O319 84.9(3) . . no
O311 W45 O319 79.5(3) . . no
O45A W45 O62S 169.3(3) . . no
O45B W45 O62S 86.1(3) . . no
O318 W45 O62S 83.6(3) . . no
O311 W45 O62S 81.2(2) . . no
O319 W45 O62S 70.0(2) . . no
O46 W46 O311 103.1(3) . . no
O46 W46 O327 98.8(3) . . no
O311 W46 O327 88.9(3) . . no
O46 W46 O316 99.7(3) . . no
O311 W46 O316 157.2(3) . . no
O327 W46 O316 88.9(3) . . no
O46 W46 O12M 99.0(3) . . no
O311 W46 O12M 90.6(3) . . no
O327 W46 O12M 161.8(3) . . no
O316 W46 O12M 84.7(3) . . no
O46 W46 O61S 171.1(3) . . no
O311 W46 O61S 85.3(3) . . no
O327 W46 O61S 84.1(3) . . no
O316 W46 O61S 71.9(3) . . no
O12M W46 O61S 77.8(3) . . no
O46 W46 K7 44.2(5) . 2_467 no
O311 W46 K7 136.4(5) . 2_467 no
O327 W46 K7 119.1(4) . 2_467 no
O316 W46 K7 62.8(5) . 2_467 no
O12M W46 K7 72.6(4) . 2_467 no
O61S W46 K7 127.2(4) . 2_467 no
O47 W47 O314 102.4(3) . . no
O47 W47 O13M 98.3(3) . . no
O314 W47 O13M 92.3(3) . . no
O47 W47 O328 99.5(3) . . no
O314 W47 O328 87.3(3) . . no
O13M W47 O328 161.9(3) . . no
O47 W47 O316 100.5(3) . . no
O314 W47 O316 157.0(3) . . no
O13M W47 O316 86.4(3) . . no
O328 W47 O316 87.0(3) . . no
O47 W47 O61S 172.1(3) . . no
O314 W47 O61S 84.9(3) . . no
O13M W47 O61S 78.4(3) . . no
O328 W47 O61S 83.6(3) . . no
O316 W47 O61S 72.3(3) . . no
O14S Se1 O11S 100.6(3) . . no
O14S Se1 O12S 100.4(3) . . no
O11S Se1 O12S 101.4(3) . . no
O23S Se2 O21S 99.8(3) . . no
O23S Se2 O22S 100.0(3) . . no
O21S Se2 O22S 101.9(3) . . no
O33S Se3 O32S 100.5(3) . . no
O33S Se3 O31S 100.6(3) . . no
O32S Se3 O31S 101.0(3) . . no
O43S Se4 O42S 99.8(3) . . no
O43S Se4 O41S 101.7(3) . . no
O42S Se4 O41S 100.4(3) . . no
O51S Se5 O53S 101.2(3) . . no
O51S Se5 O52S 99.7(3) . . no
O53S Se5 O52S 99.8(3) . . no
O61S Se6 O63S 100.7(3) . . no
O61S Se6 O62S 100.5(3) . . no
O63S Se6 O62S 102.2(3) . . no
Se1 O11S W14 133.2(4) . . no
Se1 O11S W13 115.8(4) . . ?
W14 O11S W13 96.3(2) . . ?
Se1 O12S W16 116.0(3) . . ?
Se1 O12S W15 131.7(3) . . ?
W16 O12S W15 96.9(2) . . ?
Se1 O14S W11 129.4(3) . . ?
Se1 O14S W12 128.5(3) . . ?
W11 O14S W12 93.8(2) . . ?
Se2 O21S W20 116.4(3) . . ?
Se2 O21S W19 131.7(4) . . ?
W20 O21S W19 96.7(2) . . ?
Se2 O22S W17 115.7(3) . . ?
Se2 O22S W18 131.8(4) . . ?
W17 O22S W18 97.4(2) . . ?
Se2 O23S W24 129.7(4) . . ?
Se2 O23S W22 129.9(4) . . ?
W24 O23S W22 94.3(3) . . ?
Se3 O31S W27 115.3(3) . . ?
Se3 O31S W28 133.4(4) . . ?
W27 O31S W28 97.3(2) . . ?
Se3 O32S W30 115.8(3) . . ?
Se3 O32S W29 132.8(3) . . ?
W30 O32S W29 97.2(2) . . ?
Se3 O33S W25 128.5(4) . . ?
Se3 O33S W26 128.0(3) . . ?
W25 O33S W26 93.8(2) . . ?
Se4 O41S W33 116.1(3) . . ?
Se4 O41S W21 132.0(4) . . ?
W33 O41S W21 96.4(2) . . ?
Se4 O42S W34 128.8(3) . . ?
Se4 O42S W35 129.0(3) . . ?
W34 O42S W35 94.7(3) . . ?
Se4 O43S W31 117.1(3) . . ?
Se4 O43S W32 132.5(3) . . ?
W31 O43S W32 96.3(2) . . ?
Se5 O51S W41 116.4(3) . . ?
Se5 O51S W40 132.4(4) . . ?
W41 O51S W40 96.5(2) . . ?
Se5 O52S W36 128.1(3) . . ?
Se5 O52S W37 129.5(4) . . ?
W36 O52S W37 95.1(3) . . ?
Se5 O53S W39 116.0(3) . . ?
Se5 O53S W38 133.8(3) . . ?
W39 O53S W38 96.7(2) . . ?
Se6 O61S W47 129.3(4) . . ?
Se6 O61S W46 127.9(3) . . ?
W47 O61S W46 93.3(2) . . ?
Se6 O62S W45 117.3(3) . . ?
Se6 O62S W44 132.3(3) . . ?
W45 O62S W44 96.8(2) . . ?
Se6 O63S W42 116.6(3) . . ?
Se6 O63S W43 131.5(3) . . ?
W42 O63S W43 96.4(2) . . ?
W11 O11 Na10 142.2(5) . 2_467 ?
W11 O11 K4 100.7(3) . . ?
Na10 O11 K4 115.5(4) 2_467 . ?
W12 O12 Na10 140.0(5) . . ?
W12 O12 Na7 110.0(4) . 2_467 ?
Na10 O12 Na7 100.5(4) . 2_467 ?
W13 O13 Na48 110.2(9) . 1_455 ?
W14 O14 Na22 139.8(5) . . ?
W14 O14 K7 164.4(6) . . ?
Na22 O14 K7 53.2(6) . . ?
W15 O15 Na23 134.1(5) . . ?
W15 O15 Na5 132.5(5) . . ?
Na23 O15 Na5 91.6(5) . . ?
W19 O19 Na12 142.9(5) . . ?
W19 O19 Na35 122.7(7) . 1_455 ?
Na12 O19 Na35 90.8(7) . 1_455 ?
W21 O21 Na6 129.7(4) . . ?
W21 O21 K1 105.1(4) . . ?
Na6 O21 K1 46.7(3) . . ?
W22 O22 Na2 148.6(5) . . ?
W24 O24 Na42 148.5(7) . 2_557 ?
W25 O25 Na37 111.4(8) . 1_545 ?
W26 O26 Na3 151.5(4) . 1_655 ?
W26 O26 Na40 132.5(6) . 1_655 ?
Na3 O26 Na40 34.9(6) 1_655 1_655 ?
W26 O26 K3 104.4(4) . 1_655 ?
Na3 O26 K3 103.9(4) 1_655 1_655 ?
Na40 O26 K3 110.8(6) 1_655 1_655 ?
W28 O28 Na11 135.2(5) . . ?
W28 O28 Na51 101.1(4) . . ?
Na11 O28 Na51 50.3(4) . . ?
W28 O28 K3 110.9(4) . 1_655 ?
Na11 O28 K3 101.5(4) . 1_655 ?
Na51 O28 K3 86.1(5) . 1_655 ?
W29 O29 Na17 124.5(5) . 2_656 ?
W29 O29 Na51 103.6(5) . . ?
Na17 O29 Na51 74.4(4) 2_656 . ?
W32 O32 Na17 135.9(5) . . ?
W32 O32 Na51 136.0(5) . 2_656 ?
Na17 O32 Na51 87.6(5) . 2_656 ?
W32 O32 Na20 128.9(5) . . ?
Na17 O32 Na20 24.2(4) . . ?
Na51 O32 Na20 93.0(5) 2_656 . ?
W32 O32 K10 113.3(7) . 2_656 ?
Na17 O32 K10 99.8(7) . 2_656 ?
Na51 O32 K10 49.5(7) 2_656 2_656 ?
Na20 O32 K10 85.5(7) . 2_656 ?
W34 O34 K1 106.4(4) . . ?
W35 O35 Na1 136.9(4) . . ?
W35 O35 Na26 137.5(5) . . ?
Na1 O35 Na26 85.2(4) . . ?
W36 O36 Na13 142.9(5) . . ?
W36 O36 Na8 143.0(4) . . ?
Na13 O36 Na8 74.1(4) . . ?
W36 O36 K1 101.9(4) . 2_666 ?
Na13 O36 K1 47.2(3) . 2_666 ?
Na8 O36 K1 109.0(4) . 2_666 ?
W38 O38 K3 120.2(4) . 1_565 ?
W38 O38 K10 134.2(7) . 1_465 ?
K3 O38 K10 66.5(7) 1_565 1_465 ?
W40 O40 Na37 124.1(9) . . ?
W41 O41 Na18 122.4(5) . . ?
W41 O41 K12 131.6(10) . 1_655 ?
Na18 O41 K12 63.8(10) . 1_655 ?
W43 O43 Na3 126.8(4) . 1_565 ?
W43 O43 Na40 119.6(6) . 1_565 ?
Na3 O43 Na40 35.2(6) 1_565 1_565 ?
W43 O43 K3 120.8(4) . 1_565 ?
Na3 O43 K3 107.2(4) 1_565 1_565 ?
Na40 O43 K3 118.4(6) 1_565 1_565 ?
W44 O44 Na2 125.8(4) . 1_565 ?
W46 O46 Na16 141.7(5) . 2_467 ?
W46 O46 Na28 133.4(6) . 1_565 ?
Na16 O46 Na28 81.1(5) 2_467 1_565 ?
W46 O46 Na41 119.7(7) . . ?
Na16 O46 Na41 78.5(7) 2_467 . ?
Na28 O46 Na41 76.9(7) 1_565 . ?
W46 O46 K7 110.2(6) . 2_467 ?
Na16 O46 K7 33.8(6) 2_467 2_467 ?
Na28 O46 K7 103.2(7) 1_565 2_467 ?
Na41 O46 K7 108.2(8) . 2_467 ?
W47 O47 Na15 139.2(5) . . ?
W31 O31A Na5I 141.8(7) . . ?
W33 O33A Na4I 145.7(7) . . ?
W39 O39A Na5I 145.2(7) . . ?
W41 O41A Na4I 139.4(6) . . ?
W42 O42A Na38 116.1(9) . . ?
W45 O45A Na23 134.9(5) . 2_567 ?
W16 O16B Na31 126.9(6) . . ?
W16 O16B K4 107.5(3) . . ?
Na31 O16B K4 105.2(5) . . ?
W17 O17B Na21 119.1(5) . . ?
W20 O20B Na48 106.1(8) . 1_455 ?
W20 O20B K2 132.3(6) . 1_455 ?
Na48 O20B K2 88.3(9) 1_455 1_455 ?
W20 O20B Na27 109.3(4) . . ?
Na48 O20B Na27 144.3(9) 1_455 . ?
K2 O20B Na27 71.1(5) 1_455 . ?
W27 O27B Na48 126.2(9) . . ?
W27 O27B K2 115.5(5) . . ?
Na48 O27B K2 98.2(11) . . ?
W30 O30B Na8I 147.6(10) . . ?
W30 O30B Na24 109.2(5) . . ?
Na8I O30B Na24 83.2(10) . . ?
W30 O30B Na36 153.9(9) . . ?
Na8I O30B Na36 25.6(11) . . ?
Na24 O30B Na36 95.6(9) . . ?
W30 O30B Na32 143.5(9) . . ?
Na8I O30B Na32 68.3(12) . . ?
Na24 O30B Na32 55.5(9) . . ?
Na36 O30B Na32 59.0(11) . . ?
W30 O30B K6 108.7(5) . . ?
Na8I O30B K6 46.6(11) . . ?
Na24 O30B K6 68.9(6) . . ?
Na36 O30B K6 72.0(11) . . ?
Na32 O30B K6 96.4(9) . . ?
W30 O30B K5 92.3(5) . . ?
Na8I O30B K5 62.9(10) . . ?
Na24 O30B K5 140.5(6) . . ?
Na36 O30B K5 62.5(9) . . ?
Na32 O30B K5 120.9(9) . . ?
K6 O30B K5 72.9(6) . . ?
W31 O31B Na13 159.3(5) . 2_566 ?
W31 O31B Na8 124.5(4) . 2_566 ?
Na13 O31B Na8 74.9(4) 2_566 2_566 ?
W31 O31B Na33 91.1(6) . . ?
Na13 O31B Na33 82.3(6) 2_566 . ?
Na8 O31B Na33 122.7(6) 2_566 . ?
W39 O39B Na1 163.4(5) . 2_566 ?
W42 O42B Na18 150.9(5) . 1_455 ?
W18 O111 W17 121.1(4) . . ?
W18 O111 K11 122.4(8) . 2_557 ?
W17 O111 K11 109.6(8) . 2_557 ?
W15 O112 W16 121.6(4) . . ?
W15 O112 Na41 114.0(7) . 2_567 ?
W16 O112 Na41 124.1(7) . 2_567 ?
W19 O113 W20 120.9(3) . . ?
W19 O113 Na46 116.9(6) . 1_455 ?
W20 O113 Na46 115.4(6) . 1_455 ?
W24 O114 W22 121.4(4) . . ?
W14 O115 W13 120.2(3) . . ?
W24 O116 W17 150.4(4) . . ?
W11 O117 W15 143.5(4) . . ?
W12 O118 W13 149.0(4) . . ?
W16 O119 W17 155.0(5) . . ?
W18 O120 W19 161.3(4) . . ?
W22 O121 W20 149.2(4) . . ?
W22 O121 Na27 108.5(4) . . ?
W20 O121 Na27 101.4(4) . . ?
W12 O122 W14 142.4(4) . . ?
W12 O122 Na7 107.2(3) . . ?
W14 O122 Na7 109.5(3) . . ?
W15 O123 W14 161.0(4) . . ?
W11 O124 W12 121.5(4) . . ?
W20 O125 W13 157.4(4) . . ?
W20 O125 Na48 99.2(8) . 1_455 ?
W13 O125 Na48 93.1(8) . 1_455 ?
W11 O126 W16 149.5(4) . . ?
W11 O126 K4 99.6(3) . . ?
W16 O126 K4 106.0(2) . . ?
W28 O127 W27 121.0(3) . . ?
W34 O128 W33 147.8(4) . . ?
W19 O129 W22 143.3(4) . . ?
W14 O130 W19 174.2(5) . . ?
W15 O131 W18 171.6(4) . . ?
W24 O132 W18 142.8(4) . . ?
W25 O211 W26 121.7(3) . . ?
W33 O212 W27 158.8(4) . . ?
W32 O213 W21 161.8(4) . . ?
W25 O214 W30 148.3(4) . . ?
W25 O214 K6 105.5(5) . . ?
W30 O214 K6 104.8(5) . . ?
W34 O215 W35 121.1(4) . . ?
W29 O216 W30 121.1(3) . . ?
W29 O216 K5 121.9(6) . . ?
W30 O216 K5 105.9(6) . . ?
W28 O219 W21 172.7(4) . . ?
W26 O220 W27 145.5(4) . . ?
W26 O220 K2 110.4(4) . . ?
W27 O220 K2 98.4(4) . . ?
W21 O221 W33 121.3(3) . . ?
W21 O221 Na32 117.4(8) . 1_655 ?
W33 O221 Na32 119.9(9) . 1_655 ?
W26 O222 W28 144.2(4) . . ?
W26 O222 K3 104.1(4) . 1_655 ?
W28 O222 K3 100.2(4) . 1_655 ?
W30 O223 W31 159.9(4) . . ?
W32 O224 W31 121.5(4) . . ?
W32 O224 Na33 134.5(7) . . ?
W31 O224 Na33 103.4(7) . . ?
W34 O225 W21 142.2(4) . . ?
W34 O225 K1 101.8(3) . . ?
W21 O225 K1 101.7(3) . . ?
W29 O226 W28 160.1(4) . . ?
W29 O226 Na51 97.0(4) . . ?
W28 O226 Na51 98.5(4) . . ?
W29 O227 W25 142.4(4) . . ?
W35 O228 W31 146.8(3) . . ?
W32 O229 W29 172.3(4) . . ?
W35 O230 W32 142.8(4) . . ?
W46 O311 W45 146.8(4) . . ?
W36 O312 W37 121.7(4) . . ?
W36 O312 K1 101.1(3) . 2_666 ?
W37 O312 K1 136.3(4) . 2_666 ?
W40 O313 W41 121.4(3) . . ?
W40 O313 K9 110.2(8) . 2_666 ?
W41 O313 K9 118.8(8) . 2_666 ?
W40 O313 Na30 126.0(5) . 2_666 ?
W41 O313 Na30 98.1(4) . 2_666 ?
K9 O313 Na30 20.8(7) 2_666 2_666 ?
W47 O314 W42 147.7(4) . . ?
W36 O315 W39 146.9(4) . . ?
W47 O316 W46 122.5(4) . . ?
W47 O316 K7 139.2(5) . 2_467 ?
W46 O316 K7 86.4(5) . 2_467 ?
W38 O317 W39 121.3(3) . . ?
W38 O317 Na26 136.0(5) . 2_566 ?
W39 O317 Na26 101.4(4) . 2_566 ?
W45 O318 W41 159.4(4) . . ?
W44 O319 W45 120.5(3) . . ?
W36 O320 W38 142.8(4) . . ?
W37 O321 W41 148.6(3) . . ?
W43 O322 W44 160.7(4) . . ?
W43 O323 W42 120.3(3) . . ?
W38 O324 W40 162.0(4) . . ?
W38 O325 W43 172.1(4) . . ?
W42 O326 W39 159.1(4) . . ?
W46 O327 W44 143.7(4) . . ?
W43 O328 W47 143.6(4) . . ?
W40 O329 W37 142.4(4) . . ?
W44 O330 W40 174.2(4) . . no
O12I Na1I O11I 103.1(15) . . no
O12I Na1I O7I 74.6(11) . . no
O11I Na1I O7I 162.0(14) . . no
O12I Na1I O5I 155.8(12) . . no
O11I Na1I O5I 75.0(13) . . no
O7I Na1I O5I 99.6(8) . . no
O12I Na1I O8I 81.3(12) . . no
O11I Na1I O8I 80.5(13) . . no
O7I Na1I O8I 81.4(9) . . no
O5I Na1I O8I 74.6(9) . . no
O12I Na1I O9I 101.5(12) . . no
O11I Na1I O9I 108.5(13) . . no
O7I Na1I O9I 89.4(9) . . no
O5I Na1I O9I 101.9(9) . . no
O8I Na1I O9I 169.4(10) . . no
O12I Na1I Na7I 147.4(12) . . no
O11I Na1I Na7I 79.4(13) . . no
O7I Na1I Na7I 112.4(9) . . no
O5I Na1I Na7I 56.6(8) . . no
O8I Na1I Na7I 130.5(11) . . no
O9I Na1I Na7I 48.8(9) . . no
O12I Na1I Na38 93.6(12) . . no
O11I Na1I Na38 40.9(13) . . no
O7I Na1I Na38 155.5(10) . . no
O5I Na1I Na38 99.5(9) . . no
O8I Na1I Na38 118.6(10) . . no
O9I Na1I Na38 71.7(9) . . no
Na7I Na1I Na38 66.8(9) . . no
O12I Na1I Na5I 36.6(10) . . no
O11I Na1I Na5I 119.2(13) . . no
O7I Na1I Na5I 69.9(8) . . no
O5I Na1I Na5I 162.7(8) . . no
O8I Na1I Na5I 115.7(10) . . no
O9I Na1I Na5I 65.3(8) . . no
Na7I Na1I Na5I 113.6(9) . . no
Na38 Na1I Na5I 87.8(9) . . no
O12I Na1I Na2I 116.9(10) . . no
O11I Na1I Na2I 123.6(13) . . no
O7I Na1I Na2I 47.6(7) . . no
O5I Na1I Na2I 52.1(5) . . no
O8I Na1I Na2I 68.9(8) . . no
O9I Na1I Na2I 100.9(7) . . no
Na7I Na1I Na2I 85.9(7) . . no
Na38 Na1I Na2I 149.5(9) . . no
Na5I Na1I Na2I 116.7(6) . . no
O12I Na1I Na3I 149.1(11) . . no
O11I Na1I Na3I 96.2(12) . . no
O7I Na1I Na3I 93.9(7) . . no
O5I Na1I Na3I 53.1(6) . . no
O8I Na1I Na3I 126.1(9) . . no
O9I Na1I Na3I 48.9(7) . . no
Na7I Na1I Na3I 18.9(6) . . no
Na38 Na1I Na3I 85.3(8) . . no
Na5I Na1I Na3I 112.5(7) . . no
Na2I Na1I Na3I 69.0(5) . . no
O3I Na2I O2I 80.4(7) . . no
O3I Na2I O10I 84.9(10) . . no
O2I Na2I O10I 104.1(11) . . no
O3I Na2I O7I 121.6(9) . . no
O2I Na2I O7I 107.1(8) . . no
O10I Na2I O7I 36.6(9) . . no
O3I Na2I O2M 104.4(7) . . no
O2I Na2I O2M 122.2(8) . . no
O10I Na2I O2M 133.6(11) . . no
O7I Na2I O2M 116.9(8) . . no
O3I Na2I Na6I 40.5(6) . . no
O2I Na2I Na6I 43.1(7) . . no
O10I Na2I Na6I 83.2(11) . . no
O7I Na2I Na6I 110.2(9) . . no
O2M Na2I Na6I 132.5(8) . . no
O3I Na2I Na1I 142.0(8) . . no
O2I Na2I Na1I 78.3(6) . . no
O10I Na2I Na1I 70.4(9) . . no
O7I Na2I Na1I 40.0(5) . . no
O2M Na2I Na1I 113.6(6) . . no
Na6I Na2I Na1I 106.2(7) . . no
Na7I Na3I O77W 171.0(18) . 1_655 no
Na7I Na3I O2I 103.1(16) . . no
O77W Na3I O2I 82.6(9) 1_655 . no
Na7I Na3I O13I 96.4(18) . . no
O77W Na3I O13I 88.7(12) 1_655 . no
O2I Na3I O13I 104.6(11) . . no
Na7I Na3I O1M 73.7(14) . . no
O77W Na3I O1M 97.4(9) 1_655 . no
O2I Na3I O1M 122.5(9) . . no
O13I Na3I O1M 132.9(11) . . no
Na7I Na3I Na14 134.7(16) . 1_655 no
O77W Na3I Na14 36.4(6) 1_655 1_655 no
O2I Na3I Na14 103.7(8) . 1_655 no
O13I Na3I Na14 111.2(11) . 1_655 no
O1M Na3I Na14 61.1(5) . 1_655 no
Na7I Na3I Na6I 140.2(16) . . no
O77W Na3I Na6I 48.0(8) 1_655 . no
O2I Na3I Na6I 42.7(7) . . no
O13I Na3I Na6I 79.3(10) . . no
O1M Na3I Na6I 136.5(9) . . no
Na14 Na3I Na6I 81.7(7) 1_655 . no
Na7I Na3I Na1I 38.8(13) . . no
O77W Na3I Na1I 150.1(9) 1_655 . no
O2I Na3I Na1I 76.5(6) . . no
O13I Na3I Na1I 76.4(10) . . no
O1M Na3I Na1I 111.8(6) . . no
Na14 Na3I Na1I 171.9(7) 1_655 . no
Na6I Na3I Na1I 103.1(7) . . no
Na50 Na4I O41A 88.3(10) . . no
Na50 Na4I O33A 89.6(10) . . no
O41A Na4I O33A 161.7(11) . . no
Na50 Na4I O19W 116.3(12) . . no
O41A Na4I O19W 83.6(7) . . no
O33A Na4I O19W 81.1(7) . . no
Na50 Na4I O85W 105.0(13) . . no
O41A Na4I O85W 69.1(9) . . no
O33A Na4I O85W 128.8(11) . . no
O19W Na4I O85W 129.3(11) . . no
Na50 Na4I K12 163.3(13) . 1_655 no
O41A Na4I K12 82.2(9) . 1_655 no
O33A Na4I K12 103.7(9) . 1_655 no
O19W Na4I K12 76.3(10) . 1_655 no
O85W Na4I K12 58.8(11) . 1_655 no
Na50 Na4I Na18 145.0(11) . . no
O41A Na4I Na18 73.3(6) . . no
O33A Na4I Na18 98.8(6) . . no
O19W Na4I Na18 34.0(4) . . no
O85W Na4I Na18 96.0(9) . . no
K12 Na4I Na18 43.7(8) 1_655 . no
O12I Na5I O1I 139.6(16) . 2_566 no
O12I Na5I O6I 100.9(14) . . no
O1I Na5I O6I 110.0(12) 2_566 . no
O12I Na5I O31A 77.4(12) . . no
O1I Na5I O31A 80.4(9) 2_566 . no
O6I Na5I O31A 84.3(9) . . no
O12I Na5I O39A 129.7(14) . . no
O1I Na5I O39A 78.9(9) 2_566 . no
O6I Na5I O39A 86.2(10) . . no
O31A Na5I O39A 152.7(12) . . no
O12I Na5I O80W 64.3(13) . . no
O1I Na5I O80W 118.5(13) 2_566 . no
O6I Na5I O80W 117.8(14) . . no
O31A Na5I O80W 138.1(13) . . no
O39A Na5I O80W 68.4(10) . . no
O12I Na5I Na50 102.5(13) . . no
O1I Na5I Na50 108.1(10) 2_566 . no
O6I Na5I Na50 1.9(8) . . no
O31A Na5I Na50 83.8(8) . . no
O39A Na5I Na50 85.9(9) . . no
O80W Na5I Na50 119.3(13) . . no
O12I Na5I Na1I 37.2(10) . . no
O1I Na5I Na1I 176.7(11) 2_566 . no
O6I Na5I Na1I 72.9(9) . . no
O31A Na5I Na1I 98.5(9) . . no
O39A Na5I Na1I 103.1(9) . . no
O80W Na5I Na1I 60.4(10) . . no
Na50 Na5I Na1I 74.8(8) . . no
O12I Na5I Na8 102.0(12) . 2_566 no
O1I Na5I Na8 39.2(5) 2_566 2_566 no
O6I Na5I Na8 144.9(11) . 2_566 no
O31A Na5I Na8 75.2(7) . 2_566 no
O39A Na5I Na8 99.0(8) . 2_566 no
O80W Na5I Na8 96.1(10) . 2_566 no
Na50 Na5I Na8 143.1(9) . 2_566 no
Na1I Na5I Na8 137.5(8) . 2_566 no
O3I Na6I O2I 84.6(11) . . no
O3I Na6I O77W 158.0(15) . 1_655 no
O2I Na6I O77W 76.0(10) . 1_655 no
O3I Na6I O85W 119.0(15) . . no
O2I Na6I O85W 113.6(14) . . no
O77W Na6I O85W 61.9(11) 1_655 . no
O3I Na6I Na2I 41.6(6) . . no
O2I Na6I Na2I 46.4(7) . . no
O77W Na6I Na2I 116.5(11) 1_655 . no
O85W Na6I Na2I 113.2(13) . . no
O3I Na6I Na3I 119.3(12) . . no
O2I Na6I Na3I 44.4(7) . . no
O77W Na6I Na3I 38.7(7) 1_655 . no
O85W Na6I Na3I 72.5(10) . . no
Na2I Na6I Na3I 78.0(8) . . no
Na3I Na7I O9I 99.9(18) . . no
Na3I Na7I O5I 96.9(16) . . no
O9I Na7I O5I 108.2(14) . . no
Na3I Na7I O1M 74.8(15) . . no
O9I Na7I O1M 133.1(14) . . no
O5I Na7I O1M 118.7(13) . . no
Na3I Na7I Na1I 122.2(17) . . no
O9I Na7I Na1I 59.1(10) . . no
O5I Na7I Na1I 53.1(8) . . no
O1M Na7I Na1I 159.9(12) . . no
Na3I Na7I Na38 168.7(19) . . no
O9I Na7I Na38 72.0(12) . . no
O5I Na7I Na38 93.2(12) . . no
O1M Na7I Na38 104.7(11) . . no
Na1I Na7I Na38 60.9(9) . . no
Na36 Na8I K8 133(3) . . no
Na36 Na8I O39W 87(3) . . no
K8 Na8I O39W 133(2) . . no
Na36 Na8I K6 169(4) . . no
K8 Na8I K6 47.1(12) . . no
O39W Na8I K6 97.7(17) . . no
Na36 Na8I O30B 87(3) . . no
K8 Na8I O30B 114.4(17) . . no
O39W Na8I O30B 85.7(13) . . no
K6 Na8I O30B 84.5(14) . . no
Na36 Na8I Na32 65(3) . . no
K8 Na8I Na32 161(2) . . no
O39W Na8I Na32 34.8(9) . . no
K6 Na8I Na32 114.6(18) . . no
O30B Na8I Na32 59.7(11) . . no
Na36 Na8I O98W 109(3) . . no
K8 Na8I O98W 24.8(10) . . no
O39W Na8I O98W 146.1(18) . . no
K6 Na8I O98W 71.8(14) . . no
O30B Na8I O98W 123.7(15) . . no
Na32 Na8I O98W 173.5(19) . . no
Na36 Na8I K5 82(3) . . no
K8 Na8I K5 66.9(12) . . no
O39W Na8I K5 157.1(18) . . no
K6 Na8I K5 90.1(13) . . no
O30B Na8I K5 73.7(10) . . no
Na32 Na8I K5 122.7(16) . . no
O98W Na8I K5 56.7(10) . . no
Na36 Na8I Na24 110(3) . . no
K8 Na8I Na24 116.0(17) . . no
O39W Na8I Na24 44.4(8) . . no
K6 Na8I Na24 68.9(12) . . no
O30B Na8I Na24 51.1(8) . . no
Na32 Na8I Na24 45.8(9) . . no
O98W Na8I Na24 140.7(16) . . no
K5 Na8I Na24 121.4(12) . . no
Na34 O1I Na5I 167.5(12) . 2_566 no
Na34 O1I Na8 88.0(10) . . no
Na5I O1I Na8 104.2(8) 2_566 . no
Na6I O2I Na3I 93.0(10) . . no
Na6I O2I Na2I 90.4(9) . . no
Na3I O2I Na2I 124.1(9) . . no
Na6I O3I Na2I 97.9(10) . . no
Na38 O4I K12 67.9(13) . . no
Na1I O5I Na7I 70.3(9) . . no
Na50 O6I Na5I 174(3) . . no
O10I O7I Na1I 132.0(17) . . no
O10I O7I Na2I 63.6(15) . . no
Na1I O7I Na2I 92.4(9) . . no
O10I O7I Na50 58.9(14) . . no
Na1I O7I Na50 101.5(10) . . no
Na2I O7I Na50 113.1(10) . . no
Na24 O8I Na1I 122.6(13) . . no
Na7I O9I Na1I 72.1(11) . . no
O7I O10I Na50 85.4(16) . . no
O7I O10I Na2I 79.7(15) . . no
Na50 O10I Na2I 141.4(16) . . no
Na38 O11I Na1I 93(2) . . no
Na5I O12I Na1I 106.2(16) . . no
Na3I O13I Na50 137.3(16) . . no
O39B Na1 O2W 167.7(4) 2_566 . no
O39B Na1 O24W 79.2(6) 2_566 . no
O2W Na1 O24W 92.6(6) . . no
O39B Na1 O25W 97.4(4) 2_566 . no
O2W Na1 O25W 93.2(4) . . no
O24W Na1 O25W 102.0(6) . . no
O39B Na1 O83W 90.5(6) 2_566 . no
O2W Na1 O83W 84.4(6) . . no
O24W Na1 O83W 20.2(6) . . no
O25W Na1 O83W 84.1(7) . . no
O39B Na1 O1W 84.7(3) 2_566 . no
O2W Na1 O1W 101.2(3) . . no
O24W Na1 O1W 159.9(6) . . no
O25W Na1 O1W 91.8(5) . . no
O83W Na1 O1W 173.3(7) . . no
O39B Na1 O35 91.4(3) 2_566 . no
O2W Na1 O35 78.3(3) . . no
O24W Na1 O35 82.8(5) . . no
O25W Na1 O35 170.6(4) . . no
O83W Na1 O35 99.2(6) . . no
O1W Na1 O35 85.8(3) . . no
O39B Na1 Na26 59.1(3) 2_566 . no
O2W Na1 Na26 108.5(3) . . no
O24W Na1 Na26 45.2(6) . . no
O25W Na1 Na26 139.6(5) . . no
O83W Na1 Na26 65.4(6) . . no
O1W Na1 Na26 115.6(4) . . no
O35 Na1 Na26 48.8(3) . . no
O39B Na1 Na18 91.1(3) 2_566 2_666 no
O2W Na1 Na18 90.3(3) . 2_666 no
O24W Na1 Na18 49.3(5) . 2_666 no
O25W Na1 Na18 53.0(4) . 2_666 no
O83W Na1 Na18 31.3(6) . 2_666 no
O1W Na1 Na18 143.7(3) . 2_666 no
O35 Na1 Na18 130.4(3) . 2_666 no
Na26 Na1 Na18 92.3(3) . 2_666 no
O39B Na1 Na34 82.4(5) 2_566 2_566 no
O2W Na1 Na34 98.9(5) . 2_566 no
O24W Na1 Na34 141.0(7) . 2_566 no
O25W Na1 Na34 114.3(6) . 2_566 no
O83W Na1 Na34 160.9(8) . 2_566 no
O1W Na1 Na34 22.5(5) . 2_566 no
O35 Na1 Na34 63.5(5) . 2_566 no
Na26 Na1 Na34 95.9(5) . 2_566 no
Na18 Na1 Na34 165.0(5) 2_666 2_566 no
O78W Na2 O3W 162.2(11) . . no
O78W Na2 O22 90.1(11) . . no
O3W Na2 O22 107.2(5) . . no
O78W Na2 O49W 9.3(11) . . no
O3W Na2 O49W 164.7(6) . . no
O22 Na2 O49W 87.4(5) . . no
O78W Na2 O32W 90.0(11) . . no
O3W Na2 O32W 87.0(4) . . no
O22 Na2 O32W 86.6(4) . . no
O49W Na2 O32W 98.7(6) . . no
O78W Na2 O44 99.0(11) . 1_545 no
O3W Na2 O44 89.6(4) . 1_545 no
O22 Na2 O44 75.3(3) . 1_545 no
O49W Na2 O44 89.8(5) . 1_545 no
O32W Na2 O44 159.7(5) . 1_545 no
O78W Na2 O4W 86.5(11) . . no
O3W Na2 O4W 76.4(4) . . no
O22 Na2 O4W 175.4(5) . . no
O49W Na2 O4W 88.8(5) . . no
O32W Na2 O4W 96.5(4) . . no
O44 Na2 O4W 102.1(4) 1_545 . no
O78W Na2 O23W 143.4(11) . . no
O3W Na2 O23W 53.2(4) . . no
O22 Na2 O23W 62.1(4) . . no
O49W Na2 O23W 135.5(5) . . no
O32W Na2 O23W 110.0(5) . . no
O44 Na2 O23W 53.2(3) 1_545 . no
O4W Na2 O23W 119.6(4) . . no
O78W Na2 Na28 13.6(10) . . no
O3W Na2 Na28 164.7(5) . . no
O22 Na2 Na28 85.6(4) . . no
O49W Na2 Na28 4.3(5) . . no
O32W Na2 Na28 102.5(5) . . no
O44 Na2 Na28 85.5(4) 1_545 . no
O4W Na2 Na28 90.5(4) . . no
O23W Na2 Na28 131.4(4) . . no
O78W Na2 Na3 123.2(11) . . no
O3W Na2 Na3 39.1(3) . . no
O22 Na2 Na3 145.3(4) . . no
O49W Na2 Na3 127.0(5) . . no
O32W Na2 Na3 83.9(3) . . no
O44 Na2 Na3 105.7(3) 1_545 . no
O4W Na2 Na3 38.9(3) . . no
O23W Na2 Na3 90.1(4) . . no
Na28 Na2 Na3 129.1(4) . . no
O78W Na2 Na45 32.9(11) . . no
O3W Na2 Na45 163.0(6) . . no
O22 Na2 Na45 62.8(5) . . no
O49W Na2 Na45 26.5(6) . . no
O32W Na2 Na45 105.3(6) . . no
O44 Na2 Na45 74.8(5) 1_545 . no
O4W Na2 Na45 112.9(6) . . no
O23W Na2 Na45 110.6(6) . . no
Na28 Na2 Na45 23.5(5) . . no
Na3 Na2 Na45 151.8(5) . . no
O78W Na2 K2 133.8(11) . 1_455 no
O3W Na2 K2 42.0(4) . 1_455 no
O22 Na2 K2 96.6(4) . 1_455 no
O49W Na2 K2 143.0(6) . 1_455 no
O32W Na2 K2 45.2(4) . 1_455 no
O44 Na2 K2 126.9(5) 1_545 1_455 no
O4W Na2 K2 88.0(4) . 1_455 no
O23W Na2 K2 76.3(4) . 1_455 no
Na28 Na2 K2 147.1(4) . 1_455 no
Na3 Na2 K2 54.3(3) . 1_455 no
Na45 Na2 K2 147.4(6) . 1_455 no
Na40 Na3 O4W 101.1(10) . . no
Na40 Na3 O26W 82.9(10) . . no
O4W Na3 O26W 100.0(5) . . no
Na40 Na3 O26 86.2(10) . 1_455 no
O4W Na3 O26 172.3(5) . 1_455 no
O26W Na3 O26 83.1(4) . 1_455 no
Na40 Na3 O3W 168.4(10) . . no
O4W Na3 O3W 78.8(4) . . no
O26W Na3 O3W 108.6(5) . . no
O26 Na3 O3W 93.5(4) 1_455 . no
Na40 Na3 O43 80.9(10) . 1_545 no
O4W Na3 O43 99.3(4) . 1_545 no
O26W Na3 O43 156.8(5) . 1_545 no
O26 Na3 O43 79.3(3) 1_455 1_545 no
O3W Na3 O43 87.6(4) . 1_545 no
Na40 Na3 O41W 5.4(11) . . no
O4W Na3 O41W 99.5(6) . . no
O26W Na3 O41W 78.1(6) . . no
O26 Na3 O41W 88.0(5) 1_455 . no
O3W Na3 O41W 173.3(6) . . no
O43 Na3 O41W 86.3(5) 1_545 . no
Na40 Na3 O12W 120.9(10) . . no
O4W Na3 O12W 118.3(4) . . no
O26W Na3 O12W 126.2(5) . . no
O26 Na3 O12W 54.9(3) 1_455 . no
O3W Na3 O12W 51.2(3) . . no
O43 Na3 O12W 52.3(3) 1_545 . no
O41W Na3 O12W 125.7(5) . . no
Na40 Na3 K2 137.2(10) . 1_455 no
O4W Na3 K2 104.7(4) . 1_455 no
O26W Na3 K2 59.5(5) . 1_455 no
O26 Na3 K2 70.8(4) 1_455 1_455 no
O3W Na3 K2 52.7(4) . 1_455 no
O43 Na3 K2 126.7(5) 1_545 1_455 no
O41W Na3 K2 133.8(6) . 1_455 no
O12W Na3 K2 74.5(4) . 1_455 no
Na40 Na3 Na2 142.9(10) . . no
O4W Na3 Na2 41.8(3) . . no
O26W Na3 Na2 100.1(4) . . no
O26 Na3 Na2 130.9(4) 1_455 . no
O3W Na3 Na2 38.6(3) . . no
O43 Na3 Na2 102.8(3) 1_545 . no
O41W Na3 Na2 140.9(5) . . no
O12W Na3 Na2 87.2(3) . . no
K2 Na3 Na2 69.4(3) 1_455 . no
Na40 Na3 K3 98.9(10) . . no
O4W Na3 K3 130.5(4) . . no
O26W Na3 K3 127.2(5) . . no
O26 Na3 K3 44.8(3) 1_455 . no
O3W Na3 K3 73.2(3) . . no
O43 Na3 K3 40.7(3) 1_545 . no
O41W Na3 K3 103.6(5) . . no
O12W Na3 K3 22.1(3) . . no
K2 Na3 K3 89.7(4) 1_455 . no
Na2 Na3 K3 107.8(3) . . no
O18W Na4 O12W 135.7(5) . . no
O18W Na4 O23W 78.0(4) . . no
O12W Na4 O23W 93.4(4) . . no
O18W Na4 K8 38.2(5) . . no
O12W Na4 K8 102.7(6) . . no
O23W Na4 K8 98.1(6) . . no
O18W Na4 Na9 42.4(4) . . no
O12W Na4 Na9 129.6(4) . . no
O23W Na4 Na9 39.7(3) . . no
K8 Na4 Na9 75.1(5) . . no
O18W Na4 K3 124.4(5) . . no
O12W Na4 K3 38.1(4) . . no
O23W Na4 K3 130.3(4) . . no
K8 Na4 K3 86.7(5) . . no
Na9 Na4 K3 155.1(4) . . no
O18W Na4 Na27 68.8(4) . . no
O12W Na4 Na27 77.3(4) . . no
O23W Na4 Na27 39.2(4) . . no
K8 Na4 Na27 67.6(6) . . no
Na9 Na4 Na27 54.9(3) . . no
K3 Na4 Na27 102.6(4) . . no
O18W Na4 K6 39.2(4) . . no
O12W Na4 K6 96.7(5) . . no
O23W Na4 K6 71.1(5) . . no
K8 Na4 K6 28.0(6) . . no
Na9 Na4 K6 57.9(4) . . no
K3 Na4 K6 98.5(5) . . no
Na27 Na4 K6 40.2(5) . . no
Na42 Na5 O42W 86.5(11) . . no
Na42 Na5 O20W 94.1(10) . . no
O42W Na5 O20W 169.3(10) . . no
Na42 Na5 O61W 34.6(10) . . no
O42W Na5 O61W 98.5(9) . . no
O20W Na5 O61W 87.9(6) . . no
Na42 Na5 O93W 88.7(12) . . no
O42W Na5 O93W 22.0(8) . . no
O20W Na5 O93W 168.4(9) . . no
O61W Na5 O93W 88.1(9) . . no
Na42 Na5 O22W 59.5(10) . . no
O42W Na5 O22W 86.4(8) . . no
O20W Na5 O22W 84.8(6) . . no
O61W Na5 O22W 92.7(6) . . no
O93W Na5 O22W 106.3(8) . . no
Na42 Na5 O15 146.9(11) . . no
O42W Na5 O15 80.9(7) . . no
O20W Na5 O15 93.0(5) . . no
O61W Na5 O15 178.0(7) . . no
O93W Na5 O15 90.7(8) . . no
O22W Na5 O15 89.2(4) . . no
Na42 Na5 O21W 135.0(11) . . no
O42W Na5 O21W 104.0(8) . . no
O20W Na5 O21W 83.1(5) . . no
O61W Na5 O21W 100.5(6) . . no
O93W Na5 O21W 86.9(8) . . no
O22W Na5 O21W 161.8(6) . . no
O15 Na5 O21W 77.9(4) . . no
Na42 Na5 O87W 61.9(11) . . no
O42W Na5 O87W 90.5(9) . . no
O20W Na5 O87W 99.3(6) . . no
O61W Na5 O87W 30.2(5) . . no
O93W Na5 O87W 72.2(9) . . no
O22W Na5 O87W 121.4(6) . . no
O15 Na5 O87W 147.8(6) . . no
O21W Na5 O87W 74.2(6) . . no
Na42 Na5 Na23 168.8(11) . . no
O42W Na5 Na23 91.1(7) . . no
O20W Na5 Na23 90.3(5) . . no
O61W Na5 Na23 135.7(6) . . no
O93W Na5 Na23 85.0(8) . . no
O22W Na5 Na23 131.3(5) . . no
O15 Na5 Na23 42.6(3) . . no
O21W Na5 Na23 35.5(4) . . no
O87W Na5 Na23 107.3(6) . . no
Na42 Na5 Na22 60.0(9) . . no
O42W Na5 Na22 129.8(8) . . no
O20W Na5 Na22 43.6(5) . . no
O61W Na5 Na22 75.3(6) . . no
O93W Na5 Na22 144.6(8) . . no
O22W Na5 Na22 45.4(4) . . no
O15 Na5 Na22 106.6(4) . . no
O21W Na5 Na22 126.2(5) . . no
O87W Na5 Na22 102.8(5) . . no
Na23 Na5 Na22 128.5(4) . . no
Na42 Na5 Na15 101.5(10) . 2_467 no
O42W Na5 Na15 110.4(8) . 2_467 no
O20W Na5 Na15 80.0(5) . 2_467 no
O61W Na5 Na15 66.9(5) . 2_467 no
O93W Na5 Na15 88.5(8) . 2_467 no
O22W Na5 Na15 154.7(5) . 2_467 no
O15 Na5 Na15 111.5(4) . 2_467 no
O21W Na5 Na15 33.7(4) . 2_467 no
O87W Na5 Na15 43.1(5) . 2_467 no
Na23 Na5 Na15 69.2(3) . 2_467 no
Na22 Na5 Na15 112.1(4) . 2_467 no
O75W Na6 K1 154.0(8) . . no
O75W Na6 O8W 108.5(8) . . no
K1 Na6 O8W 91.7(5) . . no
O75W Na6 O21 81.9(8) . . no
K1 Na6 O21 81.5(5) . . no
O8W Na6 O21 165.6(6) . . no
O75W Na6 O14W 79.6(7) . . no
K1 Na6 O14W 82.6(5) . . no
O8W Na6 O14W 94.8(5) . . no
O21 Na6 O14W 96.9(4) . . no
O75W Na6 O53W 86.4(8) . . no
K1 Na6 O53W 112.3(6) . . no
O8W Na6 O53W 84.7(6) . . no
O21 Na6 O53W 86.2(5) . . no
O14W Na6 O53W 165.1(6) . . no
O75W Na6 Na39 114.1(9) . 1_655 no
K1 Na6 Na39 84.8(7) . 1_655 no
O8W Na6 Na39 80.0(7) . 1_655 no
O21 Na6 Na39 86.7(7) . 1_655 no
O14W Na6 Na39 166.3(7) . 1_655 no
O53W Na6 Na39 27.9(7) . 1_655 no
O75W Na6 Na17 31.8(7) . . no
K1 Na6 Na17 133.8(5) . . no
O8W Na6 Na17 94.4(5) . . no
O21 Na6 Na17 99.5(4) . . no
O14W Na6 Na17 51.3(4) . . no
O53W Na6 Na17 113.9(5) . . no
Na39 Na6 Na17 141.3(7) 1_655 . no
O75W Na6 Na13 158.3(8) . 2_666 no
K1 Na6 Na13 30.3(3) . 2_666 no
O8W Na6 Na13 88.7(4) . 2_666 no
O21 Na6 Na13 79.0(3) . 2_666 no
O14W Na6 Na13 113.0(4) . 2_666 no
O53W Na6 Na13 81.9(5) . 2_666 no
Na39 Na6 Na13 54.6(6) 1_655 2_666 no
Na17 Na6 Na13 164.1(4) . 2_666 no
O75W Na6 Na20 46.5(7) . . no
K1 Na6 Na20 120.2(5) . . no
O8W Na6 Na20 89.5(5) . . no
O21 Na6 Na20 105.0(4) . . no
O14W Na6 Na20 37.7(4) . . no
O53W Na6 Na20 127.4(5) . . no
Na39 Na6 Na20 153.3(7) 1_655 . no
Na17 Na6 Na20 14.8(2) . . no
Na13 Na6 Na20 150.3(4) 2_666 . no
O75W Na6 K5 50.0(7) . 2_656 no
K1 Na6 K5 155.0(5) . 2_656 no
O8W Na6 K5 76.3(5) . 2_656 no
O21 Na6 K5 104.9(5) . 2_656 no
O14W Na6 K5 119.7(5) . 2_656 no
O53W Na6 K5 45.7(5) . 2_656 no
Na39 Na6 K5 71.7(7) 1_655 2_656 no
Na17 Na6 K5 69.8(4) . 2_656 no
Na13 Na6 K5 126.0(4) 2_666 2_656 no
Na20 Na6 K5 82.1(4) . 2_656 no
O30W Na7 O1L 112.1(5) . 2_467 no
O30W Na7 O86W 40.9(6) . . no
O1L Na7 O86W 126.8(6) 2_467 . no
O30W Na7 O122 128.5(4) . . no
O1L Na7 O122 100.9(3) 2_467 . no
O86W Na7 O122 132.1(6) . . no
O30W Na7 O12 102.0(4) . 2_467 no
O1L Na7 O12 98.0(3) 2_467 2_467 no
O86W Na7 O12 63.0(5) . 2_467 no
O122 Na7 O12 111.5(4) . 2_467 no
O30W Na7 Na25 49.2(4) . . no
O1L Na7 Na25 82.3(3) 2_467 . no
O86W Na7 Na25 44.6(6) . . no
O122 Na7 Na25 176.7(4) . . no
O12 Na7 Na25 68.1(4) 2_467 . no
O30W Na7 Na10 73.3(4) . 2_467 no
O1L Na7 Na10 125.0(3) 2_467 2_467 no
O86W Na7 Na10 32.4(5) . 2_467 no
O122 Na7 Na10 117.8(3) . 2_467 no
O12 Na7 Na10 33.7(2) 2_467 2_467 no
Na25 Na7 Na10 59.9(3) . 2_467 no
O30W Na7 K7 105.0(5) . . no
O1L Na7 K7 35.0(4) 2_467 . no
O86W Na7 K7 141.2(7) . . no
O122 Na7 K7 80.4(4) . . no
O12 Na7 K7 132.1(4) 2_467 . no
Na25 Na7 K7 102.3(5) . . no
Na10 Na7 K7 158.7(4) 2_467 . no
O99W Na8 O27W 177.4(14) . . no
O99W Na8 O64W 25.3(13) . . no
O27W Na8 O64W 155.6(7) . . no
O99W Na8 O1I 98.6(14) . . no
O27W Na8 O1I 79.8(5) . . no
O64W Na8 O1I 122.9(7) . . no
O99W Na8 O1W 84.2(13) . . no
O27W Na8 O1W 98.0(5) . . no
O64W Na8 O1W 86.9(6) . . no
O1I Na8 O1W 101.4(4) . . no
O99W Na8 O36 106.1(13) . . no
O27W Na8 O36 75.4(4) . . no
O64W Na8 O36 81.3(6) . . no
O1I Na8 O36 155.1(5) . . no
O1W Na8 O36 84.2(4) . . no
O99W Na8 O31B 87.6(13) . 2_566 no
O27W Na8 O31B 90.5(4) . 2_566 no
O64W Na8 O31B 80.4(6) . 2_566 no
O1I Na8 O31B 92.3(4) . 2_566 no
O1W Na8 O31B 165.0(5) . 2_566 no
O36 Na8 O31B 86.0(4) . 2_566 no
O99W Na8 Na13 71.1(13) . . no
O27W Na8 Na13 108.8(5) . . no
O64W Na8 Na13 48.9(6) . . no
O1I Na8 Na13 138.3(5) . . no
O1W Na8 Na13 116.9(4) . . no
O36 Na8 Na13 51.7(3) . . no
O31B Na8 Na13 48.3(3) 2_566 . no
O99W Na8 Na34 136.6(15) . . no
O27W Na8 Na34 42.5(7) . . no
O64W Na8 Na34 161.9(9) . . no
O1I Na8 Na34 41.0(7) . . no
O1W Na8 Na34 89.3(7) . . no
O36 Na8 Na34 115.8(7) . . no
O31B Na8 Na34 105.3(6) 2_566 . no
Na13 Na8 Na34 146.1(7) . . no
O99W Na8 Na34 119.7(14) . 2_566 no
O27W Na8 Na34 62.7(6) . 2_566 no
O64W Na8 Na34 117.4(8) . 2_566 no
O1I Na8 Na34 97.4(6) . 2_566 no
O1W Na8 Na34 35.6(6) . 2_566 no
O36 Na8 Na34 73.0(6) . 2_566 no
O31B Na8 Na34 149.0(7) 2_566 2_566 no
Na13 Na8 Na34 123.2(6) . 2_566 no
Na34 Na8 Na34 66.1(9) . 2_566 no
O99W Na8 Na5I 64.7(13) . 2_566 no
O27W Na8 Na5I 113.2(6) . 2_566 no
O64W Na8 Na5I 87.1(7) . 2_566 no
O1I Na8 Na5I 36.6(5) . 2_566 no
O1W Na8 Na5I 109.5(5) . 2_566 no
O36 Na8 Na5I 161.6(5) . 2_566 no
O31B Na8 Na5I 77.9(5) 2_566 2_566 no
Na13 Na8 Na5I 110.0(5) . 2_566 no
Na34 Na8 Na5I 77.5(8) . 2_566 no
Na34 Na8 Na5I 125.3(7) 2_566 2_566 no
O99W Na8 K1 68.1(13) . 2_666 no
O27W Na8 K1 113.0(4) . 2_666 no
O64W Na8 K1 42.7(6) . 2_666 no
O1I Na8 K1 160.8(5) . 2_666 no
O1W Na8 K1 91.2(3) . 2_666 no
O36 Na8 K1 39.6(3) . 2_666 no
O31B Na8 K1 74.0(3) 2_566 2_666 no
Na13 Na8 K1 25.8(2) . 2_666 no
Na34 Na8 K1 155.1(7) . 2_666 no
Na34 Na8 K1 101.2(6) 2_566 2_666 no
Na5I Na8 K1 125.3(5) 2_566 2_666 no
O23W Na9 O18W 94.7(6) . . no
O23W Na9 Na37 148.2(11) . 1_545 no
O18W Na9 Na37 92.7(10) . 1_545 no
O23W Na9 Na4 50.6(4) . . no
O18W Na9 Na4 49.5(4) . . no
Na37 Na9 Na4 117.2(9) 1_545 . no
O23W Na9 Na27 47.6(5) . . no
O18W Na9 Na27 82.4(5) . . no
Na37 Na9 Na27 164.1(10) 1_545 . no
Na4 Na9 Na27 70.7(4) . . no
O23W Na9 Na19 93.7(6) . 1_645 no
O18W Na9 Na19 152.6(6) . 1_645 no
Na37 Na9 Na19 67.3(9) 1_545 1_645 no
Na4 Na9 Na19 122.1(5) . 1_645 no
Na27 Na9 Na19 121.7(5) . 1_645 no
O23W Na9 K6 84.6(6) . . no
O18W Na9 K6 46.0(5) . . no
Na37 Na9 K6 121.6(10) 1_545 . no
Na4 Na9 K6 70.8(5) . . no
Na27 Na9 K6 45.7(5) . . no
Na19 Na9 K6 161.1(6) 1_645 . no
O23W Na9 K8 87.0(6) . . no
O18W Na9 K8 18.6(5) . . no
Na37 Na9 K8 107.8(10) 1_545 . no
Na4 Na9 K8 52.3(4) . . no
Na27 Na9 K8 65.0(5) . . no
Na19 Na9 K8 170.9(6) 1_645 . no
K6 Na9 K8 28.0(6) . . no
O66W Na10 O86W 104.6(10) . 2_467 no
O66W Na10 O12 164.2(9) . . no
O86W Na10 O12 80.7(7) 2_467 . no
O66W Na10 O11 101.3(8) . 2_467 no
O86W Na10 O11 86.5(7) 2_467 2_467 no
O12 Na10 O11 93.9(5) . 2_467 no
O66W Na10 O50W 83.5(9) . 2_467 no
O86W Na10 O50W 25.1(6) 2_467 2_467 no
O12 Na10 O50W 104.5(7) . 2_467 no
O11 Na10 O50W 77.2(6) 2_467 2_467 no
O66W Na10 O84W 91.7(12) . . no
O86W Na10 O84W 161.5(12) 2_467 . no
O12 Na10 O84W 81.4(9) . . no
O11 Na10 O84W 99.1(10) 2_467 . no
O50W Na10 O84W 173.2(11) 2_467 . no
O66W Na10 O69W 82.7(9) . . no
O86W Na10 O69W 79.6(8) 2_467 . no
O12 Na10 O69W 83.6(6) . . no
O11 Na10 O69W 166.0(7) 2_467 . no
O50W Na10 O69W 90.1(8) 2_467 . no
O84W Na10 O69W 94.2(11) . . no
O66W Na10 O52W 113.2(9) . . no
O86W Na10 O52W 137.4(9) 2_467 . no
O12 Na10 O52W 68.3(5) . . no
O11 Na10 O52W 68.0(5) 2_467 . no
O50W Na10 O52W 143.5(8) 2_467 . no
O84W Na10 O52W 35.3(10) . . no
O69W Na10 O52W 123.0(7) . . no
O66W Na10 O51W 45.0(8) . . no
O86W Na10 O51W 94.6(7) 2_467 . no
O12 Na10 O51W 150.6(6) . . no
O11 Na10 O51W 56.7(4) 2_467 . no
O50W Na10 O51W 70.0(6) 2_467 . no
O84W Na10 O51W 103.2(10) . . no
O69W Na10 O51W 124.3(7) . . no
O52W Na10 O51W 98.4(6) . . no
O66W Na10 Na25 108.2(9) . 2_467 no
O86W Na10 Na25 37.2(7) 2_467 2_467 no
O12 Na10 Na25 66.8(4) . 2_467 no
O11 Na10 Na25 120.8(5) 2_467 2_467 no
O50W Na10 Na25 57.3(6) 2_467 2_467 no
O84W Na10 Na25 129.2(10) . 2_467 no
O69W Na10 Na25 45.7(6) . 2_467 no
O52W Na10 Na25 134.7(5) . 2_467 no
O51W Na10 Na25 124.2(5) . 2_467 no
O66W Na10 Na7 143.2(8) . 2_467 no
O86W Na10 Na7 39.2(6) 2_467 2_467 no
O12 Na10 Na7 45.7(3) . 2_467 no
O11 Na10 Na7 75.4(4) 2_467 2_467 no
O50W Na10 Na7 59.8(6) 2_467 2_467 no
O84W Na10 Na7 125.1(10) . 2_467 no
O69W Na10 Na7 93.3(6) . 2_467 no
O52W Na10 Na7 99.7(5) . 2_467 no
O51W Na10 Na7 116.4(4) . 2_467 no
Na25 Na10 Na7 50.5(3) 2_467 2_467 no
O47W Na11 O46W 83.1(8) . . no
O47W Na11 Na51 124.8(8) . . no
O46W Na11 Na51 144.4(8) . . no
O47W Na11 O59W 89.1(8) . . no
O46W Na11 O59W 167.6(9) . . no
Na51 Na11 O59W 38.1(6) . . no
O47W Na11 O9W 168.0(7) . . no
O46W Na11 O9W 87.7(7) . . no
Na51 Na11 O9W 61.0(5) . . no
O59W Na11 O9W 98.5(7) . . no
O47W Na11 O28 83.5(6) . . no
O46W Na11 O28 86.6(7) . . no
Na51 Na11 O28 76.6(5) . . no
O59W Na11 O28 82.9(7) . . no
O9W Na11 O28 88.2(4) . . no
O47W Na11 O33W 92.7(6) . . no
O46W Na11 O33W 101.9(7) . . no
Na51 Na11 O33W 98.6(6) . . no
O59W Na11 O33W 88.1(7) . . no
O9W Na11 O33W 96.8(5) . . no
O28 Na11 O33W 170.3(6) . . no
O47W Na11 K10 77.0(8) . . no
O46W Na11 K10 160.1(9) . . no
Na51 Na11 K10 52.7(8) . . no
O59W Na11 K10 15.0(7) . . no
O9W Na11 K10 111.9(8) . . no
O28 Na11 K10 90.4(8) . . no
O33W Na11 K10 80.0(8) . . no
O47W Na11 Na39 52.2(8) . 2_656 no
O46W Na11 Na39 80.1(9) . 2_656 no
Na51 Na11 Na39 133.3(8) . 2_656 no
O59W Na11 Na39 102.7(9) . 2_656 no
O9W Na11 Na39 133.6(8) . 2_656 no
O28 Na11 Na39 134.8(8) . 2_656 no
O33W Na11 Na39 44.1(7) . 2_656 no
K10 Na11 Na39 88.2(9) . 2_656 no
O47W Na11 Na33 71.0(6) . 2_656 no
O46W Na11 Na33 132.3(8) . 2_656 no
Na51 Na11 Na33 81.6(6) . 2_656 no
O59W Na11 Na33 52.6(7) . 2_656 no
O9W Na11 Na33 121.0(6) . 2_656 no
O28 Na11 Na33 127.5(6) . 2_656 no
O33W Na11 Na33 42.9(6) . 2_656 no
K10 Na11 Na33 40.2(8) . 2_656 no
Na39 Na11 Na33 52.3(8) 2_656 2_656 no
O47W Na11 Na36 64.2(7) . 1_655 no
O46W Na11 Na36 28.3(8) . 1_655 no
Na51 Na11 Na36 139.5(7) . 1_655 no
O59W Na11 Na36 139.3(9) . 1_655 no
O9W Na11 Na36 104.3(7) . 1_655 no
O28 Na11 Na36 64.8(6) . 1_655 no
O33W Na11 Na36 121.4(7) . 1_655 no
K10 Na11 Na36 135.2(9) . 1_655 no
Na39 Na11 Na36 85.2(8) 2_656 1_655 no
Na33 Na11 Na36 131.7(7) 2_656 1_655 no
O47W Na11 K3 60.2(5) . 1_655 no
O46W Na11 K3 117.6(7) . 1_655 no
Na51 Na11 K3 70.0(5) . 1_655 no
O59W Na11 K3 50.0(6) . 1_655 no
O9W Na11 K3 118.4(4) . 1_655 no
O28 Na11 K3 44.3(3) . 1_655 no
O33W Na11 K3 126.3(5) . 1_655 no
K10 Na11 K3 50.6(7) . 1_655 no
Na39 Na11 K3 106.8(7) 2_656 1_655 no
Na33 Na11 K3 83.4(5) 2_656 1_655 no
Na36 Na11 K3 89.3(7) 1_655 1_655 no
K11 Na12 O57W 22.5(14) . . no
K11 Na12 O19 169.3(15) . . no
O57W Na12 O19 167.7(8) . . no
K11 Na12 O67W 108.0(15) . . no
O57W Na12 O67W 87.6(9) . . no
O19 Na12 O67W 80.4(7) . . no
K11 Na12 O6W 91.0(14) . . no
O57W Na12 O6W 110.6(7) . . no
O19 Na12 O6W 81.0(4) . . no
O67W Na12 O6W 160.9(8) . . no
K11 Na12 O11W 98.7(13) . . no
O57W Na12 O11W 89.3(6) . . no
O19 Na12 O11W 87.8(4) . . no
O67W Na12 O11W 89.8(7) . . no
O6W Na12 O11W 84.8(5) . . no
K11 Na12 O60W 73.5(13) . . no
O57W Na12 O60W 85.8(7) . . no
O19 Na12 O60W 98.9(6) . . no
O67W Na12 O60W 99.2(8) . . no
O6W Na12 O60W 88.3(6) . . no
O11W Na12 O60W 169.5(7) . . no
K11 Na12 Na35 121.7(14) . 1_455 no
O57W Na12 Na35 131.4(8) . 1_455 no
O19 Na12 Na35 50.9(6) . 1_455 no
O67W Na12 Na35 86.0(8) . 1_455 no
O6W Na12 Na35 86.0(6) . 1_455 no
O11W Na12 Na35 138.7(7) . 1_455 no
O60W Na12 Na35 48.2(7) . 1_455 no
K11 Na12 Na28 75.6(14) . . no
O57W Na12 Na28 56.5(6) . . no
O19 Na12 Na28 114.7(5) . . no
O67W Na12 Na28 63.6(7) . . no
O6W Na12 Na28 121.1(5) . . no
O11W Na12 Na28 43.3(4) . . no
O60W Na12 Na28 137.3(6) . . no
Na35 Na12 Na28 149.2(6) 1_455 . no
K1 Na13 O64W 89.9(7) 2_666 . no
K1 Na13 O31B 175.8(7) 2_666 2_566 no
O64W Na13 O31B 89.3(7) . 2_566 no
K1 Na13 O15W 86.0(7) 2_666 . no
O64W Na13 O15W 166.0(9) . . no
O31B Na13 O15W 93.7(6) 2_566 . no
K1 Na13 O56W 91.7(7) 2_666 . no
O64W Na13 O56W 105.7(9) . . no
O31B Na13 O56W 92.5(6) 2_566 . no
O15W Na13 O56W 87.9(8) . . no
K1 Na13 O36 81.4(4) 2_666 . no
O64W Na13 O36 85.7(7) . . no
O31B Na13 O36 94.4(5) 2_566 . no
O15W Na13 O36 80.5(6) . . no
O56W Na13 O36 166.8(8) . . no
K1 Na13 Na47 100.9(8) 2_666 . no
O64W Na13 Na47 158.1(10) . . no
O31B Na13 Na47 78.5(7) 2_566 . no
O15W Na13 Na47 15.9(7) . . no
O56W Na13 Na47 93.1(10) . . no
O36 Na13 Na47 77.3(8) . . no
K1 Na13 O99W 109.7(8) 2_666 . no
O64W Na13 O99W 23.8(8) . . no
O31B Na13 O99W 68.6(7) 2_566 . no
O15W Na13 O99W 149.4(10) . . no
O56W Na13 O99W 116.7(10) . . no
O36 Na13 O99W 76.4(8) . . no
Na47 Na13 O99W 135.6(10) . . no
K1 Na13 Na8 119.7(5) 2_666 . no
O64W Na13 Na8 52.7(6) . . no
O31B Na13 Na8 56.9(3) 2_566 . no
O15W Na13 Na8 118.6(6) . . no
O56W Na13 Na8 138.4(7) . . no
O36 Na13 Na8 54.2(4) . . no
Na47 Na13 Na8 105.6(8) . . no
O99W Na13 Na8 30.8(7) . . no
K1 Na13 Na39 86.4(7) 2_666 2_566 no
O64W Na13 Na39 153.8(9) . 2_566 no
O31B Na13 Na39 96.1(7) 2_566 2_566 no
O15W Na13 Na39 39.3(8) . 2_566 no
O56W Na13 Na39 48.6(9) . 2_566 no
O36 Na13 Na39 119.2(7) . 2_566 no
Na47 Na13 Na39 47.2(10) . 2_566 no
O99W Na13 Na39 159.9(9) . 2_566 no
Na8 Na13 Na39 147.9(7) . 2_566 no
K1 Na13 Na33 123.5(7) 2_666 2_566 no
O64W Na13 Na33 144.8(8) . 2_566 no
O31B Na13 Na33 56.5(5) 2_566 2_566 no
O15W Na13 Na33 37.5(6) . 2_566 no
O56W Na13 Na33 85.7(8) . 2_566 no
O36 Na13 Na33 88.7(5) . 2_566 no
Na47 Na13 Na33 23.6(8) . 2_566 no
O99W Na13 Na33 121.6(8) . 2_566 no
Na8 Na13 Na33 96.7(5) . 2_566 no
Na39 Na13 Na33 51.3(7) 2_566 2_566 no
K1 Na13 Na6 29.5(4) 2_666 2_666 no
O64W Na13 Na6 115.0(6) . 2_666 no
O31B Na13 Na6 153.1(5) 2_566 2_666 no
O15W Na13 Na6 65.6(6) . 2_666 no
O56W Na13 Na6 70.7(6) . 2_666 no
O36 Na13 Na6 98.6(3) . 2_666 no
Na47 Na13 Na6 81.5(7) . 2_666 no
O99W Na13 Na6 137.5(7) . 2_666 no
Na8 Na13 Na6 147.6(4) . 2_666 no
Na39 Na13 Na6 57.0(6) 2_566 2_666 no
Na33 Na13 Na6 100.2(5) 2_566 2_666 no
Na29 Na14 O77W 174.4(10) 1_455 . no
Na29 Na14 O51W 69.3(8) 1_455 . no
O77W Na14 O51W 105.4(7) . . no
Na29 Na14 O66W 112.6(10) 1_455 . no
O77W Na14 O66W 61.9(8) . . no
O51W Na14 O66W 44.8(7) . . no
Na29 Na14 Na3I 147.4(8) 1_455 1_455 no
O77W Na14 Na3I 38.2(7) . 1_455 no
O51W Na14 Na3I 140.6(6) . 1_455 no
O66W Na14 Na3I 99.8(8) . 1_455 no
Na29 Na14 K4 45.4(7) 1_455 1_455 no
O77W Na14 K4 130.8(7) . 1_455 no
O51W Na14 K4 34.8(4) . 1_455 no
O66W Na14 K4 77.6(7) . 1_455 no
Na3I Na14 K4 146.7(5) 1_455 1_455 no
O17W Na15 O55W 96.2(8) . 2_566 no
O17W Na15 O21W 82.6(7) . 2_467 no
O55W Na15 O21W 172.9(8) 2_566 2_467 no
O17W Na15 O96W 14.5(7) . . no
O55W Na15 O96W 83.4(9) 2_566 . no
O21W Na15 O96W 96.2(8) 2_467 . no
O17W Na15 O47 169.9(8) . . no
O55W Na15 O47 89.7(6) 2_566 . no
O21W Na15 O47 90.5(6) 2_467 . no
O96W Na15 O47 172.9(9) . . no
O17W Na15 O29W 94.4(7) . . no
O55W Na15 O29W 82.5(6) 2_566 . no
O21W Na15 O29W 90.7(6) 2_467 . no
O96W Na15 O29W 99.4(8) . . no
O47 Na15 O29W 78.2(4) . . no
O17W Na15 O87W 97.2(8) . 2_467 no
O55W Na15 O87W 103.2(8) 2_566 2_467 no
O21W Na15 O87W 83.9(7) 2_467 2_467 no
O96W Na15 O87W 93.6(9) . 2_467 no
O47 Na15 O87W 89.4(6) . 2_467 no
O29W Na15 O87W 166.4(7) . 2_467 no
O17W Na15 O41W 109.4(8) . 1_565 no
O55W Na15 O41W 60.5(6) 2_566 1_565 no
O21W Na15 O41W 126.5(7) 2_467 1_565 no
O96W Na15 O41W 97.1(8) . 1_565 no
O47 Na15 O41W 80.6(5) . 1_565 no
O29W Na15 O41W 137.1(6) . 1_565 no
O87W Na15 O41W 43.7(6) 2_467 1_565 no
O17W Na15 Na40 116.5(8) . 1_565 no
O55W Na15 Na40 56.1(6) 2_566 1_565 no
O21W Na15 Na40 130.7(7) 2_467 1_565 no
O96W Na15 Na40 103.5(8) . 1_565 no
O47 Na15 Na40 73.6(5) . 1_565 no
O29W Na15 Na40 128.9(6) . 1_565 no
O87W Na15 Na40 50.5(6) 2_467 1_565 no
O41W Na15 Na40 8.9(5) 1_565 1_565 no
O17W Na15 Na19 45.3(6) . . no
O55W Na15 Na19 109.8(6) 2_566 . no
O21W Na15 Na19 74.3(5) 2_467 . no
O96W Na15 Na19 45.6(7) . . no
O47 Na15 Na19 139.4(5) . . no
O29W Na15 Na19 137.7(5) . . no
O87W Na15 Na19 52.4(5) 2_467 . no
O41W Na15 Na19 79.2(5) 1_565 . no
Na40 Na15 Na19 88.1(5) 1_565 . no
O17W Na15 Na5 102.1(6) . 2_467 no
O55W Na15 Na5 145.1(7) 2_566 2_467 no
O21W Na15 Na5 41.5(4) 2_467 2_467 no
O96W Na15 Na5 109.5(8) . 2_467 no
O47 Na15 Na5 77.1(4) . 2_467 no
O29W Na15 Na5 124.7(5) . 2_467 no
O87W Na15 Na5 45.5(5) 2_467 2_467 no
O41W Na15 Na5 85.3(5) 1_565 2_467 no
Na40 Na15 Na5 89.1(5) 1_565 2_467 no
Na19 Na15 Na5 66.6(3) . 2_467 no
O17W Na15 Na25 114.8(7) . 2_467 no
O55W Na15 Na25 117.9(6) 2_566 2_467 no
O21W Na15 Na25 57.0(5) 2_467 2_467 no
O96W Na15 Na25 127.5(8) . 2_467 no
O47 Na15 Na25 55.1(4) . 2_467 no
O29W Na15 Na25 45.0(4) . 2_467 no
O87W Na15 Na25 122.6(6) 2_467 2_467 no
O41W Na15 Na25 135.4(5) 1_565 2_467 no
Na40 Na15 Na25 128.7(5) 1_565 2_467 no
Na19 Na15 Na25 130.6(5) . 2_467 no
Na5 Na15 Na25 80.6(4) 2_467 2_467 no
K7 Na16 O82W 175.9(16) . 1_455 no
K7 Na16 Na31 95.5(13) . 1_455 no
O82W Na16 Na31 87.0(11) 1_455 1_455 no
K7 Na16 O79W 93.7(13) . . no
O82W Na16 O79W 90.3(12) 1_455 . no
Na31 Na16 O79W 47.4(9) 1_455 . no
K7 Na16 O71W 92.0(12) . . no
O82W Na16 O71W 86.8(11) 1_455 . no
Na31 Na16 O71W 157.0(11) 1_455 . no
O79W Na16 O71W 110.5(10) . . no
K7 Na16 O46 87.7(11) . 2_467 no
O82W Na16 O46 88.3(10) 1_455 2_467 no
Na31 Na16 O46 118.6(8) 1_455 2_467 no
O79W Na16 O46 166.0(9) . 2_467 no
O71W Na16 O46 83.3(8) . 2_467 no
K7 Na16 O48W 8.7(11) . . no
O82W Na16 O48W 169.7(12) 1_455 . no
Na31 Na16 O48W 103.2(9) 1_455 . no
O79W Na16 O48W 95.9(9) . . no
O71W Na16 O48W 83.4(8) . . no
O46 Na16 O48W 87.6(6) 2_467 . no
K7 Na16 O37W 162.4(13) . . no
O82W Na16 O37W 14.4(10) 1_455 . no
Na31 Na16 O37W 101.3(8) 1_455 . no
O79W Na16 O37W 101.5(9) . . no
O71W Na16 O37W 74.4(7) . . no
O46 Na16 O37W 79.7(6) 2_467 . no
O48W Na16 O37W 155.5(8) . . no
K7 Na16 O90W 84.5(12) . . no
O82W Na16 O90W 95.9(11) 1_455 . no
Na31 Na16 O90W 35.4(8) 1_455 . no
O79W Na16 O90W 81.7(10) . . no
O71W Na16 O90W 167.5(10) . . no
O46 Na16 O90W 84.6(7) 2_467 . no
O48W Na16 O90W 93.1(8) . . no
O37W Na16 O90W 106.3(7) . . no
K7 Na16 O68W 97.3(11) . . no
O82W Na16 O68W 82.0(10) 1_455 . no
Na31 Na16 O68W 47.8(8) 1_455 . no
O79W Na16 O68W 95.2(9) . . no
O71W Na16 O68W 152.1(9) . . no
O46 Na16 O68W 70.9(6) 2_467 . no
O48W Na16 O68W 105.5(7) . . no
O37W Na16 O68W 90.2(6) . . no
O90W Na16 O68W 19.3(6) . . no
K7 Na16 Na41 132.9(12) . 2_467 no
O82W Na16 Na41 44.2(10) 1_455 2_467 no
Na31 Na16 Na41 83.8(8) 1_455 2_467 no
O79W Na16 Na41 117.8(9) . 2_467 no
O71W Na16 Na41 106.6(9) . 2_467 no
O46 Na16 Na41 53.5(6) 2_467 2_467 no
O48W Na16 Na41 136.8(8) . 2_467 no
O37W Na16 Na41 45.4(6) . 2_467 no
O90W Na16 Na41 68.1(8) . 2_467 no
O68W Na16 Na41 49.1(7) . 2_467 no
K7 Na16 Na28 119.0(12) . 2_457 no
O82W Na16 Na28 57.6(10) 1_455 2_457 no
Na31 Na16 Na28 141.2(8) 1_455 2_457 no
O79W Na16 Na28 136.9(9) . 2_457 no
O71W Na16 Na28 46.6(7) . 2_457 no
O46 Na16 Na28 51.8(4) 2_467 2_457 no
O48W Na16 Na28 112.8(7) . 2_457 no
O37W Na16 Na28 43.4(5) . 2_457 no
O90W Na16 Na28 125.6(8) . 2_457 no
O68W Na16 Na28 106.6(7) . 2_457 no
Na41 Na16 Na28 60.3(6) 2_467 2_457 no
Na20 Na17 O75W 133.8(15) . . no
Na20 Na17 O7W 71.8(11) . . no
O75W Na17 O7W 151.9(10) . . no
Na20 Na17 O32 84.7(12) . . no
O75W Na17 O32 102.1(9) . . no
O7W Na17 O32 90.0(5) . . no
Na20 Na17 O31W 68.4(12) . . no
O75W Na17 O31W 93.7(9) . . no
O7W Na17 O31W 86.0(6) . . no
O32 Na17 O31W 152.7(8) . . no
Na20 Na17 O29 149.8(13) . 2_656 no
O75W Na17 O29 75.0(8) . 2_656 no
O7W Na17 O29 82.8(5) . 2_656 no
O32 Na17 O29 79.1(5) . 2_656 no
O31W Na17 O29 126.9(7) . 2_656 no
Na20 Na17 O38W 11.0(10) . . no
O75W Na17 O38W 126.9(9) . . no
O7W Na17 O38W 80.2(6) . . no
O32 Na17 O38W 77.4(5) . . no
O31W Na17 O38W 75.4(7) . . no
O29 Na17 O38W 150.9(7) 2_656 . no
Na20 Na17 O14W 62.1(11) . . no
O75W Na17 O14W 72.2(8) . . no
O7W Na17 O14W 133.8(7) . . no
O32 Na17 O14W 89.7(5) . . no
O31W Na17 O14W 74.1(5) . . no
O29 Na17 O14W 142.1(6) 2_656 . no
O38W Na17 O14W 54.7(5) . . no
Na20 Na17 Na51 95.6(11) . 2_656 no
O75W Na17 Na51 122.7(9) . 2_656 no
O7W Na17 Na51 51.0(5) . 2_656 no
O32 Na17 Na51 47.1(4) . 2_656 no
O31W Na17 Na51 137.0(7) . 2_656 no
O29 Na17 Na51 55.0(4) 2_656 2_656 no
O38W Na17 Na51 96.1(6) . 2_656 no
O14W Na17 Na51 134.7(6) . 2_656 no
Na20 Na17 Na6 102.2(12) . . no
O75W Na17 Na6 32.2(7) . . no
O7W Na17 Na6 159.1(6) . . no
O32 Na17 Na6 109.7(5) . . no
O31W Na17 Na6 73.3(5) . . no
O29 Na17 Na6 107.1(5) 2_656 . no
O38W Na17 Na6 96.9(6) . . no
O14W Na17 Na6 43.2(3) . . no
Na51 Na17 Na6 149.4(6) 2_656 . no
Na20 Na17 K10 61.4(11) . 2_656 no
O75W Na17 K10 147.1(10) . 2_656 no
O7W Na17 K10 46.8(6) . 2_656 no
O32 Na17 K10 45.8(5) . 2_656 no
O31W Na17 K10 118.4(8) . 2_656 no
O29 Na17 K10 89.4(6) 2_656 2_656 no
O38W Na17 K10 61.7(7) . 2_656 no
O14W Na17 K10 108.4(6) . 2_656 no
Na51 Na17 K10 34.5(5) 2_656 2_656 no
Na6 Na17 K10 148.1(6) . 2_656 no
Na20 Na17 K5 142.5(13) . 2_656 no
O75W Na17 K5 40.8(8) . 2_656 no
O7W Na17 K5 113.3(6) . 2_656 no
O32 Na17 K5 130.8(6) . 2_656 no
O31W Na17 K5 74.8(6) . 2_656 no
O29 Na17 K5 62.9(4) 2_656 2_656 no
O38W Na17 K5 146.1(7) . 2_656 no
O14W Na17 K5 101.3(5) . 2_656 no
Na51 Na17 K5 116.8(6) 2_656 2_656 no
Na6 Na17 K5 59.1(4) . 2_656 no
K10 Na17 K5 149.8(7) 2_656 2_656 no
O97W Na18 O83W 40.6(16) . 2_666 no
O97W Na18 O42B 69.6(15) . 1_655 no
O83W Na18 O42B 83.8(7) 2_666 1_655 no
O97W Na18 O19W 108.5(16) . . no
O83W Na18 O19W 97.8(8) 2_666 . no
O42B Na18 O19W 174.9(6) 1_655 . no
O97W Na18 O41 67.0(16) . . no
O83W Na18 O41 106.8(7) 2_666 . no
O42B Na18 O41 80.4(4) 1_655 . no
O19W Na18 O41 94.5(5) . . no
O97W Na18 K12 126.9(19) . 1_655 no
O83W Na18 K12 162.0(12) 2_666 1_655 no
O42B Na18 K12 78.6(10) 1_655 1_655 no
O19W Na18 K12 99.3(11) . 1_655 no
O41 Na18 K12 66.6(10) . 1_655 no
O97W Na18 Na38 129.6(16) . 1_655 no
O83W Na18 Na38 120.5(9) 2_666 1_655 no
O42B Na18 Na38 61.0(7) 1_655 1_655 no
O19W Na18 Na38 121.5(8) . 1_655 no
O41 Na18 Na38 111.9(7) . 1_655 no
K12 Na18 Na38 53.1(11) 1_655 1_655 no
O97W Na18 Na30 14.0(16) . 2_666 no
O83W Na18 Na30 53.8(7) 2_666 2_666 no
O42B Na18 Na30 61.7(4) 1_655 2_666 no
O19W Na18 Na30 115.4(5) . 2_666 no
O41 Na18 Na30 55.8(4) . 2_666 no
K12 Na18 Na30 113.0(10) 1_655 2_666 no
Na38 Na18 Na30 122.7(7) 1_655 2_666 no
O97W Na18 Na4I 119.9(15) . . no
O83W Na18 Na4I 129.5(8) 2_666 . no
O42B Na18 Na4I 141.0(6) 1_655 . no
O19W Na18 Na4I 35.4(5) . . no
O41 Na18 Na4I 71.4(4) . . no
K12 Na18 Na4I 65.8(10) 1_655 . no
Na38 Na18 Na4I 105.2(7) 1_655 . no
Na30 Na18 Na4I 117.7(5) 2_666 . no
O97W Na18 Na1 72.2(16) . 2_666 no
O83W Na18 Na1 31.5(6) 2_666 2_666 no
O42B Na18 Na1 97.1(4) 1_655 2_666 no
O19W Na18 Na1 86.7(5) . 2_666 no
O41 Na18 Na1 137.2(4) . 2_666 no
K12 Na18 Na1 155.3(10) 1_655 2_666 no
Na38 Na18 Na1 103.4(6) 1_655 2_666 no
Na30 Na18 Na1 85.2(4) 2_666 2_666 no
Na4I Na18 Na1 121.9(4) . 2_666 no
O93W Na19 O96W 123.3(10) 2_467 . no
O93W Na19 O17W 110.3(9) 2_467 . no
O96W Na19 O17W 13.7(6) . . no
O93W Na19 O2L 115.1(8) 2_467 1_465 no
O96W Na19 O2L 84.2(7) . 1_465 no
O17W Na19 O2L 94.1(6) . 1_465 no
O93W Na19 O87W 66.2(8) 2_467 2_467 no
O96W Na19 O87W 80.0(8) . 2_467 no
O17W Na19 O87W 76.2(6) . 2_467 no
O2L Na19 O87W 62.9(5) 1_465 2_467 no
O93W Na19 Na37 159.8(10) 2_467 1_455 no
O96W Na19 Na37 50.4(9) . 1_455 no
O17W Na19 Na37 64.1(8) . 1_455 no
O2L Na19 Na37 49.2(6) 1_465 1_455 no
O87W Na19 Na37 93.6(8) 2_467 1_455 no
O93W Na19 Na45 37.1(8) 2_467 1_465 no
O96W Na19 Na45 127.6(9) . 1_465 no
O17W Na19 Na45 115.1(8) . 1_465 no
O2L Na19 Na45 144.2(8) 1_465 1_465 no
O87W Na19 Na45 102.8(8) 2_467 1_465 no
Na37 Na19 Na45 162.9(9) 1_455 1_465 no
O93W Na19 Na9 153.1(8) 2_467 1_465 no
O96W Na19 Na9 83.6(7) . 1_465 no
O17W Na19 Na9 96.4(6) . 1_465 no
O2L Na19 Na9 65.0(4) 1_465 1_465 no
O87W Na19 Na9 126.6(6) 2_467 1_465 no
Na37 Na19 Na9 40.4(7) 1_455 1_465 no
Na45 Na19 Na9 126.9(7) 1_465 1_465 no
O93W Na19 Na15 88.7(7) 2_467 . no
O96W Na19 Na15 39.3(6) . . no
O17W Na19 Na15 32.3(4) . . no
O2L Na19 Na15 81.8(4) 1_465 . no
O87W Na19 Na15 44.2(4) 2_467 . no
Na37 Na19 Na15 77.2(7) 1_455 . no
Na45 Na19 Na15 111.5(7) 1_465 . no
Na9 Na19 Na15 117.2(5) 1_465 . no
O93W Na19 Na5 31.2(7) 2_467 2_467 no
O96W Na19 Na5 95.1(7) . 2_467 no
O17W Na19 Na5 83.7(5) . 2_467 no
O2L Na19 Na5 102.3(4) 1_465 2_467 no
O87W Na19 Na5 41.1(4) 2_467 2_467 no
Na37 Na19 Na5 131.2(7) 1_455 2_467 no
Na45 Na19 Na5 63.4(6) 1_465 2_467 no
Na9 Na19 Na5 167.3(5) 1_465 2_467 no
Na15 Na19 Na5 57.9(3) . 2_467 no
Na17 Na20 O38W 162.8(16) . . no
Na17 Na20 O31W 86.3(12) . . no
O38W Na20 O31W 104.0(10) . . no
Na17 Na20 O7W 82.7(12) . . no
O38W Na20 O7W 110.1(9) . . no
O31W Na20 O7W 92.4(7) . . no
Na17 Na20 O72W 153.2(15) . . no
O38W Na20 O72W 25.2(8) . . no
O31W Na20 O72W 119.5(10) . . no
O7W Na20 O72W 88.7(8) . . no
Na17 Na20 O16W 132.0(14) . . no
O38W Na20 O16W 65.1(7) . . no
O31W Na20 O16W 61.1(6) . . no
O7W Na20 O16W 65.9(5) . . no
O72W Na20 O16W 64.7(8) . . no
Na17 Na20 O14W 96.5(12) . . no
O38W Na20 O14W 71.6(8) . . no
O31W Na20 O14W 83.4(6) . . no
O7W Na20 O14W 175.8(7) . . no
O72W Na20 O14W 93.9(9) . . no
O16W Na20 O14W 112.2(7) . . no
Na17 Na20 O32 71.1(11) . . no
O38W Na20 O32 96.9(8) . . no
O31W Na20 O32 157.0(8) . . no
O7W Na20 O32 89.3(6) . . no
O72W Na20 O32 83.5(8) . . no
O16W Na20 O32 138.9(6) . . no
O14W Na20 O32 94.4(6) . . no
Na17 Na20 O94W 112.5(15) . . no
O38W Na20 O94W 79.6(11) . . no
O31W Na20 O94W 26.6(7) . . no
O7W Na20 O94W 91.2(9) . . no
O72W Na20 O94W 92.9(11) . . no
O16W Na20 O94W 38.7(8) . . no
O14W Na20 O94W 85.3(9) . . no
O32 Na20 O94W 176.4(10) . . no
Na17 Na20 O75W 31.4(11) . . no
O38W Na20 O75W 136.5(10) . . no
O31W Na20 O75W 78.4(7) . . no
O7W Na20 O75W 113.2(8) . . no
O72W Na20 O75W 152.1(10) . . no
O16W Na20 O75W 139.1(8) . . no
O14W Na20 O75W 65.5(6) . . no
O32 Na20 O75W 79.9(7) . . no
O94W Na20 O75W 103.2(10) . . no
Na17 Na20 Na51 67.9(11) . 2_656 no
O38W Na20 Na51 112.1(8) . 2_656 no
O31W Na20 Na51 132.1(7) . 2_656 no
O7W Na20 Na51 46.5(4) . 2_656 no
O72W Na20 Na51 87.8(8) . 2_656 no
O16W Na20 Na51 107.3(6) . 2_656 no
O14W Na20 Na51 136.9(6) . 2_656 no
O32 Na20 Na51 43.0(4) . 2_656 no
O94W Na20 Na51 137.7(9) . 2_656 no
O75W Na20 Na51 95.0(7) . 2_656 no
Na17 Na20 K10 104.8(13) . 2_656 no
O38W Na20 K10 75.6(9) . 2_656 no
O31W Na20 K10 142.0(8) . 2_656 no
O7W Na20 K10 54.4(6) . 2_656 no
O72W Na20 K10 50.9(9) . 2_656 no
O16W Na20 K10 86.1(7) . 2_656 no
O14W Na20 K10 129.8(7) . 2_656 no
O32 Na20 K10 53.0(6) . 2_656 no
O94W Na20 K10 124.8(10) . 2_656 no
O75W Na20 K10 128.4(8) . 2_656 no
Na51 Na20 K10 37.1(6) 2_656 2_656 no
O91W Na21 Na46 110.5(19) . . no
O91W Na21 Na49 99.8(19) . . no
Na46 Na21 Na49 148.7(16) . . no
O91W Na21 O44W 163.8(19) . . no
Na46 Na21 O44W 76.4(12) . . no
Na49 Na21 O44W 72.3(11) . . no
O91W Na21 O45W 89.6(17) . . no
Na46 Na21 O45W 22.5(10) . . no
Na49 Na21 O45W 170.5(13) . . no
O44W Na21 O45W 98.7(8) . . no
O91W Na21 O28W 77.4(16) . . no
Na46 Na21 O28W 168.0(14) . . no
Na49 Na21 O28W 22.5(9) . . no
O44W Na21 O28W 93.7(8) . . no
O45W Na21 O28W 167.0(10) . . no
O91W Na21 O92W 121.3(18) . . no
Na46 Na21 O92W 85.1(12) . . no
Na49 Na21 O92W 72.3(12) . . no
O44W Na21 O92W 43.2(7) . . no
O45W Na21 O92W 103.4(8) . . no
O28W Na21 O92W 83.1(8) . . no
O91W Na21 O43W 37.6(15) . . no
Na46 Na21 O43W 99.5(12) . . no
Na49 Na21 O43W 100.0(12) . . no
O44W Na21 O43W 128.3(9) . . no
O45W Na21 O43W 87.9(8) . . no
O28W Na21 O43W 81.3(8) . . no
O92W Na21 O43W 85.3(8) . . no
O91W Na21 O17B 78.7(16) . . no
Na46 Na21 O17B 93.0(11) . . no
Na49 Na21 O17B 100.6(11) . . no
O44W Na21 O17B 116.3(8) . . no
O45W Na21 O17B 80.5(6) . . no
O28W Na21 O17B 97.5(6) . . no
O92W Na21 O17B 159.3(9) . . no
O43W Na21 O17B 115.4(7) . . no
O91W Na21 O34W 148.4(18) . . no
Na46 Na21 O34W 77.8(11) . . no
Na49 Na21 O34W 80.3(11) . . no
O44W Na21 O34W 45.9(6) . . no
O45W Na21 O34W 91.3(8) . . no
O28W Na21 O34W 100.2(7) . . no
O92W Na21 O34W 89.1(8) . . no
O43W Na21 O34W 173.9(8) . . no
O17B Na21 O34W 70.4(5) . . no
O91W Na21 K2 118.6(17) . . no
Na46 Na21 K2 88.4(11) . . no
Na49 Na21 K2 69.9(11) . . no
O44W Na21 K2 45.7(6) . . no
O45W Na21 K2 106.2(7) . . no
O28W Na21 K2 79.8(6) . . no
O92W Na21 K2 3.8(8) . . no
O43W Na21 K2 83.1(7) . . no
O17B Na21 K2 160.9(7) . . no
O34W Na21 K2 91.4(6) . . no
O91W Na21 Na48 47.7(16) . . no
Na46 Na21 Na48 91.3(12) . . no
Na49 Na21 Na48 104.1(13) . . no
O44W Na21 Na48 119.3(9) . . no
O45W Na21 Na48 82.8(9) . . no
O28W Na21 Na48 87.8(9) . . no
O92W Na21 Na48 77.1(9) . . no
O43W Na21 Na48 11.0(8) . . no
O17B Na21 Na48 123.6(8) . . no
O34W Na21 Na48 163.2(9) . . no
K2 Na21 Na48 75.4(8) . . no
O48W Na22 Na44 83.4(12) . . no
O48W Na22 O14 84.1(9) . . no
Na44 Na22 O14 162.7(11) . . no
O48W Na22 Na35 118.2(12) . 1_455 no
Na44 Na22 Na35 92.6(13) . 1_455 no
O14 Na22 Na35 82.8(10) . 1_455 no
O48W Na22 O5W 98.0(9) . . no
Na44 Na22 O5W 16.6(7) . . no
O14 Na22 O5W 175.6(8) . . no
Na35 Na22 O5W 92.8(10) 1_455 . no
O48W Na22 K7 17.6(8) . . no
Na44 Na22 K7 86.0(11) . . no
O14 Na22 K7 78.5(8) . . no
Na35 Na22 K7 100.8(11) 1_455 . no
O5W Na22 K7 102.3(8) . . no
O48W Na22 O20W 77.6(9) . . no
Na44 Na22 O20W 95.2(10) . . no
O14 Na22 O20W 93.7(7) . . no
Na35 Na22 O20W 163.2(10) 1_455 . no
O5W Na22 O20W 90.5(7) . . no
K7 Na22 O20W 94.6(8) . . no
O48W Na22 O22W 150.7(10) . . no
Na44 Na22 O22W 109.6(10) . . no
O14 Na22 O22W 87.0(6) . . no
Na35 Na22 O22W 88.1(9) 1_455 . no
O5W Na22 O22W 93.0(6) . . no
K7 Na22 O22W 161.8(9) . . no
O20W Na22 O22W 75.3(6) . . no
O48W Na22 Na42 125.2(10) . . no
Na44 Na22 Na42 73.5(10) . . no
O14 Na22 Na42 123.6(7) . . no
Na35 Na22 Na42 112.0(10) 1_455 . no
O5W Na22 Na42 58.2(6) . . no
K7 Na22 Na42 141.7(10) . . no
O20W Na22 Na42 56.6(6) . . no
O22W Na22 Na42 42.7(6) . . no
O48W Na22 Na43 102.0(10) . 1_455 no
Na44 Na22 Na43 101.8(11) . 1_455 no
O14 Na22 Na43 69.3(7) . 1_455 no
Na35 Na22 Na43 19.3(9) 1_455 1_455 no
O5W Na22 Na43 106.4(8) . 1_455 no
K7 Na22 Na43 84.4(9) . 1_455 no
O20W Na22 Na43 162.9(9) . 1_455 no
O22W Na22 Na43 100.8(7) . 1_455 no
Na42 Na22 Na43 130.8(8) . 1_455 no
O48W Na22 Na5 112.8(9) . . no
Na44 Na22 Na5 92.5(9) . . no
O14 Na22 Na5 103.4(5) . . no
Na35 Na22 Na5 129.1(9) 1_455 . no
O5W Na22 Na5 79.5(5) . . no
K7 Na22 Na5 130.2(8) . . no
O20W Na22 Na5 35.8(4) . . no
O22W Na22 Na5 43.0(4) . . no
Na42 Na22 Na5 25.4(5) . . no
Na43 Na22 Na5 143.7(7) 1_455 . no
O48W Na22 Na16 36.2(7) . . no
Na44 Na22 Na16 81.7(9) . . no
O14 Na22 Na16 81.1(5) . . no
Na35 Na22 Na16 82.1(9) 1_455 . no
O5W Na22 Na16 98.2(6) . . no
K7 Na22 Na16 19.4(6) . . no
O20W Na22 Na16 113.7(6) . . no
O22W Na22 Na16 165.4(7) . . no
Na42 Na22 Na16 151.8(7) . . no
Na43 Na22 Na16 67.1(6) 1_455 . no
Na5 Na22 Na16 148.7(5) . . no
O50W Na23 O21W 122.2(10) . . no
O50W Na23 O30W 70.1(8) . . no
O21W Na23 O30W 65.6(6) . . no
O50W Na23 O86W 25.0(7) . . no
O21W Na23 O86W 98.9(8) . . no
O30W Na23 O86W 46.6(7) . . no
O50W Na23 O45A 83.1(8) . 2_567 no
O21W Na23 O45A 89.8(7) . 2_567 no
O30W Na23 O45A 121.3(7) . 2_567 no
O86W Na23 O45A 91.6(8) . 2_567 no
O50W Na23 O15 101.1(9) . . no
O21W Na23 O15 91.9(6) . . no
O30W Na23 O15 65.0(5) . . no
O86W Na23 O15 94.3(8) . . no
O45A Na23 O15 173.6(7) 2_567 . no
O50W Na23 O10W 151.4(10) . . no
O21W Na23 O10W 85.8(6) . . no
O30W Na23 O10W 133.9(7) . . no
O86W Na23 O10W 173.9(9) . . no
O45A Na23 O10W 92.2(5) 2_567 . no
O15 Na23 O10W 81.7(5) . . no
O50W Na23 O35W 72.1(9) . 2_567 no
O21W Na23 O35W 165.7(8) . 2_567 no
O30W Na23 O35W 124.8(8) . 2_567 no
O86W Na23 O35W 95.3(8) . 2_567 no
O45A Na23 O35W 91.8(6) 2_567 2_567 no
O15 Na23 O35W 85.1(6) . 2_567 no
O10W Na23 O35W 79.9(6) . 2_567 no
O50W Na23 Na41 99.3(10) . 2_567 no
O21W Na23 Na41 137.9(8) . 2_567 no
O30W Na23 Na41 131.8(8) . 2_567 no
O86W Na23 Na41 120.3(9) . 2_567 no
O45A Na23 Na41 102.8(7) 2_567 2_567 no
O15 Na23 Na41 71.9(6) . 2_567 no
O10W Na23 Na41 54.1(6) . 2_567 no
O35W Na23 Na41 28.3(6) 2_567 2_567 no
O50W Na23 Na5 125.5(8) . . no
O21W Na23 Na5 46.5(5) . . no
O30W Na23 Na5 57.2(5) . . no
O86W Na23 Na5 103.7(7) . . no
O45A Na23 Na5 134.9(6) 2_567 . no
O15 Na23 Na5 45.8(3) . . no
O10W Na23 Na5 76.8(4) . . no
O35W Na23 Na5 127.7(6) 2_567 . no
Na41 Na23 Na5 105.1(6) 2_567 . no
O50W Na23 Na25 60.2(8) . . no
O21W Na23 Na25 62.1(5) . . no
O30W Na23 Na25 42.8(5) . . no
O86W Na23 Na25 39.3(7) . . no
O45A Na23 Na25 78.5(5) 2_567 . no
O15 Na23 Na25 107.7(5) . . no
O10W Na23 Na25 146.4(6) . . no
O35W Na23 Na25 132.0(6) 2_567 . no
Na41 Na23 Na25 159.4(7) 2_567 . no
Na5 Na23 Na25 87.0(4) . . no
O54W Na24 O39W 88.0(8) . . no
O54W Na24 O8I 78.6(10) . . no
O39W Na24 O8I 166.4(11) . . no
O54W Na24 Na32 107.5(11) . . no
O39W Na24 Na32 39.5(9) . . no
O8I Na24 Na32 147.3(13) . . no
O54W Na24 O40W 90.9(8) . . no
O39W Na24 O40W 81.9(7) . . no
O8I Na24 O40W 99.8(10) . . no
Na32 Na24 O40W 49.1(10) . . no
O54W Na24 O36W 94.0(8) . . no
O39W Na24 O36W 127.7(8) . . no
O8I Na24 O36W 52.7(9) . . no
Na32 Na24 O36W 152.4(11) . . no
O40W Na24 O36W 150.1(9) . . no
O54W Na24 O30B 168.3(9) . . no
O39W Na24 O30B 80.4(6) . . no
O8I Na24 O30B 113.1(9) . . no
Na32 Na24 O30B 62.6(9) . . no
O40W Na24 O30B 86.7(7) . . no
O36W Na24 O30B 93.8(5) . . no
O54W Na24 K6 114.0(9) . . no
O39W Na24 K6 73.9(7) . . no
O8I Na24 K6 110.1(10) . . no
Na32 Na24 K6 96.9(10) . . no
O40W Na24 K6 143.9(9) . . no
O36W Na24 K6 57.8(6) . . no
O30B Na24 K6 63.5(6) . . no
O54W Na24 Na8I 124.4(10) . . no
O39W Na24 Na8I 43.7(8) . . no
O8I Na24 Na8I 146.1(11) . . no
Na32 Na24 Na8I 56.2(11) . . no
O40W Na24 Na8I 103.9(10) . . no
O36W Na24 Na8I 97.5(9) . . no
O30B Na24 Na8I 45.7(7) . . no
K6 Na24 Na8I 40.8(9) . . no
O54W Na24 W30 164.4(8) . . no
O39W Na24 W30 107.7(6) . . no
O8I Na24 W30 85.8(8) . . no
Na32 Na24 W30 85.1(9) . . no
O40W Na24 W30 90.6(6) . . no
O36W Na24 W30 77.2(4) . . no
O30B Na24 W30 27.3(2) . . no
K6 Na24 W30 72.4(5) . . no
Na8I Na24 W30 70.2(7) . . no
O54W Na24 Na36 126.6(9) . . no
O39W Na24 Na36 39.1(7) . . no
O8I Na24 Na36 153.8(10) . . no
Na32 Na24 Na36 41.0(10) . . no
O40W Na24 Na36 88.0(9) . . no
O36W Na24 Na36 112.0(8) . . no
O30B Na24 Na36 42.0(6) . . no
K6 Na24 Na36 56.4(8) . . no
Na8I Na24 Na36 15.9(8) . . no
W30 Na24 Na36 69.0(6) . . no
O54W Na24 Na27 76.8(7) . . no
O39W Na24 Na27 83.6(6) . . no
O8I Na24 Na27 91.7(9) . . no
Na32 Na24 Na27 121.0(10) . . no
O40W Na24 Na27 161.2(7) . . no
O36W Na24 Na27 46.8(5) . . no
O30B Na24 Na27 102.5(5) . . no
K6 Na24 Na27 39.2(5) . . no
Na8I Na24 Na27 72.9(8) . . no
W30 Na24 Na27 105.2(4) . . no
Na36 Na24 Na27 88.1(7) . . no
O86W Na25 O30W 42.5(7) . . no
O86W Na25 O69W 73.2(8) . 2_467 no
O30W Na25 O69W 115.6(7) . 2_467 no
O86W Na25 O29W 123.4(8) . 2_467 no
O30W Na25 O29W 110.6(7) . 2_467 no
O69W Na25 O29W 100.7(7) 2_467 2_467 no
O86W Na25 O13M 138.4(9) . 2_467 no
O30W Na25 O13M 108.8(7) . 2_467 no
O69W Na25 O13M 125.2(7) 2_467 2_467 no
O29W Na25 O13M 92.0(5) 2_467 2_467 no
O86W Na25 Na7 53.3(7) . . no
O30W Na25 Na7 42.5(4) . . no
O69W Na25 Na7 106.7(6) 2_467 . no
O29W Na25 Na7 148.4(7) 2_467 . no
O13M Na25 Na7 85.1(4) 2_467 . no
O86W Na25 Na23 38.4(6) . . no
O30W Na25 Na23 35.7(4) . . no
O69W Na25 Na23 94.2(6) 2_467 . no
O29W Na25 Na23 88.7(5) 2_467 . no
O13M Na25 Na23 139.6(7) 2_467 . no
Na7 Na25 Na23 74.0(4) . . no
O86W Na25 Na10 35.8(6) . 2_467 no
O30W Na25 Na10 77.4(5) . 2_467 no
O69W Na25 Na10 40.4(5) 2_467 2_467 no
O29W Na25 Na10 128.9(5) 2_467 2_467 no
O13M Na25 Na10 134.7(5) 2_467 2_467 no
Na7 Na25 Na10 69.6(4) . 2_467 no
Na23 Na25 Na10 69.1(4) . 2_467 no
O86W Na25 Na15 105.0(8) . 2_467 no
O30W Na25 Na15 75.1(5) . 2_467 no
O69W Na25 Na15 131.8(6) 2_467 2_467 no
O29W Na25 Na15 38.8(4) 2_467 2_467 no
O13M Na25 Na15 88.9(4) 2_467 2_467 no
Na7 Na25 Na15 109.6(6) . 2_467 no
Na23 Na25 Na15 67.2(4) . 2_467 no
Na10 Na25 Na15 134.3(4) 2_467 2_467 no
O86W Na25 K12 119.9(10) . 2_467 no
O30W Na25 K12 149.3(8) . 2_467 no
O69W Na25 K12 54.5(9) 2_467 2_467 no
O29W Na25 K12 52.7(8) 2_467 2_467 no
O13M Na25 K12 98.2(8) 2_467 2_467 no
Na7 Na25 K12 158.8(9) . 2_467 no
Na23 Na25 K12 113.7(7) . 2_467 no
Na10 Na25 K12 94.1(8) 2_467 2_467 no
Na15 Na25 K12 91.5(7) 2_467 2_467 no
O72W Na26 O63W 88.1(13) . . no
O72W Na26 O58W 74.9(12) . . no
O63W Na26 O58W 130.8(11) . . no
O72W Na26 O73W 75.8(11) . . no
O63W Na26 O73W 27.6(7) . . no
O58W Na26 O73W 103.3(9) . . no
O72W Na26 O81W 96.6(14) . . no
O63W Na26 O81W 145.4(13) . . no
O58W Na26 O81W 24.9(7) . . no
O73W Na26 O81W 121.2(11) . . no
O72W Na26 O24W 102.1(12) . . no
O63W Na26 O24W 64.2(9) . . no
O58W Na26 O24W 163.7(10) . . no
O73W Na26 O24W 91.2(9) . . no
O81W Na26 O24W 145.9(11) . . no
O72W Na26 O38W 19.7(9) . . no
O63W Na26 O38W 85.1(9) . . no
O58W Na26 O38W 91.3(8) . . no
O73W Na26 O38W 81.8(7) . . no
O81W Na26 O38W 109.9(11) . . no
O24W Na26 O38W 83.3(8) . . no
O72W Na26 O317 140.0(12) . 2_566 no
O63W Na26 O317 85.3(8) . 2_566 no
O58W Na26 O317 80.0(6) . 2_566 no
O73W Na26 O317 80.4(7) . 2_566 no
O81W Na26 O317 69.1(8) . 2_566 no
O24W Na26 O317 110.2(7) . 2_566 no
O38W Na26 O317 157.8(8) . 2_566 no
O72W Na26 O35 85.2(11) . . no
O63W Na26 O35 140.2(10) . . no
O58W Na26 O35 84.8(7) . . no
O73W Na26 O35 156.4(7) . . no
O81W Na26 O35 74.4(9) . . no
O24W Na26 O35 79.0(6) . . no
O38W Na26 O35 75.8(6) . . no
O317 Na26 O35 123.1(6) 2_566 . no
O72W Na26 Na1 117.3(11) . . no
O63W Na26 Na1 105.6(9) . . no
O58W Na26 Na1 123.3(8) . . no
O73W Na26 Na1 133.3(8) . . no
O81W Na26 Na1 102.5(9) . . no
O24W Na26 Na1 43.5(5) . . no
O38W Na26 Na1 99.4(6) . . no
O317 Na26 Na1 102.4(4) 2_566 . no
O35 Na26 Na1 46.0(3) . . no
O72W Na26 K10 55.5(11) . 2_656 no
O63W Na26 K10 98.8(10) . 2_656 no
O58W Na26 K10 34.2(7) . 2_656 no
O73W Na26 K10 71.4(8) . 2_656 no
O81W Na26 K10 58.2(10) . 2_656 no
O24W Na26 K10 153.8(8) . 2_656 no
O38W Na26 K10 75.1(8) . 2_656 no
O317 Na26 K10 86.7(7) 2_566 2_656 no
O35 Na26 K10 109.2(7) . 2_656 no
Na1 Na26 K10 154.5(8) . 2_656 no
O72W Na26 W39 173.4(12) . 2_566 no
O63W Na26 W39 87.4(8) . 2_566 no
O58W Na26 W39 104.6(6) . 2_566 no
O73W Na26 W39 98.0(7) . 2_566 no
O81W Na26 W39 84.4(8) . 2_566 no
O24W Na26 W39 80.3(6) . 2_566 no
O38W Na26 W39 163.6(7) . 2_566 no
O317 Na26 W39 34.6(2) 2_566 2_566 no
O35 Na26 W39 101.3(4) . 2_566 no
Na1 Na26 W39 68.7(3) . 2_566 no
K10 Na26 W39 120.6(6) 2_656 2_566 no
O89W Na27 O23W 109.3(13) 1_455 . no
O89W Na27 K6 99.8(14) 1_455 . no
O23W Na27 K6 101.2(8) . . no
O89W Na27 O76W 37.2(12) 1_455 . no
O23W Na27 O76W 94.4(7) . . no
K6 Na27 O76W 69.2(8) . . no
O89W Na27 O20B 72.1(12) 1_455 . no
O23W Na27 O20B 132.8(7) . . no
K6 Na27 O20B 125.5(8) . . no
O76W Na27 O20B 107.0(7) . . no
O89W Na27 O121 121.1(13) 1_455 . no
O23W Na27 O121 94.1(6) . . no
K6 Na27 O121 128.3(8) . . no
O76W Na27 O121 158.2(8) . . no
O20B Na27 O121 53.5(3) . . no
O89W Na27 Na9 139.5(13) 1_455 . no
O23W Na27 Na9 39.3(4) . . no
K6 Na27 Na9 72.3(7) . . no
O76W Na27 Na9 107.6(7) . . no
O20B Na27 Na9 145.1(6) . . no
O121 Na27 Na9 91.6(5) . . no
O89W Na27 K2 39.2(12) 1_455 1_455 no
O23W Na27 K2 96.2(6) . 1_455 no
K6 Na27 K2 139.0(8) . 1_455 no
O76W Na27 K2 72.6(6) . 1_455 no
O20B Na27 K2 54.0(4) . 1_455 no
O121 Na27 K2 86.5(5) . 1_455 no
Na9 Na27 K2 135.3(7) . 1_455 no
O89W Na27 Na4 85.1(12) 1_455 . no
O23W Na27 Na4 41.1(4) . . no
K6 Na27 Na4 73.1(7) . . no
O76W Na27 Na4 56.8(5) . . no
O20B Na27 Na4 152.2(6) . . no
O121 Na27 Na4 135.2(6) . . no
Na9 Na27 Na4 54.4(3) . . no
K2 Na27 Na4 98.2(5) 1_455 . no
O89W Na27 K8 90.3(13) 1_455 . no
O23W Na27 K8 83.5(6) . . no
K6 Na27 K8 24.2(7) . . no
O76W Na27 K8 54.1(6) . . no
O20B Na27 K8 142.8(7) . . no
O121 Na27 K8 147.0(6) . . no
Na9 Na27 K8 66.0(5) . . no
K2 Na27 K8 126.4(7) 1_455 . no
Na4 Na27 K8 49.7(5) . . no
O89W Na27 Na24 85.0(12) 1_455 . no
O23W Na27 Na24 153.0(7) . . no
K6 Na27 Na24 52.8(6) . . no
O76W Na27 Na24 83.3(6) . . no
O20B Na27 Na24 72.7(4) . . no
O121 Na27 Na24 97.7(5) . . no
Na9 Na27 Na24 115.9(5) . . no
K2 Na27 Na24 108.6(5) 1_455 . no
Na4 Na27 Na24 122.0(5) . . no
K8 Na27 Na24 73.4(5) . . no
O89W Na27 Na2 94.2(12) 1_455 . no
O23W Na27 Na2 36.8(4) . . no
K6 Na27 Na2 137.8(8) . . no
O76W Na27 Na2 102.6(6) . . no
O20B Na27 Na2 96.7(5) . . no
O121 Na27 Na2 73.3(4) . . no
Na9 Na27 Na2 71.4(4) . . no
K2 Na27 Na2 65.4(4) 1_455 . no
Na4 Na27 Na2 68.7(3) . . no
K8 Na27 Na2 117.6(6) . . no
Na24 Na27 Na2 169.1(5) . . no
O49W Na28 Na45 99.6(18) . . no
O49W Na28 O37W 161.5(15) . 2_457 no
Na45 Na28 O37W 93.5(15) . 2_457 no
O49W Na28 O78W 0.8(11) . . no
Na45 Na28 O78W 98.9(16) . . no
O37W Na28 O78W 161.7(11) 2_457 . no
O49W Na28 O71W 81.4(12) . 2_457 no
Na45 Na28 O71W 148.2(16) . 2_457 no
O37W Na28 O71W 80.5(9) 2_457 2_457 no
O78W Na28 O71W 81.8(10) . 2_457 no
O49W Na28 O46 98.6(12) . 1_545 no
Na45 Na28 O46 131.1(14) . 1_545 no
O37W Na28 O46 82.3(7) 2_457 1_545 no
O78W Na28 O46 99.3(9) . 1_545 no
O71W Na28 O46 79.3(8) 2_457 1_545 no
O49W Na28 O10W 111.0(13) . 2_557 no
Na45 Na28 O10W 55.0(12) . 2_557 no
O37W Na28 O10W 87.2(7) 2_457 2_557 no
O78W Na28 O10W 110.9(9) . 2_557 no
O71W Na28 O10W 153.8(10) 2_457 2_557 no
O46 Na28 O10W 76.1(5) 1_545 2_557 no
O49W Na28 O82W 148.7(14) . 2_557 no
Na45 Na28 O82W 110.6(15) . 2_557 no
O37W Na28 O82W 17.8(6) 2_457 2_557 no
O78W Na28 O82W 149.3(11) . 2_557 no
O71W Na28 O82W 68.6(9) 2_457 2_557 no
O46 Na28 O82W 67.8(7) 1_545 2_557 no
O10W Na28 O82W 93.5(8) 2_557 2_557 no
O49W Na28 O11W 82.5(11) . . no
Na45 Na28 O11W 56.6(13) . . no
O37W Na28 O11W 94.1(8) 2_457 . no
O78W Na28 O11W 81.7(8) . . no
O71W Na28 O11W 92.5(8) 2_457 . no
O46 Na28 O11W 171.5(8) 1_545 . no
O10W Na28 O11W 111.5(7) 2_557 . no
O82W Na28 O11W 107.1(8) 2_557 . no
O49W Na28 Na41 146.1(14) . 1_545 no
Na45 Na28 Na41 92.0(14) . 1_545 no
O37W Na28 Na41 45.1(7) 2_457 1_545 no
O78W Na28 Na41 146.7(10) . 1_545 no
O71W Na28 Na41 104.8(9) 2_457 1_545 no
O46 Na28 Na41 51.8(6) 1_545 1_545 no
O10W Na28 Na41 52.0(6) 2_557 1_545 no
O82W Na28 Na41 43.5(8) 2_557 1_545 no
O11W Na28 Na41 129.5(8) . 1_545 no
O49W Na28 Na16 116.1(12) . 2_457 no
Na45 Na28 Na16 144.3(15) . 2_457 no
O37W Na28 Na16 51.8(6) 2_457 2_457 no
O78W Na28 Na16 116.9(9) . 2_457 no
O71W Na28 Na16 46.4(7) 2_457 2_457 no
O46 Na28 Na16 47.0(4) 1_545 2_457 no
O10W Na28 Na16 108.4(6) 2_557 2_457 no
O82W Na28 Na16 34.1(6) 2_557 2_457 no
O11W Na28 Na16 125.0(7) . 2_457 no
Na41 Na28 Na16 58.7(6) 1_545 2_457 no
O49W Na28 Na2 8.4(9) . . no
Na45 Na28 Na2 94.3(14) . . no
O37W Na28 Na2 169.7(8) 2_457 . no
O78W Na28 Na2 8.2(6) . . no
O71W Na28 Na2 89.3(8) 2_457 . no
O46 Na28 Na2 97.4(6) 1_545 . no
O10W Na28 Na2 102.7(6) 2_557 . no
O82W Na28 Na2 155.0(8) 2_557 . no
O11W Na28 Na2 84.8(5) . . no
Na41 Na28 Na2 141.0(7) 1_545 . no
Na16 Na28 Na2 121.2(5) 2_457 . no
O68W Na29 Na14 168.6(19) 2_467 1_655 no
O68W Na29 O90W 17.8(11) 2_467 2_467 no
Na14 Na29 O90W 157.5(14) 1_655 2_467 no
O68W Na29 O35W 81.5(14) 2_467 . no
Na14 Na29 O35W 98.6(11) 1_655 . no
O90W Na29 O35W 99.0(12) 2_467 . no
O68W Na29 O11M 94.6(14) 2_467 . no
Na14 Na29 O11M 83.7(9) 1_655 . no
O90W Na29 O11M 76.8(9) 2_467 . no
O35W Na29 O11M 171.1(12) . . no
O68W Na29 O51W 127.7(17) 2_467 1_655 no
Na14 Na29 O51W 61.9(7) 1_655 1_655 no
O90W Na29 O51W 138.6(13) 2_467 1_655 no
O35W Na29 O51W 68.2(7) . 1_655 no
O11M Na29 O51W 120.1(10) . 1_655 no
O68W Na29 O12M 87.7(13) 2_467 . no
Na14 Na29 O12M 81.7(9) 1_655 . no
O90W Na29 O12M 78.8(9) 2_467 . no
O35W Na29 O12M 112.2(10) . . no
O11M Na29 O12M 59.4(6) . . no
O51W Na29 O12M 142.6(11) 1_655 . no
O68W Na29 K4 89.9(14) 2_467 . no
Na14 Na29 K4 101.5(9) 1_655 . no
O90W Na29 K4 92.8(10) 2_467 . no
O35W Na29 K4 88.5(8) . . no
O11M Na29 K4 99.5(8) . . no
O51W Na29 K4 49.4(5) 1_655 . no
O12M Na29 K4 158.5(10) . . no
O68W Na29 Na41 57.0(13) 2_467 . no
Na14 Na29 Na41 119.2(12) 1_655 . no
O90W Na29 Na41 73.3(10) 2_467 . no
O35W Na29 Na41 29.2(6) . . no
O11M Na29 Na41 143.0(10) . . no
O51W Na29 Na41 96.8(9) 1_655 . no
O12M Na29 Na41 93.4(9) . . no
K4 Na29 Na41 103.2(9) . . no
O68W Na29 W1M 97.0(13) 2_467 . no
Na14 Na29 W1M 75.9(7) 1_655 . no
O90W Na29 W1M 81.6(8) 2_467 . no
O35W Na29 W1M 142.2(10) . . no
O11M Na29 W1M 30.1(3) . . no
O51W Na29 W1M 133.0(9) 1_655 . no
O12M Na29 W1M 30.3(3) . . no
K4 Na29 W1M 129.3(8) . . no
Na41 Na29 W1M 122.5(9) . . no
O68W Na29 Na31 5.8(11) 2_467 2_567 no
Na14 Na29 Na31 168.1(11) 1_655 2_567 no
O90W Na29 Na31 12.4(7) 2_467 2_567 no
O35W Na29 Na31 87.2(8) . 2_567 no
O11M Na29 Na31 89.1(7) . 2_567 no
O51W Na29 Na31 130.0(10) 1_655 2_567 no
O12M Na29 Na31 86.5(7) . 2_567 no
K4 Na29 Na31 89.0(7) . 2_567 no
Na41 Na29 Na31 62.8(7) . 2_567 no
W1M Na29 Na31 93.1(6) . 2_567 no
O68W Na29 K7 34.9(11) 2_467 2_467 no
Na14 Na29 K7 134.3(10) 1_655 2_467 no
O90W Na29 K7 29.8(7) 2_467 2_467 no
O35W Na29 K7 95.0(8) . 2_467 no
O11M Na29 K7 77.5(6) . 2_467 no
O51W Na29 K7 160.0(9) 1_655 2_467 no
O12M Na29 K7 52.8(6) . 2_467 no
K4 Na29 K7 122.4(8) . 2_467 no
Na41 Na29 K7 65.8(7) . 2_467 no
W1M Na29 K7 67.0(5) . 2_467 no
Na31 Na29 K7 34.2(5) 2_567 2_467 no
K9 Na30 O97W 165(3) . 2_666 no
K9 Na30 O16W 48(2) . . no
O97W Na30 O16W 130.4(14) 2_666 . no
K9 Na30 O63W 100(2) . . no
O97W Na30 O63W 86.5(13) 2_666 . no
O16W Na30 O63W 57.2(7) . . no
K9 Na30 O94W 40(2) . . no
O97W Na30 O94W 128.3(15) 2_666 . no
O16W Na30 O94W 35.8(7) . . no
O63W Na30 O94W 89.7(10) . . no
K9 Na30 O313 76(2) . 2_666 no
O97W Na30 O313 95.5(12) 2_666 2_666 no
O16W Na30 O313 115.8(7) . 2_666 no
O63W Na30 O313 171.0(9) . 2_666 no
O94W Na30 O313 82.2(8) . 2_666 no
K9 Na30 O55W 76(2) . . no
O97W Na30 O55W 117.4(14) 2_666 . no
O16W Na30 O55W 96.7(7) . . no
O63W Na30 O55W 89.6(8) . . no
O94W Na30 O55W 114.1(10) . . no
O313 Na30 O55W 97.2(6) 2_666 . no
K9 Na30 O24W 134(3) . . no
O97W Na30 O24W 44.2(12) 2_666 . no
O16W Na30 O24W 86.7(7) . . no
O63W Na30 O24W 49.5(7) . . no
O94W Na30 O24W 98.6(9) . . no
O313 Na30 O24W 127.9(8) 2_666 . no
O55W Na30 O24W 127.7(8) . . no
K9 Na30 Na18 167(2) . 2_666 no
O97W Na30 Na18 10.1(12) 2_666 2_666 no
O16W Na30 Na18 139.7(7) . 2_666 no
O63W Na30 Na18 91.3(7) . 2_666 no
O94W Na30 Na18 137.3(9) . 2_666 no
O313 Na30 Na18 92.1(5) 2_666 2_666 no
O55W Na30 Na18 108.6(6) . 2_666 no
O24W Na30 Na18 53.0(5) . 2_666 no
O90W Na31 O79W 159.9(19) 1_655 1_655 no
O90W Na31 Na16 95.5(14) 1_655 1_655 no
O79W Na31 Na16 74.5(13) 1_655 1_655 no
O90W Na31 O68W 22.9(10) 1_655 1_655 no
O79W Na31 O68W 164.9(16) 1_655 1_655 no
Na16 Na31 O68W 91.2(10) 1_655 1_655 no
O90W Na31 O95W 152.7(18) 1_655 1_655 no
O79W Na31 O95W 28.2(13) 1_655 1_655 no
Na16 Na31 O95W 102.6(14) 1_655 1_655 no
O68W Na31 O95W 166.1(15) 1_655 1_655 no
O90W Na31 O52W 72.7(13) 1_655 1_655 no
O79W Na31 O52W 97.1(13) 1_655 1_655 no
Na16 Na31 O52W 120.4(10) 1_655 1_655 no
O68W Na31 O52W 94.3(10) 1_655 1_655 no
O95W Na31 O52W 80.5(12) 1_655 1_655 no
O90W Na31 O16B 89.7(12) 1_655 . no
O79W Na31 O16B 109.8(13) 1_655 . no
Na16 Na31 O16B 134.8(10) 1_655 . no
O68W Na31 O16B 76.8(8) 1_655 . no
O95W Na31 O16B 91.9(12) 1_655 . no
O52W Na31 O16B 104.0(9) 1_655 . no
O90W Na31 O82W 104.1(14) 1_655 . no
O79W Na31 O82W 81.2(13) 1_655 . no
Na16 Na31 O82W 44.4(8) 1_655 . no
O68W Na31 O82W 85.2(10) 1_655 . no
O95W Na31 O82W 103.2(14) 1_655 . no
O52W Na31 O82W 164.8(11) 1_655 . no
O16B Na31 O82W 90.8(8) . . no
O90W Na31 K7 84.1(13) 1_655 1_655 no
O79W Na31 K7 77.6(13) 1_655 1_655 no
Na16 Na31 K7 36.6(7) 1_655 1_655 no
O68W Na31 K7 93.9(11) 1_655 1_655 no
O95W Na31 K7 98.3(13) 1_655 1_655 no
O52W Na31 K7 83.9(9) 1_655 1_655 no
O16B Na31 K7 168.1(11) . 1_655 no
O82W Na31 K7 81.0(10) . 1_655 no
O90W Na31 O84W 104.1(16) 1_655 1_655 no
O79W Na31 O84W 73.5(15) 1_655 1_655 no
Na16 Na31 O84W 135.2(12) 1_655 1_655 no
O68W Na31 O84W 121.1(13) 1_655 1_655 no
O95W Na31 O84W 48.9(14) 1_655 1_655 no
O52W Na31 O84W 36.7(9) 1_655 1_655 no
O16B Na31 O84W 85.8(10) . 1_655 no
O82W Na31 O84W 151.6(13) . 1_655 no
K7 Na31 O84W 105.5(12) 1_655 1_655 no
O90W Na31 Na41 66.7(12) 1_655 2_567 no
O79W Na31 Na41 120.7(14) 1_655 2_567 no
Na16 Na31 Na41 62.9(8) 1_655 2_567 no
O68W Na31 Na41 46.0(8) 1_655 2_567 no
O95W Na31 Na41 140.1(13) 1_655 2_567 no
O52W Na31 Na41 139.3(10) 1_655 2_567 no
O16B Na31 Na41 78.6(6) . 2_567 no
O82W Na31 Na41 39.5(8) . 2_567 no
K7 Na31 Na41 89.6(9) 1_655 2_567 no
O84W Na31 Na41 161.7(11) 1_655 2_567 no
O90W Na31 Na29 19.4(11) 1_655 2_567 no
O79W Na31 Na29 167.8(15) 1_655 2_567 no
Na16 Na31 Na29 93.4(9) 1_655 2_567 no
O68W Na31 Na29 3.9(7) 1_655 2_567 no
O95W Na31 Na29 164.0(14) 1_655 2_567 no
O52W Na31 Na29 90.4(8) 1_655 2_567 no
O16B Na31 Na29 77.5(6) . 2_567 no
O82W Na31 Na29 89.1(9) . 2_567 no
K7 Na31 Na29 93.7(9) 1_655 2_567 no
O84W Na31 Na29 117.5(11) 1_655 2_567 no
Na41 Na31 Na29 49.9(6) 2_567 2_567 no
O39W Na32 O40W 119(2) . . no
O39W Na32 O56W 135(2) . 2_566 no
O40W Na32 O56W 105.4(16) . 2_566 no
O39W Na32 Na24 66.7(14) . . no
O40W Na32 Na24 67.3(12) . . no
O56W Na32 Na24 132.8(15) 2_566 . no
O39W Na32 Na36 69.7(16) . . no
O40W Na32 Na36 156.0(18) . . no
O56W Na32 Na36 66.8(14) 2_566 . no
Na24 Na32 Na36 100.5(16) . . no
O39W Na32 O221 81.8(14) . 1_455 no
O40W Na32 O221 92.5(13) . 1_455 no
O56W Na32 O221 102.9(14) 2_566 1_455 no
Na24 Na32 O221 123.4(15) . 1_455 no
Na36 Na32 O221 111.2(15) . 1_455 no
O39W Na32 O30B 94.8(16) . . no
O40W Na32 O30B 96.5(13) . . no
O56W Na32 O30B 73.5(11) 2_566 . no
Na24 Na32 O30B 61.9(9) . . no
Na36 Na32 O30B 59.7(11) . . no
O221 Na32 O30B 170.9(15) 1_455 . no
O39W Na32 Na8I 54.5(14) . . no
O40W Na32 Na8I 142.1(18) . . no
O56W Na32 Na8I 86.8(14) 2_566 . no
Na24 Na32 Na8I 78.0(13) . . no
Na36 Na32 Na8I 23.3(10) . . no
O221 Na32 Na8I 120.1(15) 1_455 . no
O30B Na32 Na8I 52.0(10) . . no
O39W Na32 Na13 160.9(18) . 2_566 no
O40W Na32 Na13 77.2(12) . 2_566 no
O56W Na32 Na13 32.7(8) 2_566 2_566 no
Na24 Na32 Na13 132.0(12) . 2_566 no
Na36 Na32 Na13 99.3(14) . 2_566 no
O221 Na32 Na13 88.2(9) 1_455 2_566 no
O30B Na32 Na13 92.6(10) . 2_566 no
Na8I Na32 Na13 119.3(14) . 2_566 no
O39W Na32 K6 48.2(11) . . no
O40W Na32 K6 115.2(14) . . no
O56W Na32 K6 108.3(12) 2_566 . no
Na24 Na32 K6 49.1(8) . . no
Na36 Na32 K6 52.0(12) . . no
O221 Na32 K6 129.6(12) 1_455 . no
O30B Na32 K6 46.6(7) . . no
Na8I Na32 K6 29.0(10) . . no
Na13 Na32 K6 136.7(9) 2_566 . no
Na47 Na33 O58W 103.3(19) 2_566 . no
Na47 Na33 O15W 10.4(15) 2_566 2_566 no
O58W Na33 O15W 111.8(15) . 2_566 no
Na47 Na33 O81W 83.9(17) 2_566 . no
O58W Na33 O81W 28.0(9) . . no
O15W Na33 O81W 94.0(14) 2_566 . no
Na47 Na33 K10 117(2) 2_566 2_656 no
O58W Na33 K10 59.6(13) . 2_656 no
O15W Na33 K10 115.6(15) 2_566 2_656 no
O81W Na33 K10 86.3(15) . 2_656 no
Na47 Na33 O224 144(2) 2_566 . no
O58W Na33 O224 88.2(11) . . no
O15W Na33 O224 146.2(14) 2_566 . no
O81W Na33 O224 92.4(13) . . no
K10 Na33 O224 97.9(12) 2_656 . no
Na47 Na33 O33W 104.4(17) 2_566 2_656 no
O58W Na33 O33W 148.7(14) . 2_656 no
O15W Na33 O33W 94.6(11) 2_566 2_656 no
O81W Na33 O33W 170.0(16) . 2_656 no
K10 Na33 O33W 94.6(13) 2_656 2_656 no
O224 Na33 O33W 77.6(9) . 2_656 no
Na47 Na33 O59W 124.1(19) 2_566 2_656 no
O58W Na33 O59W 72.6(11) . 2_656 no
O15W Na33 O59W 119.7(13) 2_566 2_656 no
O81W Na33 O59W 100.1(14) . 2_656 no
K10 Na33 O59W 14.9(9) 2_656 2_656 no
O224 Na33 O59W 91.6(9) . 2_656 no
O33W Na33 O59W 80.0(9) 2_656 2_656 no
Na47 Na33 O31B 78.3(16) 2_566 . no
O58W Na33 O31B 103.9(12) . . no
O15W Na33 O31B 82.3(10) 2_566 . no
O81W Na33 O31B 80.4(12) . . no
K10 Na33 O31B 158.5(14) 2_656 . no
O224 Na33 O31B 66.1(7) . . no
O33W Na33 O31B 95.7(9) 2_656 . no
O59W Na33 O31B 157.6(11) 2_656 . no
Na47 Na33 Na39 57.4(15) 2_566 . no
O58W Na33 Na39 150.3(16) . . no
O15W Na33 Na39 47.1(10) 2_566 . no
O81W Na33 Na39 141.0(15) . . no
K10 Na33 Na39 106.6(14) 2_656 . no
O224 Na33 Na39 120.8(13) . . no
O33W Na33 Na39 48.0(9) 2_656 . no
O59W Na33 Na39 98.7(11) 2_656 . no
O31B Na33 Na39 94.3(10) . . no
Na47 Na33 W31 108.3(17) 2_566 . no
O58W Na33 W31 98.9(11) . . no
O15W Na33 W31 111.5(11) 2_566 . no
O81W Na33 W31 86.2(12) . . no
K10 Na33 W31 132.7(12) 2_656 . no
O224 Na33 W31 36.0(4) . . no
O33W Na33 W31 85.9(8) 2_656 . no
O59W Na33 W31 127.6(9) 2_656 . no
O31B Na33 W31 30.1(3) . . no
Na39 Na33 W31 108.3(11) . . no
Na47 Na33 Na13 39.1(14) 2_566 2_566 no
O58W Na33 Na13 117.4(12) . 2_566 no
O15W Na33 Na13 41.4(7) 2_566 2_566 no
O81W Na33 Na13 89.7(12) . 2_566 no
K10 Na33 Na13 156.3(13) 2_656 2_566 no
O224 Na33 Na13 105.6(9) . 2_566 no
O33W Na33 Na13 93.3(8) 2_656 2_566 no
O59W Na33 Na13 159.9(10) 2_656 2_566 no
O31B Na33 Na13 41.2(4) . 2_566 no
Na39 Na33 Na13 63.7(8) . 2_566 no
W31 Na33 Na13 70.1(5) . 2_566 no
O1W Na34 O1I 174.2(18) 2_566 . no
O1W Na34 O27W 87.9(14) 2_566 . no
O1I Na34 O27W 93.4(14) . . no
O1W Na34 O31M 84.1(11) 2_566 2_566 no
O1I Na34 O31M 93.4(13) . 2_566 no
O27W Na34 O31M 165.8(16) . 2_566 no
O1W Na34 O34M 82.4(11) 2_566 2_566 no
O1I Na34 O34M 91.7(12) . 2_566 no
O27W Na34 O34M 104.2(13) . 2_566 no
O31M Na34 O34M 63.2(8) 2_566 2_566 no
O1W Na34 Na8 132.1(14) 2_566 . no
O1I Na34 Na8 51.1(8) . . no
O27W Na34 Na8 47.1(7) . . no
O31M Na34 Na8 143.4(13) 2_566 . no
O34M Na34 Na8 118.9(12) 2_566 . no
O1W Na34 W3M 89.1(10) 2_566 2_566 no
O1I Na34 W3M 86.0(11) . 2_566 no
O27W Na34 W3M 136.3(13) . 2_566 no
O31M Na34 W3M 32.3(4) 2_566 2_566 no
O34M Na34 W3M 32.3(4) 2_566 2_566 no
Na8 Na34 W3M 132.7(11) . 2_566 no
O1W Na34 Na8 45.1(7) 2_566 2_566 no
O1I Na34 Na8 140.2(13) . 2_566 no
O27W Na34 Na8 95.8(12) . 2_566 no
O31M Na34 Na8 86.8(9) 2_566 2_566 no
O34M Na34 Na8 122.9(11) 2_566 2_566 no
Na8 Na34 Na8 113.9(9) . 2_566 no
W3M Na34 Na8 112.3(9) 2_566 2_566 no
O1W Na34 Na34 84.6(14) 2_566 2_566 no
O1I Na34 Na34 100.9(15) . 2_566 no
O27W Na34 Na34 60.3(10) . 2_566 no
O31M Na34 Na34 130.2(16) 2_566 2_566 no
O34M Na34 Na34 160.2(18) 2_566 2_566 no
Na8 Na34 Na34 61.2(9) . 2_566 no
W3M Na34 Na34 162.2(15) 2_566 2_566 no
Na8 Na34 Na34 52.7(9) 2_566 2_566 no
O1W Na34 W36 86.2(10) 2_566 2_566 no
O1I Na34 W36 94.2(11) . 2_566 no
O27W Na34 W36 161.6(14) . 2_566 no
O31M Na34 W36 29.2(4) 2_566 2_566 no
O34M Na34 W36 92.3(9) 2_566 2_566 no
Na8 Na34 W36 130.4(10) . 2_566 no
W3M Na34 W36 61.2(5) 2_566 2_566 no
Na8 Na34 W36 67.9(6) 2_566 2_566 no
Na34 Na34 W36 101.7(12) 2_566 2_566 no
O1W Na34 Na1 27.0(6) 2_566 2_566 no
O1I Na34 Na1 149.0(13) . 2_566 no
O27W Na34 Na1 71.8(9) . 2_566 no
O31M Na34 Na1 96.3(9) 2_566 2_566 no
O34M Na34 Na1 67.1(7) 2_566 2_566 no
Na8 Na34 Na1 118.7(9) . 2_566 no
W3M Na34 Na1 86.7(7) 2_566 2_566 no
Na8 Na34 Na1 69.9(6) 2_566 2_566 no
Na34 Na34 Na1 95.1(12) 2_566 2_566 no
W36 Na34 Na1 108.4(8) 2_566 2_566 no
Na43 Na35 Na22 125(2) . 1_655 no
Na43 Na35 O60W 129(2) . 1_655 no
Na22 Na35 O60W 101.2(13) 1_655 1_655 no
Na43 Na35 O19 96(2) . 1_655 no
Na22 Na35 O19 113.5(12) 1_655 1_655 no
O60W Na35 O19 82.5(9) 1_655 1_655 no
Na43 Na35 Na44 134(2) . 1_655 no
Na22 Na35 Na44 38.4(8) 1_655 1_655 no
O60W Na35 Na44 70.6(10) 1_655 1_655 no
O19 Na35 Na44 129.2(12) 1_655 1_655 no
Na43 Na35 K7 89.0(19) . 1_655 no
Na22 Na35 K7 40.7(7) 1_655 1_655 no
O60W Na35 K7 120.2(12) 1_655 1_655 no
O19 Na35 K7 144.9(11) 1_655 1_655 no
Na44 Na35 K7 51.7(8) 1_655 1_655 no
Na43 Na35 Na12 115(2) . 1_655 no
Na22 Na35 Na12 116.8(12) 1_655 1_655 no
O60W Na35 Na12 44.4(6) 1_655 1_655 no
O19 Na35 Na12 38.3(4) 1_655 1_655 no
Na44 Na35 Na12 105.8(10) 1_655 1_655 no
K7 Na35 Na12 155.7(11) 1_655 1_655 no
Na43 Na35 K11 56.8(18) . 2_557 no
Na22 Na35 K11 120.1(12) 1_655 2_557 no
O60W Na35 K11 82.7(10) 1_655 2_557 no
O19 Na35 K11 126.1(11) 1_655 2_557 no
Na44 Na35 K11 93.0(11) 1_655 2_557 no
K7 Na35 K11 85.6(9) 1_655 2_557 no
Na12 Na35 K11 107.0(9) 1_655 2_557 no
Na43 Na35 Na46 31.1(17) . . no
Na22 Na35 Na46 131.9(13) 1_655 . no
O60W Na35 Na46 125.0(12) 1_655 . no
O19 Na35 Na46 65.9(8) 1_655 . no
Na44 Na35 Na46 162.2(12) 1_655 . no
K7 Na35 Na46 110.7(10) 1_655 . no
Na12 Na35 Na46 92.0(8) 1_655 . no
K11 Na35 Na46 81.8(9) 2_557 . no
Na43 Na35 Na16 71.9(18) . 1_655 no
Na22 Na35 Na16 62.5(8) 1_655 1_655 no
O60W Na35 Na16 120.5(11) 1_655 1_655 no
O19 Na35 Na16 156.9(11) 1_655 1_655 no
Na44 Na35 Na16 63.6(8) 1_655 1_655 no
K7 Na35 Na16 22.2(5) 1_655 1_655 no
Na12 Na35 Na16 164.8(10) 1_655 1_655 no
K11 Na35 Na16 64.6(7) 2_557 1_655 no
Na46 Na35 Na16 99.0(8) . 1_655 no
Na8I Na36 O46W 133(3) . 1_455 no
Na8I Na36 O39W 66(3) . . no
O46W Na36 O39W 120.4(15) 1_455 . no
Na8I Na36 Na32 92(3) . . no
O46W Na36 Na32 121.5(18) 1_455 . no
O39W Na36 Na32 37.1(10) . . no
Na8I Na36 O30B 68(3) . . no
O46W Na36 O30B 155.2(19) 1_455 . no
O39W Na36 O30B 77.6(12) . . no
Na32 Na36 O30B 61.3(11) . . no
Na8I Na36 O56W 134(3) . 2_566 no
O46W Na36 O56W 92.6(16) 1_455 2_566 no
O39W Na36 O56W 90.2(13) . 2_566 no
Na32 Na36 O56W 53.8(12) . 2_566 no
O30B Na36 O56W 68.9(10) . 2_566 no
Na8I Na36 K5 78(3) . . no
O46W Na36 K5 98.5(14) 1_455 . no
O39W Na36 K5 138.7(17) . . no
Na32 Na36 K5 131.2(16) . . no
O30B Na36 K5 70.6(10) . . no
O56W Na36 K5 101.9(13) 2_566 . no
Na8I Na36 K8 32(3) . . no
O46W Na36 K8 107.6(15) 1_455 . no
O39W Na36 K8 94.9(14) . . no
Na32 Na36 K8 123.3(18) . . no
O30B Na36 K8 85.9(12) . . no
O56W Na36 K8 152.5(15) 2_566 . no
K5 Na36 K8 57.8(9) . . no
Na8I Na36 K6 7(2) . . no
O46W Na36 K6 137.6(16) 1_455 . no
O39W Na36 K6 69.8(11) . . no
Na32 Na36 K6 91.7(15) . . no
O30B Na36 K6 61.9(10) . . no
O56W Na36 K6 129.6(14) 2_566 . no
K5 Na36 K6 72.2(10) . . no
K8 Na36 K6 32.2(8) . . no
Na8I Na36 Na24 55(3) . . no
O46W Na36 Na24 155.3(14) 1_455 . no
O39W Na36 Na24 35.8(7) . . no
Na32 Na36 Na24 38.5(10) . . no
O30B Na36 Na24 42.4(7) . . no
O56W Na36 Na24 82.9(10) 2_566 . no
K5 Na36 Na24 106.2(11) . . no
K8 Na36 Na24 85.7(11) . . no
K6 Na36 Na24 53.6(7) . . no
Na8I Na36 Na39 149(3) . . no
O46W Na36 Na39 67.7(12) 1_455 . no
O39W Na36 Na39 128.8(14) . . no
Na32 Na36 Na39 93.2(15) . . no
O30B Na36 Na39 87.8(11) . . no
O56W Na36 Na39 39.4(9) 2_566 . no
K5 Na36 Na39 76.2(10) . . no
K8 Na36 Na39 133.0(12) . . no
K6 Na36 Na39 141.8(12) . . no
Na24 Na36 Na39 118.4(11) . . no
Na8I Na36 Na11 106(3) . 1_455 no
O46W Na36 Na11 28.1(8) 1_455 1_455 no
O39W Na36 Na11 109.5(11) . 1_455 no
Na32 Na36 Na11 130.1(14) . 1_455 no
O30B Na36 Na11 168.0(13) . 1_455 no
O56W Na36 Na11 119.7(14) 2_566 1_455 no
K5 Na36 Na11 98.5(10) . 1_455 no
K8 Na36 Na11 83.8(10) . 1_455 no
K6 Na36 Na11 110.6(11) . 1_455 no
Na24 Na36 Na11 142.2(11) . 1_455 no
Na39 Na36 Na11 94.7(10) . 1_455 no
O70W Na37 O74W 24(2) 2_666 2_666 no
O70W Na37 Na9 172(4) 2_666 1_565 no
O74W Na37 Na9 156.9(18) 2_666 1_565 no
O70W Na37 O40 106(3) 2_666 . no
O74W Na37 O40 103.8(15) 2_666 . no
Na9 Na37 O40 82.1(11) 1_565 . no
O70W Na37 O2L 85(3) 2_666 1_565 no
O74W Na37 O2L 85.4(13) 2_666 1_565 no
Na9 Na37 O2L 87.0(11) 1_565 1_565 no
O40 Na37 O2L 168.8(16) . 1_565 no
O70W Na37 O96W 65(3) 2_666 1_655 no
O74W Na37 O96W 89.7(15) 2_666 1_655 no
Na9 Na37 O96W 112.2(15) 1_565 1_655 no
O40 Na37 O96W 95.8(13) . 1_655 no
O2L Na37 O96W 90.5(13) 1_565 1_655 no
O70W Na37 O25 107(3) 2_666 1_565 no
O74W Na37 O25 82.8(12) 2_666 1_565 no
Na9 Na37 O25 77.2(11) 1_565 1_565 no
O40 Na37 O25 74.6(10) . 1_565 no
O2L Na37 O25 100.7(11) 1_565 1_565 no
O96W Na37 O25 165.9(16) 1_655 1_565 no
O70W Na37 Na19 101(3) 2_666 1_655 no
O74W Na37 Na19 119.9(15) 2_666 1_655 no
Na9 Na37 Na19 72.2(10) 1_565 1_655 no
O40 Na37 Na19 122.4(12) . 1_655 no
O2L Na37 Na19 55.5(7) 1_565 1_655 no
O96W Na37 Na19 52.4(9) 1_655 1_655 no
O25 Na37 Na19 141.5(13) 1_565 1_655 no
O70W Na37 K9 34(3) 2_666 2_666 no
O74W Na37 K9 39.1(10) 2_666 2_666 no
Na9 Na37 K9 154.2(15) 1_565 2_666 no
O40 Na37 K9 72.1(10) . 2_666 no
O2L Na37 K9 118.8(13) 1_565 2_666 no
O96W Na37 K9 71.0(12) 1_655 2_666 no
O25 Na37 K9 95.9(12) 1_565 2_666 no
Na19 Na37 K9 121.5(13) 1_655 2_666 no
O70W Na37 W40 97(3) 2_666 . no
O74W Na37 W40 104.2(13) 2_666 . no
Na9 Na37 W40 89.8(10) 1_565 . no
O40 Na37 W40 22.6(4) . . no
O2L Na37 W40 160.8(13) 1_565 . no
O96W Na37 W40 73.2(10) 1_655 . no
O25 Na37 W40 97.0(10) 1_565 . no
Na19 Na37 W40 105.6(9) 1_655 . no
K9 Na37 W40 66.1(8) 2_666 . no
O70W Na37 W25 100(3) 2_666 1_565 no
O74W Na37 W25 76.7(11) 2_666 1_565 no
Na9 Na37 W25 80.3(10) 1_565 1_565 no
O40 Na37 W25 99.8(11) . 1_565 no
O2L Na37 W25 75.9(8) 1_565 1_565 no
O96W Na37 W25 161.3(14) 1_655 1_565 no
O25 Na37 W25 25.2(4) 1_565 1_565 no
Na19 Na37 W25 124.2(10) 1_655 1_565 no
K9 Na37 W25 104.2(11) 2_666 1_565 no
W40 Na37 W25 122.2(9) . 1_565 no
O11I Na38 O42A 136(2) . . no
O11I Na38 O80W 97(2) . . no
O42A Na38 O80W 85.4(15) . . no
O11I Na38 O4I 91.6(19) . . no
O42A Na38 O4I 77.9(12) . . no
O80W Na38 O4I 162.7(19) . . no
O11I Na38 K12 101(2) . . no
O42A Na38 K12 111.7(16) . . no
O80W Na38 K12 127.9(19) . . no
O4I Na38 K12 64.0(13) . . no
O11I Na38 Na1I 45.8(14) . . no
O42A Na38 Na1I 98.3(11) . . no
O80W Na38 Na1I 66.7(12) . . no
O4I Na38 Na1I 111.1(13) . . no
K12 Na38 Na1I 146.7(16) . . no
O11I Na38 Na7I 71.4(16) . . no
O42A Na38 Na7I 65.4(10) . . no
O80W Na38 Na7I 103.6(15) . . no
O4I Na38 Na7I 65.4(10) . . no
K12 Na38 Na7I 128.5(17) . . no
Na1I Na38 Na7I 52.3(8) . . no
O11I Na38 W42 161.7(19) . . no
O42A Na38 W42 26.1(4) . . no
O80W Na38 W42 86.3(13) . . no
O4I Na38 W42 80.6(10) . . no
K12 Na38 W42 90.6(13) . . no
Na1I Na38 W42 122.0(11) . . no
Na7I Na38 W42 90.3(10) . . no
O11I Na38 Na18 130.7(18) . 1_455 no
O42A Na38 Na18 93.1(11) . 1_455 no
O80W Na38 Na18 79.7(13) . 1_455 no
O4I Na38 Na18 105.4(12) . 1_455 no
K12 Na38 Na18 51.7(11) . 1_455 no
Na1I Na38 Na18 143.3(12) . 1_455 no
Na7I Na38 Na18 157.6(13) . 1_455 no
W42 Na38 Na18 67.6(7) . 1_455 no
O53W Na39 O15W 112.1(19) 1_455 2_566 no
O53W Na39 O33W 149(2) 1_455 2_656 no
O15W Na39 O33W 97.6(15) 2_566 2_656 no
O53W Na39 Na47 126(2) 1_455 2_566 no
O15W Na39 Na47 14.5(8) 2_566 2_566 no
O33W Na39 Na47 83.1(13) 2_656 2_566 no
O53W Na39 O56W 100.0(17) 1_455 2_566 no
O15W Na39 O56W 86.9(14) 2_566 2_566 no
O33W Na39 O56W 90.0(14) 2_656 2_566 no
Na47 Na39 O56W 87.8(14) 2_566 2_566 no
O53W Na39 O47W 84.9(16) 1_455 2_656 no
O15W Na39 O47W 81.8(14) 2_566 2_656 no
O33W Na39 O47W 91.0(13) 2_656 2_656 no
Na47 Na39 O47W 81.1(14) 2_566 2_656 no
O56W Na39 O47W 168.6(17) 2_566 2_656 no
O53W Na39 Na33 154(2) 1_455 . no
O15W Na39 Na33 46.0(9) 2_566 . no
O33W Na39 Na33 52.2(9) 2_656 . no
Na47 Na39 Na33 31.5(8) 2_566 . no
O56W Na39 Na33 93.7(13) 2_566 . no
O47W Na39 Na33 78.1(11) 2_656 . no
O53W Na39 Na11 111.8(17) 1_455 2_656 no
O15W Na39 Na11 103.2(13) 2_566 2_656 no
O33W Na39 Na11 49.9(8) 2_656 2_656 no
Na47 Na39 Na11 93.1(13) 2_566 2_656 no
O56W Na39 Na11 139.3(14) 2_566 2_656 no
O47W Na39 Na11 44.6(7) 2_656 2_656 no
Na33 Na39 Na11 68.8(9) . 2_656 no
O53W Na39 Na13 110.7(15) 1_455 2_566 no
O15W Na39 Na13 42.4(8) 2_566 2_566 no
O33W Na39 Na13 97.0(12) 2_656 2_566 no
Na47 Na39 Na13 45.8(10) 2_566 2_566 no
O56W Na39 Na13 44.5(8) 2_566 2_566 no
O47W Na39 Na13 124.2(13) 2_656 2_566 no
Na33 Na39 Na13 65.0(9) . 2_566 no
Na11 Na39 Na13 133.7(11) 2_656 2_566 no
O53W Na39 Na6 43.3(10) 1_455 1_455 no
O15W Na39 Na6 74.8(11) 2_566 1_455 no
O33W Na39 Na6 164.8(15) 2_656 1_455 no
Na47 Na39 Na6 89.2(12) 2_566 1_455 no
O56W Na39 Na6 76.6(10) 2_566 1_455 no
O47W Na39 Na6 100.8(12) 2_656 1_455 no
Na33 Na39 Na6 120.7(12) . 1_455 no
Na11 Na39 Na6 144.1(12) 2_656 1_455 no
Na13 Na39 Na6 68.4(7) 2_566 1_455 no
O53W Na39 K1 76.7(13) 1_455 1_455 no
O15W Na39 K1 51.7(9) 2_566 1_455 no
O33W Na39 K1 131.7(14) 2_656 1_455 no
Na47 Na39 K1 63.7(10) 2_566 1_455 no
O56W Na39 K1 56.8(8) 2_566 1_455 no
O47W Na39 K1 115.3(12) 2_656 1_455 no
Na33 Na39 K1 92.6(10) . 1_455 no
Na11 Na39 K1 153.7(12) 2_656 1_455 no
Na13 Na39 K1 34.7(4) 2_566 1_455 no
Na6 Na39 K1 33.7(4) 1_455 1_455 no
O53W Na39 Na36 80.7(15) 1_455 . no
O15W Na39 Na36 128.9(15) 2_566 . no
O33W Na39 Na36 87.7(12) 2_656 . no
Na47 Na39 Na36 129.2(15) 2_566 . no
O56W Na39 Na36 42.2(9) 2_566 . no
O47W Na39 Na36 149.2(14) 2_656 . no
Na33 Na39 Na36 123.4(13) . . no
Na11 Na39 Na36 117.9(11) 2_656 . no
Na13 Na39 Na36 86.5(9) 2_566 . no
Na6 Na39 Na36 87.1(9) 1_455 . no
K1 Na39 Na36 87.7(9) 1_455 . no
O41W Na40 Na3 166(3) . . no
O41W Na40 O26W 106(2) . . no
Na3 Na40 O26W 61.2(9) . . no
O41W Na40 O43 130(2) . 1_545 no
Na3 Na40 O43 63.9(9) . 1_545 no
O26W Na40 O43 122.8(11) . 1_545 no
O41W Na40 O26 125(2) . 1_455 no
Na3 Na40 O26 58.9(9) . 1_455 no
O26W Na40 O26 70.5(7) . 1_455 no
O43 Na40 O26 68.6(7) 1_545 1_455 no
O41W Na40 O87W 27.6(17) . 2_457 no
Na3 Na40 O87W 138.4(14) . 2_457 no
O26W Na40 O87W 84.0(8) . 2_457 no
O43 Na40 O87W 152.6(11) 1_545 2_457 no
O26 Na40 O87W 132.5(10) 1_455 2_457 no
O41W Na40 Na15 28.1(18) . 1_545 no
Na3 Na40 Na15 157.5(13) . 1_545 no
O26W Na40 Na15 128.9(10) . 1_545 no
O43 Na40 Na15 108.0(8) 1_545 1_545 no
O26 Na40 Na15 140.4(9) 1_455 1_545 no
O87W Na40 Na15 44.9(6) 2_457 1_545 no
O35W Na41 O82W 151.6(19) . 2_567 no
O35W Na41 O37W 158.2(17) . 2_467 no
O82W Na41 O37W 23.3(7) 2_567 2_467 no
O35W Na41 O112 85.1(12) . 2_567 no
O82W Na41 O112 75.1(10) 2_567 2_567 no
O37W Na41 O112 73.4(8) 2_467 2_567 no
O35W Na41 O68W 77.2(13) . 2_467 no
O82W Na41 O68W 85.2(12) 2_567 2_467 no
O37W Na41 O68W 108.5(12) 2_467 2_467 no
O112 Na41 O68W 97.3(10) 2_567 2_467 no
O35W Na41 O46 120.4(15) . . no
O82W Na41 O46 75.2(10) 2_567 . no
O37W Na41 O46 81.2(9) 2_467 . no
O112 Na41 O46 149.9(11) 2_567 . no
O68W Na41 O46 75.4(8) 2_467 . no
O35W Na41 O10W 100.1(14) . 2_567 no
O82W Na41 O10W 107.1(12) 2_567 2_567 no
O37W Na41 O10W 87.0(10) 2_467 2_567 no
O112 Na41 O10W 117.4(10) 2_567 2_567 no
O68W Na41 O10W 145.0(12) 2_467 2_567 no
O46 Na41 O10W 76.4(8) . 2_567 no
O35W Na41 Na29 52.7(11) . . no
O82W Na41 Na29 114.0(12) 2_567 . no
O37W Na41 Na29 137.2(12) 2_467 . no
O112 Na41 Na29 107.2(10) 2_567 . no
O68W Na41 Na29 29.0(7) 2_467 . no
O46 Na41 Na29 80.7(8) . . no
O10W Na41 Na29 125.2(11) 2_567 . no
O35W Na41 Na23 53.4(10) . 2_567 no
O82W Na41 Na23 145.3(13) 2_567 2_567 no
O37W Na41 Na23 122.3(11) 2_467 2_567 no
O112 Na41 Na23 91.7(8) 2_567 2_567 no
O68W Na41 Na23 128.8(11) 2_467 2_567 no
O46 Na41 Na23 115.9(10) . 2_567 no
O10W Na41 Na23 50.7(6) 2_567 2_567 no
Na29 Na41 Na23 100.5(9) . 2_567 no
O35W Na41 Na16 138.5(15) . 2_467 no
O82W Na41 Na16 34.3(8) 2_567 2_467 no
O37W Na41 Na16 53.1(7) 2_467 2_467 no
O112 Na41 Na16 102.5(9) 2_567 2_467 no
O68W Na41 Na16 61.5(7) 2_467 2_467 no
O46 Na41 Na16 48.0(5) . 2_467 no
O10W Na41 Na16 111.4(9) 2_567 2_467 no
Na29 Na41 Na16 86.6(8) . 2_467 no
Na23 Na41 Na16 161.6(10) 2_567 2_467 no
O35W Na41 Na28 151.5(16) . 1_565 no
O82W Na41 Na28 56.9(9) 2_567 1_565 no
O37W Na41 Na28 44.0(7) 2_467 1_565 no
O112 Na41 Na28 113.5(9) 2_567 1_565 no
O68W Na41 Na28 119.0(10) 2_467 1_565 no
O46 Na41 Na28 51.4(6) . 1_565 no
O10W Na41 Na28 52.8(6) 2_567 1_565 no
Na29 Na41 Na28 132.0(10) . 1_565 no
Na23 Na41 Na28 102.6(8) 2_567 1_565 no
Na16 Na41 Na28 61.1(6) 2_467 1_565 no
O35W Na41 Na31 111.0(14) . 2_567 no
O82W Na41 Na31 47.1(9) 2_567 2_567 no
O37W Na41 Na31 70.4(8) 2_467 2_567 no
O112 Na41 Na31 82.7(8) 2_567 2_567 no
O68W Na41 Na31 38.4(7) 2_467 2_567 no
O46 Na41 Na31 73.6(7) . 2_567 no
O10W Na41 Na31 144.7(10) 2_567 2_567 no
Na29 Na41 Na31 67.3(8) . 2_567 no
Na23 Na41 Na31 164.0(10) 2_567 2_567 no
Na16 Na41 Na31 33.2(5) 2_467 2_567 no
Na28 Na41 Na31 93.3(7) 1_565 2_567 no
O61W Na42 Na5 106.0(18) . . no
O61W Na42 O22W 160.5(17) . . no
Na5 Na42 O22W 81.9(12) . . no
O61W Na42 O87W 28.8(10) . . no
Na5 Na42 O87W 83.5(12) . . no
O22W Na42 O87W 165.3(13) . . no
O61W Na42 O42W 115.7(16) . . no
Na5 Na42 O42W 55.0(9) . . no
O22W Na42 O42W 83.6(11) . . no
O87W Na42 O42W 88.2(10) . . no
O61W Na42 O24 81.1(13) . 2_557 no
Na5 Na42 O24 137.7(13) . 2_557 no
O22W Na42 O24 105.4(10) . 2_557 no
O87W Na42 O24 85.8(9) . 2_557 no
O42W Na42 O24 83.9(9) . 2_557 no
O61W Na42 O20W 92.6(14) . . no
Na5 Na42 O20W 51.5(8) . . no
O22W Na42 O20W 78.3(8) . . no
O87W Na42 O20W 92.4(9) . . no
O42W Na42 O20W 105.8(10) . . no
O24 Na42 O20W 170.0(10) 2_557 . no
O61W Na42 O5W 66.3(12) . . no
Na5 Na42 O5W 131.2(12) . . no
O22W Na42 O5W 94.9(9) . . no
O87W Na42 O5W 94.6(9) . . no
O42W Na42 O5W 173.4(11) . . no
O24 Na42 O5W 90.3(8) 2_557 . no
O20W Na42 O5W 80.1(7) . . no
O61W Na42 O93W 97.3(15) . . no
Na5 Na42 O93W 57.7(10) . . no
O22W Na42 O93W 102.0(11) . . no
O87W Na42 O93W 70.0(10) . . no
O42W Na42 O93W 18.4(7) . . no
O24 Na42 O93W 80.2(9) 2_557 . no
O20W Na42 O93W 108.4(10) . . no
O5W Na42 O93W 162.3(12) . . no
O61W Na42 Na22 106.5(14) . . no
Na5 Na42 Na22 94.6(11) . . no
O22W Na42 Na22 54.4(7) . . no
O87W Na42 Na22 126.9(10) . . no
O42W Na42 Na22 132.8(11) . . no
O24 Na42 Na22 123.9(9) 2_557 . no
O20W Na42 Na22 50.5(6) . . no
O5W Na42 Na22 48.9(5) . . no
O93W Na42 Na22 148.0(11) . . no
O61W Na42 Na44 74.7(13) . . no
Na5 Na42 Na44 119.4(12) . . no
O22W Na42 Na44 85.9(9) . . no
O87W Na42 Na44 101.2(10) . . no
O42W Na42 Na44 168.7(13) . . no
O24 Na42 Na44 102.8(9) 2_557 . no
O20W Na42 Na44 67.9(7) . . no
O5W Na42 Na44 13.8(5) . . no
O93W Na42 Na44 170.7(12) . . no
Na22 Na42 Na44 35.9(6) . . no
Na35 Na43 O45W 128(2) . . no
Na35 Na43 Na46 135(2) . . no
O45W Na43 Na46 20.4(6) . . no
Na35 Na43 O57W 103(2) . 2_557 no
O45W Na43 O57W 128.9(13) . 2_557 no
Na46 Na43 O57W 119.1(12) . 2_557 no
Na35 Na43 O79W 114(2) . 1_655 no
O45W Na43 O79W 82.9(11) . 1_655 no
Na46 Na43 O79W 95.5(12) . 1_655 no
O57W Na43 O79W 72.0(9) 2_557 1_655 no
Na35 Na43 K11 103(2) . 2_557 no
O45W Na43 K11 126.6(13) . 2_557 no
Na46 Na43 K11 111.1(12) . 2_557 no
O57W Na43 K11 18.3(6) 2_557 2_557 no
O79W Na43 K11 88.6(11) 1_655 2_557 no
Na35 Na43 Na22 35.8(17) . 1_655 no
O45W Na43 Na22 119.6(11) . 1_655 no
Na46 Na43 Na22 138.3(11) . 1_655 no
O57W Na43 Na22 98.6(10) 2_557 1_655 no
O79W Na43 Na22 78.9(9) 1_655 1_655 no
K11 Na43 Na22 110.0(11) 2_557 1_655 no
Na35 Na43 Na16 88.9(19) . 1_655 no
O45W Na43 Na16 116.6(10) . 1_655 no
Na46 Na43 Na16 128.7(10) . 1_655 no
O57W Na43 Na16 53.7(7) 2_557 1_655 no
O79W Na43 Na16 33.9(7) 1_655 1_655 no
K11 Na43 Na16 71.9(8) 2_557 1_655 no
Na22 Na43 Na16 60.3(6) 1_655 1_655 no
Na35 Na43 Na21 154(2) . . no
O45W Na43 Na21 33.0(6) . . no
Na46 Na43 Na21 20.1(5) . . no
O57W Na43 Na21 99.5(9) 2_557 . no
O79W Na43 Na21 84.8(9) 1_655 . no
K11 Na43 Na21 93.8(9) 2_557 . no
Na22 Na43 Na21 150.5(10) 1_655 . no
Na16 Na43 Na21 114.7(7) 1_655 . no
Na35 Na43 K7 71.2(19) . 1_655 no
O45W Na43 K7 116.5(11) . 1_655 no
Na46 Na43 K7 134.9(11) . 1_655 no
O57W Na43 K7 72.8(8) 2_557 1_655 no
O79W Na43 K7 43.8(8) 1_655 1_655 no
K11 Na43 K7 90.0(10) 2_557 1_655 no
Na22 Na43 K7 38.7(6) 1_655 1_655 no
Na16 Na43 K7 22.6(4) 1_655 1_655 no
Na21 Na43 K7 128.4(9) . 1_655 no
O5W Na44 Na22 121(3) . . no
O5W Na44 O48W 153(3) . . no
Na22 Na44 O48W 45.5(8) . . no
O5W Na44 O71W 133(3) . . no
Na22 Na44 O71W 94.2(12) . . no
O48W Na44 O71W 73.6(10) . . no
O5W Na44 K7 169(3) . . no
Na22 Na44 K7 54.3(9) . . no
O48W Na44 K7 15.9(6) . . no
O71W Na44 K7 57.7(9) . . no
O5W Na44 Na35 110(2) . 1_455 no
Na22 Na44 Na35 49.0(10) . 1_455 no
O48W Na44 Na35 78.0(10) . 1_455 no
O71W Na44 Na35 68.3(10) . 1_455 no
K7 Na44 Na35 74.3(10) . 1_455 no
O5W Na44 Na42 54(2) . . no
Na22 Na44 Na42 70.6(10) . . no
O48W Na44 Na42 101.3(10) . . no
O71W Na44 Na42 161.0(13) . . no
K7 Na44 Na42 116.7(11) . . no
Na35 Na44 Na42 92.9(10) 1_455 . no
O5W Na44 Na16 169(3) . . no
Na22 Na44 Na16 68.3(9) . . no
O48W Na44 Na16 37.6(6) . . no
O71W Na44 Na16 36.0(6) . . no
K7 Na44 Na16 21.7(5) . . no
Na35 Na44 Na16 69.8(8) 1_455 . no
Na42 Na44 Na16 136.7(10) . . no
Na28 Na45 O93W 170(2) . 2_557 no
Na28 Na45 O10W 86.3(15) . 2_557 no
O93W Na45 O10W 84.6(14) 2_557 2_557 no
Na28 Na45 O49W 33.7(9) . . no
O93W Na45 O49W 145(2) 2_557 . no
O10W Na45 O49W 97.3(14) 2_557 . no
Na28 Na45 O42W 160(2) . 2_557 no
O93W Na45 O42W 23.6(9) 2_557 2_557 no
O10W Na45 O42W 90.9(13) 2_557 2_557 no
O49W Na45 O42W 165.2(18) . 2_557 no
Na28 Na45 O11W 87.3(15) . . no
O93W Na45 O11W 102.1(16) 2_557 . no
O10W Na45 O11W 172.7(18) 2_557 . no
O49W Na45 O11W 79.1(11) . . no
O42W Na45 O11W 94.1(13) 2_557 . no
Na28 Na45 O37W 51.2(12) . 2_457 no
O93W Na45 O37W 130.3(16) 2_557 2_457 no
O10W Na45 O37W 83.1(11) 2_557 2_457 no
O49W Na45 O37W 84.2(12) . 2_457 no
O42W Na45 O37W 109.1(14) 2_557 2_457 no
O11W Na45 O37W 90.3(11) . 2_457 no
Na28 Na45 Na19 126.2(17) . 1_645 no
O93W Na45 Na19 47.8(11) 2_557 1_645 no
O10W Na45 Na19 73.8(10) 2_557 1_645 no
O49W Na45 Na19 99.1(12) . 1_645 no
O42W Na45 Na19 71.3(11) 2_557 1_645 no
O11W Na45 Na19 112.8(12) . 1_645 no
O37W Na45 Na19 156.9(12) 2_457 1_645 no
Na28 Na45 Na41 61.1(12) . 1_545 no
O93W Na45 Na41 113.4(14) 2_557 1_545 no
O10W Na45 Na41 44.7(8) 2_557 1_545 no
O49W Na45 Na41 90.6(11) . 1_545 no
O42W Na45 Na41 103.8(12) 2_557 1_545 no
O11W Na45 Na41 128.6(13) . 1_545 no
O37W Na45 Na41 38.3(7) 2_457 1_545 no
Na19 Na45 Na41 118.6(10) 1_645 1_545 no
Na28 Na45 Na5 148.9(17) . 2_557 no
O93W Na45 Na5 27.3(10) 2_557 2_557 no
O10W Na45 Na5 70.2(8) 2_557 2_557 no
O49W Na45 Na5 163.5(14) . 2_557 no
O42W Na45 Na5 20.7(7) 2_557 2_557 no
O11W Na45 Na5 114.5(11) . 2_557 no
O37W Na45 Na5 104.3(9) 2_457 2_557 no
Na19 Na45 Na5 67.5(6) 1_645 2_557 no
Na41 Na45 Na5 87.8(8) 1_545 2_557 no
Na28 Na45 Na2 62.2(12) . . no
O93W Na45 Na2 116.4(15) 2_557 . no
O10W Na45 Na2 99.2(11) 2_557 . no
O49W Na45 Na2 28.8(7) . . no
O42W Na45 Na2 137.6(14) 2_557 . no
O11W Na45 Na2 80.6(9) . . no
O37W Na45 Na2 113.0(9) 2_457 . no
Na19 Na45 Na2 72.3(7) 1_645 . no
Na41 Na45 Na2 112.4(9) 1_545 . no
Na5 Na45 Na2 139.7(9) 2_557 . no
Na28 Na45 K11 57.5(12) . . no
O93W Na45 K11 131.9(15) 2_557 . no
O10W Na45 K11 132.9(13) 2_557 . no
O49W Na45 K11 69.9(10) . . no
O42W Na45 K11 112.9(13) 2_557 . no
O11W Na45 K11 39.9(8) . . no
O37W Na45 K11 51.5(8) 2_457 . no
Na19 Na45 K11 150.9(11) 1_645 . no
Na41 Na45 K11 89.1(9) 1_545 . no
Na5 Na45 K11 126.6(9) 2_557 . no
Na2 Na45 K11 89.7(7) . . no
O45W Na46 Na21 121(2) . . no
O45W Na46 O91W 93(2) . . no
Na21 Na46 O91W 30.0(10) . . no
O45W Na46 O44W 172(3) . . no
Na21 Na46 O44W 63.0(11) . . no
O91W Na46 O44W 92.1(13) . . no
O45W Na46 O92W 149(2) . . no
Na21 Na46 O92W 60.6(11) . . no
O91W Na46 O92W 78.7(12) . . no
O44W Na46 O92W 37.7(7) . . no
O45W Na46 O113 78.4(16) . 1_655 no
Na21 Na46 O113 138.2(15) . 1_655 no
O91W Na46 O113 128.6(13) . 1_655 no
O44W Na46 O113 102.6(9) . 1_655 no
O92W Na46 O113 83.8(9) . 1_655 no
O45W Na46 O34W 130(2) . . no
Na21 Na46 O34W 69.8(11) . . no
O91W Na46 O34W 95.7(12) . . no
O44W Na46 O34W 43.5(7) . . no
O92W Na46 O34W 80.3(9) . . no
O113 Na46 O34W 128.4(9) 1_655 . no
O45W Na46 Na43 59(2) . . no
Na21 Na46 Na43 120.9(14) . . no
O91W Na46 Na43 117.7(13) . . no
O44W Na46 Na43 113.7(12) . . no
O92W Na46 Na43 150.4(13) . . no
O113 Na46 Na43 100.9(10) 1_655 . no
O34W Na46 Na43 73.9(9) . . no
O45W Na46 Na49 139(2) . . no
Na21 Na46 Na49 17.5(9) . . no
O91W Na46 Na49 47.1(11) . . no
O44W Na46 Na49 45.5(8) . . no
O92W Na46 Na49 48.8(9) . . no
O113 Na46 Na49 132.2(11) 1_655 . no
O34W Na46 Na49 58.5(8) . . no
Na43 Na46 Na49 123.0(11) . . no
O45W Na46 K2 147(2) . . no
Na21 Na46 K2 65.3(11) . . no
O91W Na46 K2 82.3(11) . . no
O44W Na46 K2 40.0(7) . . no
O92W Na46 K2 5.0(6) . . no
O113 Na46 K2 78.9(7) 1_655 . no
O34W Na46 K2 83.2(8) . . no
Na43 Na46 K2 150.5(11) . . no
Na49 Na46 K2 53.7(8) . . no
O45W Na46 Na48 86(2) . . no
Na21 Na46 Na48 64.3(11) . . no
O91W Na46 Na48 45.9(10) . . no
O44W Na46 Na48 101.7(11) . . no
O92W Na46 Na48 67.0(9) . . no
O113 Na46 Na48 82.8(8) 1_655 . no
O34W Na46 Na48 132.4(11) . . no
Na43 Na46 Na48 142.3(12) . . no
Na49 Na46 Na48 73.9(10) . . no
K2 Na46 Na48 67.1(8) . . no
O45W Na46 Na35 57(2) . . no
Na21 Na46 Na35 134.7(13) . . no
O91W Na46 Na35 130.4(13) . . no
O44W Na46 Na35 114.8(11) . . no
O92W Na46 Na35 146.5(11) . . no
O113 Na46 Na35 87.1(8) 1_655 . no
O34W Na46 Na35 80.3(8) . . no
Na43 Na46 Na35 14.1(7) . . no
Na49 Na46 Na35 134.7(10) . . no
K2 Na46 Na35 144.5(9) . . no
Na48 Na46 Na35 143.4(11) . . no
O15W Na47 Na33 145(5) . 2_566 no
O15W Na47 Na13 72(4) . . no
Na33 Na47 Na13 117(2) 2_566 . no
O15W Na47 Na39 54(4) . 2_566 no
Na33 Na47 Na39 91.1(19) 2_566 2_566 no
Na13 Na47 Na39 87.0(13) . 2_566 no
O15W Na47 O81W 155(5) . 2_566 no
Na33 Na47 O81W 58.4(15) 2_566 2_566 no
Na13 Na47 O81W 109.5(14) . 2_566 no
Na39 Na47 O81W 149.2(17) 2_566 2_566 no
O15W Na47 O58W 158(5) . 2_566 no
Na33 Na47 O58W 42.1(12) 2_566 2_566 no
Na13 Na47 O58W 127.9(13) . 2_566 no
Na39 Na47 O58W 128.6(15) 2_566 2_566 no
O81W Na47 O58W 22.4(7) 2_566 2_566 no
O15W Na47 K10 127(4) . 1_465 no
Na33 Na47 K10 37.9(14) 2_566 1_465 no
Na13 Na47 K10 155.2(14) . 1_465 no
Na39 Na47 K10 92.7(14) 2_566 1_465 no
O81W Na47 K10 61.3(11) 2_566 1_465 no
O58W Na47 K10 39.1(8) 2_566 1_465 no
O15W Na47 K1 38(4) . 2_666 no
Na33 Na47 K1 152(2) 2_566 2_666 no
Na13 Na47 K1 37.8(5) . 2_666 no
Na39 Na47 K1 78.3(10) 2_566 2_666 no
O81W Na47 K1 130.6(14) 2_566 2_666 no
O58W Na47 K1 152.8(12) 2_566 2_666 no
K10 Na47 K1 164.9(12) 1_465 2_666 no
O43W Na48 O27B 93(2) . . no
O43W Na48 O13 105(3) . 1_655 no
O27B Na48 O13 161.7(19) . 1_655 no
O43W Na48 O91W 9.2(18) . . no
O27B Na48 O91W 97.7(15) . . no
O13 Na48 O91W 100.5(15) 1_655 . no
O43W Na48 O20B 108(3) . 1_655 no
O27B Na48 O20B 62.6(9) . 1_655 no
O13 Na48 O20B 112.5(13) 1_655 1_655 no
O91W Na48 O20B 103.6(15) . 1_655 no
O43W Na48 O125 108(3) . 1_655 no
O27B Na48 O125 118.4(14) . 1_655 no
O13 Na48 O125 58.6(8) 1_655 1_655 no
O91W Na48 O125 99.0(14) . 1_655 no
O20B Na48 O125 55.9(7) 1_655 1_655 no
O43W Na48 Na21 24.3(18) . . no
O27B Na48 Na21 86.0(11) . . no
O13 Na48 Na21 111.6(14) 1_655 . no
O91W Na48 Na21 19.5(7) . . no
O20B Na48 Na21 84.4(10) 1_655 . no
O125 Na48 Na21 91.1(11) 1_655 . no
O43W Na48 W13 110(3) . 1_655 no
O27B Na48 W13 146.7(14) . 1_655 no
O13 Na48 W13 26.9(4) 1_655 1_655 no
O91W Na48 W13 101.6(13) . 1_655 no
O20B Na48 W13 86.4(9) 1_655 1_655 no
O125 Na48 W13 31.7(4) 1_655 1_655 no
Na21 Na48 W13 104.0(11) . 1_655 no
O43W Na48 W20 111(3) . 1_655 no
O27B Na48 W20 88.6(10) . 1_655 no
O13 Na48 W20 87.1(10) 1_655 1_655 no
O91W Na48 W20 103.5(13) . 1_655 no
O20B Na48 W20 26.1(4) 1_655 1_655 no
O125 Na48 W20 29.8(4) 1_655 1_655 no
Na21 Na48 W20 87.8(9) . 1_655 no
W13 Na48 W20 60.6(6) 1_655 1_655 no
O43W Na48 Na46 45(2) . . no
O27B Na48 Na46 96.7(12) . . no
O13 Na48 Na46 97.8(13) 1_655 . no
O91W Na48 Na46 37.3(9) . . no
O20B Na48 Na46 70.3(9) 1_655 . no
O125 Na48 Na46 66.6(9) 1_655 . no
Na21 Na48 Na46 24.5(5) . . no
W13 Na48 Na46 83.0(9) 1_655 . no
W20 Na48 Na46 66.2(7) 1_655 . no
O43W Na48 K2 69(2) . . no
O27B Na48 K2 43.7(7) . . no
O13 Na48 K2 146.6(14) 1_655 . no
O91W Na48 K2 68.2(11) . . no
O20B Na48 K2 46.4(6) 1_655 . no
O125 Na48 K2 91.1(10) 1_655 . no
Na21 Na48 K2 50.2(7) . . no
W13 Na48 K2 121.8(10) 1_655 . no
W20 Na48 K2 66.6(7) 1_655 . no
Na46 Na48 K2 53.6(7) . . no
O28W Na49 Na21 100(3) . . no
O28W Na49 O44W 151(4) . . no
Na21 Na49 O44W 57.2(10) . . no
O28W Na49 O91W 71(3) . . no
Na21 Na49 O91W 29.1(9) . . no
O44W Na49 O91W 85.5(13) . . no
O28W Na49 O92W 117(3) . . no
Na21 Na49 O92W 61.8(11) . . no
O44W Na49 O92W 39.1(8) . . no
O91W Na49 O92W 78.5(13) . . no
O28W Na49 O26W 151(4) . 1_655 no
Na21 Na49 O26W 106.6(13) . 1_655 no
O44W Na49 O26W 49.8(7) . 1_655 no
O91W Na49 O26W 135.3(15) . 1_655 no
O92W Na49 O26W 67.1(9) . 1_655 no
O28W Na49 K2 115(3) . . no
Na21 Na49 K2 74.1(11) . . no
O44W Na49 K2 46.8(8) . . no
O91W Na49 K2 88.4(12) . . no
O92W Na49 K2 12.6(7) . . no
O26W Na49 K2 62.9(8) 1_655 . no
O28W Na49 Na46 113(3) . . no
Na21 Na49 Na46 13.8(7) . . no
O44W Na49 Na46 43.4(8) . . no
O91W Na49 Na46 42.6(10) . . no
O92W Na49 Na46 52.7(9) . . no
O26W Na49 Na46 92.9(10) 1_655 . no
K2 Na49 Na46 65.3(8) . . no
O6I Na50 Na4I 169(3) . . no
O6I Na50 O10I 99(2) . . no
Na4I Na50 O10I 89.4(13) . . no
O6I Na50 O13I 104(2) . . no
Na4I Na50 O13I 81.8(13) . . no
O10I Na50 O13I 89.3(14) . . no
O6I Na50 O4M 78(2) . . no
Na4I Na50 O4M 91.4(11) . . no
O10I Na50 O4M 135.0(14) . . no
O13I Na50 O4M 135.3(13) . . no
O6I Na50 O7I 64(2) . . no
Na4I Na50 O7I 125.1(13) . . no
O10I Na50 O7I 35.7(9) . . no
O13I Na50 O7I 93.5(12) . . no
O4M Na50 O7I 125.0(11) . . no
O6I Na50 Na5I 4.2(18) . . no
Na4I Na50 Na5I 165.4(14) . . no
O10I Na50 Na5I 101.8(13) . . no
O13I Na50 Na5I 107.5(12) . . no
O4M Na50 Na5I 74.1(8) . . no
O7I Na50 Na5I 66.7(8) . . no
O59W Na51 K10 6.2(13) . . no
O59W Na51 Na11 71.1(10) . . no
K10 Na51 Na11 74.8(9) . . no
O59W Na51 O9W 130.7(12) . . no
K10 Na51 O9W 132.9(10) . . no
Na11 Na51 O9W 60.9(5) . . no
O59W Na51 O32 83.9(10) . 2_656 no
K10 Na51 O32 77.7(9) . 2_656 no
Na11 Na51 O32 124.3(7) . 2_656 no
O9W Na51 O32 113.9(7) . 2_656 no
O59W Na51 O7W 76.1(10) . 2_656 no
K10 Na51 O7W 75.9(9) . 2_656 no
Na11 Na51 O7W 133.3(7) . 2_656 no
O9W Na51 O7W 147.7(7) . 2_656 no
O32 Na51 O7W 82.9(5) 2_656 2_656 no
O59W Na51 O29 146.3(12) . . no
K10 Na51 O29 142.4(10) . . no
Na11 Na51 O29 142.6(7) . . no
O9W Na51 O29 82.3(5) . . no
O32 Na51 O29 74.8(4) 2_656 . no
O7W Na51 O29 75.6(5) 2_656 . no
O59W Na51 O226 132.9(12) . . no
K10 Na51 O226 138.1(10) . . no
Na11 Na51 O226 99.4(6) . . no
O9W Na51 O226 68.6(5) . . no
O32 Na51 O226 132.1(6) 2_656 . no
O7W Na51 O226 79.6(5) 2_656 . no
O29 Na51 O226 57.8(3) . . no
O59W Na51 O28 83.1(10) . . no
K10 Na51 O28 89.4(9) . . no
Na11 Na51 O28 53.1(4) . . no
O9W Na51 O28 77.0(5) . . no
O32 Na51 O28 166.8(7) 2_656 . no
O7W Na51 O28 91.3(5) 2_656 . no
O29 Na51 O28 115.4(5) . . no
O226 Na51 O28 57.6(3) . . no
O59W Na51 Na17 96.0(11) . 2_656 no
K10 Na51 Na17 91.7(9) . 2_656 no
Na11 Na51 Na17 165.4(7) . 2_656 no
O9W Na51 Na17 129.9(6) . 2_656 no
O32 Na51 Na17 45.2(4) 2_656 2_656 no
O7W Na51 Na17 44.8(4) 2_656 2_656 no
O29 Na51 Na17 50.6(4) . 2_656 no
O226 Na51 Na17 94.3(5) . 2_656 no
O28 Na51 Na17 133.9(6) . 2_656 no
O59W Na51 Na20 79.4(10) . 2_656 no
K10 Na51 Na20 75.3(9) . 2_656 no
Na11 Na51 Na20 149.9(7) . 2_656 no
O9W Na51 Na20 145.4(7) . 2_656 no
O32 Na51 Na20 44.0(4) 2_656 2_656 no
O7W Na51 Na20 39.1(4) 2_656 2_656 no
O29 Na51 Na20 67.1(4) . 2_656 no
O226 Na51 Na20 105.1(5) . 2_656 no
O28 Na51 Na20 130.0(6) . 2_656 no
Na17 Na51 Na20 16.5(3) 2_656 2_656 no
O59W Na51 W29 147.4(12) . . no
K10 Na51 W29 148.5(10) . . no
Na11 Na51 W29 126.7(6) . . no
O9W Na51 W29 76.9(4) . . no
O32 Na51 W29 101.0(5) 2_656 . no
O7W Na51 W29 72.7(4) 2_656 . no
O29 Na51 W29 27.0(2) . . no
O226 Na51 W29 31.1(2) . . no
O28 Na51 W29 88.5(4) . . no
Na17 Na51 W29 67.9(4) 2_656 . no
Na20 Na51 W29 82.2(4) 2_656 . no
Na34 O1W Na1 130.5(10) 2_566 . no
Na34 O1W Na8 99.3(10) 2_566 . no
Na1 O1W Na8 124.0(5) . . no
Na2 O3W Na3 102.3(4) . . no
Na2 O3W K2 104.8(5) . 1_455 no
Na3 O3W K2 86.1(5) . 1_455 no
Na3 O4W Na2 99.3(4) . . no
Na44 O5W Na22 43(2) . . no
Na44 O5W Na42 112(2) . . no
Na22 O5W Na42 72.9(7) . . no
Na12 O6W K11 31.9(7) . . no
Na20 O7W Na17 25.5(4) . . no
Na20 O7W Na51 94.5(6) . 2_656 no
Na17 O7W Na51 84.2(6) . 2_656 no
Na20 O7W K10 88.5(7) . 2_656 no
Na17 O7W K10 98.7(7) . 2_656 no
Na51 O7W K10 48.1(7) 2_656 2_656 no
Na20 O7W K3 139.2(6) . 2_556 no
Na17 O7W K3 159.0(6) . 2_556 no
Na51 O7W K3 84.4(5) 2_656 2_556 no
K10 O7W K3 60.8(7) 2_656 2_556 no
Na6 O8W K1 42.9(4) . . no
Na11 O9W Na51 58.1(5) . . no
Na45 O10W Na23 137.6(10) 2_557 . no
Na45 O10W Na41 99.5(11) 2_557 2_567 no
Na23 O10W Na41 75.2(7) . 2_567 no
Na45 O10W Na28 38.7(9) 2_557 2_557 no
Na23 O10W Na28 147.9(7) . 2_557 no
Na41 O10W Na28 75.2(7) 2_567 2_557 no
Na45 O11W Na12 133.5(10) . . no
Na45 O11W Na28 36.2(8) . . no
Na12 O11W Na28 98.2(5) . . no
Na45 O11W K11 111.8(11) . . no
Na12 O11W K11 28.9(6) . . no
Na28 O11W K11 82.6(8) . . no
K3 O12W Na4 96.0(6) . . no
K3 O12W Na3 127.2(6) . . no
Na4 O12W Na3 119.6(5) . . no
Na6 O14W Na20 105.1(6) . . no
Na6 O14W Na17 85.5(5) . . no
Na20 O14W Na17 21.4(4) . . no
Na6 O14W K1 45.5(4) . . no
Na20 O14W K1 150.2(6) . . no
Na17 O14W K1 131.0(5) . . no
Na47 O15W Na33 25(4) . 2_566 no
Na47 O15W Na39 111(4) . 2_566 no
Na33 O15W Na39 86.9(13) 2_566 2_566 no
Na47 O15W Na13 93(4) . . no
Na33 O15W Na13 101.1(11) 2_566 . no
Na39 O15W Na13 98.3(12) 2_566 . no
Na47 O15W K1 135(4) . 2_666 no
Na33 O15W K1 147.3(11) 2_566 2_666 no
Na39 O15W K1 95.1(11) 2_566 2_666 no
Na13 O15W K1 46.3(4) . 2_666 no
O94W O16W K9 70.4(16) . . no
O94W O16W Na20 72.6(13) . . no
K9 O16W Na20 141.5(11) . . no
O94W O16W Na30 81.6(13) . . no
K9 O16W Na30 22.5(10) . . no
Na20 O16W Na30 139.7(7) . . no
O96W O17W Na15 113(4) . . no
O96W O17W Na19 80(4) . . no
Na15 O17W Na19 102.4(8) . . no
O65W O18W K8 46.1(12) . . no
O65W O18W Na9 172.1(11) . . no
K8 O18W Na9 140.9(10) . . no
O65W O18W Na4 95.6(10) . . no
K8 O18W Na4 92.1(9) . . no
Na9 O18W Na4 88.1(6) . . no
O65W O18W K6 90.2(12) . . no
K8 O18W K6 46.3(10) . . no
Na9 O18W K6 95.8(8) . . no
Na4 O18W K6 103.0(7) . . no
Na18 O19W Na4I 110.6(7) . . no
Na5 O20W Na22 100.5(7) . . no
Na5 O20W Na42 34.4(6) . . no
Na22 O20W Na42 72.8(7) . . no
Na23 O21W Na15 157.1(8) . 2_467 no
Na23 O21W Na5 98.0(7) . . no
Na15 O21W Na5 104.8(6) 2_467 . no
Na42 O22W Na5 38.7(7) . . no
Na42 O22W Na22 82.9(8) . . no
Na5 O22W Na22 91.7(6) . . no
Na9 O23W Na27 93.0(7) . . no
Na9 O23W Na4 89.7(5) . . no
Na27 O23W Na4 99.7(6) . . no
Na9 O23W Na2 135.7(6) . . no
Na27 O23W Na2 111.2(6) . . no
Na4 O23W Na2 120.0(5) . . no
O83W O24W Na1 81(2) . . no
O83W O24W Na26 172(3) . . no
Na1 O24W Na26 91.3(8) . . no
O83W O24W Na30 87(3) . . no
Na1 O24W Na30 165.5(10) . . no
Na26 O24W Na30 100.8(7) . . no
Na3 O26W Na40 35.9(6) . . no
Na3 O26W Na49 136.8(10) . 1_455 no
Na40 O26W Na49 147.4(10) . 1_455 no
Na3 O26W K2 80.2(6) . 1_455 no
Na40 O26W K2 113.6(8) . 1_455 no
Na49 O26W K2 62.6(8) 1_455 1_455 no
Na34 O27W Na8 90.4(10) . . no
Na49 O28W Na21 58(3) . . no
Na15 O29W Na25 96.1(6) . 2_467 no
O86W O30W Na23 71.1(9) . . no
O86W O30W Na7 83.1(9) . . no
Na23 O30W Na7 144.1(8) . . no
O86W O30W Na25 63.9(9) . . no
Na23 O30W Na25 101.6(6) . . no
Na7 O30W Na25 88.2(5) . . no
O94W O31W Na20 90(2) . . no
O94W O31W Na17 115(2) . . no
Na20 O31W Na17 25.3(4) . . no
O94W O31W K9 17.1(19) . . no
Na20 O31W K9 100.2(9) . . no
Na17 O31W K9 123.1(8) . . no
Na2 O32W K2 99.4(6) . 1_455 no
Na39 O33W Na33 79.8(12) 2_656 2_656 no
Na39 O33W Na11 86.0(11) 2_656 . no
Na33 O33W Na11 92.3(8) 2_656 . no
Na21 O34W Na46 32.4(6) . . no
Na41 O35W Na29 98.0(13) . . no
Na41 O35W Na23 98.2(13) . 2_567 no
Na29 O35W Na23 144.4(10) . 2_567 no
Na24 O36W K6 74.6(7) . . no
O82W O37W Na28 114(2) 1_455 2_457 no
O82W O37W Na41 77(2) 1_455 2_467 no
Na28 O37W Na41 90.9(10) 2_457 2_467 no
O82W O37W Na16 30(2) 1_455 . no
Na28 O37W Na16 84.8(7) 2_457 . no
Na41 O37W Na16 81.6(8) 2_467 . no
O82W O37W Na45 147(2) 1_455 2_457 no
Na28 O37W Na45 35.3(8) 2_457 2_457 no
Na41 O37W Na45 90.3(11) 2_467 2_457 no
Na16 O37W Na45 119.7(9) . 2_457 no
O72W O38W Na20 107(2) . . no
O72W O38W Na26 33.9(18) . . no
Na20 O38W Na26 139.4(11) . . no
O72W O38W Na17 108(2) . . no
Na20 O38W Na17 6.3(6) . . no
Na26 O38W Na17 141.7(9) . . no
Na32 O39W Na8I 90.6(17) . . no
Na32 O39W Na24 73.8(14) . . no
Na8I O39W Na24 91.8(11) . . no
Na32 O39W Na36 73.2(16) . . no
Na8I O39W Na36 26.4(11) . . no
Na24 O39W Na36 105.2(11) . . no
Na32 O40W Na24 63.7(12) . . no
Na40 O41W Na3 9.0(18) . . no
Na40 O41W Na15 143(2) . 1_545 no
Na3 O41W Na15 147.6(8) . 1_545 no
O93W O42W Na5 100(3) . . no
O93W O42W Na45 65(3) . 2_557 no
Na5 O42W Na45 136.4(13) . 2_557 no
O93W O42W Na42 101(3) . . no
Na5 O42W Na42 38.5(7) . . no
Na45 O42W Na42 165.3(16) 2_557 . no
Na48 O43W O91W 164(3) . . no
Na48 O43W Na21 145(3) . . no
O91W O43W Na21 27.4(12) . . no
O92W O44W Na21 77.0(12) . . no
O92W O44W K2 16.1(10) . . no
Na21 O44W K2 92.5(9) . . no
O92W O44W Na46 84.8(13) . . no
Na21 O44W Na46 40.6(7) . . no
K2 O44W Na46 99.3(11) . . no
O92W O44W Na49 76.3(13) . . no
Na21 O44W Na49 50.5(9) . . no
K2 O44W Na49 83.1(11) . . no
Na46 O44W Na49 91.1(12) . . no
Na46 O45W Na21 36.2(16) . . no
Na46 O45W Na43 101(2) . . no
Na21 O45W Na43 110.2(11) . . no
Na36 O46W Na11 123.6(14) 1_655 . no
Na11 O47W Na39 83.2(10) . 2_656 no
Na11 O47W K8 129.8(9) . 1_655 no
Na39 O47W K8 125.9(11) 2_656 1_655 no
Na11 O47W K10 59.3(8) . . no
Na39 O47W K10 93.4(11) 2_656 . no
K8 O47W K10 138.7(10) 1_655 . no
K7 O48W Na22 128(2) . . no
K7 O48W Na16 14.2(17) . . no
Na22 O48W Na16 118.1(10) . . no
K7 O48W Na44 118(2) . . no
Na22 O48W Na44 51.1(9) . . no
Na16 O48W Na44 103.6(9) . . no
O78W O49W Na28 178(3) . . no
O78W O49W Na45 132(2) . . no
Na28 O49W Na45 46.7(13) . . no
O78W O49W Na2 12.5(16) . . no
Na28 O49W Na2 167.3(14) . . no
Na45 O49W Na2 124.7(12) . . no
O86W O50W Na23 105(2) . . no
O86W O50W Na10 73.3(17) . 2_467 no
Na23 O50W Na10 169.6(12) . 2_467 no
K4 O51W Na14 106.4(6) 1_455 . no
K4 O51W Na29 68.2(7) 1_455 1_455 no
Na14 O51W Na29 48.8(7) . 1_455 no
K4 O51W Na10 131.7(6) 1_455 . no
Na14 O51W Na10 121.7(7) . . no
Na29 O51W Na10 150.7(8) 1_455 . no
O84W O52W Na31 79.8(16) . 1_455 no
O84W O52W Na10 60.3(15) . . no
Na31 O52W Na10 109.5(8) 1_455 . no
O84W O52W K7 109.6(16) . . no
Na31 O52W K7 50.1(7) 1_455 . no
Na10 O52W K7 159.6(8) . . no
Na39 O53W Na6 108.8(14) 1_655 . no
Na39 O53W K5 146.2(15) 1_655 2_656 no
Na6 O53W K5 93.9(7) . 2_656 no
Na15 O55W K9 122.2(10) 2_566 . no
Na15 O55W Na30 122.2(8) 2_566 . no
K9 O55W Na30 20.6(7) . . no
Na32 O56W Na13 114.8(13) 2_566 . no
Na32 O56W Na39 157.6(16) 2_566 2_566 no
Na13 O56W Na39 86.9(11) . 2_566 no
Na32 O56W Na36 59.3(13) 2_566 2_566 no
Na13 O56W Na36 171.5(12) . 2_566 no
Na39 O56W Na36 98.5(14) 2_566 2_566 no
Na32 O56W K1 108.5(11) 2_566 2_666 no
Na13 O56W K1 42.7(5) . 2_666 no
Na39 O56W K1 83.4(10) 2_566 2_666 no
Na36 O56W K1 131.1(11) 2_566 2_666 no
K11 O57W Na12 33(2) . . no
K11 O57W Na43 104(2) . 2_557 no
Na12 O57W Na43 111.8(9) . 2_557 no
O81W O58W Na33 94(2) . . no
O81W O58W K10 156(3) . 2_656 no
Na33 O58W K10 70.6(13) . 2_656 no
O81W O58W Na26 86(2) . . no
Na33 O58W Na26 176.4(13) . . no
K10 O58W Na26 108.2(12) 2_656 . no
O81W O58W Na47 71(2) . 2_566 no
Na33 O58W Na47 34.6(10) . 2_566 no
K10 O58W Na47 86.8(12) 2_656 2_566 no
Na26 O58W Na47 142.7(11) . 2_566 no
K10 O59W Na51 162(4) . . no
K10 O59W Na11 119(3) . . no
Na51 O59W Na11 70.8(11) . . no
K10 O59W Na33 44(3) . 2_656 no
Na51 O59W Na33 127.9(14) . 2_656 no
Na11 O59W Na33 85.8(8) . 2_656 no
K10 O59W K3 83(3) . 1_655 no
Na51 O59W K3 111.3(12) . 1_655 no
Na11 O59W K3 96.6(7) . 1_655 no
Na33 O59W K3 117.3(9) 2_656 1_655 no
Na12 O60W K11 33.4(8) . . no
Na12 O60W Na35 87.4(9) . 1_455 no
K11 O60W Na35 120.7(13) . 1_455 no
O87W O61W Na42 122.0(18) . . no
O87W O61W Na5 89.7(12) . . no
Na42 O61W Na5 39.4(11) . . no
O73W O63W Na26 96(2) . . no
O73W O63W Na30 113.0(18) . . no
Na26 O63W Na30 129.3(12) . . no
O73W O63W K9 94.7(18) . . no
Na26 O63W K9 130.3(12) . . no
Na30 O63W K9 19.2(7) . . no
O99W O64W Na13 106(2) . . no
O99W O64W Na8 33.4(18) . . no
Na13 O64W Na8 78.4(7) . . no
O99W O64W K1 140(2) . 2_666 no
Na13 O64W K1 44.9(5) . 2_666 no
Na8 O64W K1 106.8(8) . 2_666 no
O98W O65W K8 61(2) . . no
O98W O65W O18W 136(3) . . no
K8 O65W O18W 79.8(17) . . no
O98W O65W K6 87(2) . . no
K8 O65W K6 27.0(13) . . no
O18W O65W K6 56.9(10) . . no
O98W O65W K5 68(2) . . no
K8 O65W K5 72.9(16) . . no
O18W O65W K5 120.8(13) . . no
K6 O65W K5 78.0(9) . . no
Na10 O66W Na14 139.8(13) . . no
Na12 O67W K11 27.1(7) . . no
O90W O68W Na29 136(3) . 2_467 no
O90W O68W Na31 35.2(17) . 1_455 no
Na29 O68W Na31 170.3(18) 2_467 1_455 no
O90W O68W Na41 125(2) . 2_467 no
Na29 O68W Na41 94.0(16) 2_467 2_467 no
Na31 O68W Na41 95.6(11) 1_455 2_467 no
O90W O68W Na16 57.1(18) . . no
Na29 O68W Na16 143.8(16) 2_467 . no
Na31 O68W Na16 41.0(7) 1_455 . no
Na41 O68W Na16 69.4(8) 2_467 . no
O90W O68W K4 116(2) . 1_455 no
Na29 O68W K4 62.2(12) 2_467 1_455 no
Na31 O68W K4 115.8(10) 1_455 1_455 no
Na41 O68W K4 105.8(9) 2_467 1_455 no
Na16 O68W K4 152.0(8) . 1_455 no
Na10 O69W Na25 93.9(8) . 2_467 no
Na37 O70W O74W 137(4) 2_666 . no
Na37 O70W K9 133(3) 2_666 . no
O74W O70W K9 56.6(17) . . no
Na16 O71W Na28 86.9(9) . 2_457 no
Na16 O71W Na44 99.4(10) . . no
Na28 O71W Na44 128.3(12) 2_457 . no
Na16 O71W K7 33.0(7) . . no
Na28 O71W K7 107.5(10) 2_457 . no
Na44 O71W K7 66.4(9) . . no
Na16 O71W K11 108.5(12) . 2_457 no
Na28 O71W K11 96.2(11) 2_457 2_457 no
Na44 O71W K11 128.5(11) . 2_457 no
K7 O71W K11 129.2(13) . 2_457 no
O38W O72W Na26 126(3) . . no
O38W O72W Na20 47.9(16) . . no
Na26 O72W Na20 167.8(17) . . no
O38W O72W K10 138(2) . 2_656 no
Na26 O72W K10 95.7(13) . 2_656 no
Na20 O72W K10 91.3(11) . 2_656 no
O63W O73W Na26 56.6(16) . . no
O63W O73W K9 66.0(16) . . no
Na26 O73W K9 106.3(10) . . no
O63W O73W K3 169.1(18) . 2_556 no
Na26 O73W K3 122.7(9) . 2_556 no
K9 O73W K3 121.9(9) . 2_556 no
O70W O74W O88W 157(3) . . no
O70W O74W Na37 18.2(17) . 2_666 no
O88W O74W Na37 162.3(19) . 2_666 no
O70W O74W K9 93(2) . . no
O88W O74W K9 95.3(17) . . no
Na37 O74W K9 101.7(16) 2_666 . no
Na17 O75W Na6 115.9(12) . . no
Na17 O75W Na20 14.8(5) . . no
Na6 O75W Na20 101.5(10) . . no
Na17 O75W K5 112.5(11) . 2_656 no
Na6 O75W K5 97.8(10) . 2_656 no
Na20 O75W K5 120.3(10) . 2_656 no
O89W O76W Na27 31.7(9) 1_455 . no
O89W O76W K6 81.4(12) 1_455 . no
Na27 O76W K6 54.7(7) . . no
O89W O76W K8 113.5(13) 1_455 . no
Na27 O76W K8 83.0(8) . . no
K6 O76W K8 34.5(7) . . no
O89W O76W K3 142.2(14) 1_455 . no
Na27 O76W K3 140.0(8) . . no
K6 O76W K3 123.9(8) . . no
K8 O76W K3 89.7(7) . . no
Na14 O77W Na3I 105.4(10) . 1_455 no
Na14 O77W Na6I 147.9(12) . 1_455 no
Na3I O77W Na6I 93.3(11) 1_455 1_455 no
O49W O78W Na2 158(3) . . no
O49W O78W Na28 1.0(14) . . no
Na2 O78W Na28 158.2(16) . . no
O95W O79W Na31 111(3) . 1_455 no
O95W O79W Na16 168(3) . . no
Na31 O79W Na16 58.1(12) 1_455 . no
O95W O79W K7 140(3) . . no
Na31 O79W K7 66.1(12) 1_455 . no
Na16 O79W K7 34.0(7) . . no
O95W O79W Na43 93(3) . 1_455 no
Na31 O79W Na43 153.6(18) 1_455 1_455 no
Na16 O79W Na43 97.1(12) . 1_455 no
K7 O79W Na43 88.3(11) . 1_455 no
Na38 O80W Na5I 138.5(18) . . no
O58W O81W Na33 58(2) . . no
O58W O81W Na26 69(2) . . no
Na33 O81W Na26 127.0(17) . . no
O58W O81W Na47 87(2) . 2_566 no
Na33 O81W Na47 37.8(10) . 2_566 no
Na26 O81W Na47 142.0(17) . 2_566 no
O58W O81W K10 16.1(18) . 2_656 no
Na33 O81W K10 48.3(11) . 2_656 no
Na26 O81W K10 79.4(11) . 2_656 no
Na47 O81W K10 71.8(12) 2_566 2_656 no
O37W O82W Na16 136(3) 1_655 1_655 no
O37W O82W Na41 80(2) 1_655 2_567 no
Na16 O82W Na41 101.5(14) 1_655 2_567 no
O37W O82W Na31 173(3) 1_655 . no
Na16 O82W Na31 48.6(9) 1_655 . no
Na41 O82W Na31 93.4(12) 2_567 . no
O37W O82W Na28 48.2(19) 1_655 2_557 no
Na16 O82W Na28 88.2(11) 1_655 2_557 no
Na41 O82W Na28 79.6(11) 2_567 2_557 no
Na31 O82W Na28 134.2(12) . 2_557 no
O37W O82W K7 134(3) 1_655 1_655 no
Na16 O82W K7 1.9(7) 1_655 1_655 no
Na41 O82W K7 100.2(12) 2_567 1_655 no
Na31 O82W K7 49.8(8) . 1_655 no
Na28 O82W K7 86.7(9) 2_557 1_655 no
O24W O83W O97W 118(3) . 2_666 no
O24W O83W Na18 145(3) . 2_666 no
O97W O83W Na18 42.8(17) 2_666 2_666 no
O24W O83W Na1 79(2) . . no
O97W O83W Na1 160(2) 2_666 . no
Na18 O83W Na1 117.2(10) 2_666 . no
O52W O84W Na10 84.4(17) . . no
O52W O84W Na31 63.6(15) . 1_455 no
Na10 O84W Na31 113.3(15) . 1_455 no
Na6I O85W Na4I 110.0(15) . . no
O50W O86W O30W 109(2) . . no
O50W O86W Na10 81.6(18) . 2_467 no
O30W O86W Na10 164.4(14) . 2_467 no
O50W O86W Na23 50.4(16) . . no
O30W O86W Na23 62.4(8) . . no
Na10 O86W Na23 131.0(11) 2_467 . no
O50W O86W Na25 135(2) . . no
O30W O86W Na25 73.6(10) . . no
Na10 O86W Na25 107.0(10) 2_467 . no
Na23 O86W Na25 102.3(10) . . no
O50W O86W Na7 138(2) . . no
O30W O86W Na7 56.0(8) . . no
Na10 O86W Na7 108.4(9) 2_467 . no
Na23 O86W Na7 113.9(9) . . no
Na25 O86W Na7 82.1(8) . . no
O61W O87W Na42 29.3(10) . . no
O61W O87W Na15 127.6(14) . 2_467 no
Na42 O87W Na15 122.0(10) . 2_467 no
O61W O87W Na5 60.0(11) . . no
Na42 O87W Na5 34.6(6) . . no
Na15 O87W Na5 91.3(7) 2_467 . no
O61W O87W Na40 92.7(13) . 2_457 no
Na42 O87W Na40 121.8(10) . 2_457 no
Na15 O87W Na40 84.6(8) 2_467 2_457 no
Na5 O87W Na40 141.3(9) . 2_457 no
O61W O87W Na19 135.7(13) . 2_467 no
Na42 O87W Na19 110.4(9) . 2_467 no
Na15 O87W Na19 83.4(6) 2_467 2_467 no
Na5 O87W Na19 93.2(6) . 2_467 no
Na40 O87W Na19 124.3(9) 2_457 2_467 no
O74W O88W K9 51.6(13) . . no
Na27 O89W O76W 111.2(18) 1_655 1_655 no
Na27 O89W K2 118.4(17) 1_655 . no
O76W O89W K2 120.9(15) 1_655 . no
Na27 O89W K6 53.0(11) 1_655 1_655 no
O76W O89W K6 66.7(11) 1_655 1_655 no
K2 O89W K6 171.4(12) . 1_655 no
O68W O90W Na31 122(2) . 1_455 no
O68W O90W Na29 26.5(17) . 2_467 no
Na31 O90W Na29 148.2(17) 1_455 2_467 no
O68W O90W Na16 104(2) . . no
Na31 O90W Na16 49.1(10) 1_455 . no
Na29 O90W Na16 121.3(12) 2_467 . no
O68W O90W K7 123(2) . . no
Na31 O90W K7 64.8(12) 1_455 . no
Na29 O90W K7 126.6(13) 2_467 . no
Na16 O90W K7 32.8(6) . . no
Na21 O91W O43W 115(2) . . no
Na21 O91W Na46 39.5(13) . . no
O43W O91W Na46 102.2(16) . . no
Na21 O91W Na49 51.1(15) . . no
O43W O91W Na49 108.0(18) . . no
Na46 O91W Na49 90.3(15) . . no
Na21 O91W Na48 113(2) . . no
O43W O91W Na48 6.4(12) . . no
Na46 O91W Na48 96.8(14) . . no
Na49 O91W Na48 111.7(16) . . no
K2 O92W O44W 129(3) . . no
K2 O92W Na21 165(3) . . no
O44W O92W Na21 59.8(10) . . no
K2 O92W Na49 123(3) . . no
O44W O92W Na49 64.6(12) . . no
Na21 O92W Na49 45.9(9) . . no
K2 O92W Na46 158(3) . . no
O44W O92W Na46 57.4(11) . . no
Na21 O92W Na46 34.4(6) . . no
Na49 O92W Na46 78.6(12) . . no
O42W O93W Na45 91(3) . 2_557 no
O42W O93W Na5 58(2) . . no
Na45 O93W Na5 129.4(17) 2_557 . no
O42W O93W Na19 173(3) . 2_467 no
Na45 O93W Na19 95.1(14) 2_557 2_467 no
Na5 O93W Na19 115.5(12) . 2_467 no
O42W O93W Na42 61(2) . . no
Na45 O93W Na42 152.0(18) 2_557 . no
Na5 O93W Na42 33.7(6) . . no
Na19 O93W Na42 112.5(12) 2_467 . no
O31W O94W O16W 119(3) . . no
O31W O94W K9 154(3) . . no
O16W O94W K9 62.2(15) . . no
O31W O94W Na20 63.5(18) . . no
O16W O94W Na20 68.7(12) . . no
K9 O94W Na20 129.8(17) . . no
O31W O94W Na30 172(3) . . no
O16W O94W Na30 62.7(12) . . no
K9 O94W Na30 17.9(10) . . no
Na20 O94W Na30 122.8(13) . . no
O79W O95W Na31 41(2) . 1_455 no
O17W O96W Na15 52(3) . . no
O17W O96W Na37 163(4) . 1_455 no
Na15 O96W Na37 124.3(14) . 1_455 no
O17W O96W Na19 87(4) . . no
Na15 O96W Na19 95.2(10) . . no
Na37 O96W Na19 77.2(11) 1_455 . no
O83W O97W Na18 97(2) 2_666 . no
O83W O97W Na30 106(2) 2_666 2_666 no
Na18 O97W Na30 156(3) . 2_666 no
O83W O97W K9 105(2) 2_666 2_666 no
Na18 O97W K9 158(2) . 2_666 no
Na30 O97W K9 4.6(8) 2_666 2_666 no
O65W O98W K8 71(2) . . no
O65W O98W K5 91(2) . . no
K8 O98W K5 83.1(19) . . no
O65W O98W Na8I 112(3) . . no
K8 O98W Na8I 45.9(18) . . no
K5 O98W Na8I 63.3(11) . . no
O65W O98W K6 72(2) . . no
K8 O98W K6 4.0(14) . . no
K5 O98W K6 79.1(10) . . no
Na8I O98W K6 43.8(10) . . no
O64W O99W Na8 121(3) . . no
O64W O99W Na13 49.8(17) . . no
Na8 O99W Na13 78.2(13) . . no
Na6 K1 Na13 120.1(6) . 2_666 no
Na6 K1 O312 103.3(5) . 2_666 no
Na13 K1 O312 105.0(5) 2_666 2_666 no
Na6 K1 O225 86.4(4) . . no
Na13 K1 O225 124.3(6) 2_666 . no
O312 K1 O225 115.7(4) 2_666 . no
Na6 K1 O34 136.4(5) . . no
Na13 K1 O34 99.2(5) 2_666 . no
O312 K1 O34 81.8(3) 2_666 . no
O225 K1 O34 54.1(3) . . no
Na6 K1 O21 51.9(4) . . no
Na13 K1 O21 103.0(5) 2_666 . no
O312 K1 O21 149.9(5) 2_666 . no
O225 K1 O21 53.7(3) . . no
O34 K1 O21 104.4(4) . . no
Na6 K1 O36 134.5(5) . 2_666 no
Na13 K1 O36 51.4(4) 2_666 2_666 no
O312 K1 O36 54.3(3) 2_666 2_666 no
O225 K1 O36 137.7(4) . 2_666 no
O34 K1 O36 83.9(3) . 2_666 no
O21 K1 O36 154.3(4) . 2_666 no
Na6 K1 O14W 51.8(4) . . no
Na13 K1 O14W 171.9(6) 2_666 . no
O312 K1 O14W 77.9(4) 2_666 . no
O225 K1 O14W 59.3(3) . . no
O34 K1 O14W 88.7(4) . . no
O21 K1 O14W 72.9(4) . . no
O36 K1 O14W 132.2(5) 2_666 . no
Na6 K1 O15W 83.0(6) . 2_666 no
Na13 K1 O15W 47.7(5) 2_666 2_666 no
O312 K1 O15W 87.0(5) 2_666 2_666 no
O225 K1 O15W 156.8(6) . 2_666 no
O34 K1 O15W 140.5(6) . 2_666 no
O21 K1 O15W 104.1(5) . 2_666 no
O36 K1 O15W 59.3(4) 2_666 2_666 no
O14W K1 O15W 125.8(6) . 2_666 no
Na6 K1 O64W 151.8(7) . 2_666 no
Na13 K1 O64W 45.2(5) 2_666 2_666 no
O312 K1 O64W 104.1(5) 2_666 2_666 no
O225 K1 O64W 87.5(5) . 2_666 no
O34 K1 O64W 55.0(4) . 2_666 no
O21 K1 O64W 103.4(5) . 2_666 no
O36 K1 O64W 61.2(5) 2_666 2_666 no
O14W K1 O64W 142.0(6) . 2_666 no
O15W K1 O64W 92.0(6) 2_666 2_666 no
Na6 K1 O8W 45.3(4) . . no
Na13 K1 O8W 107.0(5) 2_666 . no
O312 K1 O8W 64.9(3) 2_666 . no
O225 K1 O8W 123.7(4) . . no
O34 K1 O8W 141.7(5) . . no
O21 K1 O8W 96.4(4) . . no
O36 K1 O8W 91.0(4) 2_666 . no
O14W K1 O8W 67.1(4) . . no
O15W K1 O8W 59.4(5) 2_666 . no
O64W K1 O8W 148.7(6) 2_666 . no
Na6 K1 O56W 84.5(6) . 2_666 no
Na13 K1 O56W 45.6(5) 2_666 2_666 no
O312 K1 O56W 145.7(6) 2_666 2_666 no
O225 K1 O56W 97.9(5) . 2_666 no
O34 K1 O56W 115.5(6) . 2_666 no
O21 K1 O56W 58.1(5) . 2_666 no
O36 K1 O56W 96.4(5) 2_666 2_666 no
O14W K1 O56W 128.8(6) . 2_666 no
O15W K1 O56W 60.5(5) 2_666 2_666 no
O64W K1 O56W 69.1(6) 2_666 2_666 no
O8W K1 O56W 102.8(5) . 2_666 no
O92W K2 O44W 35(2) . . no
O92W K2 O89W 150(3) . . no
O44W K2 O89W 161.6(11) . . no
O92W K2 O27B 94(3) . . no
O44W K2 O27B 126.2(9) . . no
O89W K2 O27B 69.0(8) . . no
O92W K2 O3W 136(3) . 1_655 no
O44W K2 O3W 103.8(8) . 1_655 no
O89W K2 O3W 63.2(8) . 1_655 no
O27B K2 O3W 129.8(8) . 1_655 no
O92W K2 O20B 86(3) . 1_655 no
O44W K2 O20B 112.8(9) . 1_655 no
O89W K2 O20B 63.9(8) . 1_655 no
O27B K2 O20B 58.6(4) . 1_655 no
O3W K2 O20B 109.4(6) 1_655 1_655 no
O92W K2 O32W 71(2) . 1_655 no
O44W K2 O32W 54.5(6) . 1_655 no
O89W K2 O32W 107.3(9) . 1_655 no
O27B K2 O32W 143.7(7) . 1_655 no
O3W K2 O32W 68.5(5) 1_655 1_655 no
O20B K2 O32W 86.7(5) 1_655 1_655 no
O92W K2 O220 105(2) . . no
O44W K2 O220 111.5(7) . . no
O89W K2 O220 85.7(9) . . no
O27B K2 O220 53.5(4) . . no
O3W K2 O220 107.3(7) 1_655 . no
O20B K2 O220 111.7(6) 1_655 . no
O32W K2 O220 161.1(7) 1_655 . no
O92W K2 Na49 44(2) . . no
O44W K2 Na49 50.2(8) . . no
O89W K2 Na49 148.2(11) . . no
O27B K2 Na49 83.9(8) . . no
O3W K2 Na49 133.6(9) 1_655 . no
O20B K2 Na49 116.1(9) 1_655 . no
O32W K2 Na49 104.5(9) 1_655 . no
O220 K2 Na49 64.3(7) . . no
O92W K2 O26W 75(2) . 1_655 no
O44W K2 O26W 46.1(6) . 1_655 no
O89W K2 O26W 135.1(10) . 1_655 no
O27B K2 O26W 130.6(7) . 1_655 no
O3W K2 O26W 79.5(5) 1_655 1_655 no
O20B K2 O26W 158.9(8) 1_655 1_655 no
O32W K2 O26W 78.8(5) 1_655 1_655 no
O220 K2 O26W 82.4(5) . 1_655 no
Na49 K2 O26W 54.5(7) . 1_655 no
O92W K2 Na21 11(2) . . no
O44W K2 Na21 41.7(6) . . no
O89W K2 Na21 147.9(10) . . no
O27B K2 Na21 85.0(6) . . no
O3W K2 Na21 145.2(8) 1_655 . no
O20B K2 Na21 86.9(6) 1_655 . no
O32W K2 Na21 82.5(6) 1_655 . no
O220 K2 Na21 93.9(5) . . no
Na49 K2 Na21 36.1(7) . . no
O26W K2 Na21 76.2(5) 1_655 . no
O92W K2 Na27 136(3) . 1_655 no
O44W K2 Na27 140.1(8) . 1_655 no
O89W K2 Na27 22.4(7) . 1_655 no
O27B K2 Na27 82.7(6) . 1_655 no
O3W K2 Na27 58.1(5) 1_655 1_655 no
O20B K2 Na27 54.9(4) 1_655 1_655 no
O32W K2 Na27 85.7(5) 1_655 1_655 no
O220 K2 Na27 108.0(7) . 1_655 no
Na49 K2 Na27 166.6(9) . 1_655 no
O26W K2 Na27 137.5(7) 1_655 1_655 no
Na21 K2 Na27 140.6(7) . 1_655 no
O12W K3 O38 112.8(6) . 1_545 no
O12W K3 O28 108.7(6) . 1_455 no
O38 K3 O28 104.6(5) 1_545 1_455 no
O12W K3 O43 51.1(5) . 1_545 no
O38 K3 O43 95.9(4) 1_545 1_545 no
O28 K3 O43 156.3(6) 1_455 1_545 no
O12W K3 O222 87.3(5) . 1_455 no
O38 K3 O222 154.7(6) 1_545 1_455 no
O28 K3 O222 52.3(3) 1_455 1_455 no
O43 K3 O222 109.1(5) 1_545 1_455 no
O12W K3 O26 49.2(4) . 1_455 no
O38 K3 O26 154.6(5) 1_545 1_455 no
O28 K3 O26 99.0(4) 1_455 1_455 no
O43 K3 O26 59.2(3) 1_545 1_455 no
O222 K3 O26 50.7(3) 1_455 1_455 no
O12W K3 O76W 46.8(6) . . no
O38 K3 O76W 112.0(5) 1_545 . no
O28 K3 O76W 63.7(5) 1_455 . no
O43 K3 O76W 97.8(6) 1_545 . no
O222 K3 O76W 70.0(4) 1_455 . no
O26 K3 O76W 70.5(5) 1_455 . no
O12W K3 O59W 168.7(8) . 1_455 no
O38 K3 O59W 70.1(5) 1_545 1_455 no
O28 K3 O59W 60.3(5) 1_455 1_455 no
O43 K3 O59W 140.3(6) 1_545 1_455 no
O222 K3 O59W 87.3(5) 1_455 1_455 no
O26 K3 O59W 131.6(6) 1_455 1_455 no
O76W K3 O59W 121.9(7) . 1_455 no
O12W K3 K10 169.4(8) . 1_455 no
O38 K3 K10 57.2(6) 1_545 1_455 no
O28 K3 K10 73.1(7) 1_455 1_455 no
O43 K3 K10 129.3(8) 1_545 1_455 no
O222 K3 K10 101.5(7) 1_455 1_455 no
O26 K3 K10 141.3(7) 1_455 1_455 no
O76W K3 K10 130.8(8) . 1_455 no
O59W K3 K10 14.7(5) 1_455 1_455 no
O12W K3 O73W 117.1(7) . 2_556 no
O38 K3 O73W 71.4(5) 1_545 2_556 no
O28 K3 O73W 131.8(6) 1_455 2_556 no
O43 K3 O73W 66.1(5) 1_545 2_556 no
O222 K3 O73W 114.1(5) 1_455 2_556 no
O26 K3 O73W 99.5(5) 1_455 2_556 no
O76W K3 O73W 163.9(7) . 2_556 no
O59W K3 O73W 74.2(6) 1_455 2_556 no
K10 K3 O73W 64.8(7) 1_455 2_556 no
O12W K3 Na4 45.9(4) . . no
O38 K3 Na4 68.7(3) 1_545 . no
O28 K3 Na4 109.1(4) 1_455 . no
O43 K3 Na4 67.3(3) 1_545 . no
O222 K3 Na4 124.9(5) 1_455 . no
O26 K3 Na4 95.0(4) 1_455 . no
O76W K3 Na4 57.1(4) . . no
O59W K3 Na4 132.2(6) 1_455 . no
K10 K3 Na4 123.6(7) 1_455 . no
O73W K3 Na4 113.1(5) 2_556 . no
O12W K3 O7W 136.1(6) . 2_556 no
O38 K3 O7W 107.4(5) 1_545 2_556 no
O28 K3 O7W 76.7(4) 1_455 2_556 no
O43 K3 O7W 108.6(5) 1_545 2_556 no
O222 K3 O7W 60.9(3) 1_455 2_556 no
O26 K3 O7W 86.9(4) 1_455 2_556 no
O76W K3 O7W 129.4(6) . 2_556 no
O59W K3 O7W 47.5(4) 1_455 2_556 no
K10 K3 O7W 54.4(6) 1_455 2_556 no
O73W K3 O7W 60.4(4) 2_556 2_556 no
Na4 K3 O7W 173.5(5) . 2_556 no
O51W K4 O51W 180.000(3) 2_467 1_655 no
O51W K4 Na29 117.7(6) 2_467 . no
O51W K4 Na29 62.3(6) 1_655 . no
O51W K4 Na29 62.3(6) 2_467 2_567 no
O51W K4 Na29 117.7(6) 1_655 2_567 no
Na29 K4 Na29 179.998(5) . 2_567 no
O51W K4 O126 97.5(4) 2_467 . no
O51W K4 O126 82.5(4) 1_655 . no
Na29 K4 O126 71.7(5) . . no
Na29 K4 O126 108.3(5) 2_567 . no
O51W K4 O126 82.5(4) 2_467 2_567 no
O51W K4 O126 97.5(4) 1_655 2_567 no
Na29 K4 O126 108.3(5) . 2_567 no
Na29 K4 O126 71.7(5) 2_567 2_567 no
O126 K4 O126 179.999(1) . 2_567 no
O51W K4 O11 52.3(4) 2_467 . no
O51W K4 O11 127.7(4) 1_655 . no
Na29 K4 O11 76.4(5) . . no
Na29 K4 O11 103.6(5) 2_567 . no
O126 K4 O11 53.71(18) . . no
O126 K4 O11 126.29(18) 2_567 . no
O51W K4 O11 127.7(4) 2_467 2_567 no
O51W K4 O11 52.3(4) 1_655 2_567 no
Na29 K4 O11 103.6(5) . 2_567 no
Na29 K4 O11 76.4(5) 2_567 2_567 no
O126 K4 O11 126.29(18) . 2_567 no
O126 K4 O11 53.71(18) 2_567 2_567 no
O11 K4 O11 180.0(2) . 2_567 no
O51W K4 O68W 94.4(5) 2_467 2_467 no
O51W K4 O68W 85.6(5) 1_655 2_467 no
Na29 K4 O68W 27.9(6) . 2_467 no
Na29 K4 O68W 152.1(6) 2_567 2_467 no
O126 K4 O68W 88.8(4) . 2_467 no
O126 K4 O68W 91.2(4) 2_567 2_467 no
O11 K4 O68W 68.4(4) . 2_467 no
O11 K4 O68W 111.6(4) 2_567 2_467 no
O51W K4 O68W 85.6(5) 2_467 1_655 no
O51W K4 O68W 94.4(5) 1_655 1_655 no
Na29 K4 O68W 152.1(6) . 1_655 no
Na29 K4 O68W 27.9(6) 2_567 1_655 no
O126 K4 O68W 91.2(4) . 1_655 no
O126 K4 O68W 88.8(4) 2_567 1_655 no
O11 K4 O68W 111.6(4) . 1_655 no
O11 K4 O68W 68.4(4) 2_567 1_655 no
O68W K4 O68W 180.0(7) 2_467 1_655 no
O51W K4 O16B 56.6(4) 2_467 2_567 no
O51W K4 O16B 123.4(4) 1_655 2_567 no
Na29 K4 O16B 82.2(5) . 2_567 no
Na29 K4 O16B 97.8(5) 2_567 2_567 no
O126 K4 O16B 128.21(18) . 2_567 no
O126 K4 O16B 51.79(17) 2_567 2_567 no
O11 K4 O16B 77.34(18) . 2_567 no
O11 K4 O16B 102.66(18) 2_567 2_567 no
O68W K4 O16B 54.8(4) 2_467 2_567 no
O68W K4 O16B 125.2(4) 1_655 2_567 no
O51W K4 O16B 123.4(4) 2_467 . no
O51W K4 O16B 56.6(4) 1_655 . no
Na29 K4 O16B 97.8(5) . . no
Na29 K4 O16B 82.2(5) 2_567 . no
O126 K4 O16B 51.79(17) . . no
O126 K4 O16B 128.21(18) 2_567 . no
O11 K4 O16B 102.66(18) . . no
O11 K4 O16B 77.34(18) 2_567 . no
O68W K4 O16B 125.2(4) 2_467 . no
O68W K4 O16B 54.8(4) 1_655 . no
O16B K4 O16B 180.0(3) 2_567 . no
O216 K5 O53W 146.1(11) . 2_656 no
O216 K5 O98W 143.5(12) . . no
O53W K5 O98W 70.3(9) 2_656 . no
O216 K5 K8 118.6(10) . . no
O53W K5 K8 95.1(9) 2_656 . no
O98W K5 K8 25.8(7) . . no
O216 K5 O75W 94.0(8) . 2_656 no
O53W K5 O75W 66.3(8) 2_656 2_656 no
O98W K5 O75W 106.2(11) . 2_656 no
K8 K5 O75W 124.9(11) . 2_656 no
O216 K5 Na8I 99.6(10) . . no
O53W K5 Na8I 103.5(10) 2_656 . no
O98W K5 Na8I 60.0(10) . . no
K8 K5 Na8I 43.6(10) . . no
O75W K5 Na8I 165.8(12) 2_656 . no
O216 K5 O65W 127.9(10) . . no
O53W K5 O65W 83.6(9) 2_656 . no
O98W K5 O65W 21.3(7) . . no
K8 K5 O65W 27.1(6) . . no
O75W K5 O65W 97.8(9) 2_656 . no
Na8I K5 O65W 70.4(10) . . no
O216 K5 Na36 100.2(10) . . no
O53W K5 Na36 93.1(10) 2_656 . no
O98W K5 Na36 71.2(11) . . no
K8 K5 Na36 61.4(10) . . no
O75W K5 Na36 158.2(13) 2_656 . no
Na8I K5 Na36 20.6(8) . . no
O65W K5 Na36 86.4(11) . . no
O216 K5 O30B 56.3(5) . . no
O53W K5 O30B 138.6(9) 2_656 . no
O98W K5 O30B 99.4(9) . . no
K8 K5 O30B 75.9(8) . . no
O75W K5 O30B 150.3(9) 2_656 . no
Na8I K5 O30B 43.4(8) . . no
O65W K5 O30B 100.8(8) . . no
Na36 K5 O30B 46.8(8) . . no
O216 K5 W30 31.1(3) . . no
O53W K5 W30 160.1(9) 2_656 . no
O98W K5 W30 117.2(10) . . no
K8 K5 W30 91.4(8) . . no
O75W K5 W30 123.9(8) 2_656 . no
Na8I K5 W30 69.0(8) . . no
O65W K5 W30 109.7(8) . . no
Na36 K5 W30 73.6(8) . . no
O30B K5 W30 26.9(2) . . no
O216 K5 K6 91.6(8) . . no
O53W K5 K6 121.5(9) 2_656 . no
O98W K5 K6 53.5(8) . . no
K8 K5 K6 27.7(7) . . no
O75W K5 K6 139.4(10) 2_656 . no
Na8I K5 K6 36.6(9) . . no
O65W K5 K6 49.5(7) . . no
Na36 K5 K6 57.1(10) . . no
O30B K5 K6 51.4(5) . . no
W30 K5 K6 63.8(5) . . no
O216 K5 Na6 126.2(8) . 2_656 no
O53W K5 Na6 40.3(5) 2_656 2_656 no
O98W K5 Na6 77.9(8) . 2_656 no
K8 K5 Na6 101.4(8) . 2_656 no
O75W K5 Na6 32.2(5) 2_656 2_656 no
Na8I K5 Na6 134.0(10) . 2_656 no
O65W K5 Na6 76.7(7) . 2_656 no
Na36 K5 Na6 131.3(10) . 2_656 no
O30B K5 Na6 177.2(8) . 2_656 no
W30 K5 Na6 155.0(7) . 2_656 no
K6 K5 Na6 126.2(8) . 2_656 no
K8 K6 Na8I 65.8(15) . . no
K8 K6 O18W 51.3(10) . . no
Na8I K6 O18W 116.7(14) . . no
K8 K6 Na27 120.0(14) . . no
Na8I K6 Na27 130.8(14) . . no
O18W K6 Na27 90.3(9) . . no
K8 K6 O36W 170.2(14) . . no
Na8I K6 O36W 116.4(14) . . no
O18W K6 O36W 124.4(10) . . no
Na27 K6 O36W 66.5(7) . . no
K8 K6 O76W 77.7(12) . . no
Na8I K6 O76W 81.8(12) . . no
O18W K6 O76W 90.7(8) . . no
Na27 K6 O76W 56.1(7) . . no
O36W K6 O76W 111.9(9) . . no
K8 K6 O65W 21.0(10) . . no
Na8I K6 O65W 84.1(13) . . no
O18W K6 O65W 32.9(7) . . no
Na27 K6 O65W 116.7(11) . . no
O36W K6 O65W 151.1(10) . . no
O76W K6 O65W 90.1(9) . . no
K8 K6 O214 106.1(12) . . no
Na8I K6 O214 95.1(12) . . no
O18W K6 O214 95.5(7) . . no
Na27 K6 O214 124.0(10) . . no
O36W K6 O214 64.6(6) . . no
O76W K6 O214 173.8(10) . . no
O65W K6 O214 95.0(8) . . no
K8 K6 O30B 100.5(13) . . no
Na8I K6 O30B 48.9(11) . . no
O18W K6 O30B 132.6(10) . . no
Na27 K6 O30B 135.1(10) . . no
O36W K6 O30B 76.3(7) . . no
O76W K6 O30B 123.0(9) . . no
O65W K6 O30B 108.1(9) . . no
O214 K6 O30B 51.8(4) . . no
K8 K6 O98W 2.9(11) . . no
Na8I K6 O98W 64.4(12) . . no
O18W K6 O98W 52.4(8) . . no
Na27 K6 O98W 122.9(11) . . no
O36W K6 O98W 168.0(11) . . no
O76W K6 O98W 80.1(9) . . no
O65W K6 O98W 21.1(6) . . no
O214 K6 O98W 103.5(9) . . no
O30B K6 O98W 97.9(9) . . no
K8 K6 O89W 107.3(13) . 1_455 no
Na8I K6 O89W 104.3(13) . 1_455 no
O18W K6 O89W 100.2(10) . 1_455 no
Na27 K6 O89W 27.2(6) . 1_455 no
O36W K6 O89W 81.7(8) . 1_455 no
O76W K6 O89W 31.9(6) . 1_455 no
O65W K6 O89W 114.4(10) . 1_455 no
O214 K6 O89W 146.0(10) . 1_455 no
O30B K6 O89W 126.3(9) . 1_455 no
O98W K6 O89W 110.1(10) . 1_455 no
K8 K6 Na24 136.1(14) . . no
Na8I K6 Na24 70.3(11) . . no
O18W K6 Na24 171.6(10) . . no
Na27 K6 Na24 88.0(8) . . no
O36W K6 Na24 47.6(6) . . no
O76W K6 Na24 95.1(8) . . no
O65W K6 Na24 152.7(11) . . no
O214 K6 Na24 78.7(6) . . no
O30B K6 Na24 47.6(5) . . no
O98W K6 Na24 134.7(11) . . no
O89W K6 Na24 81.8(8) 1_455 . no
O48W K7 Na16 157(3) . . no
O48W K7 Na22 34.9(17) . . no
Na16 K7 Na22 128.2(14) . . no
O48W K7 Na31 151(3) . 1_455 no
Na16 K7 Na31 47.9(10) . 1_455 no
Na22 K7 Na31 133.2(12) . 1_455 no
O48W K7 O79W 130(2) . . no
Na16 K7 O79W 52.3(11) . . no
Na22 K7 O79W 99.5(10) . . no
Na31 K7 O79W 36.3(7) 1_455 . no
O48W K7 O46 118(2) . 2_467 no
Na16 K7 O46 58.5(9) . 2_467 no
Na22 K7 O46 134.2(11) . 2_467 no
Na31 K7 O46 87.2(9) 1_455 2_467 no
O79W K7 O46 109.5(11) . 2_467 no
O48W K7 O71W 102(2) . . no
Na16 K7 O71W 55.0(10) . . no
Na22 K7 O71W 82.4(9) . . no
Na31 K7 O71W 100.3(11) 1_455 . no
O79W K7 O71W 82.9(10) . . no
O46 K7 O71W 67.5(8) 2_467 . no
O48W K7 O90W 140(2) . . no
Na16 K7 O90W 62.7(11) . . no
Na22 K7 O90W 153.6(12) . . no
Na31 K7 O90W 31.1(6) 1_455 . no
O79W K7 O90W 67.2(9) . . no
O46 K7 O90W 72.1(8) 2_467 . no
O71W K7 O90W 116.6(11) . . no
O48W K7 O1L 74.1(19) . 2_467 no
Na16 K7 O1L 127.8(14) . 2_467 no
Na22 K7 O1L 102.6(10) . 2_467 no
Na31 K7 O1L 90.6(9) 1_455 2_467 no
O79W K7 O1L 115.1(11) . 2_467 no
O46 K7 O1L 96.2(8) 2_467 2_467 no
O71W K7 O1L 159.7(12) . 2_467 no
O90W K7 O1L 66.3(7) . 2_467 no
O48W K7 O14 65(2) . . no
Na16 K7 O14 118.2(14) . . no
Na22 K7 O14 48.2(6) . . no
Na31 K7 O14 89.6(9) 1_455 . no
O79W K7 O14 67.0(8) . . no
O46 K7 O14 176.5(11) 2_467 . no
O71W K7 O14 111.9(9) . . no
O90W K7 O14 105.7(9) . . no
O1L K7 O14 85.1(7) 2_467 . no
O48W K7 Na44 46.4(18) . . no
Na16 K7 Na44 110.9(13) . . no
Na22 K7 Na44 39.7(7) . . no
Na31 K7 Na44 152.5(12) 1_455 . no
O79W K7 Na44 119.4(11) . . no
O46 K7 Na44 94.6(9) 2_467 . no
O71W K7 Na44 55.9(8) . . no
O90W K7 Na44 166.6(12) . . no
O1L K7 Na44 116.4(10) 2_467 . no
O14 K7 Na44 87.7(8) . . no
O48W K7 O316 68(2) . 2_467 no
Na16 K7 O316 111.6(13) . 2_467 no
Na22 K7 O316 97.7(9) . 2_467 no
Na31 K7 O316 128.3(10) 1_455 2_467 no
O79W K7 O316 161.8(11) . 2_467 no
O46 K7 O316 53.2(5) 2_467 2_467 no
O71W K7 O316 93.7(9) . 2_467 no
O90W K7 O316 98.9(9) . 2_467 no
O1L K7 O316 66.2(6) 2_467 2_467 no
O14 K7 O316 130.1(9) . 2_467 no
Na44 K7 O316 71.9(8) . 2_467 no
O98W K8 O65W 48.2(17) . . no
O98W K8 K6 173(3) . . no
O65W K8 K6 132(2) . . no
O98W K8 O18W 100(2) . . no
O65W K8 O18W 54.1(14) . . no
K6 K8 O18W 82.5(14) . . no
O98W K8 Na8I 109(2) . . no
O65W K8 Na8I 148(2) . . no
K6 K8 Na8I 67.1(15) . . no
O18W K8 Na8I 148.7(18) . . no
O98W K8 K5 71.1(18) . . no
O65W K8 K5 80.0(16) . . no
K6 K8 K5 102.0(14) . . no
O18W K8 K5 112.1(11) . . no
Na8I K8 K5 69.5(13) . . no
O98W K8 O47W 32.4(16) . 1_455 no
O65W K8 O47W 79.3(16) . 1_455 no
K6 K8 O47W 148.7(14) . 1_455 no
O18W K8 O47W 125.1(12) . 1_455 no
Na8I K8 O47W 86.2(13) . 1_455 no
K5 K8 O47W 82.2(9) . 1_455 no
O98W K8 Na36 95(2) . . no
O65W K8 Na36 134(2) . . no
K6 K8 Na36 81.5(14) . . no
O18W K8 Na36 160.5(15) . . no
Na8I K8 Na36 14.9(12) . . no
K5 K8 Na36 60.9(9) . . no
O47W K8 Na36 73.5(10) 1_455 . no
O98W K8 O76W 117.9(19) . . no
O65W K8 O76W 130.3(18) . . no
K6 K8 O76W 67.8(11) . . no
O18W K8 O76W 97.3(11) . . no
Na8I K8 O76W 78.4(12) . . no
K5 K8 O76W 147.7(11) . . no
O47W K8 O76W 91.9(8) 1_455 . no
Na36 K8 O76W 87.0(10) . . no
O98W K8 Na4 89.4(19) . . no
O65W K8 Na4 71.5(15) . . no
K6 K8 Na4 97.1(13) . . no
O18W K8 Na4 49.7(7) . . no
Na8I K8 Na4 138.3(14) . . no
K5 K8 Na4 151.5(10) . . no
O47W K8 Na4 92.3(8) 1_455 . no
Na36 K8 Na4 143.9(11) . . no
O76W K8 Na4 60.0(6) . . no
O98W K8 Na27 151(2) . . no
O65W K8 Na27 121.2(18) . . no
K6 K8 Na27 35.8(10) . . no
O18W K8 Na27 68.3(9) . . no
Na8I K8 Na27 89.4(13) . . no
K5 K8 Na27 137.5(10) . . no
O47W K8 Na27 134.4(9) 1_455 . no
Na36 K8 Na27 103.9(10) . . no
O76W K8 Na27 42.9(6) . . no
Na4 K8 Na27 62.7(6) . . no
O98W K8 Na9 120(2) . . no
O65W K8 Na9 74.5(15) . . no
K6 K8 Na9 63.0(11) . . no
O18W K8 Na9 20.4(6) . . no
Na8I K8 Na9 130.0(14) . . no
K5 K8 Na9 119.8(9) . . no
O47W K8 Na9 141.3(9) 1_455 . no
Na36 K8 Na9 144.2(11) . . no
O76W K8 Na9 84.0(7) . . no
Na4 K8 Na9 52.5(5) . . no
Na27 K8 Na9 49.0(4) . . no
Na30 K9 O16W 109(3) . . no
Na30 K9 O94W 122(3) . . no
O16W K9 O94W 47.4(12) . . no
Na30 K9 O74W 148(3) . . no
O16W K9 O74W 75.1(14) . . no
O94W K9 O74W 84.6(17) . . no
Na30 K9 O70W 146(3) . . no
O16W K9 O70W 101.0(16) . . no
O94W K9 O70W 90.2(17) . . no
O74W K9 O70W 30.6(9) . . no
Na30 K9 O88W 121(3) . . no
O16W K9 O88W 58.4(11) . . no
O94W K9 O88W 91.7(16) . . no
O74W K9 O88W 33.1(9) . . no
O70W K9 O88W 62.5(12) . . no
Na30 K9 O313 84(2) . 2_666 no
O16W K9 O313 144.6(16) . 2_666 no
O94W K9 O313 97.6(15) . 2_666 no
O74W K9 O313 111.7(15) . 2_666 no
O70W K9 O313 81.2(12) . 2_666 no
O88W K9 O313 142.6(15) . 2_666 no
Na30 K9 O55W 83(2) . . no
O16W K9 O55W 113.4(14) . . no
O94W K9 O55W 150.0(19) . . no
O74W K9 O55W 66.6(12) . . no
O70W K9 O55W 69.5(12) . . no
O88W K9 O55W 59.8(9) . . no
O313 K9 O55W 100.5(12) 2_666 . no
Na30 K9 O63W 60(2) . . no
O16W K9 O63W 54.7(10) . . no
O94W K9 O63W 95.5(15) . . no
O74W K9 O63W 103.8(14) . . no
O70W K9 O63W 133.2(15) . . no
O88W K9 O63W 70.9(10) . . no
O313 K9 O63W 143.0(15) 2_666 . no
O55W K9 O63W 84.1(10) . . no
Na30 K9 O31W 131(3) . . no
O16W K9 O31W 49.4(9) . . no
O94W K9 O31W 9.0(10) . . no
O74W K9 O31W 76.4(13) . . no
O70W K9 O31W 81.2(12) . . no
O88W K9 O31W 86.7(11) . . no
O313 K9 O31W 97.1(10) 2_666 . no
O55W K9 O31W 142.7(14) . . no
O63W K9 O31W 100.9(11) . . no
Na30 K9 O97W 10.2(19) . 2_666 no
O16W K9 O97W 109.1(16) . 2_666 no
O94W K9 O97W 114.4(18) . 2_666 no
O74W K9 O97W 158.2(18) . 2_666 no
O70W K9 O97W 149.3(17) . 2_666 no
O88W K9 O97W 130.3(14) . 2_666 no
O313 K9 O97W 77.7(11) 2_666 2_666 no
O55W K9 O97W 92.8(13) . 2_666 no
O63W K9 O97W 65.4(11) . 2_666 no
O31W K9 O97W 123.1(14) . 2_666 no
Na30 K9 O73W 79(2) . . no
O16W K9 O73W 43.1(8) . . no
O94W K9 O73W 89.4(15) . . no
O74W K9 O73W 85.0(13) . . no
O70W K9 O73W 115.1(14) . . no
O88W K9 O73W 52.6(8) . . no
O313 K9 O73W 162.3(14) 2_666 . no
O55W K9 O73W 80.3(9) . . no
O63W K9 O73W 19.3(5) . . no
O31W K9 O73W 92.4(10) . . no
O97W K9 O73W 84.6(11) 2_666 . no
O59W K10 O58W 153(4) . 2_656 no
O59W K10 Na33 121(4) . 2_656 no
O58W K10 Na33 49.8(11) 2_656 2_656 no
O59W K10 Na51 11(2) . . no
O58W K10 Na51 141.8(17) 2_656 . no
Na33 K10 Na51 116.5(16) 2_656 . no
O59W K10 Na11 46(3) . . no
O58W K10 Na11 135.8(15) 2_656 . no
Na33 K10 Na11 86.0(12) 2_656 . no
Na51 K10 Na11 52.6(8) . . no
O59W K10 O72W 113(3) . 2_656 no
O58W K10 O72W 55.8(10) 2_656 2_656 no
Na33 K10 O72W 101.3(14) 2_656 2_656 no
Na51 K10 O72W 105.3(12) . 2_656 no
Na11 K10 O72W 156.9(14) . 2_656 no
O59W K10 O38 129(3) . 1_645 no
O58W K10 O38 77.6(11) 2_656 1_645 no
Na33 K10 O38 83.3(11) 2_656 1_645 no
Na51 K10 O38 140.4(14) . 1_645 no
Na11 K10 O38 99.1(9) . 1_645 no
O72W K10 O38 103.5(12) 2_656 1_645 no
O59W K10 O32 64(3) . 2_656 no
O58W K10 O32 89.7(12) 2_656 2_656 no
Na33 K10 O32 91.4(12) 2_656 2_656 no
Na51 K10 O32 52.8(7) . 2_656 no
Na11 K10 O32 92.8(10) . 2_656 no
O72W K10 O32 65.4(8) 2_656 2_656 no
O38 K10 O32 166.6(13) 1_645 2_656 no
O59W K10 O81W 158(4) . 2_656 no
O58W K10 O81W 7.8(8) 2_656 2_656 no
Na33 K10 O81W 45.4(11) 2_656 2_656 no
Na51 K10 O81W 147.0(15) . 2_656 no
Na11 K10 O81W 130.6(13) . 2_656 no
O72W K10 O81W 62.9(10) 2_656 2_656 no
O38 K10 O81W 71.6(10) 1_645 2_656 no
O32 K10 O81W 96.0(11) 2_656 2_656 no
O59W K10 O7W 57(3) . 2_656 no
O58W K10 O7W 120.5(14) 2_656 2_656 no
Na33 K10 O7W 157.6(15) 2_656 2_656 no
Na51 K10 O7W 56.0(8) . 2_656 no
Na11 K10 O7W 100.8(11) . 2_656 no
O72W K10 O7W 64.8(8) 2_656 2_656 no
O38 K10 O7W 116.1(11) 1_645 2_656 no
O32 K10 O7W 67.1(7) 2_656 2_656 no
O81W K10 O7W 127.3(12) 2_656 2_656 no
O59W K10 O47W 84(3) . . no
O58W K10 O47W 113.1(13) 2_656 . no
Na33 K10 O47W 77.4(11) 2_656 . no
Na51 K10 O47W 93.6(11) . . no
Na11 K10 O47W 43.7(6) . . no
O72W K10 O47W 159.2(14) 2_656 . no
O38 K10 O47W 55.7(6) 1_645 . no
O32 K10 O47W 135.0(12) 2_656 . no
O81W K10 O47W 105.3(11) 2_656 . no
O7W K10 O47W 122.1(11) 2_656 . no
O59W K10 K3 82(3) . 1_655 no
O58W K10 K3 122.7(15) 2_656 1_655 no
Na33 K10 K3 137.3(14) 2_656 1_655 no
Na51 K10 K3 91.5(11) . 1_655 no
Na11 K10 K3 87.3(9) . 1_655 no
O72W K10 K3 101.2(11) 2_656 1_655 no
O38 K10 K3 56.3(6) 1_645 1_655 no
O32 K10 K3 131.0(11) 2_656 1_655 no
O81W K10 K3 120.4(12) 2_656 1_655 no
O7W K10 K3 64.8(7) 2_656 1_655 no
O47W K10 K3 68.9(7) . 1_655 no
O57W K11 Na12 124(3) . . no
O57W K11 O60W 125(2) . . no
Na12 K11 O60W 73.1(14) . . no
O57W K11 O111 77(2) . 2_557 no
Na12 K11 O111 130.9(17) . 2_557 no
O60W K11 O111 135.3(14) . 2_557 no
O57W K11 O6W 156(3) . . no
Na12 K11 O6W 57.1(12) . . no
O60W K11 O6W 79.2(11) . . no
O111 K11 O6W 86.0(9) 2_557 . no
O57W K11 O71W 37(2) . 2_457 no
Na12 K11 O71W 88.2(16) . 2_457 no
O60W K11 O71W 112.5(12) . 2_457 no
O111 K11 O71W 106.1(12) 2_557 2_457 no
O6W K11 O71W 139.5(14) . 2_457 no
O57W K11 O11W 95(2) . . no
Na12 K11 O11W 52.4(11) . . no
O60W K11 O11W 125.1(14) . . no
O111 K11 O11W 85.4(8) 2_557 . no
O6W K11 O11W 67.0(8) . . no
O71W K11 O11W 75.4(10) 2_457 . no
O57W K11 O67W 83(2) . . no
Na12 K11 O67W 44.9(11) . . no
O60W K11 O67W 81.3(10) . . no
O111 K11 O67W 143.4(13) 2_557 . no
O6W K11 O67W 102.0(12) . . no
O71W K11 O67W 46.6(8) 2_457 . no
O11W K11 O67W 66.0(9) . . no
O57W K11 Na43 58(2) . 2_557 no
Na12 K11 Na43 121.5(16) . 2_557 no
O60W K11 Na43 68.5(9) . 2_557 no
O111 K11 Na43 107.3(13) 2_557 2_557 no
O6W K11 Na43 145.0(13) . 2_557 no
O71W K11 Na43 68.9(10) 2_457 2_557 no
O11W K11 Na43 144.1(13) . 2_557 no
O67W K11 Na43 86.4(10) . 2_557 no
O57W K11 Na35 60.1(19) . 2_557 no
Na12 K11 Na35 103.0(15) . 2_557 no
O60W K11 Na35 64.9(9) . 2_557 no
O111 K11 Na35 124.6(13) 2_557 2_557 no
O6W K11 Na35 143.3(12) . 2_557 no
O71W K11 Na35 57.4(9) 2_457 2_557 no
O11W K11 Na35 128.4(12) . 2_557 no
O67W K11 Na35 66.6(9) . 2_557 no
Na43 K11 Na35 19.9(7) 2_557 2_557 no
O57W K11 Na28 50(2) . . no
Na12 K11 Na28 82.0(14) . . no
O60W K11 Na28 141.4(12) . . no
O111 K11 Na28 83.3(8) 2_557 . no
O6W K11 Na28 111.4(10) . . no
O71W K11 Na28 36.3(6) 2_457 . no
O11W K11 Na28 44.7(6) . . no
O67W K11 Na28 60.4(8) . . no
Na43 K11 Na28 102.4(11) 2_557 . no
Na35 K11 Na28 93.6(9) 2_557 . no
O57W K11 W17 72(2) . 2_557 no
Na12 K11 W17 156.7(17) . 2_557 no
O60W K11 W17 113.8(11) . 2_557 no
O111 K11 W17 29.2(4) 2_557 2_557 no
O6W K11 W17 101.2(9) . 2_557 no
O71W K11 W17 107.8(11) 2_457 2_557 no
O11W K11 W17 114.3(8) . 2_557 no
O67W K11 W17 154.4(12) . 2_557 no
Na43 K11 W17 80.8(9) 2_557 2_557 no
Na35 K11 W17 99.9(10) 2_557 2_557 no
Na28 K11 W17 100.7(8) . 2_557 no
O4I K12 Na18 112.3(16) . 1_455 no
O4I K12 Na38 48.2(11) . . no
Na18 K12 Na38 75.2(14) 1_455 . no
O4I K12 O41 123.0(17) . 1_455 no
Na18 K12 O41 49.6(9) 1_455 1_455 no
Na38 K12 O41 116.7(18) . 1_455 no
O4I K12 Na4I 166.2(17) . 1_455 no
Na18 K12 Na4I 70.5(11) 1_455 1_455 no
Na38 K12 Na4I 123.4(17) . 1_455 no
O41 K12 Na4I 69.5(10) 1_455 1_455 no
O4I K12 Na25 57.2(9) . 2_467 no
Na18 K12 Na25 122.7(15) 1_455 2_467 no
Na38 K12 Na25 102.7(15) . 2_467 no
O41 K12 Na25 86.8(11) 1_455 2_467 no
Na4I K12 Na25 133.7(13) 1_455 2_467 no

loop_
_geom_bond_atom_site_label_1
_geom_bond_atom_site_label_2
_geom_bond_distance
_geom_bond_site_symmetry_2
_geom_bond_publ_flag
W1M O1M 1.701(7) . yes
W1M O14M 1.871(6) . yes
W1M O12M 1.899(7) . yes
W1M O11M 1.911(7) . yes
W1M O13M 1.921(7) . yes
W1M O1L 2.337(7) . yes
W1M Na29 3.64(2) . yes
W2M O2M 1.697(8) . yes
W2M O23M 1.890(7) . yes
W2M O22M 1.892(7) . yes
W2M O21M 1.916(7) . yes
W2M O24M 1.927(7) . yes
W2M O2L 2.335(7) . yes
W3M O4M 1.696(7) . yes
W3M O34M 1.884(6) . yes
W3M O31M 1.899(7) . yes
W3M O32M 1.915(6) . yes
W3M O33M 1.936(7) . yes
W3M O3L 2.340(7) . yes
W3M Na34 3.47(3) 2_566 no
O1M Na7I 2.83(3) . no
O1M Na3I 2.85(2) . no
O2M Na2I 2.90(2) . no
O4M Na50 2.81(3) . no
O1L Na7 2.716(11) 2_467 no
O1L K7 2.86(3) 2_467 no
O2L Na37 2.59(3) 1_545 no
O2L Na19 2.822(16) 1_645 no
O11M W11 1.959(7) . yes
O11M Na29 2.57(3) . yes
O12M W46 1.928(7) . yes
O12M Na29 2.65(3) . no
O13M W47 1.900(7) . ?
O13M Na25 2.978(15) 2_467 yes
O14M W12 1.977(6) . yes
O21M W22 1.926(7) . yes
O22M W24 1.940(7) . yes
O23M W26 1.955(7) . yes
O24M W25 1.899(7) . yes
O31M W36 1.944(7) . yes
O31M Na34 2.53(3) 2_566 no
O32M W37 1.924(7) . yes
O33M W34 1.902(7) . yes
O34M W35 1.938(6) . yes
O34M Na34 2.61(3) 2_566 no
W11 O11 1.710(7) . yes
W11 O126 1.851(6) . yes
W11 O117 1.896(7) . yes
W11 O124 1.915(7) . yes
W11 O14S 2.293(7) . yes
W11 K4 3.8178(5) . no
W12 O12 1.715(7) . yes
W12 O118 1.862(7) . yes
W12 O122 1.907(7) . yes
W12 O124 1.940(7) . yes
W12 O14S 2.315(6) . yes
W13 O13A 1.704(8) . yes
W13 O13 1.735(7) . yes
W13 O125 1.899(7) . yes
W13 O118 1.976(7) . yes
W13 O115 2.066(8) . yes
W13 O11S 2.291(7) . yes
W13 Na48 3.60(4) 1_455 no
W14 O14 1.721(7) . yes
W14 O115 1.866(7) . yes
W14 O130 1.906(7) . yes
W14 O123 1.918(7) . yes
W14 O122 1.964(7) . yes
W14 O11S 2.288(7) . yes
W15 O15 1.710(7) . yes
W15 O112 1.859(7) . yes
W15 O123 1.900(6) . yes
W15 O131 1.907(7) . yes
W15 O117 1.947(7) . yes
W15 O12S 2.302(7) . yes
W15 Na41 3.70(2) 2_567 no
W16 O16B 1.736(7) . yes
W16 O16A 1.745(8) . yes
W16 O119 1.895(7) . yes
W16 O126 1.986(6) . yes
W16 O112 2.074(7) . yes
W16 O12S 2.289(7) . yes
W16 K4 4.0668(5) . no
W17 O17B 1.724(8) . yes
W17 O17A 1.754(8) . yes
W17 O119 1.904(7) . yes
W17 O116 2.001(7) . yes
W17 O111 2.108(8) . yes
W17 O22S 2.258(6) . yes
W17 K11 4.07(4) 2_557 no
W18 O18 1.723(7) . yes
W18 O111 1.828(7) . yes
W18 O120 1.898(7) . yes
W18 O131 1.912(7) . yes
W18 O132 1.956(7) . yes
W18 O22S 2.308(7) . yes
W18 K11 4.12(3) 2_557 no
W19 O19 1.697(7) . yes
W19 O113 1.892(7) . yes
W19 O130 1.907(7) . yes
W19 O120 1.913(7) . yes
W19 O129 1.919(6) . yes
W19 O21S 2.301(7) . yes
W20 O20B 1.724(7) . yes
W20 O20A 1.729(8) . yes
W20 O125 1.892(7) . yes
W20 O121 1.994(7) . yes
W20 O113 2.042(7) . yes
W20 O21S 2.279(6) . yes
W20 Na48 3.76(4) 1_455 no
W21 O21 1.730(7) . yes
W21 O221 1.859(7) . yes
W21 O213 1.915(7) . yes
W21 O225 1.927(7) . yes
W21 O219 1.934(7) . yes
W21 O41S 2.304(7) . yes
W21 K1 3.874(12) . no
W22 O22 1.725(8) . yes
W22 O121 1.844(7) . yes
W22 O129 1.934(7) . yes
W22 O114 1.953(7) . yes
W22 O23S 2.290(7) . yes
W24 O24 1.735(7) . yes
W24 O116 1.836(8) . yes
W24 O132 1.890(7) . yes
W24 O114 1.896(7) . yes
W24 O23S 2.290(7) . yes
W25 O25 1.705(7) . yes
W25 O214 1.864(7) . yes
W25 O227 1.927(7) . yes
W25 O211 1.934(7) . yes
W25 O33S 2.308(7) . yes
W25 Na37 3.72(3) 1_545 no
W25 K6 3.99(2) . no
W26 O26 1.716(6) . yes
W26 O222 1.866(7) . yes
W26 O220 1.882(7) . yes
W26 O211 1.940(7) . yes
W26 O33S 2.326(6) . yes
W26 K3 4.025(13) 1_655 no
W26 K2 4.136(19) . no
W27 O27B 1.720(7) . yes
W27 O27A 1.743(7) . yes
W27 O212 1.900(7) . yes
W27 O220 1.987(7) . yes
W27 O127 2.063(7) . yes
W27 O31S 2.266(6) . yes
W27 K2 3.907(19) . no
W28 O28 1.715(7) . yes
W28 O219 1.863(7) . yes
W28 O127 1.875(7) . yes
W28 O226 1.918(6) . yes
W28 O222 1.957(7) . yes
W28 O31S 2.299(6) . yes
W28 Na51 3.707(16) . no
W28 K3 3.982(14) 1_655 no
W29 O29 1.708(7) . yes
W29 O216 1.876(7) . yes
W29 O226 1.902(6) . yes
W29 O229 1.903(7) . yes
W29 O227 1.922(7) . yes
W29 O32S 2.290(6) . yes
W29 Na51 3.658(15) . no
W29 K5 4.03(2) . no
W30 O30B 1.733(7) . yes
W30 O30A 1.768(7) . yes
W30 O223 1.882(7) . yes
W30 O214 1.998(7) . yes
W30 O216 2.052(7) . yes
W30 O32S 2.271(6) . yes
W30 Na24 3.572(14) . no
W30 K5 3.82(2) . no
W30 K6 4.06(2) . no
W31 O31B 1.718(7) . yes
W31 O31A 1.736(7) . yes
W31 O223 1.900(7) . yes
W31 O228 1.996(7) . yes
W31 O224 2.069(7) . yes
W31 O43S 2.295(6) . yes
W31 Na33 3.42(3) . yes
W32 O32 1.720(7) . yes
W32 O224 1.869(7) . yes
W32 O229 1.894(7) . yes
W32 O213 1.897(7) . yes
W32 O230 1.947(7) . yes
W32 O43S 2.318(7) . yes
W32 K10 4.03(3) 2_656 no
W33 O33A 1.718(8) . yes
W33 O33 1.726(7) . yes
W33 O212 1.889(7) . yes
W33 O128 1.994(7) . yes
W33 O221 2.067(7) . yes
W33 O41S 2.290(6) . yes
W34 O34 1.723(7) . yes
W34 O128 1.864(7) . yes
W34 O225 1.925(7) . yes
W34 O215 1.933(7) . yes
W34 O42S 2.292(6) . yes
W34 K1 3.876(11) . no
W35 O35 1.718(7) . yes
W35 O228 1.863(7) . yes
W35 O230 1.901(6) . yes
W35 O215 1.940(7) . yes
W35 O42S 2.294(6) . yes
W36 O36 1.723(7) . yes
W36 O315 1.858(7) . yes
W36 O320 1.878(7) . yes
W36 O312 1.912(7) . yes
W36 O52S 2.286(7) . yes
W36 Na34 3.71(3) 2_566 no
W36 K1 3.838(12) 2_666 no
W37 O37 1.715(7) . yes
W37 O321 1.845(7) . yes
W37 O329 1.924(6) . yes
W37 O312 1.955(7) . yes
W37 O52S 2.291(6) . yes
W38 O38 1.712(7) . yes
W38 O317 1.858(7) . yes
W38 O325 1.883(7) . yes
W38 O324 1.910(6) . yes
W38 O320 1.977(7) . yes
W38 O53S 2.296(6) . yes
W38 K3 4.125(13) 1_565 no
W39 O39A 1.721(7) . yes
W39 O39B 1.727(7) . yes
W39 O326 1.908(7) . yes
W39 O315 2.005(7) . yes
W39 O317 2.066(7) . yes
W39 O53S 2.282(6) . yes
W39 Na26 3.565(13) 2_566 no
W40 O40 1.710(7) . yes
W40 O313 1.864(7) . yes
W40 O330 1.911(7) . yes
W40 O324 1.912(6) . yes
W40 O329 1.923(7) . yes
W40 O51S 2.311(7) . yes
W40 Na37 3.68(3) . no
W40 K9 3.84(3) 2_666 yes
W41 O41 1.715(7) . yes
W41 O41A 1.750(7) . yes
W41 O318 1.896(7) . yes
W41 O321 2.014(7) . yes
W41 O313 2.057(7) . yes
W41 O51S 2.276(6) . yes
W42 O42B 1.722(7) . yes
W42 O42A 1.726(7) . yes
W42 O326 1.884(7) . yes
W42 O314 2.001(7) . yes
W42 O323 2.070(7) . yes
W42 O63S 2.277(6) . yes
W42 Na38 3.52(4) . no
W43 O43 1.727(7) . yes
W43 O323 1.874(6) . yes
W43 O322 1.893(6) . yes
W43 O328 1.910(7) . yes
W43 O325 1.923(7) . yes
W43 O63S 2.313(6) . yes
W44 O44 1.728(7) . yes
W44 O319 1.867(6) . yes
W44 O330 1.883(7) . yes
W44 O322 1.916(6) . yes
W44 O327 1.939(7) . yes
W44 O62S 2.318(6) . yes
W45 O45A 1.737(7) . yes
W45 O45B 1.737(8) . yes
W45 O318 1.895(7) . yes
W45 O311 2.005(7) . yes
W45 O319 2.077(7) . yes
W45 O62S 2.266(6) . yes
W46 O46 1.725(7) . yes
W46 O311 1.859(7) . yes
W46 O327 1.879(7) . yes
W46 O316 1.925(6) . yes
W46 O61S 2.326(7) . yes
W46 K7 3.75(3) 2_467 yes
W47 O47 1.705(7) . yes
W47 O314 1.877(7) . yes
W47 O328 1.920(7) . yes
W47 O316 1.921(7) . yes
W47 O61S 2.311(6) . yes
Se1 O14S 1.700(6) . yes
Se1 O11S 1.710(6) . yes
Se1 O12S 1.712(7) . yes
Se2 O23S 1.684(7) . yes
Se2 O21S 1.699(7) . yes
Se2 O22S 1.711(7) . yes
Se3 O33S 1.694(7) . yes
Se3 O32S 1.706(6) . yes
Se3 O31S 1.706(6) . yes
Se4 O43S 1.693(7) . yes
Se4 O42S 1.702(7) . yes
Se4 O41S 1.711(6) . yes
Se5 O51S 1.696(6) . yes
Se5 O53S 1.707(6) . yes
Se5 O52S 1.709(7) . yes
Se6 O61S 1.695(7) . yes
Se6 O63S 1.701(6) . yes
Se6 O62S 1.707(6) . yes
O11 Na10 2.351(14) 2_467 no
O11 K4 3.110(7) . no
O12 Na10 2.332(13) . no
O12 Na7 3.008(12) 2_467 no
O13 Na48 2.62(4) 1_455 no
O14 Na22 2.336(18) . no
O14 K7 3.07(3) . no
O15 Na23 2.447(16) . no
O15 Na5 2.588(12) . no
O19 Na12 2.376(13) . no
O19 Na35 2.97(3) 1_455 no
O21 Na6 2.423(12) . no
O21 K1 3.045(14) . no
O22 Na2 2.407(10) . no
O24 Na42 2.59(2) 2_557 no
O25 Na37 2.74(4) 1_545 no
O26 Na3 2.386(10) 1_655 no
O26 Na40 2.78(3) 1_655 no
O26 K3 3.240(16) 1_655 no
O28 Na11 2.443(13) . no
O28 Na51 2.973(18) . no
O28 K3 3.032(16) 1_655 no
O29 Na17 2.698(16) 2_656 no
O29 Na51 2.858(17) . no
O32 Na17 2.387(15) . no
O32 Na51 2.466(17) 2_656 no
O32 Na20 2.512(16) . no
O32 K10 3.03(3) 2_656 no
O34 K1 3.020(13) . no
O35 Na1 2.507(9) . no
O35 Na26 2.625(18) . no
O36 Na13 2.443(14) . no
O36 Na8 2.523(12) . no
O36 K1 3.091(14) 2_666 no
O38 K3 2.988(15) 1_565 no
O38 K10 3.02(3) 1_465 no
O40 Na37 2.44(3) . no
O41 Na18 2.524(14) . no
O41 K12 3.04(5) 1_655 no
O43 Na3 2.483(10) 1_565 no
O43 Na40 2.73(3) 1_565 no
O43 K3 3.044(16) 1_565 no
O44 Na2 2.498(10) 1_565 no
O46 Na16 2.379(15) 2_467 no
O46 Na28 2.557(18) 1_565 no
O46 Na41 2.57(3) . no
O46 K7 2.79(3) 2_467 no
O47 Na15 2.475(12) . no
O31A Na5I 2.42(3) . no
O33A Na4I 2.44(2) . no
O39A Na5I 2.50(3) . no
O41A Na4I 2.35(2) . no
O42A Na38 2.41(4) . no
O45A Na23 2.386(16) 2_567 no
O16B Na31 2.48(2) . no
O16B K4 3.193(7) . no
O17B Na21 2.625(16) . no
O20B Na48 2.90(4) 1_455 no
O20B K2 2.96(2) 1_455 no
O20B Na27 2.992(18) . no
O27B Na48 2.54(4) . no
O27B K2 2.85(2) . no
O30B Na8I 2.39(4) . no
O30B Na24 2.606(17) . no
O30B Na36 2.58(4) . no
O30B Na32 2.62(3) . no
O30B K6 3.16(3) . no
O30B K5 3.34(3) . no
O31B Na13 2.313(11) 2_566 no
O31B Na8 2.595(11) 2_566 no
O31B Na33 2.93(3) . no
O39B Na1 2.284(8) 2_566 no
O42B Na18 2.405(14) 1_455 no
O111 K11 2.84(3) 2_557 no
O112 Na41 2.53(3) 2_567 no
O113 Na46 2.82(2) 1_455 no
O121 Na27 2.998(18) . no
O122 Na7 2.933(11) . no
O125 Na48 2.96(4) 1_455 no
O126 K4 3.045(7) . no
O214 K6 3.06(2) . no
O216 K5 2.71(3) . no
O220 K2 3.09(2) . no
O221 Na32 2.58(3) 1_655 no
O222 K3 3.140(15) 1_655 no
O224 Na33 2.29(3) . no
O225 K1 2.993(13) . no
O226 Na51 2.901(16) . no
O312 K1 2.979(14) 2_666 no
O313 K9 2.78(3) 2_666 no
O313 Na30 2.852(18) 2_666 no
O316 K7 3.34(3) 2_467 no
O317 Na26 2.526(15) 2_566 no
Na1I O12I 2.23(4) . no
Na1I O11I 2.36(5) . no
Na1I O7I 2.50(3) . no
Na1I O5I 2.53(3) . no
Na1I O8I 2.64(3) . no
Na1I O9I 2.69(3) . no
Na1I Na7I 2.98(4) . no
Na1I Na38 3.29(4) . no
Na1I Na5I 3.55(3) . no
Na1I Na2I 3.89(2) . no
Na1I Na3I 4.02(3) . no
Na2I O3I 2.38(2) . no
Na2I O2I 2.57(2) . no
Na2I O10I 2.62(4) . no
Na2I O7I 2.88(3) . no
Na2I Na6I 3.55(4) . no
Na3I Na7I 1.54(3) . no
Na3I O77W 2.24(3) 1_655 no
Na3I O2I 2.50(3) . no
Na3I O13I 2.52(4) . no
Na3I Na14 3.49(3) 1_655 no
Na3I Na6I 3.57(4) . no
Na4I Na50 2.18(4) . no
Na4I O19W 2.51(3) . no
Na4I O85W 3.00(5) . no
Na4I K12 3.92(5) 1_655 no
Na4I Na18 4.06(2) . no
Na5I O12I 2.20(4) . no
Na5I O1I 2.33(3) 2_566 no
Na5I O6I 2.40(4) . no
Na5I O80W 2.66(4) . no
Na5I Na50 3.47(4) . no
Na5I Na8 3.79(3) 2_566 no
Na6I O3I 2.33(3) . no
Na6I O2I 2.42(3) . no
Na6I O77W 2.66(4) 1_655 no
Na6I O85W 2.93(5) . no
Na7I O9I 2.35(4) . no
Na7I O5I 2.64(4) . no
Na7I Na38 3.46(5) . no
Na8I Na36 1.12(5) . no
Na8I K8 2.28(5) . no
Na8I O39W 2.30(4) . no
Na8I K6 2.31(5) . no
Na8I Na32 2.82(5) . no
Na8I O98W 3.00(5) . no
Na8I K5 3.10(4) . no
Na8I Na24 3.32(4) . no
O1I Na34 2.09(4) . no
O1I Na5I 2.33(3) 2_566 no
O1I Na8 2.475(14) . no
O4I Na38 2.43(4) . no
O4I K12 2.94(5) . no
O6I Na50 1.07(3) . no
O7I O10I 1.75(4) . no
O7I Na50 2.98(4) . no
O8I Na24 2.37(3) . no
O10I Na50 2.56(5) . no
O11I Na38 2.16(6) . no
O13I Na50 2.67(5) . no
Na1 O39B 2.284(8) 2_566 no
Na1 O2W 2.355(8) . no
Na1 O24W 2.392(17) . no
Na1 O25W 2.394(14) . no
Na1 O83W 2.41(3) . no
Na1 O1W 2.450(11) . no
Na1 Na26 3.475(16) . no
Na1 Na18 4.101(13) 2_666 no
Na1 Na34 4.10(3) 2_566 no
Na2 O78W 1.41(3) . no
Na2 O3W 2.373(13) . no
Na2 O49W 2.41(2) . no
Na2 O32W 2.458(13) . no
Na2 O44 2.498(10) 1_545 no
Na2 O4W 2.511(11) . no
Na2 O23W 2.702(14) . no
Na2 Na28 3.65(2) . no
Na2 Na3 3.716(11) . no
Na2 Na45 4.12(3) . no
Na2 K2 4.18(2) 1_455 no
Na3 Na40 1.59(3) . no
Na3 O4W 2.364(12) . no
Na3 O26W 2.384(14) . no
Na3 O26 2.386(10) 1_455 no
Na3 O3W 2.398(12) . no
Na3 O43 2.483(10) 1_545 no
Na3 O41W 2.533(18) . no
Na3 O12W 2.857(15) . no
Na3 K2 3.63(2) 1_455 no
Na3 K3 4.461(17) . no
Na4 O18W 2.441(13) . no
Na4 O12W 2.450(12) . no
Na4 O23W 2.481(14) . no
Na4 K8 3.20(3) . no
Na4 Na9 3.209(14) . no
Na4 K3 3.396(15) . no
Na4 Na27 3.723(18) . no
Na4 K6 3.88(3) . no
Na5 Na42 1.57(3) . no
Na5 O42W 2.07(2) . no
Na5 O20W 2.178(16) . no
Na5 O61W 2.38(2) . no
Na5 O93W 2.40(3) . no
Na5 O22W 2.493(16) . no
Na5 O21W 2.643(16) . no
Na5 O87W 2.75(2) . no
Na5 Na23 3.610(17) . no
Na5 Na22 3.657(18) . no
Na5 Na15 3.855(15) 2_467 no
Na6 O75W 2.13(3) . no
Na6 K1 2.239(15) . no
Na6 O8W 2.338(14) . no
Na6 O14W 2.465(15) . no
Na6 O53W 2.566(18) . no
Na6 Na39 3.54(4) 1_655 no
Na6 Na17 3.589(15) . no
Na6 Na13 3.927(14) 2_666 no
Na6 Na20 3.939(16) . no
Na6 K5 3.95(3) 2_656 no
Na7 O30W 2.298(15) . no
Na7 O1L 2.716(11) 2_467 no
Na7 O86W 2.75(3) . no
Na7 O12 3.008(12) 2_467 no
Na7 Na25 3.398(18) . no
Na7 Na10 4.129(14) 2_467 no
Na7 K7 4.62(3) . no
Na8 O99W 1.56(3) . no
Na8 O27W 2.327(15) . no
Na8 O64W 2.43(2) . no
Na8 O1W 2.516(12) . no
Na8 O31B 2.595(11) 2_566 no
Na8 Na13 2.992(16) . no
Na8 Na34 3.18(3) . no
Na8 Na34 3.50(3) 2_566 no
Na8 Na5I 3.79(3) 2_566 no
Na8 K1 4.582(14) 2_666 no
Na9 O23W 2.048(15) . no
Na9 O18W 2.164(18) . no
Na9 Na37 2.33(4) 1_545 no
Na9 Na27 3.227(19) . no
Na9 Na19 3.419(19) 1_645 no
Na9 K6 3.48(3) . no
Na9 K8 3.91(3) . no
Na10 O66W 2.21(3) . no
Na10 O86W 2.33(3) 2_467 no
Na10 O11 2.351(14) 2_467 no
Na10 O50W 2.41(2) 2_467 no
Na10 O84W 2.44(4) . no
Na10 O69W 2.48(2) . no
Na10 O52W 2.80(2) . no
Na10 O51W 2.811(16) . no
Na10 Na25 3.811(18) 2_467 no
Na10 Na7 4.129(14) 2_467 no
Na11 O47W 2.30(2) . no
Na11 O46W 2.34(2) . no
Na11 Na51 2.353(18) . no
Na11 O59W 2.36(2) . no
Na11 O9W 2.420(13) . no
Na11 O33W 2.493(17) . no
Na11 K10 2.86(4) . no
Na11 Na39 3.25(4) 2_656 no
Na11 Na33 3.54(3) 2_656 no
Na11 Na36 4.13(4) 1_655 no
Na11 K3 4.258(18) 1_655 no
Na12 K11 1.54(4) . no
Na12 O57W 2.32(2) . no
Na12 O67W 2.39(3) . no
Na12 O6W 2.454(14) . no
Na12 O11W 2.525(16) . no
Na12 O60W 2.68(2) . no
Na12 Na35 3.83(3) 1_455 no
Na12 Na28 4.015(19) . no
Na13 K1 2.293(14) 2_666 no
Na13 O64W 2.30(2) . no
Na13 O31B 2.313(11) 2_566 no
Na13 O15W 2.35(2) . no
Na13 O56W 2.42(3) . no
Na13 Na47 2.47(3) . no
Na13 O99W 2.89(4) . no
Na13 Na39 3.44(4) 2_566 no
Na13 Na33 3.48(3) 2_566 no
Na13 Na6 3.927(14) 2_666 no
Na14 Na29 2.12(3) 1_455 no
Na14 O77W 2.15(2) . no
Na14 O51W 2.490(18) . no
Na14 O66W 2.72(3) . no
Na14 Na3I 3.49(3) 1_455 no
Na14 K4 3.808(14) 1_455 no
Na15 O17W 2.06(2) . no
Na15 O55W 2.20(2) 2_566 no
Na15 O21W 2.210(19) 2_467 no
Na15 O96W 2.39(3) . no
Na15 O29W 2.488(18) . no
Na15 O87W 2.64(2) 2_467 no
Na15 O41W 2.91(2) 1_565 no
Na15 Na40 3.72(3) 1_565 no
Na15 Na19 3.756(17) . no
Na15 Na5 3.855(15) 2_467 no
Na15 Na25 3.94(2) 2_467 no
Na16 K7 1.55(3) . no
Na16 O82W 1.80(3) 1_455 no
Na16 Na31 1.93(2) 1_455 no
Na16 O79W 2.19(3) . no
Na16 O71W 2.33(3) . no
Na16 O46 2.379(15) 2_467 no
Na16 O48W 2.46(2) . no
Na16 O37W 2.53(2) . no
Na16 O90W 2.54(3) . no
Na16 O68W 2.95(2) . no
Na16 Na41 3.14(3) 2_467 no
Na16 Na28 3.21(2) 2_457 no
Na17 Na20 1.033(15) . no
Na17 O75W 2.11(3) . no
Na17 O7W 2.382(17) . no
Na17 O31W 2.416(19) . no
Na17 O29 2.698(16) 2_656 no
Na17 O38W 2.80(2) . no
Na17 O14W 2.807(18) . no
Na17 Na51 3.36(2) 2_656 no
Na17 K10 4.16(3) 2_656 no
Na17 K5 4.33(3) 2_656 no
Na18 O97W 1.64(4) . no
Na18 O83W 2.40(3) 2_666 no
Na18 O42B 2.405(14) 1_655 no
Na18 O19W 2.421(17) . no
Na18 K12 2.97(5) 1_655 no
Na18 Na38 3.66(4) 1_655 no
Na18 Na30 3.81(2) 2_666 no
Na18 Na1 4.101(13) 2_666 no
Na19 O93W 2.54(3) 2_467 no
Na19 O96W 2.69(3) . no
Na19 O17W 2.73(2) . no
Na19 O2L 2.822(16) 1_465 no
Na19 O87W 2.99(2) 2_467 no
Na19 Na37 3.31(4) 1_455 no
Na19 Na45 3.42(4) 1_465 no
Na19 Na9 3.419(19) 1_465 no
Na19 Na5 4.177(17) 2_467 no
Na20 O38W 1.80(2) . no
Na20 O31W 2.251(18) . no
Na20 O7W 2.282(17) . no
Na20 O72W 2.32(3) . no
Na20 O16W 2.457(18) . no
Na20 O14W 2.497(19) . no
Na20 O94W 2.52(4) . no
Na20 O75W 2.92(3) . no
Na20 Na51 3.61(2) 2_656 no
Na20 K10 3.78(3) 2_656 no
Na21 O91W 1.24(3) . no
Na21 Na46 1.58(3) . no
Na21 Na49 1.98(4) . no
Na21 O44W 2.16(2) . no
Na21 O45W 2.28(2) . no
Na21 O28W 2.31(2) . no
Na21 O92W 2.43(3) . no
Na21 O43W 2.44(2) . no
Na21 O34W 2.76(2) . no
Na21 K2 3.24(2) . no
Na21 Na48 3.43(5) . no
Na22 O48W 1.81(2) . no
Na22 Na44 1.98(3) . no
Na22 Na35 2.40(4) 1_455 no
Na22 O5W 2.51(2) . no
Na22 K7 2.51(3) . no
Na22 O20W 2.57(2) . no
Na22 O22W 2.60(2) . no
Na22 Na42 3.18(3) . no
Na22 Na43 3.37(3) 1_455 no
Na23 O50W 1.88(2) . no
Na23 O21W 2.118(19) . no
Na23 O30W 2.212(17) . no
Na23 O86W 2.36(3) . no
Na23 O45A 2.386(16) 2_567 no
Na23 O10W 2.483(17) . no
Na23 O35W 2.52(2) 2_567 no
Na23 Na41 3.10(3) 2_567 no
Na23 Na25 3.72(2) . no
Na24 O54W 2.26(2) . no
Na24 O39W 2.33(2) . no
Na24 Na32 2.43(4) . no
Na24 O40W 2.51(2) . no
Na24 O36W 2.52(2) . no
Na24 K6 3.29(3) . no
Na24 Na36 3.84(4) . no
Na24 Na27 4.13(2) . no
Na25 O86W 2.41(3) . no
Na25 O30W 2.58(2) . no
Na25 O69W 2.74(3) 2_467 no
Na25 O29W 2.806(19) 2_467 no
Na25 O13M 2.978(15) 2_467 no
Na25 Na10 3.811(18) 2_467 no
Na25 Na15 3.94(2) 2_467 no
Na25 K12 4.35(5) 2_467 no
Na26 O72W 1.71(3) . no
Na26 O63W 1.98(3) . no
Na26 O58W 2.27(2) . no
Na26 O73W 2.36(3) . no
Na26 O81W 2.43(4) . no
Na26 O24W 2.47(3) . no
Na26 O38W 2.47(2) . no
Na26 O317 2.526(15) 2_566 no
Na26 K10 3.54(4) 2_656 no
Na26 W39 3.565(13) 2_566 no
Na27 O89W 1.50(3) 1_455 no
Na27 O23W 2.39(2) . no
Na27 K6 2.62(3) . no
Na27 O76W 2.66(3) . no
Na27 K2 3.46(3) 1_455 no
Na27 K8 3.87(3) . no
Na28 O49W 1.26(2) . no
Na28 Na45 1.65(3) . no
Na28 O37W 2.22(3) 2_457 no
Na28 O78W 2.30(3) . no
Na28 O71W 2.34(3) 2_457 no
Na28 O46 2.557(18) 1_545 no
Na28 O10W 2.625(19) 2_557 no
Na28 O82W 2.72(3) 2_557 no
Na28 O11W 2.78(2) . no
Na28 Na41 3.19(3) 1_545 no
Na28 Na16 3.21(2) 2_457 no
Na29 O68W 1.46(3) 2_467 no
Na29 Na14 2.12(3) 1_655 no
Na29 O90W 2.29(3) 2_467 no
Na29 O35W 2.42(3) . no
Na29 O51W 2.64(3) 1_655 no
Na29 K4 2.77(2) . no
Na29 Na41 3.01(4) . no
Na29 Na31 3.64(3) 2_567 no
Na29 K7 4.60(3) 2_467 no
Na30 K9 1.02(3) . no
Na30 O97W 2.25(5) 2_666 no
Na30 O16W 2.51(2) . no
Na30 O63W 2.69(3) . no
Na30 O94W 2.79(4) . no
Na30 O313 2.852(18) 2_666 no
Na30 O55W 2.88(2) . no
Na30 O24W 3.01(2) . no
Na30 Na18 3.81(2) 2_666 no
Na31 O90W 1.48(3) 1_655 no
Na31 O79W 1.68(3) 1_655 no
Na31 Na16 1.93(2) 1_655 no
Na31 O68W 2.18(3) 1_655 no
Na31 O95W 2.40(5) 1_655 no
Na31 O52W 2.43(3) 1_655 no
Na31 O82W 2.57(3) . no
Na31 K7 2.59(3) 1_655 no
Na31 O84W 2.68(4) 1_655 no
Na31 Na41 3.50(3) 2_567 no
Na31 Na29 3.64(3) 2_567 no
Na32 O39W 1.61(4) . no
Na32 O40W 2.05(4) . no
Na32 O56W 2.41(4) 2_566 no
Na32 Na36 2.56(5) . no
Na32 O221 2.58(3) 1_455 no
Na32 Na13 4.06(4) 2_566 no
Na32 K6 4.33(4) . no
Na33 Na47 1.57(3) 2_566 no
Na33 O58W 1.86(3) . no
Na33 O15W 2.16(3) 2_566 no
Na33 O81W 2.18(4) . no
Na33 K10 2.29(4) 2_656 no
Na33 O33W 2.41(3) 2_656 no
Na33 O59W 2.82(3) 2_656 no
Na33 Na39 3.00(4) . no
Na33 Na13 3.48(3) 2_566 no
Na34 O1W 2.07(4) 2_566 no
Na34 O27W 2.15(3) . no
Na34 O31M 2.53(3) 2_566 no
Na34 O34M 2.61(3) 2_566 no
Na34 W3M 3.47(3) 2_566 no
Na34 Na8 3.50(3) 2_566 no
Na34 Na34 3.66(6) 2_566 no
Na34 W36 3.71(3) 2_566 no
Na34 Na1 4.10(3) 2_566 no
Na35 Na43 1.36(4) . no
Na35 Na22 2.40(4) 1_655 no
Na35 O60W 2.86(4) 1_655 no
Na35 O19 2.97(3) 1_655 no
Na35 Na44 3.18(4) 1_655 no
Na35 K7 3.78(4) 1_655 no
Na35 Na12 3.83(3) 1_655 no
Na35 K11 3.87(5) 2_557 no
Na35 Na46 3.95(4) . no
Na35 Na16 4.11(3) 1_655 no
Na36 O46W 2.36(5) 1_455 no
Na36 O39W 2.51(4) . no
Na36 O56W 2.74(5) 2_566 no
Na36 K5 3.14(4) . no
Na36 K8 3.16(5) . no
Na36 K6 3.41(5) . no
Na36 Na39 4.04(6) . no
Na36 Na11 4.13(4) 1_455 no
Na37 O70W 1.00(3) 2_666 no
Na37 O74W 2.16(4) 2_666 no
Na37 Na9 2.33(4) 1_565 no
Na37 O2L 2.59(3) 1_565 no
Na37 O96W 2.62(4) 1_655 no
Na37 O25 2.74(4) 1_565 no
Na37 Na19 3.31(4) 1_655 no
Na37 K9 3.36(5) 2_666 no
Na37 W25 3.72(3) 1_565 no
Na38 O80W 2.41(5) . no
Na38 K12 3.03(6) . no
Na38 Na18 3.66(4) 1_455 no
Na39 O53W 1.75(4) 1_455 no
Na39 O15W 2.20(4) 2_566 no
Na39 O33W 2.27(4) 2_656 no
Na39 Na47 2.53(5) 2_566 no
Na39 O56W 2.59(4) 2_566 no
Na39 O47W 2.59(4) 2_656 no
Na39 Na11 3.25(4) 2_656 no
Na39 Na13 3.44(4) 2_566 no
Na39 Na6 3.54(4) 1_455 no
Na39 K1 4.02(4) 1_455 no
Na40 O41W 0.96(2) . no
Na40 O26W 2.70(3) . no
Na40 O43 2.73(3) 1_545 no
Na40 O26 2.78(3) 1_455 no
Na40 O87W 2.88(3) 2_457 no
Na40 Na15 3.72(3) 1_545 no
Na41 O35W 1.49(3) . no
Na41 O82W 2.23(4) 2_567 no
Na41 O37W 2.26(3) 2_467 no
Na41 O112 2.54(3) 2_567 no
Na41 O68W 2.53(3) 2_467 no
Na41 O10W 2.60(3) 2_567 no
Na41 Na23 3.10(3) 2_567 no
Na41 Na16 3.14(3) 2_467 no
Na41 Na28 3.19(3) 1_565 no
Na41 Na31 3.50(3) 2_567 no
Na42 O61W 1.41(3) . no
Na42 O22W 2.17(3) . no
Na42 O87W 2.44(3) . no
Na42 O42W 2.52(3) . no
Na42 O24 2.59(2) 2_557 no
Na42 O20W 2.78(3) . no
Na42 O5W 2.82(3) . no
Na42 O93W 2.84(4) . no
Na42 Na44 3.23(3) . no
Na43 O45W 2.50(4) . no
Na43 Na46 2.88(4) . no
Na43 O57W 2.91(3) 2_557 no
Na43 O79W 2.97(4) 1_655 no
Na43 K11 3.33(4) 2_557 no
Na43 Na22 3.37(3) 1_655 no
Na43 Na16 3.90(3) 1_655 no
Na43 K7 4.00(4) 1_655 no
Na44 O5W 0.83(2) . no
Na44 O48W 2.52(3) . no
Na44 O71W 2.79(3) . no
Na44 K7 3.08(4) . no
Na44 Na35 3.18(4) 1_455 no
Na45 O93W 2.07(4) 2_557 no
Na45 O10W 2.15(3) 2_557 no
Na45 O49W 2.23(4) . no
Na45 O42W 2.28(4) 2_557 no
Na45 O11W 2.33(4) . no
Na45 O37W 2.84(4) 2_457 no
Na45 Na19 3.42(4) 1_645 no
Na45 Na41 3.64(4) 1_545 no
Na45 Na5 4.04(3) 2_557 no
Na45 K11 4.56(5) . no
Na46 O45W 1.02(3) . no
Na46 O91W 2.32(4) . no
Na46 O44W 2.35(3) . no
Na46 O92W 2.78(4) . no
Na46 O113 2.82(2) 1_655 no
Na46 O34W 2.88(3) . no
Na46 Na49 3.43(4) . no
Na46 K2 3.56(3) . no
Na46 Na48 3.80(5) . no
Na47 O15W 0.68(3) . no
Na47 Na33 1.57(3) 2_566 no
Na47 Na39 2.53(5) 2_566 no
Na47 O81W 2.55(4) 2_566 no
Na47 O58W 2.69(3) 2_566 no
Na47 K10 3.31(4) 1_465 no
Na47 K1 3.68(3) 2_666 no
Na48 O43W 1.13(4) . no
Na48 O13 2.62(4) 1_655 no
Na48 O91W 2.75(5) . no
Na48 O20B 2.90(4) 1_655 no
Na48 O125 2.96(4) 1_655 no
Na48 W13 3.60(4) 1_655 no
Na48 W20 3.76(4) 1_655 no
Na48 K2 4.08(4) . no
Na49 O28W 0.89(3) . no
Na49 O44W 2.45(4) . no
Na49 O91W 2.51(5) . no
Na49 O92W 2.63(4) . no
Na49 O26W 2.90(3) 1_655 no
Na49 K2 3.16(4) . no
Na51 O59W 1.54(2) . no
Na51 K10 2.36(4) . no
Na51 O9W 2.423(19) . no
Na51 O32 2.466(17) 2_656 no
Na51 O7W 2.625(19) 2_656 no
Na51 Na17 3.36(2) 2_656 no
Na51 Na20 3.61(2) 2_656 no
O1W Na34 2.07(4) 2_566 no
O3W K2 2.89(2) 1_455 no
O6W K11 2.92(4) . no
O7W Na51 2.625(19) 2_656 no
O7W K10 3.07(3) 2_656 no
O7W K3 3.416(17) 2_556 no
O8W K1 3.285(16) . no
O10W Na45 2.15(3) 2_557 no
O10W Na41 2.60(3) 2_567 no
O10W Na28 2.625(19) 2_557 no
O11W K11 3.15(4) . no
O12W K3 2.109(19) . no
O14W K1 3.111(18) . no
O15W Na33 2.16(3) 2_566 no
O15W Na39 2.20(4) 2_566 no
O15W K1 3.17(2) 2_666 no
O16W O94W 1.65(3) . no
O16W K9 1.98(4) . no
O17W O96W 0.65(3) . no
O18W O65W 1.63(3) . no
O18W K8 1.98(3) . no
O18W K6 2.52(3) . no
O21W Na15 2.210(19) 2_467 no
O24W O83W 0.84(2) . no
O26W Na49 2.90(3) 1_455 no
O26W K2 3.17(2) 1_455 no
O29W Na25 2.806(19) 2_467 no
O30W O86W 1.81(3) . no
O31W O94W 1.13(3) . no
O31W K9 3.16(4) . no
O32W K2 3.01(2) 1_455 no
O33W Na39 2.27(4) 2_656 no
O33W Na33 2.41(3) 2_656 no
O35W Na23 2.52(2) 2_567 no
O36W K6 2.89(3) . no
O37W O82W 0.91(2) 1_455 no
O37W Na28 2.22(3) 2_457 no
O37W Na41 2.26(3) 2_467 no
O37W Na45 2.84(4) 2_457 no
O38W O72W 1.03(2) . no
O41W Na15 2.91(2) 1_545 no
O42W O93W 0.91(3) . no
O42W Na45 2.28(4) 2_557 no
O43W O91W 1.64(4) . no
O44W O92W 1.71(3) . no
O44W K2 2.32(3) . no
O46W Na36 2.36(5) 1_655 no
O47W Na39 2.59(4) 2_656 no
O47W K8 3.12(3) 1_655 no
O47W K10 3.24(4) . no
O48W K7 0.96(2) . no
O49W O78W 1.05(3) . no
O50W O86W 1.03(2) . no
O50W Na10 2.41(2) 2_467 no
O51W K4 2.264(14) 1_455 no
O51W Na29 2.64(3) 1_455 no
O52W O84W 1.62(4) . no
O52W Na31 2.43(3) 1_455 no
O52W K7 3.36(3) . no
O53W Na39 1.75(4) 1_655 no
O53W K5 2.84(3) 2_656 no
O55W Na15 2.20(2) 2_566 no
O55W K9 2.81(4) . no
O56W Na32 2.41(4) 2_566 no
O56W Na39 2.59(4) 2_566 no
O56W Na36 2.74(5) 2_566 no
O56W K1 3.38(3) 2_666 no
O57W K11 1.07(3) . no
O57W Na43 2.91(3) 2_557 no
O58W O81W 1.03(3) . no
O58W K10 2.09(4) 2_656 no
O58W Na47 2.69(3) 2_566 no
O59W K10 0.84(3) . no
O59W Na33 2.82(3) 2_656 no
O59W K3 3.28(3) 1_655 no
O60W K11 2.69(4) . no
O60W Na35 2.86(4) 1_455 no
O61W O87W 1.39(2) . no
O63W O73W 1.10(2) . no
O63W K9 3.04(4) . no
O64W O99W 1.22(3) . no
O64W K1 3.25(3) 2_666 no
O65W O98W 1.14(3) . no
O65W K8 1.45(3) . no
O65W K6 3.00(3) . no
O65W K5 3.13(4) . no
O67W K11 3.22(4) . no
O68W O90W 1.00(2) . no
O68W Na29 1.46(3) 2_467 no
O68W Na31 2.18(3) 1_455 no
O68W Na41 2.53(3) 2_467 no
O68W K4 3.13(2) 1_455 no
O69W Na25 2.74(3) 2_467 no
O70W Na37 1.00(3) 2_666 no
O70W O74W 1.32(3) . no
O70W K9 2.59(5) . no
O71W Na28 2.34(3) 2_457 no
O71W K7 2.84(3) . no
O71W K11 2.91(4) 2_457 no
O72W K10 2.93(4) 2_656 no
O73W K9 3.32(4) . no
O73W K3 3.38(3) 2_556 no
O74W O88W 1.51(3) . no
O74W Na37 2.16(4) 2_666 no
O74W K9 2.16(4) . no
O75W K5 3.06(3) 2_656 no
O76W O89W 1.72(3) 1_455 no
O76W K6 3.00(3) . no
O76W K8 3.16(3) . no
O76W K3 3.25(2) . no
O77W Na3I 2.24(3) 1_455 no
O77W Na6I 2.66(4) 1_455 no
O79W O95W 1.21(5) . no
O79W Na31 1.68(3) 1_455 no
O79W K7 2.77(4) . no
O79W Na43 2.97(4) 1_455 no
O81W Na47 2.55(4) 2_566 no
O81W K10 3.06(5) 2_656 no
O82W O37W 0.91(2) 1_655 no
O82W Na16 1.80(3) 1_655 no
O82W Na41 2.23(4) 2_567 no
O82W Na28 2.72(3) 2_557 no
O82W K7 3.35(4) 1_655 no
O83W O97W 1.57(5) 2_666 no
O83W Na18 2.40(3) 2_666 no
O84W Na31 2.68(4) 1_455 no
O86W Na10 2.33(3) 2_467 no
O87W Na15 2.64(2) 2_467 no
O87W Na40 2.88(3) 2_457 no
O87W Na19 2.99(2) 2_467 no
O88W K9 2.75(4) . no
O89W Na27 1.50(3) 1_655 no
O89W O76W 1.72(3) 1_655 no
O89W K2 2.48(3) . no
O89W K6 3.23(4) 1_655 no
O90W Na31 1.48(3) 1_455 no
O90W Na29 2.29(3) 2_467 no
O90W K7 2.85(3) . no
O92W K2 0.83(3) . no
O93W Na45 2.07(4) 2_557 no
O93W Na19 2.54(3) 2_467 no
O94W K9 2.11(5) . no
O95W Na31 2.40(5) 1_455 no
O96W Na37 2.62(4) 1_455 no
O97W O83W 1.57(5) 2_666 no
O97W Na30 2.25(5) 2_666 no
O97W K9 3.25(6) 2_666 no
O98W K8 1.33(4) . no
O98W K5 2.90(4) . no
O98W K6 3.16(4) . no
K1 Na13 2.293(14) 2_666 no
K1 O312 2.980(14) 2_666 no
K1 O36 3.091(14) 2_666 no
K1 O15W 3.17(2) 2_666 no
K1 O64W 3.25(3) 2_666 no
K1 O56W 3.38(3) 2_666 no
K2 O3W 2.89(2) 1_655 no
K2 O20B 2.96(2) 1_655 no
K2 O32W 3.01(2) 1_655 no
K2 O26W 3.17(2) 1_655 no
K2 Na27 3.46(3) 1_655 no
K3 O38 2.988(15) 1_545 no
K3 O28 3.033(16) 1_455 no
K3 O43 3.044(16) 1_545 no
K3 O222 3.140(15) 1_455 no
K3 O26 3.240(16) 1_455 no
K3 O59W 3.28(3) 1_455 no
K3 K10 3.30(4) 1_455 no
K3 O73W 3.38(3) 2_556 no
K3 O7W 3.416(17) 2_556 no
K4 O51W 2.264(14) 2_467 no
K4 O51W 2.264(14) 1_655 no
K4 Na29 2.77(2) 2_567 no
K4 O126 3.045(7) 2_567 no
K4 O11 3.110(7) 2_567 no
K4 O68W 3.13(2) 2_467 no
K4 O68W 3.13(2) 1_655 no
K4 O16B 3.193(7) 2_567 no
K5 O53W 2.84(3) 2_656 no
K5 K8 3.04(4) . no
K5 O75W 3.06(3) 2_656 no
K5 K6 3.87(4) . no
K5 Na6 3.95(3) 2_656 no
K6 K8 1.83(4) . no
K6 O89W 3.23(4) 1_455 no
K7 Na31 2.59(3) 1_455 no
K7 O46 2.79(3) 2_467 no
K7 O1L 2.86(3) 2_467 no
K7 O316 3.34(3) 2_467 no
K8 O47W 3.12(3) 1_455 no
K9 O313 2.78(3) 2_666 no
K9 O97W 3.25(6) 2_666 no
K10 O58W 2.09(4) 2_656 no
K10 Na33 2.29(4) 2_656 no
K10 O72W 2.93(4) 2_656 no
K10 O38 3.02(3) 1_645 no
K10 O32 3.03(3) 2_656 no
K10 O81W 3.06(5) 2_656 no
K10 O7W 3.07(3) 2_656 no
K10 K3 3.30(4) 1_655 no
K11 O111 2.84(3) 2_557 no
K11 O71W 2.91(4) 2_457 no
K11 Na43 3.33(4) 2_557 no
K11 Na35 3.87(5) 2_557 no
K11 W17 4.07(4) 2_557 no
K12 Na18 2.97(5) 1_455 no
K12 O41 3.04(5) 1_455 no
K12 Na4I 3.92(5) 1_455 no
K12 Na25 4.35(5) 2_467 no
